data_1571726
loop_
_publ_author_name
'Zhang, Jing'
'Dong, Yuanyuan'
'Deng, Lan'
'Chi, Manzhou'
'Feng, Yeqin'
'Zhao, Mengyun'
'Lv, Hongjin'
'Yang, Guo-Yu'

_publ_section_title
;
 Polyoxometalate-mediated syntheses of three structurally new silver
 clusters.
;
_journal_issue 24
_journal_name_full Nanoscale
_journal_page_first 11518
_journal_page_last 11523
_journal_paper_doi 10.1039/d4nr02016b
_journal_volume 16
_journal_year 2024
_chemical_formula_moiety
'C195 H232 Ag24 Cl O52 P12 S11 Si W15, 0.606(O17 W6), C195 H234 Ag24 Cl O41.093 P12 S11 Si W11.364, 2(O Si0.5)'
_chemical_formula_sum 'C390 H466 Ag48 Cl2 O105.39 P24 S22 Si3 W30'
_chemical_formula_weight 19136.95
_space_group_crystal_system triclinic
_space_group_IT_number 2
_space_group_name_Hall '-P 1'
_space_group_name_H-M_alt 'P -1'
_atom_sites_solution_hydrogens mixed
_audit_creation_date 2023-11-13
_audit_creation_method
;
Olex2 1.3
(compiled 2020.11.12 svn.r5f609507 for OlexSys, GUI svn.r6408)
;
_audit_update_record
;
2023-12-05 deposited with the CCDC.	2024-05-27 downloaded from the CCDC.
;
_cell_angle_alpha 86.9110(10)
_cell_angle_beta 86.8350(10)
_cell_angle_gamma 80.0060(10)
_cell_formula_units_Z 2
_cell_length_a 21.7876(2)
_cell_length_b 21.8079(2)
_cell_length_c 59.0524(4)
_cell_measurement_reflns_used 171894
_cell_measurement_temperature 180.00(10)
_cell_measurement_theta_max 30.6480
_cell_measurement_theta_min 2.1450
_cell_volume 27562.3(4)
_computing_cell_refinement 'CrysAlisPro 1.171.40.67a (Rigaku OD, 2019)'
_computing_data_collection 'CrysAlisPro 1.171.40.67a (Rigaku OD, 2019)'
_computing_data_reduction 'CrysAlisPro 1.171.40.67a (Rigaku OD, 2019)'
_computing_molecular_graphics 'Olex2 1.3 (Dolomanov et al., 2009)'
_computing_publication_material 'Olex2 1.3 (Dolomanov et al., 2009)'
_computing_structure_refinement 'SHELXL 2018/3 (Sheldrick, 2015)'
_computing_structure_solution 'SHELXT 2018/2 (Sheldrick, 2018)'
_diffrn_ambient_environment N~2~
_diffrn_ambient_temperature 180.00(10)
_diffrn_detector 'Hybrid Pixel Array Detector'
_diffrn_detector_area_resol_mean 10.0000
_diffrn_detector_type HyPix
_diffrn_measured_fraction_theta_full 0.999
_diffrn_measured_fraction_theta_max 0.999
_diffrn_measurement_details
;
List of Runs (angles in degrees, time in seconds):

  # Type    Start    End  Width  t~exp~   \w     \q     \k     \f   Frames
#--------------------------------------------------------------------------
  1  \w    -82.00 -56.00   0.25    2.00    --   -6.91 -18.00 -21.00  104
  2  \w    -20.00  68.00   0.25    2.00    --   -6.91  18.00 146.00  352
  3  \w    -11.00  37.00   0.25    2.00    --    3.47 -99.00  30.00  192
  4  \w     43.00  69.00   0.25    2.00    --    3.47  38.00-180.00  104
  5  \w    -18.00  12.00   0.25    2.00    --   -6.91 -99.00  60.00  120
  6  \w    -18.00  26.00   0.25    2.00    --   -6.91 -99.00 -90.00  176
  7  \w    -17.00  22.00   0.25    2.00    --   -6.91 -99.00-150.00  156
  8  \w     -8.00  26.00   0.25    2.00    --   -6.91 -99.00   0.00  136
  9  \w    -28.00  65.00   0.25    2.00    --   -6.91  77.00-180.00  372
 10  \w    -23.00   2.00   0.25    2.00    --   -6.91 -18.00 -21.00  100
;
_diffrn_measurement_device 'four-circle diffractometer'
_diffrn_measurement_device_type 'XtaLAB Synergy R, DW system, HyPix'
_diffrn_measurement_method '\w scans'
_diffrn_orient_matrix_type 'CrysAlisPro convention (1999,Acta A55,543-557)'
_diffrn_orient_matrix_UB_11 -0.0300070000
_diffrn_orient_matrix_UB_12 0.0185562000
_diffrn_orient_matrix_UB_13 0.0013020000
_diffrn_orient_matrix_UB_21 0.0138875000
_diffrn_orient_matrix_UB_22 0.0257567000
_diffrn_orient_matrix_UB_23 0.0025654000
_diffrn_orient_matrix_UB_31 0.0012836000
_diffrn_orient_matrix_UB_32 0.0092610000
_diffrn_orient_matrix_UB_33 -0.0116940000
_diffrn_radiation_monochromator mirror
_diffrn_radiation_probe x-ray
_diffrn_radiation_type 'Mo K\a'
_diffrn_radiation_wavelength 0.71073
_diffrn_reflns_av_R_equivalents 0.0797
_diffrn_reflns_av_unetI/netI 0.0575
_diffrn_reflns_Laue_measured_fraction_full 0.999
_diffrn_reflns_Laue_measured_fraction_max 0.999
_diffrn_reflns_limit_h_max 25
_diffrn_reflns_limit_h_min -25
_diffrn_reflns_limit_k_max 25
_diffrn_reflns_limit_k_min -25
_diffrn_reflns_limit_l_max 70
_diffrn_reflns_limit_l_min -68
_diffrn_reflns_number 359565
_diffrn_reflns_point_group_measured_fraction_full 0.999
_diffrn_reflns_point_group_measured_fraction_max 0.999
_diffrn_reflns_theta_full 25.000
_diffrn_reflns_theta_max 25.000
_diffrn_reflns_theta_min 1.991
_diffrn_source 'Rotating-anode X-ray tube'
_diffrn_source_type 'Rigaku (Mo) X-ray Source'
_exptl_absorpt_coefficient_mu 8.116
_exptl_absorpt_correction_T_max 1.00000
_exptl_absorpt_correction_T_min 0.52806
_exptl_absorpt_correction_type multi-scan
_exptl_absorpt_process_details
;
CrysAlisPro 1.171.40.67a (Rigaku Oxford Diffraction, 2019)
Empirical absorption correction using spherical harmonics,
 implemented in SCALE3 ABSPACK scaling algorithm.
;
_exptl_crystal_colour 'clear dark orange'
_exptl_crystal_colour_lustre clear
_exptl_crystal_colour_modifier dark
_exptl_crystal_colour_primary orange
_exptl_crystal_density_diffrn 2.306
_exptl_crystal_description block
_exptl_crystal_F_000 17826
_exptl_crystal_size_max 0.08
_exptl_crystal_size_mid 0.04
_exptl_crystal_size_min 0.02
_refine_diff_density_max 5.201
_refine_diff_density_min -3.544
_refine_diff_density_rms 0.497
_refine_ls_extinction_method none
_refine_ls_goodness_of_fit_ref 1.219
_refine_ls_hydrogen_treatment constr
_refine_ls_matrix_type full
_refine_ls_number_parameters 6311
_refine_ls_number_reflns 96956
_refine_ls_number_restraints 17199
_refine_ls_restrained_S_all 1.139
_refine_ls_R_factor_all 0.1564
_refine_ls_R_factor_gt 0.1503
_refine_ls_shift/su_max 0.002
_refine_ls_shift/su_mean 0.000
_refine_ls_structure_factor_coef Fsqd
_refine_ls_weighting_details 'w=1/[\s^2^(Fo^2^)+(0.0001P)^2^+6551.4736P] where P=(Fo^2^+2Fc^2^)/3'
_refine_ls_weighting_scheme calc
_refine_ls_wR_factor_gt 0.3286
_refine_ls_wR_factor_ref 0.3312
_reflns_Friedel_coverage 0.000
_reflns_number_gt 88361
_reflns_number_total 96956
_reflns_threshold_expression 'I > 2\s(I)'
_cod_data_source_file d4nr02016b2.cif
_cod_data_source_block 20220928
_cod_depositor_comments 'Adding full bibliography for 1571724--1571726.cif.'
_cod_database_code 1571726
_shelx_shelxl_version_number 2018/3
_chemical_oxdiff_formula 'Ag Si W O P S'
_shelx_space_group_comment
;
The symmetry employed for this shelxl refinement is uniquely defined
by the following loop, which should always be used as a source of
symmetry information in preference to the above space-group names.
They are only intended as comments.
;
_shelx_estimated_absorpt_t_max 0.855
_shelx_estimated_absorpt_t_min 0.563
_reflns_odcompleteness_completeness 99.89
_reflns_odcompleteness_iscentric 1
_reflns_odcompleteness_theta 26.32
_olex2_refinement_description
;
1. Fixed Uiso
 At 1.2 times of:
  All C(H) groups, All C(H,H) groups
 At 1.5 times of:
  All C(H,H,H) groups
2. Restrained distances
 W3-O1 = W1-O1
 1.9 with sigma of 0.01
 H91A-H376
 2.1 with sigma of 0.01
 C103-C411 = C411-C413
 1.46 with sigma of 0.01
 C103-C413
 2.5 with sigma of 0.01
 C205-C255 = C313-C255
 1.46 with sigma of 0.01
 C226-C158 = C330-C226
 1.48 with sigma of 0.01
 C313-C205
 2.5 with sigma of 0.01
 S24-C219
 1.8 with sigma of 0.01
 C330-C158
 2.5 with sigma of 0.01
 C56-C356 = C56-C352
 1.48 with sigma of 0.01
 O19-O22 = O22-O21
 2.5 with sigma of 0.01
 C381-C19
 2.5 with sigma of 0.01
 C354-C272 = C350-C272
 1.48 with sigma of 0.01
 C19-S24 = S24-C381
 2.6 with sigma of 0.01
 C160-C74 = C346-C74
 1.48 with sigma of 0.01
 Ag23-S21 = Ag21-S21 = Ag41-S21
 2.3 with sigma of 0.01
 C88-C394 = C394-C176
 1.48 with sigma of 0.01
 O20-O19 = O19-O22
 2.5 with sigma of 0.01
 C303-C191 = C191-C189
 1.48 with sigma of 0.01
 C34-C390 = C384-C390
 1.48 with sigma of 0.01
 C39-C201 = C201-C115
 1.48 with sigma of 0.01
 C240-C252 = C328-C240
 1.48 with sigma of 0.01
 C409-C155 = C155-C51
 1.48 with sigma of 0.01
 Si1-O19 = Si1-O22 = Si1-O20 = Si1-O21
 1.5 with sigma of 0.01
 C152-S26 = S26-C70
 2.6 with sigma of 0.01
 W9A-O1B
 1.9 with sigma of 0.01
 C405-C251 = C127-C251
 1.48 with sigma of 0.01
 C19-C219 = C219-C381
 1.48 with sigma of 0.01
 O20-O21 = O21-O22
 2.5 with sigma of 0.01
 C34-S2 = S2-C384
 2.6 with sigma of 0.01
 C407-C101 = C311-C101
 1.48 with sigma of 0.01
 C152-C66 = C70-C66
 1.48 with sigma of 0.01
 C356-S30 = S30-C352
 2.6 with sigma of 0.01
 O40-O43 = O43-O41
 2.5 with sigma of 0.01
 C303-S3 = S3-C189
 2.6 with sigma of 0.01
 O43-O41 = O41-O42
 2.5 with sigma of 0.01
 C407-S23 = S23-C311
 2.6 with sigma of 0.01
 C356-C352
 2.5 with sigma of 0.01
 S2-C390
 1.8 with sigma of 0.01
 C39-S11 = S11-C115
 2.6 with sigma of 0.01
 C127-S13 = S13-C405
 2.6 with sigma of 0.01
 W11A-O28A = W10A-O28A
 1.9 with sigma of 0.01
 C402-C396 = C408-C396
 1.48 with sigma of 0.01
 S25-C409 = C409-C51
 2.6 with sigma of 0.01
 W7A-O39A
 1.9 with sigma of 0.01
 C92-C180 = C182-C92
 1.48 with sigma of 0.01
 C51-C409
 2.5 with sigma of 0.01
 W10A-O27A = W9A-O27A
 1.9 with sigma of 0.01
 C412-C38 = C400-C38
 1.48 with sigma of 0.01
 C127-C405
 2.5 with sigma of 0.01
 C394-C176 = C88-C394
 1.48 with sigma of 0.01
 O40-O42 = O42-O43
 2.5 with sigma of 0.01
 S7-C38 = S29-C396 = S27-C394 = S31-C92 = S15-C1
 1.8 with sigma of 0.01
 C115-C39
 2.5 with sigma of 0.01
 W4-O9 = W2-O9
 1.9 with sigma of 0.01
 C196-C1 = C404-C1
 1.48 with sigma of 0.01
 O42-O43 = O43-O41
 2.5 with sigma of 0.01
 S13-C251
 1.9 with sigma of 0.01
 S23-C101
 1.9 with sigma of 0.01
 C88-S27 = S27-C176
 2.6 with sigma of 0.01
 Si2-O40 = Si2-O41 = Si2-O42 = Si2-O43
 1.5 with sigma of 0.01
 S25-C155
 1.9 with sigma of 0.01
 C180-C182
 2.5 with sigma of 0.01
 W9A-O26A = W11A-O26A
 1.9 with sigma of 0.01
 W10-O30 = W11-O30
 1.9 with sigma of 0.01
 C404-C196
 2.5 with sigma of 0.01
 S3-C191
 1.9 with sigma of 0.01
 O40-O41 = O41-O42
 2.5 with sigma of 0.01
 C77-C99 = C99-C197
 1.48 with sigma of 0.01
 C412-S7 = S7-C400
 2.6 with sigma of 0.01
 C408-C402
 2.5 with sigma of 0.01
 C209-C125 = C125-C95
 1.48 with sigma of 0.01
 W7-O31 = W10-O31
 1.9 with sigma of 0.01
 C239-C13 = C157-C13
 1.48 with sigma of 0.01
 W12A-O30A = W8A-O30A
 1.9 with sigma of 0.01
 C299-C379 = C379-C377
 1.48 with sigma of 0.01
 O33A-W12A_$1
 1.9 with sigma of 0.01
 W7-O25 = W9-O25
 1.9 with sigma of 0.01
 S19-C43
 1.9 with sigma of 0.01
 C63-C43 = C43-C151
 1.48 with sigma of 0.01
 W8-O24 = W9-O24
 1.9 with sigma of 0.01
 C404-S15 = S15-C196
 2.6 with sigma of 0.01
 S9-C99
 1.9 with sigma of 0.01
 W5-O10 = W4-O10
 1.9 with sigma of 0.01
 C72-C68 = C68-C426
 1.48 with sigma of 0.01
 C396-C176
 3.1 with sigma of 0.01
 W7-O23 = O23-W8
 1.9 with sigma of 0.01
 S17-C379
 1.9 with sigma of 0.01
 W7A-O24A = W8A-O24A
 1.9 with sigma of 0.01
 S9-C77 = C77-C197
 2.6 with sigma of 0.01
 C88-C176
 2.5 with sigma of 0.01
 S21-C13
 1.9 with sigma of 0.01
 W3-O11 = W5-O11
 1.9 with sigma of 0.01
 C282-C172 = C386-C282
 1.46 with sigma of 0.01
 W9A-O23A = W7A-O23A
 1.9 with sigma of 0.01
 C239-S21 = S21-C157
 2.6 with sigma of 0.01
 C63-S19 = S19-C151
 2.6 with sigma of 0.01
 W3-O6 = W6-O6
 1.9 with sigma of 0.01
 C419-C107
 2.5 with sigma of 0.01
 W8A-O25A = W9A-O25A
 1.9 with sigma of 0.01
 W4A-O7A = W5A-O7A = W5A-O5 = W6-O5 = W6-O12 = W5-O12
 1.9 with sigma of 0.01
 H133-H34L
 3.2 with sigma of 0.01
 C107-C55
 1.5 with sigma of 0.01
 S24A-C55
 1.8 with sigma of 0.01
 W2-O7 = W3-O7
 1.9 with sigma of 0.01
 W2-O2 = W1-O2
 1.9 with sigma of 0.01
 W1A-O1A = O1A-W2A
 1.9 with sigma of 0.01
 W3A-O10A = O10A-W2A
 1.9 with sigma of 0.01
 O1-O7
 2.7 with sigma of 0.01
 W2-O8 = W6_$2-O8
 1.9 with sigma of 0.01
 W1-O3 = W5_$2-O3
 1.9 with sigma of 0.01
 W4_$2-O4 = W1-O4
 1.9 with sigma of 0.01
 W1A-O2A = W3A-O2A
 1.9 with sigma of 0.01
 W5A-O6A = O6A-W6A
 1.9 with sigma of 0.01
 W5A-O4A = W1A-O4A
 1.9 with sigma of 0.01
 O1A-O4A
 2.7 with sigma of 0.01
 W2A-O8A = W4A-O8A
 1.9 with sigma of 0.01
 W3A-O12A = W4A_$2-O12A
 1.9 with sigma of 0.01
 W3A-O11A = W5A_$2-O11A
 1.9 with sigma of 0.01
 W2A-O10A = W3A-O10A
 1.9 with sigma of 0.01
 W1A-O3A = W6A-O3A
 1.9 with sigma of 0.01
 W1A-O13A
 1.9 with sigma of 0.01
 W3A-O18A
 1.9 with sigma of 0.01
 W2A-O9A
 1.9 with sigma of 0.01
 O9A-O10A = O10A-O1A
 2.7 with sigma of 0.01
 W2A-O17A
 1.9 with sigma of 0.01
 W5A-O14A
 1.9 with sigma of 0.01
 W6A-O15A
 1.9 with sigma of 0.01
 W4A-O16A
 1.9 with sigma of 0.01
 O10_$2-O3 = O3-O4
 2.7 with sigma of 0.01
 O2-O3 = O3-O12_$2
 2.7 with sigma of 0.01
 W3-O15
 1.9 with sigma of 0.01
 W1-O14
 1.9 with sigma of 0.01
 W2-O16
 1.9 with sigma of 0.01
 W6-O13
 1.9 with sigma of 0.01
 W5-O18
 1.9 with sigma of 0.01
 W4-O17
 1.9 with sigma of 0.01
 W11-O28 = W12-O28
 1.9 with sigma of 0.01
 W11-O27 = O27-W9
 1.9 with sigma of 0.01
 W9-O26 = W12-O26
 1.9 with sigma of 0.01
 O26A-O27A = O27A-O23A
 2.7 with sigma of 0.01
 O28A-O27A = O27A-O26A
 2.7 with sigma of 0.01
 O25A-O23A = O23A-O24A
 2.7 with sigma of 0.01
 W12-O29
 1.9 with sigma of 0.01
 W10-O32
 1.9 with sigma of 0.01
 W11-O38
 1.9 with sigma of 0.01
 O32-O30 = O30-O38
 2.7 with sigma of 0.01
 O30-O31 = O31-O29_$1
 2.7 with sigma of 0.01
 O29_$1-O32 = O32-O30
 2.7 with sigma of 0.01
 O27-O30 = O30-O31
 2.7 with sigma of 0.01
 O38-O30 = O30-O32
 2.7 with sigma of 0.01
 W7-O34
 1.9 with sigma of 0.01
 O30-O27 = O27-O25
 2.7 with sigma of 0.01
 O28-O27 = O27-O26
 2.7 with sigma of 0.01
 W7A-O32A = W7A-O33A
 1.9 with sigma of 0.01
 W8A-O31A
 1.9 with sigma of 0.01
 O24A-O31A = O31A_$1-O28A
 2.7 with sigma of 0.01
 O26A-O29A = O29A-O30A
 2.7 with sigma of 0.01
 O24A-O32A = O32A_$1-O28A
 2.7 with sigma of 0.01
 O33A_$1-O29A = O29A-O32A_$1
 2.7 with sigma of 0.01
 O30A-O29A = O29A-O26A
 2.7 with sigma of 0.01
 O32A_$1-O29A = O29A-O33A_$1
 2.7 with sigma of 0.01
 W11A-O37A
 1.9 with sigma of 0.01
 W8A-O35A
 1.9 with sigma of 0.01
 W12A-O36A
 1.9 with sigma of 0.01
 W11A-O29A = W12A-O29A
 2.1 with sigma of 0.01
 W10A-O34A
 1.9 with sigma of 0.01
 W7-O35
 1.9 with sigma of 0.01
 W10-O33
 1.9 with sigma of 0.01
 O32-O33 = O33-O31
 2.7 with sigma of 0.01
 W11-O37
 1.9 with sigma of 0.01
 W9-O36
 1.9 with sigma of 0.01
 W12-O39
 1.9 with sigma of 0.01
 W8A-O31A = O31A_$1-W10A
 1.9 with sigma of 0.01
 W12A_$1-O38A = O38A-W10A
 1.9 with sigma of 0.01
 O23A-O33A = O33A-O38A
 2.7 with sigma of 0.01
 O23A-O27A = O27A-O38A
 2.7 with sigma of 0.01
 Ag23-Ag21
 3.5 with sigma of 0.01
 Ag3-Ag51
 3.5 with sigma of 0.01
 P5-C224
 1.8 with sigma of 0.01
 S27-C394
 1.8 with sigma of 0.01
 S11-C201
 1.9 with sigma of 0.01
 S5-C125
 1.9 with sigma of 0.01
 C378-C265
 3 with sigma of 0.01
 C68-S26A
 1.8 with sigma of 0.01
 C62-C416 = C416-C278
 1.48 with sigma of 0.01
 C265-C380
 3.1 with sigma of 0.01
 P11-C423
 1.6 with sigma of 0.01
 C4-C348 = C4-C344
 1.46 with sigma of 0.01
 P15-C271
 1.7 with sigma of 0.01
 C399-C173 = C85-C399
 1.46 with sigma of 0.01
 H35N-H421 = H421-H35O
 2 with sigma of 0.01
 H38I-H139
 2 with sigma of 0.01
 H41J-H293 = H293-H41K
 2 with sigma of 0.01
 Cl2-C408
 2.5 with sigma of 0.01
 H247-H135
 2.1 with sigma of 0.01
 H17I-H247
 2.2 with sigma of 0.01
 O27A-O1B \\sim O1B-O25A
 with sigma of 0.01
 O23A-O39A \\sim O39A-O32A
 with sigma of 0.01
 C152-C66 \\sim C426-C68
 with sigma of 0.02
 C66-C70 \\sim C68-C72
 with sigma of 0.02
 C152-C70 \\sim C426-C72
 with sigma of 0.04
 O1A-O13A \\sim O13A-O3A
 with sigma of 0.01
 O4A-O13A \\sim O13A-O2A
 with sigma of 0.01
 O2A-O18A \\sim O18A-O11A
 with sigma of 0.01
 O12A-O18A \\sim O18A-O10A
 with sigma of 0.01
 O1A-O17A \\sim O17A-O9A
 with sigma of 0.01
 O10A-O17A \\sim O17A-O8A
 with sigma of 0.01
 O7A-O14A \\sim O14A-O6A
 with sigma of 0.01
 O6A-O15A \\sim O15A-O5A
 with sigma of 0.01
 O8A-O16A \\sim O16A-O7A
 with sigma of 0.01
 O7-O15 \\sim O15-O6
 with sigma of 0.01
 O1-O14 \\sim O14-O3
 with sigma of 0.01
 O7-O16 \\sim O16-O8
 with sigma of 0.01
 O5-O13 \\sim O13-O12
 with sigma of 0.01
 O12-O18 \\sim O18-O11
 with sigma of 0.01
 O10-O17 \\sim O17-O9
 with sigma of 0.01
 O28A-O37A \\sim O37A-O26A
 with sigma of 0.01
 O25A-O35A \\sim O35A-O31A
 with sigma of 0.01
 O29A-O36A \\sim O36A-O30A
 with sigma of 0.01
 O38A-O34A \\sim O34A-O27A
 with sigma of 0.01
 O34-O35 \\sim O35-O25
 with sigma of 0.01
 O30-O37 \\sim O37-O27
 with sigma of 0.01
 O30-O37 \\sim O37-O38
 with sigma of 0.01
 O27-O36 \\sim O36-O24
 with sigma of 0.01
 O25-O36 \\sim O36-O26
 with sigma of 0.01
 O28-O39 \\sim O39-O29
 with sigma of 0.01
 O29A-O37A \\sim O37A-O28A
 with sigma of 0.01
 O28A-O34A \\sim O34A-O38A
 with sigma of 0.01
 O31A_$1-O34A \\sim O34A-O27A
 with sigma of 0.01
 C293-P11 \\sim P11-C297
 with sigma of 0.01
 Ag30-C66 \\sim Ag30-C68
 with sigma of 0.04
 C67-P19 \\sim P19-C33
 with sigma of 0.01
 C211-P11 \\sim P11-C53
 with sigma of 0.01
 C17-P15 \\sim P15-C135
 with sigma of 0.01
3. Restrained planarity
 P5, C372, C380, C382
 with sigma of 0.01
 C211, C423, C53, P11
 with sigma of 0.01
4. Uiso/Uaniso restraints and constraints
All non-hydrogen atoms have similar U: within 2A with sigma of 0.01 and sigma
for terminal atoms of 0.02 within 2A
All non-hydrogen atoms restrained to be isotropic: with sigma of 0.01 and sigma
for terminal atoms of 0.02
Uanis(O21) \\sim Ueq, Uanis(Si1) \\sim Ueq, Uanis(O20) \\sim Ueq, Uanis(O19)
\\sim Ueq, Uanis(O22) \\sim Ueq: with sigma of 0.005 and sigma for terminal
atoms of 0.01
5. Rigid body (RIGU) restrains
 All non-hydrogen atoms
 with sigma for 1-2 distances of 0.01 and sigma for 1-3 distances of 0.01
6. Others
 Sof(W1A)=Sof(W2A)=Sof(W3A)=Sof(W4A)=Sof(W5A)=Sof(W6A)=Sof(O1A)=Sof(O2A)=
 Sof(O3A)=Sof(O4A)=Sof(O5A)=Sof(O6A)=Sof(O7A)=Sof(O8A)=Sof(O9A)=Sof(O10A)=
 Sof(O11A)=Sof(O12A)=Sof(O13A)=Sof(O14A)=Sof(O15A)=Sof(O16A)=Sof(O17A)=
 Sof(O18A)=1-FVAR(1)
 Sof(W1)=Sof(W2)=Sof(W3)=Sof(W4)=Sof(W5)=Sof(W6)=Sof(O1)=Sof(O2)=Sof(O3)=
 Sof(O4)=Sof(O5)=Sof(O6)=Sof(O7)=Sof(O8)=Sof(O9)=Sof(O10)=Sof(O11)=Sof(O12)=
 Sof(O13)=Sof(O14)=Sof(O15)=Sof(O16)=Sof(O17)=Sof(O18)=FVAR(1)
 Sof(W7A)=Sof(W8A)=Sof(W9A)=Sof(W10A)=Sof(W11A)=Sof(W12A)=Sof(O1B)=Sof(O23A)=
 Sof(O24A)=Sof(O25A)=Sof(O26A)=Sof(O27A)=Sof(O28A)=Sof(O29A)=Sof(O30A)=
 Sof(O31A)=Sof(O32A)=Sof(O33A)=Sof(O34A)=Sof(O35A)=Sof(O36A)=Sof(O37A)=
 Sof(O38A)=Sof(O39A)=1-FVAR(2)
 Sof(W7)=Sof(W8)=Sof(W9)=Sof(W10)=Sof(W11)=Sof(W12)=Sof(O23)=Sof(O24)=Sof(O25)=
 Sof(O26)=Sof(O27)=Sof(O28)=Sof(O29)=Sof(O30)=Sof(O31)=Sof(O32)=Sof(O33)=
 Sof(O34)=Sof(O35)=Sof(O36)=Sof(O37)=Sof(O38)=Sof(O39)=FVAR(2)
 Sof(Ag5)=Sof(Ag19)=Sof(Ag21)=Sof(Ag23)=Sof(Ag39)=Sof(S5)=Sof(S9)=Sof(S17)=
 Sof(S19)=Sof(S21)=Sof(C239)=Sof(H23A)=Sof(H23B)=Sof(H23C)=Sof(C125)=Sof(H125)=
 Sof(C63)=Sof(H63A)=Sof(H63B)=Sof(H63C)=Sof(C299)=Sof(H29A)=Sof(H29B)=Sof(H29C)=
 Sof(C151)=Sof(H15K)=Sof(H15L)=Sof(H15M)=Sof(C77)=Sof(H77A)=Sof(H77B)=Sof(H77C)=
 Sof(C157)=Sof(H15N)=Sof(H15O)=Sof(H15P)=Sof(C43)=Sof(H43)=Sof(C377)=Sof(H37D)=
 Sof(H37E)=Sof(H37F)=Sof(C379)=Sof(H379)=Sof(C95)=Sof(H95A)=Sof(H95B)=Sof(H95C)=
 Sof(C197)=Sof(H19G)=Sof(H19H)=Sof(H19I)=Sof(C99)=Sof(H99)=Sof(C13)=Sof(H13)=
 Sof(C209)=Sof(H20I)=Sof(H20J)=Sof(H20K)=1-FVAR(3)
 Sof(Ag3)=Sof(Ag13)=Sof(Ag25)=Sof(Ag49)=Sof(Ag51)=Sof(S3)=Sof(S11)=Sof(S13)=
 Sof(S23)=Sof(S25)=Sof(C115)=Sof(H11D)=Sof(H11E)=Sof(H11F)=Sof(C251)=Sof(H251)=
 Sof(C127)=Sof(H12E)=Sof(H12F)=Sof(H12G)=Sof(C303)=Sof(H30C)=Sof(H30D)=
 Sof(H30E)=Sof(C155)=Sof(H155)=Sof(C311)=Sof(H31A)=Sof(H31B)=Sof(H31C)=Sof(C39)=
 Sof(H39A)=Sof(H39B)=Sof(H39C)=Sof(C189)=Sof(H18G)=Sof(H18H)=Sof(H18I)=
 Sof(C191)=Sof(H191)=Sof(C201)=Sof(H201)=Sof(C101)=Sof(H101)=Sof(C405)=
 Sof(H40L)=Sof(H40M)=Sof(H40N)=Sof(C407)=Sof(H40O)=Sof(H40P)=Sof(H40Q)=Sof(C51)=
 Sof(H51A)=Sof(H51B)=Sof(H51C)=Sof(C409)=Sof(H40R)=Sof(H40S)=Sof(H40T)=FVAR(3)
 Sof(Ag7)=Sof(Ag27)=Sof(Ag29)=Sof(Ag55)=Sof(Ag57)=Sof(S7)=Sof(S15)=Sof(S27)=
 Sof(S29)=Sof(S31)=Sof(C1)=Sof(H1)=Sof(C38)=Sof(H38)=Sof(C88)=Sof(H88A)=
 Sof(H88B)=Sof(H88C)=Sof(C92)=Sof(H92)=Sof(C176)=Sof(H17D)=Sof(H17E)=Sof(H17F)=
 Sof(C180)=Sof(H18A)=Sof(H18B)=Sof(H18C)=Sof(C182)=Sof(H18D)=Sof(H18E)=
 Sof(H18F)=Sof(C196)=Sof(H19A)=Sof(H19B)=Sof(H19C)=Sof(C394)=Sof(H394)=
 Sof(C396)=Sof(H396)=Sof(C400)=Sof(H40A)=Sof(H40B)=Sof(H40C)=Sof(C402)=
 Sof(H40D)=Sof(H40E)=Sof(H40F)=Sof(C404)=Sof(H40G)=Sof(H40H)=Sof(H40I)=
 Sof(C408)=Sof(H40J)=Sof(H40K)=Sof(H2)=Sof(C412)=Sof(H41A)=Sof(H41B)=Sof(H41C)=
 Sof(Ag53)=1-FVAR(4)
 Sof(Ag2)=Sof(Ag15)=Sof(Ag17)=Sof(Ag35)=Sof(Ag45)=Sof(S2)=Sof(S14)=Sof(S28)=
 Sof(S30)=Sof(S32)=Sof(C34)=Sof(H34A)=Sof(H34B)=Sof(H34C)=Sof(C56)=Sof(H56)=
 Sof(C74)=Sof(H74)=Sof(C160)=Sof(H16A)=Sof(H16B)=Sof(H16C)=Sof(C240)=Sof(H240)=
 Sof(C252)=Sof(H25A)=Sof(H25B)=Sof(H25C)=Sof(C272)=Sof(H272)=Sof(C328)=
 Sof(H32E)=Sof(H32F)=Sof(H32G)=Sof(C346)=Sof(H34G)=Sof(H34H)=Sof(H34I)=
 Sof(C350)=Sof(H35A)=Sof(H35B)=Sof(H35C)=Sof(C352)=Sof(H35D)=Sof(H35E)=
 Sof(H35F)=Sof(C354)=Sof(H35G)=Sof(H35H)=Sof(H35I)=Sof(C356)=Sof(H35J)=
 Sof(H35K)=Sof(H35L)=Sof(C384)=Sof(H38A)=Sof(H38B)=Sof(H38C)=Sof(C390)=
 Sof(H390)=Sof(Ag58)=FVAR(4)
 Sof(Ag1A)=Sof(Ag9A)=Sof(S26A)=Sof(C68)=Sof(H68)=Sof(C72)=Sof(H72A)=Sof(H72B)=
 Sof(H72C)=Sof(C426)=Sof(H42A)=Sof(H42B)=Sof(H42C)=1-FVAR(5)
 Sof(Ag9)=Sof(Ag33)=Sof(S26)=Sof(C66)=Sof(H66)=Sof(C70)=Sof(H70A)=Sof(H70B)=
 Sof(H70C)=Sof(C152)=Sof(H15A)=Sof(H15B)=Sof(H15C)=FVAR(5)
 Sof(Ag)=1-FVAR(6)
 Sof(Ag37)=FVAR(6)
 Sof(Ag60)=1-FVAR(7)
 Sof(Ag43)=FVAR(7)
 Sof(Ag61)=1-FVAR(8)
 Sof(Ag44)=FVAR(8)
 Sof(Ag1B)=Sof(Ag62)=Sof(S24A)=Sof(C107)=Sof(H10E)=Sof(H10F)=Sof(H10G)=
 Sof(C55)=Sof(H55)=Sof(C419)=Sof(H41I)=Sof(H41J)=Sof(H41K)=1-FVAR(9)
 Sof(Ag11)=Sof(Ag41)=Sof(S24)=Sof(C219)=Sof(H219)=Sof(C19)=Sof(H19D)=Sof(H19E)=
 Sof(H19F)=Sof(C381)=Sof(H38G)=Sof(H38H)=Sof(H38I)=FVAR(9)
 Fixed Sof: O19(0.25) O20(0.25) O21(0.25) O22(0.25) O40(0.25) O41(0.25)
 O42(0.25) O43(0.25)
 Fixed X: C396(-0.374579) C357(-0.64518) C203(-0.69244) C205(-0.95094) C103(-
 1.23926) C413(-1.20699)
 Fixed Y: C396(1.10682) C357(1.153161) C203(1.09557) C205(0.59489)
 C103(1.325281) C413(1.34072)
 Fixed Z: C396(0.81097) C357(0.528181) C203(0.499469) C205(0.68487)
 C103(0.681141) C413(0.63846)
7.a Riding coordinates:
 C34(H34A,H34B,H34C), C70(H70A,H70B,H70C), C72(H72A,H72B,H72C), C88(H88A,H88B,
 H88C), C98(H98A,H98B,H98C), C152(H15A,H15B,H15C), C158(H15F,H15G,H15H),
 C160(H16A,H16B,H16C), C172(H17A,H17B,H17C), C176(H17D,H17E,H17F), C180(H18A,
 H18B,H18C), C182(H18D,H18E,H18F), C196(H19A,H19B,H19C), C252(H25A,H25B,H25C),
 C328(H32E,H32F,H32G), C330(H33A,H33B,H33C), C346(H34G,H34H,H34I), C348(H34J,
 H34K,H34L), C350(H35A,H35B,H35C), C352(H35D,H35E,H35F), C354(H35G,H35H,H35I),
 C356(H35J,H35K,H35L), C370(H37A,H37B,H37C), C384(H38A,H38B,H38C), C386(H38D,
 H38E,H38F), C400(H40A,H40B,H40C), C402(H40D,H40E,H40F), C404(H40G,H40H,H40I),
 C408(H40J,H40K,H2), C412(H41A,H41B,H41C), C426(H42A,H42B,H42C), C107(H10E,H10F,
 H10G), C115(H11D,H11E,H11F), C239(H23A,H23B,H23C), C63(H63A,H63B,H63C),
 C127(H12E,H12F,H12G), C299(H29A,H29B,H29C), C151(H15K,H15L,H15M), C303(H30C,
 H30D,H30E), C19(H19D,H19E,H19F), C77(H77A,H77B,H77C), C311(H31A,H31B,H31C),
 C39(H39A,H39B,H39C), C313(H31D,H31E,H31F), C157(H15N,H15O,H15P), C357(H35M,
 H35N,H35O), C91(H91A,H91B,H91C), C377(H37D,H37E,H37F), C189(H18G,H18H,H18I),
 C95(H95A,H95B,H95C), C381(H38G,H38H,H38I), C197(H19G,H19H,H19I), C395(H39D,
 H39E,H39F), C397(H39G,H39H,H39I), C405(H40L,H40M,H40N), C203(H20A,H20B,H20C),
 C407(H40O,H40P,H40Q), C51(H51A,H51B,H51C), C409(H40R,H40S,H40T), C205(H20D,
 H20E,H20F), C103(H10J,H10K,H10L), C413(H41F,H41G,H41H), C209(H20I,H20J,H20K),
 C419(H41I,H41J,H41K)
7.b Ternary CH refined with riding coordinates:
 C1(H1), C4(H4), C38(H38), C56(H56), C66(H66), C68(H68), C74(H74), C92(H92),
 C102(H102), C226(H226), C240(H240), C242(H242), C272(H272), C282(H282),
 C390(H390), C394(H394), C396(H396), C219(H219), C55(H55), C125(H125),
 C251(H251), C255(H255), C129(H129), C131(H131), C155(H155), C333(H333),
 C43(H43), C379(H379), C191(H191), C99(H99), C201(H201), C101(H101), C411(H411),
  C13(H13)
7.c Secondary CH2 refined with riding coordinates:
 C24(H24A,H24B), C30(H30A,H30B), C32(H32A,H32B), C60(H60A,H60B), C62(H62A,
 H62B), C64(H64A,H64B), C94(H94A,H94B), C96(H96A,H96B), C100(H10A,H10B),
 C104(H10C,H10D), C122(H12A,H12B), C126(H12C,H12D), C156(H15D,H15E), C248(H24C,
 H24D), C270(H27A,H27B), C276(H27C,H27D), C278(H27E,H27F), C326(H32C,H32D),
 C416(H41D,H41E), C213(H21A,H21B), C215(H21C,H21D), C109(H10H,H10I), C15(H15I,
 H15J), C253(H25D,H25E), C259(H25F,H25G), C277(H27G,H27H), C283(H28A,H28B),
 C307(H30F,H30G), C309(H30H,H30I), C315(H31G,H31H), C79(H79A,H79B), C331(H33D,
 H33E), C85(H85A,H85B), C171(H17G,H17H), C173(H17I,H17J), C399(H39J,H39K),
 C207(H20G,H20H)
7.d Aromatic/amide H refined with riding coordinates:
 C10(H10), C14(H14), C16(H16), C18(H18), C20(H20), C22(H22), C26(H26),
 C28(H28), C36(H36), C42(H42), C44(H44), C46(H46), C48(H48), C50(H50), C52(H52),
  C54(H54), C58(H58), C78(H78), C80(H80), C82(H82), C84(H84), C86(H86),
 C108(H108), C110(H110), C112(H112), C114(H114), C116(H116), C120(H120),
 C124(H124), C130(H130), C132(H132), C134(H134), C136(H136), C138(H138),
 C142(H142), C144(H144), C146(H146), C148(H148), C150(H150), C154(H154),
 C162(H162), C164(H164), C166(H166), C168(H168), C170(H170), C174(H174),
 C186(H186), C188(H188), C190(H190), C192(H192), C194(H194), C200(H200),
 C202(H202), C204(H204), C206(H206), C208(H208), C210(H210), C214(H214),
 C216(H216), C218(H218), C220(H220), C222(H222), C230(H230), C232(H232),
 C234(H234), C236(H236), C238(H238), C244(H244), C246(H246), C250(H250),
 C254(H254), C256(H256), C258(H258), C260(H260), C262(H262), C264(H264),
 C274(H274), C280(H280), C284(H284), C286(H286), C288(H288), C290(H290),
 C292(H292), C296(H296), C298(H298), C300(H300), C304(H304), C306(H306),
 C308(H308), C310(H310), C314(H314), C316(H316), C318(H318), C320(H320),
 C322(H322), C334(H334), C336(H336), C338(H338), C340(H340), C342(H342),
 C358(H358), C360(H360), C364(H364), C366(H366), C368(H368), C372(H372),
 C374(H374), C376(H376), C378(H378), C380(H380), C388(H388), C392(H392),
 C398(H398), C406(H406), C410(H410), C414(H414), C418(H418), C420(H420),
 C422(H422), C27(H27), C221(H221), C111(H111), C7(H7), C225(H225), C113(H113),
 C227(H227), C57(H57), C229(H229), C29(H29), C233(H233), C117(H117), C235(H235),
  C59(H59), C119(H119), C243(H243), C61(H61), C245(H245), C123(H123),
 C247(H247), C31(H31), C249(H249), C257(H257), C65(H65), C261(H261), C33(H33),
 C265(H265), C133(H133), C267(H267), C67(H67), C269(H269), C135(H135), C17(H17),
  C273(H273), C137(H137), C139(H139), C279(H279), C35(H35), C281(H281),
 C71(H71), C143(H143), C287(H287), C9(H9), C289(H289), C145(H145), C291(H291),
 C293(H293), C147(H147), C295(H295), C37(H37), C297(H297), C149(H149),
 C301(H301), C153(H153), C317(H317), C159(H159), C319(H319), C5(H5), C321(H321),
  C161(H161), C81(H81), C163(H163), C327(H327), C41(H41), C329(H329),
 C165(H165), C167(H167), C335(H335), C21(H21), C337(H337), C169(H169),
 C339(H339), C341(H341), C343(H343), C345(H345), C347(H347), C87(H87),
 C349(H349), C351(H351), C11(H11), C353(H353), C177(H177), C355(H355), C89(H89),
  C359(H359), C45(H45), C361(H361), C181(H181), C363(H363), C183(H183),
 C367(H367), C23(H23), C369(H369), C185(H185), C93(H93), C373(H373), C187(H187),
  C375(H375), C47(H47), C383(H383), C3(H3), C385(H385), C387(H387), C97(H97),
 C389(H389), C195(H195), C391(H391), C393(H393), C199(H199), C25(H25),
 C401(H401), C403(H403), C415(H415), C417(H417), C105(H105), C421(H421),
 C211(H211), C53(H53), C425(H425)
7.e Fitted hexagon refined as free rotating group:
 C12(C14,C16,C18,C20,C22), C40(C42,C44,C46,C48,C50), C76(C78,C80,C82,C84,C86),
 C106(C108,C110,C112,C114,C116), C128(C130,C132,C134,C136,C138), C140(C142,C144,
 C146,C148,C150), C184(C186,C188,C190,C192,C194), C198(C200,C202,C204,C206,
 C208), C214(C216,C218,C220,C222,C224), C228(C230,C232,C234,C236,C238),
 C256(C258,C260,C262,C264,C266), C284(C286,C288,C290,C292,C294), C296(C298,C300,
 C302,C304,C306), C312(C314,C316,C318,C320,C322), C332(C334,C336,C338,C340,
 C342), C358(C360,C362,C364,C366,C368), C372(C374,C376,C378,C380,C382), C223(C7,
 C225,C113,C227,C57), C231(C29,C233,C117,C235,C59), C121(C243,C61,C245,C123,
 C247), C263(C33,C265,C133,C267,C67), C135(C271,C17,C273,C137,C275), C285(C143,
 C287,C9,C289,C145), C73(C293,C147,C295,C37,C297), C159(C319,C5,C321,C161,C323),
  C325(C163,C327,C41,C329,C165), C175(C351,C11,C353,C177,C355), C179(C359,C45,
 C361,C181,C363), C365(C183,C367,C23,C369,C185), C371(C93,C373,C187,C375,C47),
 C193(C387,C97,C389,C195,C391), C105(C421,C211,C423,C53,C425)
7.f Idealised Me refined as rotating group:
 C118(H11A,H11B,H11C), C268(H26A,H26B,H26C), C344(H34D,H34E,H34F), C49(H49A,
 H49B,H49C)
;
_olex2_submission_special_instructions 'No special instructions were received'
_oxdiff_exptl_absorpt_empirical_details
;
Empirical correction (ABSPACK) includes:
- Absorption correction using spherical harmonics
- Frame scaling
;
_oxdiff_exptl_absorpt_empirical_full_max 1.912
_oxdiff_exptl_absorpt_empirical_full_min 0.644

loop_
_space_group_symop_operation_xyz
'x, y, z'
'-x, -y, -z'

loop_
_atom_site_label
_atom_site_type_symbol
_atom_site_fract_x
_atom_site_fract_y
_atom_site_fract_z
_atom_site_U_iso_or_equiv
_atom_site_adp_type
_atom_site_occupancy
_atom_site_site_symmetry_order
_atom_site_calc_flag
_atom_site_refinement_flags_posn
_atom_site_refinement_flags_adp
_atom_site_refinement_flags_occupancy
_atom_site_disorder_assembly
_atom_site_disorder_group
W1 W -0.54459(16) 1.49203(14) 0.55819(5) 0.0375(8) Uani 0.501(3) 1 d D U P A 1
W2 W -0.65630(13) 1.49238(14) 0.51695(6) 0.0327(7) Uani 0.501(3) 1 d D U P A 1
W3 W -0.59432(16) 1.62864(15) 0.52496(6) 0.0344(7) Uani 0.501(3) 1 d D U P A 1
W4 W -0.61178(16) 1.49941(16) 0.45865(6) 0.0363(8) Uani 0.501(3) 1 d D U P A 1
W5 W -0.55085(15) 1.63653(15) 0.46679(6) 0.0378(8) Uani 0.501(3) 1 d D U P A 1
W6 W -0.4385(2) 1.6374(2) 0.50736(8) 0.0318(10) Uani 0.501(3) 1 d D U P A 1
O1 O -0.5716(18) 1.5789(6) 0.5517(3) 0.039(3) Uani 0.501(3) 1 d D U P A 1
O2 O -0.6206(8) 1.4810(16) 0.5458(3) 0.036(3) Uani 0.501(3) 1 d D U P A 1
O3 O -0.5099(10) 1.4076(6) 0.5533(4) 0.038(3) Uani 0.501(3) 1 d D U P A 1
O4 O -0.4639(7) 1.5128(14) 0.5593(5) 0.042(3) Uani 0.501(3) 1 d D U P A 1
O5 O -0.412(2) 1.586(2) 0.5333(6) 0.040(3) Uani 0.501(3) 1 d D U P A 1
O6 O -0.5218(8) 1.6647(11) 0.5183(9) 0.040(3) Uani 0.501(3) 1 d D U P A 1
O7 O -0.6547(9) 1.5785(6) 0.5195(7) 0.037(3) Uani 0.501(3) 1 d D U P A 1
O8 O -0.6188(18) 1.4082(7) 0.5135(5) 0.034(4) Uani 0.501(3) 1 d D U P A 1
O9 O -0.6644(10) 1.510(2) 0.48541(17) 0.038(3) Uani 0.501(3) 1 d D U P A 1
O10 O -0.6096(7) 1.5860(6) 0.4597(6) 0.039(3) Uani 0.501(3) 1 d D U P A 1
O11 O -0.5993(15) 1.6556(19) 0.4940(2) 0.039(3) Uani 0.501(3) 1 d D U P A 1
O12 O -0.4873(11) 1.6651(10) 0.4820(4) 0.039(3) Uani 0.501(3) 1 d D U P A 1
O13 O -0.402(2) 1.7085(13) 0.5119(7) 0.049(7) Uani 0.501(3) 1 d D U P A 1
O14 O -0.561(2) 1.4881(9) 0.5900(2) 0.042(5) Uani 0.501(3) 1 d D U P A 1
O15 O -0.6460(10) 1.6953(13) 0.5395(9) 0.045(7) Uani 0.501(3) 1 d D U P A 1
O16 O -0.7392(9) 1.4861(10) 0.5270(9) 0.039(7) Uani 0.501(3) 1 d D U P A 1
O17 O -0.6662(18) 1.493(2) 0.4353(5) 0.048(9) Uani 0.501(3) 1 d D U P A 1
O18 O -0.5795(10) 1.7117(15) 0.4500(8) 0.044(8) Uani 0.501(3) 1 d D U P A 1
W1A W -0.5650(2) 1.62135(16) 0.53568(7) 0.0414(8) Uani 0.499(3) 1 d D U P A 2
W2A W -0.62235(15) 1.47803(16) 0.53986(5) 0.0323(7) Uani 0.499(3) 1 d D U P A 2
W3A W -0.65290(14) 1.58083(16) 0.49205(6) 0.0381(8) Uani 0.499(3) 1 d D U P A 2
W4A W -0.47025(15) 1.39307(15) 0.54651(5) 0.0321(7) Uani 0.499(3) 1 d D U P A 2
W5A W -0.41565(17) 1.5364(2) 0.54547(6) 0.0404(8) Uani 0.499(3) 1 d D U P A 2
W6A W -0.4386(3) 1.6401(3) 0.49738(9) 0.0389(11) Uani 0.499(3) 1 d D U P A 2
O1A O -0.6027(14) 1.5547(8) 0.5491(3) 0.038(3) Uani 0.499(3) 1 d D U P A 2
O2A O -0.6300(15) 1.6288(14) 0.5151(6) 0.039(3) Uani 0.499(3) 1 d D U P A 2
O3A O -0.5022(18) 1.6604(13) 0.5204(7) 0.041(3) Uani 0.499(3) 1 d D U P A 2
O4A O -0.4915(7) 1.5919(12) 0.5517(4) 0.042(3) Uani 0.499(3) 1 d D U P A 2
O5A O -0.492(2) 1.655(2) 0.4700(9) 0.040(4) Uani 0.499(3) 1 d D U P A 2
O6A O -0.3998(15) 1.5994(18) 0.5235(5) 0.040(3) Uani 0.499(3) 1 d D U P A 2
O7A O -0.448(2) 1.4658(12) 0.5579(3) 0.039(4) Uani 0.499(3) 1 d D U P A 2
O8A O -0.5511(9) 1.4362(19) 0.5549(3) 0.034(3) Uani 0.499(3) 1 d D U P A 2
O9A O -0.622(2) 1.4012(8) 0.5260(6) 0.036(4) Uani 0.499(3) 1 d D U P A 2
O10A O -0.6680(9) 1.5219(12) 0.5157(4) 0.037(3) Uani 0.499(3) 1 d D U P A 2
O11A O -0.6467(9) 1.5142(16) 0.4722(7) 0.039(3) Uani 0.499(3) 1 d D U P A 2
O12A O -0.6076(12) 1.6235(13) 0.4698(7) 0.040(3) Uani 0.499(3) 1 d D U P A 2
O13A O -0.6015(6) 1.6855(6) 0.5551(2) 0.046(7) Uani 0.499(3) 1 d D U P A 2
O14A O -0.376(2) 1.5594(18) 0.5709(4) 0.046(8) Uani 0.499(3) 1 d D U P A 2
O15A O -0.401(2) 1.7121(15) 0.4932(8) 0.051(8) Uani 0.499(3) 1 d D U P A 2
O16A O -0.4532(16) 1.3332(19) 0.5708(6) 0.046(9) Uani 0.499(3) 1 d D U P A 2
O17A O -0.6869(7) 1.4711(11) 0.5622(3) 0.044(7) Uani 0.499(3) 1 d D U P A 2
O18A O -0.7354(5) 1.6224(8) 0.4873(3) 0.047(8) Uani 0.499(3) 1 d D U P A 2
W7 W 0.00827(12) 1.04449(13) 0.94175(4) 0.0370(6) Uani 0.606(3) 1 d D U P B 1
W7A W 0.0222(3) 1.1230(2) 0.96078(7) 0.0371(10) Uani 0.394(3) 1 d D U P B 2
W8 W 0.00762(12) 1.15642(11) 0.98300(5) 0.0335(6) Uani 0.606(3) 1 d D U P B 1
W8A W -0.0812(2) 1.15286(19) 1.00808(8) 0.0405(10) Uani 0.394(3) 1 d D U P B 2
W9 W -0.12846(12) 1.09401(13) 0.97492(5) 0.0336(6) Uani 0.606(3) 1 d D U P B 1
W9A W -0.1210(2) 1.0637(2) 0.96392(8) 0.0438(11) Uani 0.394(3) 1 d D U P B 2
W10 W -0.00022(13) 0.88816(13) 0.95879(5) 0.0358(6) Uani 0.606(3) 1 d D U P B 1
W10A W -0.0367(2) 0.9154(2) 0.95466(7) 0.0417(10) Uani 0.394(3) 1 d D U P B 2
W11 W -0.1380(3) 0.9360(3) 0.99927(9) 0.0515(13) Uani 0.606(3) 1 d D U P B 1
W11A W -0.1389(4) 0.9425(3) 0.99116(9) 0.0276(12) Uani 0.394(3) 1 d D U P B 2
W12 W -0.13679(12) 1.05109(12) 1.03304(5) 0.0381(7) Uani 0.606(3) 1 d D U P B 1
W12A W -0.1070(2) 1.02944(19) 1.04635(7) 0.0368(10) Uani 0.394(3) 1 d D U P B 2
O1B O -0.185(2) 1.1018(18) 0.9448(7) 0.049(8) Uani 0.394(3) 1 d D U P B 2
O23 O 0.022(3) 1.1191(17) 0.9544(4) 0.035(3) Uani 0.606(3) 1 d D U P B 1
O23A O -0.0498(6) 1.0962(8) 0.9512(3) 0.039(3) Uani 0.394(3) 1 d D U P B 2
O24 O -0.0780(6) 1.1552(8) 0.9789(7) 0.038(3) Uani 0.606(3) 1 d D U P B 1
O24A O -0.0304(8) 1.1726(8) 0.9835(2) 0.038(3) Uani 0.394(3) 1 d D U P B 2
O25 O -0.0781(6) 1.0587(11) 0.9502(3) 0.040(3) Uani 0.606(3) 1 d D U P B 1
O25A O -0.1300(8) 1.1214(16) 0.9873(4) 0.040(3) Uani 0.394(3) 1 d D U P B 2
O26 O -0.1325(18) 1.1064(8) 1.00699(14) 0.041(3) Uani 0.606(3) 1 d D U P B 1
O26A O -0.1838(6) 1.0190(6) 0.9776(3) 0.037(4) Uani 0.394(3) 1 d D U P B 2
O27 O -0.1558(8) 1.0151(4) 0.9819(3) 0.041(3) Uani 0.606(3) 1 d D U P B 1
O27A O -0.0911(6) 0.9886(4) 0.9464(3) 0.042(3) Uani 0.394(3) 1 d D U P B 2
O28 O -0.1675(13) 0.9784(8) 1.0260(2) 0.047(4) Uani 0.606(3) 1 d D U P B 1
O28A O -0.1035(7) 0.8828(6) 0.9717(2) 0.039(4) Uani 0.394(3) 1 d D U P B 2
O29 O -0.0895(9) 1.1076(8) 1.0441(5) 0.041(3) Uani 0.606(3) 1 d D U P B 1
O29A O -0.1541(10) 0.9950(9) 1.0211(3) 0.045(4) Uani 0.394(3) 1 d D U P B 2
O30 O -0.0792(8) 0.9068(9) 0.9748(3) 0.040(3) Uani 0.606(3) 1 d D U P B 1
O30A O -0.1247(10) 1.1066(7) 1.0296(4) 0.040(3) Uani 0.394(3) 1 d D U P B 2
O31 O -0.0162(9) 0.9644(5) 0.9417(3) 0.041(3) Uani 0.606(3) 1 d D U P B 1
O31A O -0.0198(8) 1.1487(8) 1.0297(3) 0.041(6) Uani 0.394(3) 1 d D U P B 2
O32 O 0.0201(10) 0.8141(8) 0.9775(4) 0.049(5) Uani 0.606(3) 1 d D U P B 1
O32A O 0.0881(9) 1.1203(11) 0.9825(4) 0.036(4) Uani 0.394(3) 1 d D U P B 2
O33 O -0.003(2) 0.8415(8) 0.9331(3) 0.055(7) Uani 0.606(3) 1 d D U P B 1
O33A O 0.0756(7) 1.0570(5) 0.9467(3) 0.038(3) Uani 0.394(3) 1 d D U P B 2
O34 O 0.0901(9) 1.012(2) 0.9512(7) 0.041(4) Uani 0.606(3) 1 d D U P B 1
O34A O -0.0428(7) 0.8700(6) 0.9286(2) 0.054(8) Uani 0.394(3) 1 d D U P B 2
O35 O 0.0157(11) 1.065(2) 0.9103(3) 0.050(8) Uani 0.606(3) 1 d D U P B 1
O35A O -0.124(2) 1.2360(11) 1.0103(9) 0.046(9) Uani 0.394(3) 1 d D U P B 2
O36 O -0.2014(6) 1.1423(6) 0.9632(3) 0.051(7) Uani 0.606(3) 1 d D U P B 1
O36A O -0.169(2) 1.0317(17) 1.0703(8) 0.047(8) Uani 0.394(3) 1 d D U P B 2
O37 O -0.2030(9) 0.9063(9) 0.9854(5) 0.048(6) Uani 0.606(3) 1 d D U P B 1
O37A O -0.2121(7) 0.9094(7) 0.9999(3) 0.046(6) Uani 0.394(3) 1 d D U P B 2
O38 O -0.1140(16) 0.8584(11) 1.0155(5) 0.060(6) Uani 0.606(3) 1 d D U P B 1
O38A O 0.0336(6) 0.9499(9) 0.9434(4) 0.040(4) Uani 0.394(3) 1 d D U P B 2
O39 O -0.2077(10) 1.0800(13) 1.0520(6) 0.044(7) Uani 0.606(3) 1 d D U P B 1
O39A O 0.038(2) 1.187(2) 0.9394(7) 0.044(7) Uani 0.394(3) 1 d D U P B 2
W13 W -0.45302(6) 1.27459(6) 0.90504(2) 0.0191(3) Uani 1 1 d . U . . .
W14 W -0.58358(7) 1.55608(7) 0.89868(2) 0.0295(3) Uani 1 1 d . U . . .
W15 W -0.65116(6) 1.45480(6) 0.85503(2) 0.0241(3) Uani 1 1 d . U . . .
W19 W -0.54583(7) 1.42715(6) 0.93297(2) 0.0235(3) Uani 1 1 d . U . . .
W20 W -0.43376(6) 1.50848(6) 0.91184(2) 0.0216(3) Uani 1 1 d . U . . .
W21 W -0.54631(6) 1.54113(6) 0.83527(2) 0.0225(3) Uani 1 1 d . U . . .
W24 W -0.33684(6) 1.37128(6) 0.88343(2) 0.0186(3) Uani 1 1 d . U . . .
W26 W -0.38129(6) 1.49909(6) 0.85053(2) 0.0201(3) Uani 1 1 d . U . . .
W28 W -0.60119(6) 1.31597(6) 0.89279(2) 0.0233(3) Uani 1 1 d . U . . .
Ag Ag -0.7246(4) 1.4539(6) 0.80341(15) 0.041(3) Uani 0.364(12) 1 d . U P C 2
Ag1A Ag -0.4274(6) 1.1099(4) 0.88377(15) 0.039(2) Uani 0.356(9) 1 d . U P D 2
Ag2 Ag -0.3326(2) 1.2479(2) 0.83095(8) 0.0472(11) Uani 0.709(4) 1 d . U P E 7
Ag4 Ag -0.44670(13) 1.28190(13) 0.80255(4) 0.0303(6) Uani 1 1 d . U . . .
Ag6 Ag -0.63163(14) 1.29692(13) 0.95090(5) 0.0347(6) Uani 1 1 d . U . . .
Ag7 Ag -0.4459(6) 1.3921(6) 0.7742(2) 0.054(3) Uani 0.291(4) 1 d . U P E 8
Ag9 Ag -0.6035(2) 1.1588(3) 0.86948(11) 0.0409(14) Uani 0.644(9) 1 d . U P D 1
Ag9A Ag -0.6198(5) 1.1775(5) 0.8573(2) 0.045(2) Uani 0.356(9) 1 d . U P D 2
Ag10 Ag -0.24330(15) 1.41183(16) 0.92731(5) 0.0399(7) Uani 1 1 d . U . . .
Ag12 Ag -0.45202(15) 1.19620(15) 0.96419(5) 0.0377(7) Uani 1 1 d . U . . .
Ag15 Ag -0.5369(3) 1.3813(3) 0.76999(9) 0.0444(14) Uani 0.709(4) 1 d . U P E 7
Ag17 Ag -0.3812(2) 1.3785(2) 0.78167(8) 0.0450(11) Uani 0.709(4) 1 d . U P E 7
Ag18 Ag -0.49028(16) 1.28087(15) 0.84731(5) 0.0399(7) Uani 1 1 d . U . . .
Ag20 Ag -0.27282(14) 1.43251(15) 0.80186(5) 0.0401(7) Uani 1 1 d . U . . .
Ag24 Ag -0.30811(14) 1.58645(14) 0.89086(6) 0.0413(7) Uani 1 1 d . U . . .
Ag27 Ag -0.3816(6) 1.2031(6) 0.8387(2) 0.051(2) Uani 0.291(4) 1 d . U P E 8
Ag29 Ag -0.2970(7) 1.3136(7) 0.7992(2) 0.051(3) Uani 0.291(4) 1 d . U P E 8
Ag30 Ag -0.55207(16) 1.15186(15) 0.92047(5) 0.0433(7) Uani 1 1 d D U . . .
Ag33 Ag -0.3893(3) 1.1155(2) 0.88257(8) 0.0342(13) Uani 0.644(9) 1 d . U P D 1
Ag34 Ag -0.56637(17) 1.52418(16) 0.77337(6) 0.0483(8) Uani 1 1 d . U . . .
Ag35 Ag -0.5691(2) 1.2623(2) 0.81157(9) 0.0491(12) Uani 0.709(4) 1 d . U P E 7
Ag36 Ag -0.20543(14) 1.45360(17) 0.86495(5) 0.0440(8) Uani 1 1 d . U . . .
Ag37 Ag -0.7118(2) 1.4100(4) 0.79981(9) 0.0433(17) Uani 0.636(12) 1 d . U P C 1
Ag38 Ag -0.64304(16) 1.68424(15) 0.85368(6) 0.0483(8) Uani 1 1 d . U . . .
Ag44 Ag -0.5330(2) 1.3811(2) 0.81969(7) 0.0362(13) Uani 0.803(13) 1 d . U P C 1
Ag45 Ag -0.4510(3) 1.1556(3) 0.82788(12) 0.0751(17) Uani 0.709(4) 1 d . U P E 7
Ag46 Ag -0.75360(17) 1.58073(18) 0.87833(6) 0.0548(9) Uani 1 1 d . U . . .
Ag50 Ag -0.41005(17) 1.3605(2) 0.83142(6) 0.0568(10) Uani 1 1 d . U . . .
Ag54 Ag -0.70875(16) 1.5844(2) 0.81236(5) 0.0540(9) Uani 1 1 d . U . . .
Ag55 Ag -0.5146(7) 1.1755(6) 0.8218(2) 0.060(3) Uani 0.291(4) 1 d . U P E 8
Ag57 Ag -0.5838(6) 1.3283(6) 0.7989(2) 0.057(2) Uani 0.291(4) 1 d . U P E 8
Ag59 Ag -0.20626(18) 1.2990(3) 0.84960(8) 0.0817(15) Uani 1 1 d . U . . .
Ag61 Ag -0.5015(11) 1.4000(8) 0.8195(3) 0.036(4) Uani 0.197(13) 1 d . U P E 2
Cl2 Cl -0.4279(7) 1.2034(7) 0.7747(2) 0.073(4) Uani 1 1 d D U . . .
S2 S -0.5612(10) 1.1518(9) 0.8246(3) 0.069(4) Uani 0.709(4) 1 d D U P E 7
S7 S -0.6134(19) 1.232(2) 0.8113(7) 0.053(5) Uani 0.291(4) 1 d D U P E 8
S8 S -0.2245(4) 1.5000(5) 0.90042(18) 0.038(2) Uani 1 1 d . U . . .
S10 S -0.5628(5) 1.1965(5) 0.95679(16) 0.037(2) Uani 1 1 d . U . . .
S12 S -0.7368(5) 1.6480(5) 0.84434(19) 0.046(2) Uani 1 1 d . U . . .
S14 S -0.3113(9) 1.2881(9) 0.7995(4) 0.049(4) Uani 0.709(4) 1 d . U P E 7
S15 S -0.540(3) 1.363(3) 0.7733(9) 0.050(4) Uani 0.291(4) 1 d D U P E 8
S18 S -0.6791(5) 1.5177(7) 0.78196(19) 0.056(3) Uani 1 1 d . U . . .
S22 S -0.1905(5) 1.3976(7) 0.8311(2) 0.056(3) Uani 1 1 d . U . . .
S26 S -0.5053(8) 1.1016(7) 0.8854(3) 0.037(3) Uani 0.644(9) 1 d D U P D 1
S26A S -0.5445(15) 1.1160(13) 0.8848(5) 0.039(3) Uani 0.356(9) 1 d D U P D 2
S27 S -0.2738(18) 1.2188(17) 0.8289(7) 0.048(5) Uani 0.291(4) 1 d D U P E 8
S28 S -0.4561(8) 1.4335(8) 0.7563(3) 0.048(3) Uani 0.709(4) 1 d . U P E 7
S29 S -0.426(2) 1.104(2) 0.8357(6) 0.066(5) Uani 0.291(4) 1 d D U P E 8
S30 S -0.6233(7) 1.3318(8) 0.7824(3) 0.048(3) Uani 0.709(4) 1 d D U P E 7
S31 S -0.3312(19) 1.3872(19) 0.7732(7) 0.050(5) Uani 0.291(4) 1 d D U P E 8
S32 S -0.3501(8) 1.1442(8) 0.8412(3) 0.054(3) Uani 0.709(4) 1 d . U P E 7
P5 P -0.8071(8) 1.3939(9) 0.8191(3) 0.087(4) Uani 1 1 d D U . . .
P7 P -0.3474(5) 1.6912(5) 0.8780(2) 0.042(2) Uani 1 1 d . U . . .
P9 P -0.3188(7) 1.0803(6) 0.9105(2) 0.060(3) Uani 1 1 d . U . . .
P12 P -0.7192(5) 1.3645(5) 0.96714(17) 0.034(2) Uani 1 1 d . U . . .
P13 P -0.2411(5) 1.3771(5) 0.96667(17) 0.0337(19) Uani 1 1 d . U . . .
P16 P -0.5176(5) 1.6095(5) 0.75874(18) 0.037(2) Uani 1 1 d . U . . .
P17 P -0.2688(5) 1.5288(5) 0.78043(17) 0.034(2) Uani 1 1 d . U . . .
P18 P -0.5826(5) 1.7562(5) 0.86453(19) 0.042(2) Uani 1 1 d . U . . .
P20 P -0.3850(5) 1.1978(5) 0.99421(17) 0.035(2) Uani 1 1 d . U . . .
P21 P -0.7177(10) 1.1738(10) 0.8701(4) 0.100(4) Uani 1 1 d . U . . .
P22 P -0.7998(6) 1.5853(6) 0.9156(2) 0.050(2) Uani 1 1 d . U . . .
P24 P -0.1605(8) 1.2231(8) 0.8754(3) 0.079(3) Uani 1 1 d . U . . .
Si4 Si -0.4986(4) 1.4198(4) 0.87498(14) 0.0140(15) Uani 1 1 d . U . . .
O45 O -0.6353(11) 1.6230(11) 0.9048(4) 0.032(5) Uani 1 1 d . U . . .
O46 O -0.6636(11) 1.2892(11) 0.9078(4) 0.032(5) Uani 1 1 d . U . . .
O48 O -0.3401(10) 1.5586(11) 0.8431(4) 0.027(5) Uani 1 1 d . U . . .
O50 O -0.4239(10) 1.2217(10) 0.9264(3) 0.022(4) Uani 1 1 d . U . . .
O52 O -0.3861(10) 1.3166(10) 0.8987(4) 0.021(3) Uani 1 1 d . U . . .
O54 O -0.5832(10) 1.2684(10) 0.8688(4) 0.022(4) Uani 1 1 d . U . . .
O56 O -0.5378(10) 1.2678(10) 0.9119(4) 0.022(3) Uani 1 1 d . U . . .
O58 O -0.5356(11) 1.4932(11) 0.8118(4) 0.029(4) Uani 1 1 d . U . . .
O60 O -0.3811(10) 1.4286(10) 0.9088(4) 0.023(4) Uani 1 1 d . U . . .
O62 O -0.5480(9) 1.4499(9) 0.8557(4) 0.018(3) Uani 1 1 d . U . . .
O64 O -0.6423(11) 1.4107(11) 0.8304(4) 0.028(4) Uani 1 1 d . U . . .
O66 O -0.4644(10) 1.5348(10) 0.8425(3) 0.019(3) Uani 1 1 d . U . . .
O68 O -0.6415(10) 1.5035(11) 0.8865(4) 0.027(5) Uani 1 1 d . U . . .
O70 O -0.5679(11) 1.4108(11) 0.9604(4) 0.026(4) Uani 1 1 d . U . . .
O72 O -0.5617(12) 1.6179(12) 0.8237(4) 0.035(5) Uani 1 1 d . U . . .
O74 O -0.7314(10) 1.4787(10) 0.8560(4) 0.024(4) Uani 1 1 d . U . . .
O76 O -0.2675(10) 1.3529(10) 0.8983(4) 0.022(4) Uani 1 1 d . U . . .
O78 O -0.5632(10) 1.5720(10) 0.8692(4) 0.023(4) Uani 1 1 d . U . . .
O82 O -0.4144(10) 1.5306(10) 0.8826(4) 0.023(4) Uani 1 1 d . U . . .
O84 O -0.3194(10) 1.4482(10) 0.8687(4) 0.022(3) Uani 1 1 d . U . . .
O88 O -0.5975(10) 1.5039(10) 0.9268(3) 0.020(3) Uani 1 1 d . U . . .
O90 O -0.3649(10) 1.4528(10) 0.8266(4) 0.020(3) Uani 1 1 d . U . . .
O92 O -0.4261(9) 1.4152(10) 0.8663(4) 0.019(3) Uani 1 1 d . U . . .
O94 O -0.4771(10) 1.3533(10) 0.9261(4) 0.021(4) Uani 1 1 d . U . . .
O96 O -0.6406(10) 1.3888(11) 0.8766(4) 0.026(3) Uani 1 1 d . U . . .
O98 O -0.6346(10) 1.5326(10) 0.8407(4) 0.023(3) Uani 1 1 d . U . . .
O100 O -0.3908(11) 1.5504(11) 0.9264(4) 0.028(5) Uani 1 1 d . U . . .
O102 O -0.5094(10) 1.5706(10) 0.9099(4) 0.023(3) Uani 1 1 d . U . . .
O104 O -0.5103(9) 1.3486(9) 0.8827(4) 0.019(3) Uani 1 1 d . U . . .
O105 O -0.4405(10) 1.2277(9) 0.8806(3) 0.017(3) Uani 1 1 d . U . . .
O107 O -0.3193(10) 1.3268(10) 0.8585(4) 0.022(4) Uani 1 1 d . U . . .
O108 O -0.5110(9) 1.4608(9) 0.8971(4) 0.017(3) Uani 1 1 d . U . . .
O109 O -0.4800(10) 1.4712(10) 0.9371(3) 0.021(3) Uani 1 1 d . U . . .
O111 O -0.5946(10) 1.3847(10) 0.9170(3) 0.020(3) Uani 1 1 d . U . . .
C1 C -0.572(3) 1.365(4) 0.7459(10) 0.049(4) Uani 0.291(4) 1 d D U P E 8
H1 H -0.605691 1.401238 0.744108 0.059 Uiso 0.291(4) 1 calc R U P E 8
C4 C -0.7320(18) 1.559(2) 0.7604(7) 0.062(5) Uani 1 1 d D U . . .
H4 H -0.724364 1.602058 0.757588 0.074 Uiso 1 1 calc R U . . .
C6 C -0.547(2) 1.800(2) 0.8410(8) 0.052(4) Uani 1 1 d . U . . .
C8 C -0.3056(18) 1.4176(18) 0.9824(7) 0.036(4) Uani 1 1 d . U . . .
C10 C -0.3104(19) 1.4145(18) 1.0069(7) 0.038(5) Uani 1 1 d . U . . .
H10 H -0.277951 1.393297 1.015344 0.046 Uiso 1 1 calc R U . . .
C12 C -0.3782(13) 1.7468(11) 0.8992(4) 0.044(4) Uani 1 1 d G U . . .
C14 C -0.3733(13) 1.8095(12) 0.8974(4) 0.047(5) Uani 1 1 d G U . . .
H14 H -0.353815 1.825585 0.884547 0.056 Uiso 1 1 calc R U . . .
C16 C -0.3974(14) 1.8484(9) 0.9148(5) 0.050(5) Uani 1 1 d G U . . .
H16 H -0.394122 1.890385 0.913632 0.059 Uiso 1 1 calc R U . . .
C18 C -0.4265(14) 1.8244(11) 0.9340(4) 0.050(5) Uani 1 1 d G U . . .
H18 H -0.442653 1.850378 0.945681 0.060 Uiso 1 1 calc R U . . .
C20 C -0.4314(13) 1.7616(12) 0.9358(4) 0.049(5) Uani 1 1 d G U . . .
H20 H -0.450879 1.745571 0.948645 0.058 Uiso 1 1 calc R U . . .
C22 C -0.4073(13) 1.7228(9) 0.9184(5) 0.045(5) Uani 1 1 d G U . . .
H22 H -0.410572 1.680771 0.919561 0.054 Uiso 1 1 calc R U . . .
C24 C -0.3967(17) 1.5677(18) 0.7763(7) 0.037(5) Uani 1 1 d . U . . .
H24A H -0.387482 1.548440 0.761781 0.044 Uiso 1 1 calc R U . . .
H24B H -0.406866 1.536056 0.787348 0.044 Uiso 1 1 calc R U . . .
C26 C -0.617(2) 1.790(2) 0.7453(8) 0.053(6) Uani 1 1 d . U . . .
H26 H -0.616165 1.823519 0.734980 0.064 Uiso 1 1 calc R U . . .
C28 C -0.294(2) 1.756(2) 0.8419(9) 0.057(5) Uani 1 1 d . U . . .
H28 H -0.331491 1.759308 0.834754 0.068 Uiso 1 1 calc R U . . .
C30 C -0.3371(17) 1.5913(18) 0.7836(7) 0.035(4) Uani 1 1 d . U . . .
H30A H -0.342726 1.603165 0.799284 0.042 Uiso 1 1 calc R U . . .
H30B H -0.330433 1.627706 0.774210 0.042 Uiso 1 1 calc R U . . .
C32 C -0.5162(19) 1.7232(19) 0.8824(7) 0.042(5) Uani 1 1 d . U . . .
H32A H -0.495912 1.756628 0.886848 0.050 Uiso 1 1 calc R U . . .
H32B H -0.531802 1.703279 0.896099 0.050 Uiso 1 1 calc R U . . .
C34 C -0.629(3) 1.131(3) 0.7918(9) 0.066(8) Uani 0.709(4) 1 d D U P E 7
H34A H -0.659499 1.119528 0.802757 0.100 Uiso 0.709(4) 1 d R U P E 7
H34B H -0.632969 1.112598 0.777637 0.100 Uiso 0.709(4) 1 d R U P E 7
H34C H -0.634569 1.175338 0.789607 0.100 Uiso 0.709(4) 1 d R U P E 7
C36 C -0.3557(18) 1.4520(18) 0.9711(7) 0.038(5) Uani 1 1 d . U . . .
H36 H -0.352733 1.453992 0.955351 0.045 Uiso 1 1 calc R U . . .
C38 C -0.647(4) 1.196(4) 0.7893(15) 0.057(6) Uani 0.291(4) 1 d D U P E 8
H38 H -0.679856 1.173486 0.795294 0.068 Uiso 0.291(4) 1 calc R U P E 8
C40 C -0.7928(11) 1.3495(15) 0.9581(5) 0.050(4) Uani 1 1 d G U . . .
C42 C -0.7972(13) 1.3212(16) 0.9379(5) 0.064(6) Uani 1 1 d G U . . .
H42 H -0.761497 1.308697 0.928755 0.076 Uiso 1 1 calc R U . . .
C44 C -0.8549(16) 1.3116(16) 0.9312(5) 0.070(6) Uani 1 1 d G U . . .
H44 H -0.857818 1.292699 0.917695 0.084 Uiso 1 1 calc R U . . .
C46 C -0.9082(12) 1.3303(17) 0.9449(6) 0.068(6) Uani 1 1 d G U . . .
H46 H -0.946849 1.323878 0.940442 0.081 Uiso 1 1 calc R U . . .
C48 C -0.9039(12) 1.3586(16) 0.9651(5) 0.063(6) Uani 1 1 d G U . . .
H48 H -0.939560 1.371055 0.974249 0.075 Uiso 1 1 calc R U . . .
C50 C -0.8462(14) 1.3681(15) 0.9718(4) 0.058(5) Uani 1 1 d G U . . .
H50 H -0.843240 1.387053 0.985310 0.070 Uiso 1 1 calc R U . . .
C52 C -0.415(2) 1.476(2) 1.0063(7) 0.043(5) Uani 1 1 d . U . . .
H52 H -0.451544 1.492562 1.014074 0.052 Uiso 1 1 calc R U . . .
C54 C -0.264(2) 1.546(2) 0.7110(8) 0.052(5) Uani 1 1 d . U . . .
H54 H -0.286712 1.570046 0.699783 0.062 Uiso 1 1 calc R U . . .
C56 C -0.643(2) 1.294(2) 0.7605(6) 0.052(5) Uani 0.709(4) 1 d D U P E 7
H56 H -0.672360 1.267317 0.766830 0.062 Uiso 0.709(4) 1 calc R U P E 7
C58 C -0.187(2) 1.777(2) 0.8422(9) 0.059(6) Uani 1 1 d . U . . .
H58 H -0.153687 1.791029 0.834454 0.071 Uiso 1 1 calc R U . . .
C60 C -0.4544(18) 1.6207(19) 0.7742(7) 0.038(4) Uani 1 1 d . U . . .
H60A H -0.439503 1.657342 0.767519 0.045 Uiso 1 1 calc R U . . .
H60B H -0.470304 1.630542 0.789463 0.045 Uiso 1 1 calc R U . . .
C62 C -0.196(2) 1.164(3) 0.8886(10) 0.074(5) Uani 1 1 d D U . . .
H62A H -0.199770 1.134843 0.877279 0.089 Uiso 1 1 calc R U . . .
H62B H -0.168360 1.142705 0.899802 0.089 Uiso 1 1 calc R U . . .
C64 C -0.763(3) 1.258(3) 0.8672(12) 0.094(6) Uani 1 1 d . U . . .
H64A H -0.806807 1.255694 0.867524 0.113 Uiso 1 1 calc R U . . .
H64B H -0.755419 1.279308 0.880477 0.113 Uiso 1 1 calc R U . . .
C66 C -0.5064(19) 1.0296(19) 0.8842(7) 0.044(4) Uani 0.644(9) 1 d D U P D 1
H66 H -0.531511 1.028497 0.871039 0.052 Uiso 0.644(9) 1 calc R U P D 1
C68 C -0.521(4) 1.0332(16) 0.8821(13) 0.043(4) Uani 0.356(9) 1 d D U P D 2
H68 H -0.503817 1.023140 0.897135 0.052 Uiso 0.356(9) 1 calc R U P D 2
C70 C -0.447(3) 0.9897(14) 0.8774(12) 0.050(7) Uani 0.644(9) 1 d D U P D 1
H70A H -0.430837 1.003372 0.862879 0.076 Uiso 0.644(9) 1 d R U P D 1
H70B H -0.451777 0.946832 0.876908 0.076 Uiso 0.644(9) 1 d R U P D 1
H70C H -0.418797 0.993892 0.888889 0.076 Uiso 0.644(9) 1 d R U P D 1
C72 C -0.473(4) 0.991(4) 0.8689(19) 0.046(8) Uani 0.356(9) 1 d D U P D 2
H72A H -0.483295 0.985164 0.853721 0.069 Uiso 0.356(9) 1 d R U P D 2
H72B H -0.464765 0.951794 0.877101 0.069 Uiso 0.356(9) 1 d R U P D 2
H72C H -0.436255 1.010504 0.868431 0.069 Uiso 0.356(9) 1 d R U P D 2
C74 C -0.291(2) 1.086(3) 0.8221(12) 0.058(5) Uani 0.709(4) 1 d D U P E 7
H74 H -0.291750 1.104550 0.806508 0.070 Uiso 0.709(4) 1 calc R U P E 7
C76 C -0.4193(12) 1.2609(10) 1.0130(4) 0.039(4) Uani 1 1 d G U . . .
C78 C -0.4703(12) 1.3028(12) 1.0053(3) 0.041(5) Uani 1 1 d G U . . .
H78 H -0.485572 1.298565 0.991206 0.049 Uiso 1 1 calc R U . . .
C80 C -0.4986(11) 1.3511(11) 1.0188(4) 0.046(5) Uani 1 1 d G U . . .
H80 H -0.532723 1.379097 1.013723 0.055 Uiso 1 1 calc R U . . .
C82 C -0.4758(12) 1.3574(11) 1.0400(4) 0.045(5) Uani 1 1 d G U . . .
H82 H -0.494742 1.389676 1.048986 0.054 Uiso 1 1 calc R U . . .
C84 C -0.4248(12) 1.3155(12) 1.0476(3) 0.044(5) Uani 1 1 d G U . . .
H84 H -0.409609 1.319725 1.061731 0.053 Uiso 1 1 calc R U . . .
C86 C -0.3966(11) 1.2672(11) 1.0341(4) 0.043(5) Uani 1 1 d G U . . .
H86 H -0.362457 1.239192 1.039214 0.052 Uiso 1 1 calc R U . . .
C88 C -0.185(5) 1.153(4) 0.8046(17) 0.052(9) Uani 0.291(4) 1 d D U P E 8
H88A H -0.166582 1.190079 0.803300 0.078 Uiso 0.291(4) 1 d R U P E 8
H88B H -0.215312 1.155389 0.793100 0.078 Uiso 0.291(4) 1 d R U P E 8
H88C H -0.153842 1.117119 0.802770 0.078 Uiso 0.291(4) 1 d R U P E 8
C90 C -0.377(2) 1.128(2) 1.0130(7) 0.045(4) Uani 1 1 d . U . . .
C92 C -0.311(4) 1.348(6) 0.7471(13) 0.051(6) Uani 0.291(4) 1 d D U P E 8
H92 H -0.316291 1.307105 0.753818 0.061 Uiso 0.291(4) 1 calc R U P E 8
C94 C -0.752(2) 1.5423(19) 0.9404(7) 0.044(5) Uani 1 1 d . U . . .
H94A H -0.711457 1.554289 0.939996 0.053 Uiso 1 1 calc R U . . .
H94B H -0.773628 1.554078 0.954788 0.053 Uiso 1 1 calc R U . . .
C96 C -0.748(3) 1.293(3) 0.8482(12) 0.088(6) Uani 1 1 d . U . . .
H96A H -0.750827 1.269767 0.834725 0.106 Uiso 1 1 calc R U . . .
H96B H -0.706300 1.301010 0.848777 0.106 Uiso 1 1 calc R U . . .
C98 C -0.597(2) 1.192(2) 1.0022(8) 0.058(8) Uani 1 1 d . U . . .
H98A H -0.626226 1.230810 1.001449 0.087 Uiso 1 1 d R U . . .
H98B H -0.555866 1.200720 1.003509 0.087 Uiso 1 1 d R U . . .
H98C H -0.608226 1.167380 1.015239 0.087 Uiso 1 1 d R U . . .
C100 C -0.3042(17) 1.2733(17) 0.9746(6) 0.032(4) Uani 1 1 d . U . . .
H10A H -0.337140 1.304799 0.980594 0.039 Uiso 1 1 calc R U . . .
H10B H -0.312112 1.267616 0.958896 0.039 Uiso 1 1 calc R U . . .
C102 C -0.597(2) 1.158(2) 0.9815(7) 0.045(5) Uani 1 1 d . U . . .
H102 H -0.571688 1.116465 0.983923 0.054 Uiso 1 1 calc R U . . .
C104 C -0.7457(19) 1.4751(18) 0.9384(7) 0.040(5) Uani 1 1 d . U . . .
H10C H -0.713259 1.460293 0.927133 0.049 Uiso 1 1 calc R U . . .
H10D H -0.784573 1.463442 0.934415 0.049 Uiso 1 1 calc R U . . .
C106 C -0.1742(12) 1.3968(14) 0.9798(5) 0.048(4) Uani 1 1 d G U . . .
C108 C -0.1287(14) 1.3516(10) 0.9893(5) 0.055(5) Uani 1 1 d G U . . .
H108 H -0.133685 1.310005 0.990125 0.066 Uiso 1 1 calc R U . . .
C110 C -0.0757(13) 1.3685(13) 0.9975(5) 0.060(6) Uani 1 1 d G U . . .
H110 H -0.045258 1.338255 1.003814 0.072 Uiso 1 1 calc R U . . .
C112 C -0.0683(12) 1.4306(15) 0.9962(6) 0.061(6) Uani 1 1 d G U . . .
H112 H -0.032829 1.441963 1.001677 0.073 Uiso 1 1 calc R U . . .
C114 C -0.1138(15) 1.4758(11) 0.9867(6) 0.062(6) Uani 1 1 d G U . . .
H114 H -0.108825 1.517421 0.985851 0.074 Uiso 1 1 calc R U . . .
C116 C -0.1668(13) 1.4589(12) 0.9785(5) 0.058(5) Uani 1 1 d G U . . .
H116 H -0.197251 1.489173 0.972162 0.070 Uiso 1 1 calc R U . . .
C118 C -0.125(2) 1.562(2) 0.8857(8) 0.054(8) Uani 1 1 d . U . . .
H11A H -0.102642 1.528888 0.876807 0.081 Uiso 1 1 calc R U . . .
H11B H -0.096346 1.587692 0.890067 0.081 Uiso 1 1 calc R U . . .
H11C H -0.156649 1.586664 0.876886 0.081 Uiso 1 1 calc R U . . .
C120 C -0.3654(19) 1.4444(19) 1.0174(7) 0.042(5) Uani 1 1 d . U . . .
H120 H -0.368367 1.442754 1.033229 0.050 Uiso 1 1 calc R U . . .
C122 C -0.7272(19) 1.4479(18) 0.9632(7) 0.040(4) Uani 1 1 d . U . . .
H12A H -0.758649 1.466974 0.974103 0.048 Uiso 1 1 calc R U . . .
H12B H -0.687962 1.460151 0.966468 0.048 Uiso 1 1 calc R U . . .
C124 C -0.493(3) 1.876(3) 0.8264(9) 0.064(6) Uani 1 1 d . U . . .
H124 H -0.485171 1.915288 0.828626 0.077 Uiso 1 1 calc R U . . .
C126 C -0.2397(17) 1.2941(17) 0.9761(6) 0.034(4) Uani 1 1 d . U . . .
H12C H -0.208898 1.267911 0.966702 0.041 Uiso 1 1 calc R U . . .
H12D H -0.226951 1.287933 0.991627 0.041 Uiso 1 1 calc R U . . .
C128 C -0.2090(11) 1.5698(13) 0.7912(4) 0.042(4) Uani 1 1 d G U . . .
C130 C -0.2163(11) 1.5861(13) 0.8137(4) 0.046(5) Uani 1 1 d G U . . .
H130 H -0.250404 1.576978 0.822648 0.055 Uiso 1 1 calc R U . . .
C132 C -0.1727(13) 1.6159(14) 0.8229(3) 0.049(5) Uani 1 1 d G U . . .
H132 H -0.177669 1.626849 0.838025 0.058 Uiso 1 1 calc R U . . .
C134 C -0.1218(12) 1.6295(14) 0.8096(5) 0.050(5) Uani 1 1 d G U . . .
H134 H -0.092644 1.649531 0.815773 0.060 Uiso 1 1 calc R U . . .
C136 C -0.1144(11) 1.6132(14) 0.7871(4) 0.051(5) Uani 1 1 d G U . . .
H136 H -0.080353 1.622342 0.778143 0.061 Uiso 1 1 calc R U . . .
C138 C -0.1580(13) 1.5834(14) 0.7778(3) 0.048(5) Uani 1 1 d G U . . .
H138 H -0.153088 1.572470 0.762765 0.058 Uiso 1 1 calc R U . . .
C140 C -0.0950(17) 1.1716(18) 0.8586(7) 0.083(5) Uani 1 1 d G U . . .
C142 C -0.059(2) 1.126(2) 0.8719(5) 0.085(7) Uani 1 1 d G U . . .
H142 H -0.067543 1.122823 0.887480 0.102 Uiso 1 1 calc R U . . .
C144 C -0.0112(19) 1.0842(18) 0.8618(7) 0.088(7) Uani 1 1 d G U . . .
H144 H 0.012756 1.053519 0.870672 0.105 Uiso 1 1 calc R U . . .
C146 C 0.0012(18) 1.0886(18) 0.8385(7) 0.090(7) Uani 1 1 d G U . . .
H146 H 0.033414 1.060796 0.831748 0.108 Uiso 1 1 calc R U . . .
C148 C -0.035(2) 1.134(2) 0.8252(5) 0.091(7) Uani 1 1 d G U . . .
H148 H -0.026225 1.137376 0.809632 0.109 Uiso 1 1 calc R U . . .
C150 C -0.0826(19) 1.1760(18) 0.8353(7) 0.088(7) Uani 1 1 d G U . . .
H150 H -0.106525 1.206681 0.826439 0.105 Uiso 1 1 calc R U . . .
C152 C -0.543(3) 1.0013(17) 0.9024(10) 0.046(7) Uani 0.644(9) 1 d D U P D 1
H15A H -0.517920 0.996577 0.915444 0.070 Uiso 0.644(9) 1 d R U P D 1
H15B H -0.552020 0.961287 0.898904 0.070 Uiso 0.644(9) 1 d R U P D 1
H15C H -0.581540 1.028977 0.905684 0.070 Uiso 0.644(9) 1 d R U P D 1
C154 C -0.324(2) 1.087(2) 1.0159(8) 0.050(5) Uani 1 1 d . U . . .
H154 H -0.288552 1.093667 1.007101 0.061 Uiso 1 1 calc R U . . .
C156 C -0.3023(18) 1.2121(18) 0.9885(7) 0.036(4) Uani 1 1 d . U . . .
H15D H -0.282751 1.214270 1.002694 0.043 Uiso 1 1 calc R U . . .
H15E H -0.278226 1.178105 0.980158 0.043 Uiso 1 1 calc R U . . .
C158 C -0.825(3) 1.734(3) 0.8199(6) 0.080(10) Uani 1 1 d D U . . .
H15F H -0.869307 1.737066 0.820107 0.119 Uiso 1 1 d R U . . .
H15G H -0.805757 1.698316 0.811377 0.119 Uiso 1 1 d R U . . .
H15H H -0.812777 1.770756 0.812917 0.119 Uiso 1 1 d R U . . .
C160 C -0.316(3) 1.027(3) 0.8219(12) 0.058(8) Uani 0.709(4) 1 d D U P E 7
H16A H -0.351352 1.029681 0.832462 0.088 Uiso 0.709(4) 1 d R U P E 7
H16B H -0.284072 0.993571 0.826702 0.088 Uiso 0.709(4) 1 d R U P E 7
H16C H -0.328212 1.020051 0.807062 0.088 Uiso 0.709(4) 1 d R U P E 7
C162 C -0.4074(19) 1.4822(19) 0.9811(7) 0.041(5) Uani 1 1 d . U . . .
H162 H -0.438066 1.506672 0.972664 0.049 Uiso 1 1 calc R U . . .
C164 C -0.3342(19) 0.9911(19) 0.9741(7) 0.042(5) Uani 1 1 d . U . . .
H164 H -0.307432 0.968755 0.984564 0.050 Uiso 1 1 calc R U . . .
C166 C -0.3992(19) 1.000(2) 0.9783(7) 0.043(5) Uani 1 1 d . U . . .
H166 H -0.416521 0.983789 0.991449 0.051 Uiso 1 1 calc R U . . .
C168 C -0.310(2) 1.017(2) 0.9534(7) 0.045(5) Uani 1 1 d . U . . .
H168 H -0.267463 1.012189 0.950478 0.054 Uiso 1 1 calc R U . . .
C170 C -0.412(2) 1.0573(19) 0.9415(7) 0.042(5) Uani 1 1 d . U . . .
H170 H -0.438561 1.077808 0.930744 0.051 Uiso 1 1 calc R U . . .
C172 C -0.067(2) 1.402(3) 0.8354(8) 0.066(9) Uani 1 1 d D U . . .
H17A H -0.085964 1.429048 0.847136 0.099 Uiso 1 1 d R U . . .
H17B H -0.029404 1.416178 0.829436 0.099 Uiso 1 1 d R U . . .
H17C H -0.056474 1.360338 0.841656 0.099 Uiso 1 1 d R U . . .
C174 C -0.219(2) 1.495(2) 0.7040(9) 0.054(6) Uani 1 1 d . U . . .
H174 H -0.209562 1.485225 0.688846 0.065 Uiso 1 1 calc R U . . .
C176 C -0.248(2) 1.0980(18) 0.8333(17) 0.057(8) Uani 0.291(4) 1 d D U P E 8
H17D H -0.282892 1.110953 0.843476 0.085 Uiso 0.291(4) 1 d R U P E 8
H17E H -0.222211 1.061573 0.839746 0.085 Uiso 0.291(4) 1 d R U P E 8
H17F H -0.261981 1.088583 0.819006 0.085 Uiso 0.291(4) 1 d R U P E 8
C178 C -0.351(2) 1.050(2) 0.9370(8) 0.048(4) Uani 1 1 d . U . . .
C180 C -0.361(4) 1.350(7) 0.731(2) 0.051(7) Uani 0.291(4) 1 d D U P E 8
H18A H -0.348133 1.371252 0.717181 0.076 Uiso 0.291(4) 1 d R U P E 8
H18B H -0.396203 1.376102 0.738021 0.076 Uiso 0.291(4) 1 d R U P E 8
H18C H -0.371923 1.311392 0.727471 0.076 Uiso 0.291(4) 1 d R U P E 8
C182 C -0.247(4) 1.325(7) 0.738(2) 0.050(9) Uani 0.291(4) 1 d D U P E 8
H18D H -0.216580 1.348530 0.742455 0.074 Uiso 0.291(4) 1 d R U P E 8
H18E H -0.248860 1.328770 0.721575 0.074 Uiso 0.291(4) 1 d R U P E 8
H18F H -0.234900 1.282100 0.742535 0.074 Uiso 0.291(4) 1 d R U P E 8
C184 C -0.1301(18) 1.2627(18) 0.8984(6) 0.077(5) Uani 1 1 d G U . . .
C186 C -0.1089(19) 1.3184(18) 0.8929(5) 0.076(6) Uani 1 1 d G U . . .
H186 H -0.112247 1.336095 0.878220 0.091 Uiso 1 1 calc R U . . .
C188 C -0.0827(18) 1.3478(15) 0.9093(7) 0.080(7) Uani 1 1 d G U . . .
H188 H -0.068443 1.385054 0.905635 0.096 Uiso 1 1 calc R U . . .
C190 C -0.0776(18) 1.3214(18) 0.9312(6) 0.081(7) Uani 1 1 d G U . . .
H190 H -0.060082 1.341010 0.942220 0.097 Uiso 1 1 calc R U . . .
C192 C -0.0989(19) 1.2657(18) 0.9367(5) 0.082(7) Uani 1 1 d G U . . .
H192 H -0.095524 1.248005 0.951390 0.098 Uiso 1 1 calc R U . . .
C194 C -0.1251(19) 1.2363(15) 0.9203(7) 0.080(6) Uani 1 1 d G U . . .
H194 H -0.139329 1.199045 0.923975 0.096 Uiso 1 1 calc R U . . .
C196 C -0.519(5) 1.371(6) 0.7296(10) 0.051(11) Uani 0.291(4) 1 d D U P E 8
H19A H -0.491324 1.334241 0.726657 0.077 Uiso 0.291(4) 1 d R U P E 8
H19B H -0.503294 1.400011 0.737167 0.077 Uiso 0.291(4) 1 d R U P E 8
H19C H -0.531724 1.390971 0.714017 0.077 Uiso 0.291(4) 1 d R U P E 8
C198 C -0.2481(15) 1.0211(15) 0.9015(6) 0.071(5) Uani 1 1 d G U . . .
C200 C -0.2571(14) 0.9793(18) 0.8855(6) 0.075(6) Uani 1 1 d G U . . .
H200 H -0.295592 0.982752 0.879085 0.090 Uiso 1 1 calc R U . . .
C202 C -0.2085(18) 0.9323(16) 0.8792(6) 0.076(7) Uani 1 1 d G U . . .
H202 H -0.214434 0.904372 0.868510 0.091 Uiso 1 1 calc R U . . .
C204 C -0.1509(15) 0.9272(16) 0.8888(7) 0.079(7) Uani 1 1 d G U . . .
H204 H -0.118355 0.895733 0.884589 0.094 Uiso 1 1 calc R U . . .
C206 C -0.1419(14) 0.9689(18) 0.9048(6) 0.077(7) Uani 1 1 d G U . . .
H206 H -0.103434 0.965474 0.911243 0.093 Uiso 1 1 calc R U . . .
C208 C -0.1906(18) 1.0159(16) 0.9111(6) 0.075(6) Uani 1 1 d G U . . .
H208 H -0.184591 1.043854 0.921818 0.090 Uiso 1 1 calc R U . . .
C210 C -0.431(2) 1.113(2) 1.0246(8) 0.050(5) Uani 1 1 d . U . . .
H210 H -0.468166 1.141066 1.023290 0.060 Uiso 1 1 calc R U . . .
C212 C -0.245(2) 1.519(2) 0.7504(7) 0.044(4) Uani 1 1 d . U . . .
C214 C -0.913(2) 1.4666(19) 0.8050(7) 0.104(7) Uani 1 1 d G U . . .
H214 H -0.910374 1.437597 0.793821 0.125 Uiso 1 1 calc R U . . .
C216 C -0.9606(19) 1.518(2) 0.8047(8) 0.107(8) Uani 1 1 d G U . . .
H216 H -0.989361 1.523934 0.793381 0.128 Uiso 1 1 calc R U . . .
C218 C -0.9650(18) 1.5618(16) 0.8214(9) 0.108(8) Uani 1 1 d G U . . .
H218 H -0.996655 1.596405 0.821184 0.129 Uiso 1 1 calc R U . . .
C220 C -0.922(2) 1.5535(17) 0.8383(8) 0.107(8) Uani 1 1 d G U . . .
H220 H -0.924962 1.582540 0.849427 0.128 Uiso 1 1 calc R U . . .
C222 C -0.8747(18) 1.502(2) 0.8385(7) 0.104(7) Uani 1 1 d G U . . .
H222 H -0.845974 1.496204 0.849868 0.125 Uiso 1 1 calc R U . . .
C224 C -0.8703(17) 1.4583(16) 0.8219(9) 0.097(6) Uani 1 1 d DG U . . .
C226 C -0.802(2) 1.7124(17) 0.8426(7) 0.060(5) Uani 1 1 d D U . . .
H226 H -0.835124 1.688941 0.847535 0.072 Uiso 1 1 calc R U . . .
C228 C -0.753(2) 1.148(2) 0.8972(7) 0.104(6) Uani 1 1 d G U . . .
C230 C -0.748(2) 1.177(2) 0.9172(9) 0.107(7) Uani 1 1 d G U . . .
H230 H -0.723478 1.208243 0.917284 0.128 Uiso 1 1 calc R U . . .
C232 C -0.778(2) 1.159(2) 0.9372(7) 0.109(8) Uani 1 1 d G U . . .
H232 H -0.774123 1.178282 0.950579 0.130 Uiso 1 1 calc R U . . .
C234 C -0.814(2) 1.113(2) 0.9371(7) 0.109(8) Uani 1 1 d G U . . .
H234 H -0.834453 1.100500 0.950407 0.131 Uiso 1 1 calc R U . . .
C236 C -0.820(2) 1.084(2) 0.9170(9) 0.109(8) Uani 1 1 d G U . . .
H236 H -0.844138 1.052679 0.916940 0.130 Uiso 1 1 calc R U . . .
C238 C -0.790(2) 1.102(2) 0.8971(7) 0.107(7) Uani 1 1 d G U . . .
H238 H -0.793493 1.082639 0.883646 0.129 Uiso 1 1 calc R U . . .
C240 C -0.259(2) 1.266(3) 0.7764(9) 0.049(4) Uani 0.709(4) 1 d D U P E 7
H240 H -0.282823 1.237877 0.769355 0.059 Uiso 0.709(4) 1 calc R U P E 7
C242 C -0.157(2) 1.532(2) 0.9084(8) 0.046(5) Uani 1 1 d . U . . .
H242 H -0.126461 1.496805 0.913717 0.055 Uiso 1 1 calc R U . . .
C244 C -0.517(2) 1.845(2) 0.8457(9) 0.059(5) Uani 1 1 d . U . . .
H244 H -0.511325 1.855102 0.860445 0.070 Uiso 1 1 calc R U . . .
C246 C -0.277(2) 1.561(2) 0.7327(8) 0.047(5) Uani 1 1 d . U . . .
H246 H -0.304840 1.597295 0.736357 0.056 Uiso 1 1 calc R U . . .
C248 C -0.797(3) 1.357(3) 0.8473(11) 0.086(6) Uani 1 1 d . U . . .
H24C H -0.783712 1.385988 0.857080 0.103 Uiso 1 1 calc R U . . .
H24D H -0.837723 1.349154 0.853444 0.103 Uiso 1 1 calc R U . . .
C250 C -0.429(2) 1.061(2) 1.0375(8) 0.053(5) Uani 1 1 d . U . . .
H250 H -0.465637 1.049658 1.044153 0.064 Uiso 1 1 calc R U . . .
C252 C -0.240(3) 1.301(3) 0.7558(9) 0.049(7) Uani 0.709(4) 1 d D U P E 7
H25A H -0.273560 1.307986 0.745464 0.073 Uiso 0.709(4) 1 d R U P E 7
H25B H -0.203530 1.278037 0.748464 0.073 Uiso 0.709(4) 1 d R U P E 7
H25C H -0.231740 1.339966 0.760294 0.073 Uiso 0.709(4) 1 d R U P E 7
C254 C -0.539(2) 1.772(2) 0.8228(9) 0.060(6) Uani 1 1 d . U . . .
H254 H -0.554131 1.734164 0.822625 0.072 Uiso 1 1 calc R U . . .
C256 C -0.6684(14) 1.8643(14) 0.8720(4) 0.055(5) Uani 1 1 d G U . . .
H256 H -0.674278 1.862737 0.856603 0.066 Uiso 1 1 calc R U . . .
C258 C -0.7031(13) 1.9117(13) 0.8845(5) 0.059(6) Uani 1 1 d G U . . .
H258 H -0.732197 1.941862 0.877419 0.070 Uiso 1 1 calc R U . . .
C260 C -0.6943(14) 1.9140(13) 0.9076(5) 0.058(6) Uani 1 1 d G U . . .
H260 H -0.717496 1.945709 0.915895 0.069 Uiso 1 1 calc R U . . .
C262 C -0.6508(15) 1.8689(14) 0.9181(4) 0.057(6) Uani 1 1 d G U . . .
H262 H -0.644876 1.870430 0.933556 0.069 Uiso 1 1 calc R U . . .
C264 C -0.6161(13) 1.8215(12) 0.9057(5) 0.053(5) Uani 1 1 d G U . . .
H264 H -0.586956 1.791305 0.912741 0.063 Uiso 1 1 calc R U . . .
C266 C -0.6249(13) 1.8192(12) 0.8826(5) 0.050(4) Uani 1 1 d G U . . .
C268 C -0.170(2) 1.577(2) 0.9282(8) 0.052(8) Uani 1 1 d . U . . .
H26A H -0.195866 1.615232 0.923302 0.079 Uiso 1 1 calc R U . . .
H26B H -0.131116 1.586278 0.932996 0.079 Uiso 1 1 calc R U . . .
H26C H -0.190702 1.557980 0.940742 0.079 Uiso 1 1 calc R U . . .
C270 C -0.466(2) 1.672(2) 0.8688(8) 0.045(5) Uani 1 1 d . U . . .
H27A H -0.449755 1.638847 0.879509 0.053 Uiso 1 1 calc R U . . .
H27B H -0.487385 1.654589 0.857572 0.053 Uiso 1 1 calc R U . . .
C272 C -0.426(2) 1.404(2) 0.7264(11) 0.050(5) Uani 0.709(4) 1 d D U P E 7
H272 H -0.457413 1.421539 0.715531 0.060 Uiso 0.709(4) 1 calc R U P E 7
C274 C -0.437(2) 1.0346(19) 0.9626(7) 0.042(5) Uani 1 1 d . U . . .
H274 H -0.479654 1.043196 0.965732 0.050 Uiso 1 1 calc R U . . .
C276 C -0.4123(19) 1.695(2) 0.8572(7) 0.044(5) Uani 1 1 d . U . . .
H27C H -0.424826 1.737246 0.851443 0.053 Uiso 1 1 calc R U . . .
H27D H -0.397166 1.669050 0.844501 0.053 Uiso 1 1 calc R U . . .
C278 C -0.289(2) 1.149(2) 0.9191(8) 0.063(5) Uani 1 1 d D U . . .
H27E H -0.323070 1.178012 0.925726 0.075 Uiso 1 1 calc R U . . .
H27F H -0.258905 1.135962 0.930770 0.075 Uiso 1 1 calc R U . . .
C280 C -0.615(2) 1.689(2) 0.7772(8) 0.049(5) Uani 1 1 d . U . . .
H280 H -0.617973 1.656975 0.787892 0.059 Uiso 1 1 calc R U . . .
C282 C -0.109(2) 1.403(2) 0.8171(7) 0.064(5) Uani 1 1 d D U . . .
H282 H -0.112343 1.443969 0.809163 0.076 Uiso 1 1 calc R U . . .
C284 C -0.8974(16) 1.5357(17) 0.9006(5) 0.068(6) Uani 1 1 d G U . . .
H284 H -0.876757 1.539163 0.886527 0.082 Uiso 1 1 calc R U . . .
C286 C -0.9511(17) 1.5090(17) 0.9026(5) 0.073(6) Uani 1 1 d G U . . .
H286 H -0.966299 1.494634 0.889861 0.087 Uiso 1 1 calc R U . . .
C288 C -0.9820(14) 1.5039(17) 0.9237(6) 0.073(6) Uani 1 1 d G U . . .
H288 H -1.017893 1.486004 0.925016 0.088 Uiso 1 1 calc R U . . .
C290 C -0.9593(16) 1.5254(18) 0.9427(5) 0.071(6) Uani 1 1 d G U . . .
H290 H -0.979945 1.521904 0.956837 0.086 Uiso 1 1 calc R U . . .
C292 C -0.9056(16) 1.5520(17) 0.9407(5) 0.067(6) Uani 1 1 d G U . . .
H292 H -0.890403 1.566433 0.953504 0.081 Uiso 1 1 calc R U . . .
C294 C -0.8747(14) 1.5572(16) 0.9197(6) 0.062(5) Uani 1 1 d G U . . .
C296 C -0.7074(15) 1.3314(15) 1.0440(4) 0.060(6) Uani 1 1 d G U . . .
H296 H -0.704885 1.324372 1.059647 0.072 Uiso 1 1 calc R U . . .
C298 C -0.6777(14) 1.3768(14) 1.0329(5) 0.059(6) Uani 1 1 d G U . . .
H298 H -0.655436 1.400096 1.041076 0.070 Uiso 1 1 calc R U . . .
C300 C -0.6814(14) 1.3874(12) 1.0096(5) 0.053(5) Uani 1 1 d G U . . .
H300 H -0.661589 1.417718 1.002106 0.064 Uiso 1 1 calc R U . . .
C302 C -0.7147(14) 1.3526(14) 0.9973(4) 0.046(4) Uani 1 1 d G U . . .
C304 C -0.7444(14) 1.3072(13) 1.0085(5) 0.054(5) Uani 1 1 d G U . . .
H304 H -0.766640 1.283894 1.000278 0.065 Uiso 1 1 calc R U . . .
C306 C -0.7407(14) 1.2966(13) 1.0318(5) 0.058(6) Uani 1 1 d G U . . .
H306 H -0.760488 1.266271 1.039249 0.069 Uiso 1 1 calc R U . . .
C308 C -0.480(3) 1.854(3) 0.8041(10) 0.068(6) Uani 1 1 d . U . . .
H308 H -0.457175 1.873136 0.792745 0.081 Uiso 1 1 calc R U . . .
C310 C -0.571(2) 1.733(2) 0.7440(8) 0.051(5) Uani 1 1 d . U . . .
H310 H -0.541230 1.731380 0.731880 0.062 Uiso 1 1 calc R U . . .
C312 C -0.747(3) 1.130(2) 0.8524(8) 0.109(6) Uani 1 1 d G U . . .
C314 C -0.804(2) 1.151(2) 0.8430(9) 0.112(8) Uani 1 1 d G U . . .
H314 H -0.826858 1.189735 0.846642 0.135 Uiso 1 1 calc R U . . .
C316 C -0.827(2) 1.114(3) 0.8282(9) 0.116(8) Uani 1 1 d G U . . .
H316 H -0.865850 1.128540 0.821877 0.139 Uiso 1 1 calc R U . . .
C318 C -0.793(3) 1.057(2) 0.8227(8) 0.117(8) Uani 1 1 d G U . . .
H318 H -0.809022 1.032191 0.812770 0.140 Uiso 1 1 calc R U . . .
C320 C -0.736(2) 1.036(2) 0.8321(9) 0.116(8) Uani 1 1 d G U . . .
H320 H -0.713203 0.997036 0.828429 0.140 Uiso 1 1 calc R U . . .
C322 C -0.713(2) 1.072(3) 0.8469(9) 0.113(8) Uani 1 1 d G U . . .
H322 H -0.674210 1.058231 0.853193 0.136 Uiso 1 1 calc R U . . .
C324 C -0.566(2) 1.681(2) 0.7593(8) 0.047(4) Uani 1 1 d . U . . .
C326 C -0.508(3) 1.795(3) 0.8012(9) 0.066(6) Uani 1 1 d . U . . .
H32C H -0.538215 1.803805 0.789507 0.079 Uiso 1 1 calc R U . . .
H32D H -0.474950 1.762300 0.795977 0.079 Uiso 1 1 calc R U . . .
C328 C -0.208(3) 1.218(3) 0.7856(11) 0.051(8) Uani 0.709(4) 1 d D U P E 7
H32E H -0.172392 1.237151 0.787769 0.077 Uiso 0.709(4) 1 d R U P E 7
H32F H -0.197662 1.186411 0.774839 0.077 Uiso 0.709(4) 1 d R U P E 7
H32G H -0.222002 1.200711 0.799789 0.077 Uiso 0.709(4) 1 d R U P E 7
C330 C -0.814(3) 1.760(2) 0.8601(7) 0.078(10) Uani 1 1 d D U . . .
H33A H -0.777529 1.777155 0.856248 0.116 Uiso 1 1 d R U . . .
H33B H -0.814609 1.745755 0.875788 0.116 Uiso 1 1 d R U . . .
H33C H -0.850669 1.790575 0.857488 0.116 Uiso 1 1 d R U . . .
C332 C -0.8121(18) 1.6644(14) 0.9262(6) 0.068(5) Uani 1 1 d G U . . .
C334 C -0.7701(16) 1.7034(17) 0.9188(6) 0.073(6) Uani 1 1 d G U . . .
H334 H -0.742286 1.692833 0.906574 0.088 Uiso 1 1 calc R U . . .
C336 C -0.7698(16) 1.7582(16) 0.9298(7) 0.078(7) Uani 1 1 d G U . . .
H336 H -0.741748 1.784279 0.924843 0.094 Uiso 1 1 calc R U . . .
C338 C -0.8114(19) 1.7740(15) 0.9481(6) 0.080(7) Uani 1 1 d G U . . .
H338 H -0.811231 1.810683 0.955376 0.096 Uiso 1 1 calc R U . . .
C340 C -0.8534(17) 1.7351(18) 0.9554(6) 0.079(7) Uani 1 1 d G U . . .
H340 H -0.881252 1.745640 0.967641 0.095 Uiso 1 1 calc R U . . .
C342 C -0.8537(16) 1.6803(16) 0.9445(6) 0.075(6) Uani 1 1 d G U . . .
H342 H -0.881791 1.654194 0.949373 0.090 Uiso 1 1 calc R U . . .
C344 C -0.7982(18) 1.559(3) 0.7655(9) 0.065(9) Uani 1 1 d D U . . .
H34D H -0.802975 1.528461 0.777565 0.098 Uiso 1 1 calc R U . . .
H34E H -0.816911 1.548401 0.752209 0.098 Uiso 1 1 calc R U . . .
H34F H -0.818198 1.599306 0.770069 0.098 Uiso 1 1 calc R U . . .
C346 C -0.226(2) 1.080(3) 0.8296(12) 0.059(7) Uani 0.709(4) 1 d D U P E 7
H34G H -0.219876 1.120807 0.833341 0.088 Uiso 0.709(4) 1 d R U P E 7
H34H H -0.197696 1.065317 0.817371 0.088 Uiso 0.709(4) 1 d R U P E 7
H34I H -0.219906 1.052067 0.842591 0.088 Uiso 0.709(4) 1 d R U P E 7
C348 C -0.719(2) 1.525(2) 0.7398(7) 0.071(9) Uani 1 1 d D U . . .
H34J H -0.721297 1.481046 0.739337 0.106 Uiso 1 1 d R U . . .
H34K H -0.676577 1.530346 0.737847 0.106 Uiso 1 1 d R U . . .
H34L H -0.742867 1.547196 0.727817 0.106 Uiso 1 1 d DR U . . .
C350 C -0.372(3) 1.436(3) 0.7222(11) 0.052(8) Uani 0.709(4) 1 d D U P E 7
H35A H -0.380639 1.475498 0.729136 0.078 Uiso 0.709(4) 1 d R U P E 7
H35B H -0.363579 1.442338 0.706156 0.078 Uiso 0.709(4) 1 d R U P E 7
H35C H -0.335679 1.411058 0.728726 0.078 Uiso 0.709(4) 1 d R U P E 7
C352 C -0.589(2) 1.253(2) 0.7508(7) 0.057(8) Uani 0.709(4) 1 d D U P E 7
H35D H -0.572712 1.271884 0.737222 0.085 Uiso 0.709(4) 1 d R U P E 7
H35E H -0.600162 1.213764 0.747272 0.085 Uiso 0.709(4) 1 d R U P E 7
H35F H -0.556852 1.244874 0.761752 0.085 Uiso 0.709(4) 1 d R U P E 7
C354 C -0.414(3) 1.335(2) 0.7245(11) 0.051(8) Uani 0.709(4) 1 d D U P E 7
H35G H -0.387410 1.318646 0.736466 0.076 Uiso 0.709(4) 1 d R U P E 7
H35H H -0.393740 1.324536 0.710096 0.076 Uiso 0.709(4) 1 d R U P E 7
H35I H -0.452140 1.318097 0.726175 0.076 Uiso 0.709(4) 1 d R U P E 7
C356 C -0.679(3) 1.339(2) 0.7441(6) 0.060(9) Uani 0.709(4) 1 d D U P E 7
H35J H -0.718734 1.355656 0.750623 0.090 Uiso 0.709(4) 1 d R U P E 7
H35K H -0.683744 1.316896 0.730763 0.090 Uiso 0.709(4) 1 d R U P E 7
H35L H -0.655544 1.371596 0.739993 0.090 Uiso 0.709(4) 1 d R U P E 7
C358 C -0.4864(16) 1.5655(15) 0.6937(5) 0.068(6) Uani 1 1 d G U . . .
H358 H -0.501313 1.538668 0.684439 0.081 Uiso 1 1 calc R U . . .
C360 C -0.5076(14) 1.5699(15) 0.7163(6) 0.064(6) Uani 1 1 d G U . . .
H360 H -0.536622 1.545905 0.722150 0.077 Uiso 1 1 calc R U . . .
C362 C -0.4853(15) 1.6100(15) 0.7301(4) 0.055(4) Uani 1 1 d G U . . .
C364 C -0.4419(15) 1.6458(14) 0.7213(5) 0.058(6) Uani 1 1 d G U . . .
H364 H -0.427044 1.672640 0.730482 0.070 Uiso 1 1 calc R U . . .
C366 C -0.4208(14) 1.6415(15) 0.6987(5) 0.064(6) Uani 1 1 d G U . . .
H366 H -0.391734 1.665404 0.692771 0.077 Uiso 1 1 calc R U . . .
C368 C -0.4430(16) 1.6013(17) 0.6849(4) 0.068(6) Uani 1 1 d G U . . .
H368 H -0.428868 1.598419 0.669750 0.081 Uiso 1 1 calc R U . . .
C370 C -0.661(2) 1.148(2) 0.9770(8) 0.056(8) Uani 1 1 d . U . . .
H37A H -0.684193 1.143829 0.991092 0.084 Uiso 1 1 d R U . . .
H37B H -0.658283 1.111189 0.968672 0.084 Uiso 1 1 d R U . . .
H37C H -0.681573 1.183419 0.968212 0.084 Uiso 1 1 d R U . . .
C372 C -0.8888(18) 1.312(2) 0.8185(6) 0.110(7) Uani 1 1 d G U . . .
H372 H -0.903913 1.326460 0.832615 0.132 Uiso 1 1 calc R U . . .
C374 C -0.9149(17) 1.267(2) 0.8087(8) 0.115(8) Uani 1 1 d G U . . .
H374 H -0.947338 1.250526 0.816297 0.138 Uiso 1 1 calc R U . . .
C376 C -0.8923(18) 1.2457(16) 0.7875(7) 0.119(8) Uani 1 1 d G U . . .
H376 H -0.909725 1.215260 0.780962 0.143 Uiso 1 1 calc DR U . . .
C378 C -0.844(2) 1.2701(15) 0.7761(6) 0.119(8) Uani 1 1 d DG U . . .
H378 H -0.828687 1.255929 0.761944 0.143 Uiso 1 1 calc R U . . .
C380 C -0.8177(17) 1.3156(15) 0.7859(6) 0.113(7) Uani 1 1 d DG U . . .
H380 H -0.785262 1.331863 0.778262 0.136 Uiso 1 1 calc R U . . .
C382 C -0.8403(16) 1.3367(13) 0.8071(6) 0.103(6) Uani 1 1 d G U . . .
C384 C -0.545(4) 1.0413(15) 0.8084(11) 0.077(11) Uani 0.709(4) 1 d D U P E 7
H38A H -0.502009 1.035235 0.811708 0.115 Uiso 0.709(4) 1 d R U P E 7
H38B H -0.551139 1.013765 0.796848 0.115 Uiso 0.709(4) 1 d R U P E 7
H38C H -0.569529 1.032475 0.821878 0.115 Uiso 0.709(4) 1 d R U P E 7
C386 C -0.099(3) 1.357(3) 0.7997(9) 0.079(10) Uani 1 1 d D U . . .
H38D H -0.104123 1.316701 0.806427 0.118 Uiso 1 1 d R U . . .
H38E H -0.056783 1.354231 0.793467 0.118 Uiso 1 1 d R U . . .
H38F H -0.127453 1.368221 0.787837 0.118 Uiso 1 1 d R U . . .
C388 C -0.246(2) 1.779(2) 0.8323(9) 0.060(6) Uani 1 1 d . U . . .
H388 H -0.251309 1.798672 0.817954 0.072 Uiso 1 1 calc R U . . .
C390 C -0.566(3) 1.107(2) 0.8003(7) 0.070(6) Uani 0.709(4) 1 d D U P E 7
H390 H -0.535277 1.117184 0.788734 0.084 Uiso 0.709(4) 1 calc R U P E 7
C392 C -0.190(2) 1.461(2) 0.7216(8) 0.055(6) Uani 1 1 d . U . . .
H392 H -0.158450 1.427756 0.717457 0.066 Uiso 1 1 calc R U . . .
C394 C -0.2139(17) 1.151(2) 0.8279(12) 0.052(6) Uani 0.291(4) 1 d D U P E 8
H394 H -0.182851 1.152023 0.839221 0.063 Uiso 0.291(4) 1 calc R U P E 8
C396 C -0.374579 1.106819 0.810970 0.062(6) Uani 0.291(4) 1 d D U P E 8
H396 H -0.351245 1.141369 0.808498 0.074 Uiso 0.291(4) 1 calc R U P E 8
C398 C -0.184(2) 1.752(2) 0.8647(9) 0.058(6) Uani 1 1 d . U . . .
H398 H -0.148930 1.750641 0.872903 0.070 Uiso 1 1 calc R U . . .
C400 C -0.672(7) 1.249(6) 0.7738(15) 0.054(9) Uani 0.291(4) 1 d D U P E 8
H40A H -0.709327 1.270698 0.781300 0.081 Uiso 0.291(4) 1 d R U P E 8
H40B H -0.682807 1.232838 0.760050 0.081 Uiso 0.291(4) 1 d R U P E 8
H40C H -0.643947 1.278148 0.770110 0.081 Uiso 0.291(4) 1 d R U P E 8
C402 C -0.346(6) 1.0485(19) 0.823(2) 0.060(8) Uani 0.291(4) 1 d D U P E 8
H40D H -0.304809 1.057789 0.823338 0.090 Uiso 0.291(4) 1 d R U P E 8
H40E H -0.346309 1.014199 0.813728 0.090 Uiso 0.291(4) 1 d R U P E 8
H40F H -0.360089 1.037719 0.838388 0.090 Uiso 0.291(4) 1 d R U P E 8
C404 C -0.597(5) 1.306(5) 0.7453(16) 0.054(7) Uani 0.291(4) 1 d D U P E 8
H40G H -0.585292 1.281137 0.758745 0.082 Uiso 0.291(4) 1 d R U P E 8
H40H H -0.573972 1.287097 0.732325 0.082 Uiso 0.291(4) 1 d R U P E 8
H40I H -0.640522 1.309806 0.743425 0.082 Uiso 0.291(4) 1 d R U P E 8
C406 C -0.200(2) 1.468(2) 0.7447(8) 0.051(5) Uani 1 1 d . U . . .
H406 H -0.178676 1.440915 0.755554 0.061 Uiso 1 1 calc R U . . .
C408 C -0.423(5) 1.099(3) 0.7951(18) 0.064(12) Uani 0.291(4) 1 d D U P E 8
H40J H -0.451382 1.079535 0.804692 0.096 Uiso 0.291(4) 1 d R U P E 8
H40K H -0.405062 1.072215 0.783332 0.096 Uiso 0.291(4) 1 d R U P E 8
H2 H -0.444862 1.137495 0.788422 0.096 Uiso 0.291(4) 1 d R U P E 8
C410 C -0.236(2) 1.731(2) 0.8738(9) 0.056(5) Uani 1 1 d . U . . .
H410 H -0.235382 1.717060 0.888953 0.067 Uiso 1 1 calc R U . . .
C412 C -0.594(6) 1.155(6) 0.778(2) 0.064(8) Uani 0.291(4) 1 d D U P E 8
H41A H -0.557833 1.174475 0.779154 0.095 Uiso 0.291(4) 1 d R U P E 8
H41B H -0.601053 1.149215 0.762844 0.095 Uiso 0.291(4) 1 d R U P E 8
H41C H -0.587273 1.115365 0.786554 0.095 Uiso 0.291(4) 1 d R U P E 8
C414 C -0.658(2) 1.790(2) 0.7612(8) 0.053(6) Uani 1 1 d . U . . .
H414 H -0.690824 1.823161 0.760929 0.064 Uiso 1 1 calc R U . . .
C416 C -0.258(2) 1.181(2) 0.9001(8) 0.067(6) Uani 1 1 d D U . . .
H41D H -0.287495 1.185703 0.888018 0.080 Uiso 1 1 calc R U . . .
H41E H -0.259374 1.223067 0.905143 0.080 Uiso 1 1 calc R U . . .
C418 C -0.318(2) 1.034(2) 1.0319(8) 0.055(6) Uani 1 1 d . U . . .
H418 H -0.279238 1.010779 1.035526 0.066 Uiso 1 1 calc R U . . .
C420 C -0.371(2) 1.022(2) 1.0408(8) 0.056(6) Uani 1 1 d . U . . .
H420 H -0.370470 0.985816 1.049831 0.067 Uiso 1 1 calc R U . . .
C422 C -0.658(2) 1.746(2) 0.7789(8) 0.052(6) Uani 1 1 d . U . . .
H422 H -0.685552 1.753818 0.791509 0.063 Uiso 1 1 calc R U . . .
C424 C -0.286(2) 1.728(2) 0.8624(8) 0.052(4) Uani 1 1 d . U . . .
C426 C -0.580(4) 1.009(5) 0.886(2) 0.046(7) Uani 0.356(9) 1 d D U P D 2
H42A H -0.603996 0.999919 0.874297 0.068 Uiso 0.356(9) 1 d R U P D 2
H42B H -0.606436 1.033229 0.897277 0.068 Uiso 0.356(9) 1 d R U P D 2
H42C H -0.560426 0.970419 0.893697 0.068 Uiso 0.356(9) 1 d R U P D 2
W16 W -0.99889(6) 0.88199(6) 0.64956(2) 0.0193(3) Uani 1 1 d . U . . .
W17 W -0.81645(6) 1.10260(6) 0.60738(2) 0.0228(3) Uani 1 1 d . U . . .
W18 W -0.77487(6) 0.95414(6) 0.59514(2) 0.0190(3) Uani 1 1 d . U . . .
W22 W -0.87153(6) 0.83756(6) 0.61643(2) 0.0183(3) Uani 1 1 d . U . . .
W23 W -0.92747(6) 1.04685(7) 0.56718(2) 0.0236(3) Uani 1 1 d . U . . .
W25 W -1.04183(6) 1.04701(6) 0.66481(2) 0.0221(3) Uani 1 1 d . U . . .
W27 W -0.95516(6) 1.15191(6) 0.64528(2) 0.0235(3) Uani 1 1 d . U . . .
W29 W -1.05615(7) 1.08465(7) 0.60148(2) 0.0288(3) Uani 1 1 d . U . . .
W30 W -1.00890(6) 0.93473(6) 0.58821(2) 0.0205(3) Uani 1 1 d . U . . .
Ag1 Ag -0.78183(13) 0.94742(13) 0.69733(4) 0.0302(6) Uani 1 1 d . U . . .
Ag1B Ag -0.6774(4) 1.1195(4) 0.64264(15) 0.0434(18) Uani 0.483(9) 1 d . U P F 2
Ag3 Ag -0.7044(4) 0.8793(4) 0.66104(16) 0.052(2) Uani 0.395(4) 1 d D U P E 5
Ag5 Ag -0.8788(3) 0.8815(3) 0.71846(10) 0.0468(13) Uani 0.605(4) 1 d . U P E 6
Ag8 Ag -0.78222(15) 0.99239(16) 0.65285(5) 0.0409(7) Uani 1 1 d . U . . .
Ag11 Ag -0.6158(3) 0.8904(4) 0.61736(10) 0.0363(16) Uani 0.517(9) 1 d . U P F 1
Ag13 Ag -0.7935(6) 0.8095(5) 0.7010(2) 0.056(3) Uani 0.395(4) 1 d . U P E 5
Ag14 Ag -0.91332(15) 0.74334(14) 0.57283(5) 0.0381(7) Uani 1 1 d . U . . .
Ag16 Ag -0.69712(14) 0.95110(15) 0.53580(5) 0.0366(7) Uani 1 1 d . U . . .
Ag19 Ag -0.8792(3) 1.0366(3) 0.72990(11) 0.0435(15) Uani 0.605(4) 1 d . U P E 6
Ag21 Ag -0.7636(3) 1.0710(3) 0.68888(11) 0.0521(14) Uani 0.605(4) 1 d D U P E 6
Ag22 Ag -0.93390(15) 0.77288(14) 0.69785(5) 0.0408(7) Uani 1 1 d . U . . .
Ag23 Ag -0.6550(3) 0.9487(3) 0.67090(13) 0.0741(19) Uani 0.605(4) 1 d D U P E 6
Ag25 Ag -0.8275(5) 1.0839(5) 0.7008(2) 0.065(2) Uani 0.395(4) 1 d . U P E 5
Ag26 Ag -1.08647(14) 0.80852(14) 0.60971(6) 0.0420(7) Uani 1 1 d . U . . .
Ag28 Ag -0.65296(14) 1.05435(16) 0.57900(5) 0.0425(7) Uani 1 1 d . U . . .
Ag31 Ag -0.7939(3) 0.70779(19) 0.64992(7) 0.0838(15) Uani 1 1 d . U . . .
Ag32 Ag -0.95184(17) 0.70621(14) 0.63549(5) 0.0434(8) Uani 1 1 d . U . . .
Ag39 Ag -0.7479(3) 0.8324(3) 0.66921(10) 0.0482(13) Uani 0.605(4) 1 d . U P E 6
Ag40 Ag -1.18520(15) 1.14373(16) 0.64636(6) 0.0476(8) Uani 1 1 d . U . . .
Ag41 Ag -0.6591(3) 1.1036(3) 0.63055(15) 0.0410(16) Uani 0.517(9) 1 d . U P F 1
Ag42 Ag -1.02353(16) 1.06506(17) 0.72743(6) 0.0494(8) Uani 1 1 d . U . . .
Ag43 Ag -0.9116(5) 1.2121(3) 0.70009(11) 0.045(2) Uani 0.528(13) 1 d . U P E 1
Ag47 Ag -0.79782(13) 1.13142(13) 0.54894(5) 0.0334(6) Uani 1 1 d . U . . .
Ag48 Ag -1.0876(2) 1.20898(16) 0.68771(5) 0.0536(9) Uani 1 1 d . U . . .
Ag49 Ag -0.8915(5) 0.9462(4) 0.72616(18) 0.058(2) Uani 0.395(4) 1 d . U P E 5
Ag51 Ag -0.6744(4) 1.0174(4) 0.67871(16) 0.055(2) Uani 0.395(4) 1 d D U P E 5
Ag52 Ag -1.08001(17) 1.25459(17) 0.62199(6) 0.0532(9) Uani 1 1 d . U . . .
Ag53 Ag -0.8999(5) 1.0033(6) 0.68089(19) 0.035(2) Uani 0.291(4) 1 d . U P E 2
Ag56 Ag -0.8579(2) 0.90816(19) 0.66797(6) 0.0646(12) Uani 1 1 d . U . . .
Ag58 Ag -0.8817(2) 1.0333(2) 0.68021(8) 0.0356(10) Uani 0.709(4) 1 d . U P E 1
Ag60 Ag -0.9544(5) 1.2251(3) 0.69670(11) 0.039(2) Uani 0.472(13) 1 d . U P E 2
Ag62 Ag -0.6098(3) 0.9284(5) 0.61612(12) 0.0418(17) Uani 0.483(9) 1 d . U P F 2
Cl1 Cl -0.7054(8) 0.9280(7) 0.7259(3) 0.080(4) Uani 1 1 d . U . G 1
S1 S -1.0003(5) 0.7246(5) 0.60026(18) 0.039(2) Uani 1 1 d . U . . .
S3 S -0.7186(13) 0.7739(13) 0.6713(5) 0.048(4) Uani 0.395(4) 1 d D U P E 5
S4 S -0.6977(5) 1.0620(5) 0.54276(16) 0.035(2) Uani 1 1 d . U . . .
S5 S -0.6456(9) 0.8477(10) 0.6584(3) 0.052(3) Uani 0.605(4) 1 d D U P E 6
S6 S -1.1484(5) 1.2377(5) 0.65589(19) 0.046(2) Uani 1 1 d . U . . .
S9 S -0.9329(9) 0.9566(9) 0.7437(3) 0.051(3) Uani 0.605(4) 1 d D U P E 6
S11 S -0.9004(17) 1.0562(17) 0.7322(6) 0.043(4) Uani 0.395(4) 1 d D U P E 5
S13 S -0.7310(16) 1.1108(16) 0.6879(6) 0.059(4) Uani 0.395(4) 1 d D U P E 5
S16 S -0.8940(7) 0.6923(6) 0.6691(2) 0.058(3) Uani 1 1 d . U . . .
S17 S -0.8184(10) 0.7949(10) 0.7012(4) 0.046(4) Uani 0.605(4) 1 d D U P E 6
S19 S -0.8339(10) 1.1239(10) 0.7174(4) 0.059(4) Uani 0.605(4) 1 d D U P E 6
S20 S -1.0220(7) 1.1794(6) 0.71822(19) 0.057(3) Uani 1 1 d . U . . .
S21 S -0.6609(6) 1.0546(6) 0.6749(4) 0.071(4) Uani 0.605(4) 1 d D U P E 6
S23 S -0.6047(15) 0.9270(17) 0.6622(6) 0.063(5) Uani 0.395(4) 1 d D U P E 5
S24 S -0.6026(9) 1.0071(10) 0.6144(3) 0.039(3) Uani 0.517(9) 1 d D U P F 1
S24A S -0.6169(10) 1.0460(11) 0.6149(4) 0.037(3) Uani 0.483(9) 1 d D U P F 2
S25 S -0.8827(14) 0.8340(14) 0.7266(5) 0.051(4) Uani 0.395(4) 1 d D U P E 5
P1 P -1.1096(5) 1.0167(5) 0.74169(18) 0.035(2) Uani 1 1 d . U . . .
P2 P -1.0861(6) 1.3017(6) 0.5844(2) 0.049(2) Uani 1 1 d . U . . .
P3 P -0.5794(7) 0.8244(8) 0.5897(3) 0.066(3) Uani 1 1 d . U . . .
P4 P -0.8782(5) 0.7405(4) 0.53357(17) 0.0327(19) Uani 1 1 d . U . . .
P6 P -1.2573(5) 1.0823(5) 0.6356(2) 0.044(2) Uani 1 1 d . U . . .
P8 P -0.6991(5) 0.8827(5) 0.50586(17) 0.036(2) Uani 1 1 d . U . . .
P10 P -1.0305(5) 0.7688(4) 0.71888(17) 0.034(2) Uani 1 1 d . U . . .
P11 P -0.6755(12) 1.2214(12) 0.6344(4) 0.128(6) Uani 1 1 d D U . . .
P14 P -0.8648(5) 1.2193(5) 0.53287(17) 0.0331(19) Uani 1 1 d . U . . .
P15 P -0.7295(9) 0.6635(9) 0.6178(4) 0.098(5) Uani 1 1 d D U . . .
P19 P -0.9039(11) 1.3101(10) 0.6809(4) 0.104(5) Uani 1 1 d D U . . .
P23 P -1.1909(5) 0.8480(5) 0.6223(2) 0.041(2) Uani 1 1 d . U . . .
Si3 Si -0.9196(4) 0.9996(4) 0.62511(13) 0.0132(14) Uani 1 1 d . U . . .
O44 O -1.0588(10) 0.8397(10) 0.6565(4) 0.023(4) Uani 1 1 d . U . . .
O47 O -0.7214(10) 0.9245(10) 0.5736(4) 0.023(4) Uani 1 1 d . U . . .
O49 O -1.0047(10) 1.0990(10) 0.5740(4) 0.024(3) Uani 1 1 d . U . . .
O51 O -0.8835(9) 1.0964(10) 0.5827(3) 0.018(3) Uani 1 1 d . U . . .
O53 O -0.9296(10) 0.8808(10) 0.5912(3) 0.019(3) Uani 1 1 d . U . . .
O55 O -1.0293(10) 0.9139(10) 0.6175(4) 0.021(3) Uani 1 1 d . U . . .
O57 O -0.8170(10) 0.8881(10) 0.6011(4) 0.019(3) Uani 1 1 d . U . . .
O59 O -1.0342(10) 0.9641(10) 0.6575(3) 0.019(3) Uani 1 1 d . U . . .
O61 O -0.9469(10) 0.8215(9) 0.6308(4) 0.020(3) Uani 1 1 d . U . . .
O63 O -0.9101(11) 1.0699(11) 0.5396(3) 0.025(4) Uani 1 1 d . U . . .
O65 O -1.0709(10) 1.0114(10) 0.5889(4) 0.021(3) Uani 1 1 d . U . . .
O67 O -0.9631(9) 1.0136(9) 0.6037(3) 0.015(3) Uani 1 1 d . U . . .
O69 O -1.1241(11) 1.1376(11) 0.5945(4) 0.029(5) Uani 1 1 d . U . . .
O71 O -0.9715(10) 0.9807(10) 0.5632(3) 0.021(3) Uani 1 1 d . U . . .
O73 O -0.7688(10) 1.0412(10) 0.5886(4) 0.021(3) Uani 1 1 d . U . . .
O75 O -1.0512(12) 0.8906(11) 0.5733(4) 0.030(5) Uani 1 1 d . U . . .
O77 O -0.8272(10) 0.8197(10) 0.6411(4) 0.022(4) Uani 1 1 d . U . . .
O79 O -0.7298(9) 0.9428(9) 0.6187(3) 0.015(3) Uani 1 1 d . U . . .
O80 O -0.9163(9) 0.9272(9) 0.6332(3) 0.014(3) Uani 1 1 d . U . . .
O81 O -1.0719(10) 1.0644(10) 0.6302(4) 0.020(3) Uani 1 1 d . U . . .
O83 O -0.7691(10) 1.0858(10) 0.6303(4) 0.021(4) Uani 1 1 d . U . . .
O85 O -1.1174(11) 1.0604(11) 0.6773(4) 0.031(5) Uani 1 1 d . U . . .
O86 O -0.9499(9) 1.0494(9) 0.6446(3) 0.018(3) Uani 1 1 d . U . . .
O87 O -0.8535(10) 0.9784(10) 0.5738(3) 0.020(4) Uani 1 1 d . U . . .
O89 O -0.9785(11) 1.2329(10) 0.6443(4) 0.025(4) Uani 1 1 d . U . . .
O91 O -0.7876(11) 1.1619(11) 0.5926(4) 0.031(5) Uani 1 1 d . U . . .
O93 O -0.8521(10) 0.7676(10) 0.6016(4) 0.022(4) Uani 1 1 d . U . . .
O95 O -1.0318(10) 1.1363(10) 0.6595(4) 0.022(4) Uani 1 1 d . U . . .
O97 O -0.8888(11) 1.1411(10) 0.6245(4) 0.025(3) Uani 1 1 d . U . . .
O99 O -0.9512(9) 0.8651(9) 0.6731(3) 0.017(3) Uani 1 1 d . U . . .
O101 O -0.8487(9) 1.0116(9) 0.6164(3) 0.014(3) Uani 1 1 d . U . . .
O103 O -0.9950(10) 1.0346(11) 0.6887(4) 0.025(4) Uani 1 1 d . U . . .
O106 O -1.0037(11) 1.1427(11) 0.6143(4) 0.030(5) Uani 1 1 d . U . . .
O110 O -0.9116(11) 1.1411(11) 0.6695(4) 0.028(4) Uani 1 1 d . U . . .
C213 C -0.7753(17) 0.8017(17) 0.5263(6) 0.031(4) Uani 1 1 d . U . . .
H21A H -0.769965 0.806933 0.542290 0.038 Uiso 1 1 calc R U . . .
H21B H -0.806837 0.835483 0.520885 0.038 Uiso 1 1 calc R U . . .
C107 C -0.496(4) 1.047(3) 0.5979(13) 0.049(7) Uani 0.483(9) 1 d D U P F 2
H10E H -0.481516 1.003643 0.601765 0.074 Uiso 0.483(9) 1 d R U P F 2
H10F H -0.461756 1.069032 0.596785 0.074 Uiso 0.483(9) 1 d R U P F 2
H10G H -0.515866 1.050542 0.583615 0.074 Uiso 0.483(9) 1 d R U P F 2
C215 C -1.1212(18) 0.9539(17) 0.7245(7) 0.034(4) Uani 1 1 d . U . . .
H21C H -1.158997 0.939333 0.730152 0.041 Uiso 1 1 calc R U . . .
H21D H -1.128164 0.970793 0.709109 0.041 Uiso 1 1 calc R U . . .
C27 C -0.9161(18) 0.8097(19) 0.4923(7) 0.037(5) Uani 1 1 d . U . . .
H27 H -0.897944 0.775659 0.484010 0.045 Uiso 1 1 calc R U . . .
C217 C -0.9179(18) 0.8074(18) 0.5172(7) 0.035(4) Uani 1 1 d . U . . .
C109 C -0.7947(17) 0.7380(17) 0.5230(6) 0.031(4) Uani 1 1 d . U . . .
H10H H -0.767743 0.705298 0.531263 0.038 Uiso 1 1 calc R U . . .
H10I H -0.790355 0.728902 0.506996 0.038 Uiso 1 1 calc R U . . .
C219 C -0.5226(11) 1.0180(19) 0.6149(6) 0.046(5) Uani 0.517(9) 1 d D U P F 1
H219 H -0.504562 1.001629 0.629282 0.055 Uiso 0.517(9) 1 calc R U P F 1
C55 C -0.5411(18) 1.066(4) 0.6174(12) 0.045(5) Uani 0.483(9) 1 d D U P F 2
H55 H -0.523666 1.056098 0.632369 0.054 Uiso 0.483(9) 1 calc R U P F 2
C221 C -0.9533(18) 0.8573(18) 0.5283(7) 0.038(5) Uani 1 1 d . U . . .
H221 H -0.956313 0.854378 0.544101 0.046 Uiso 1 1 calc R U . . .
C111 C -1.261(2) 0.796(2) 0.6576(9) 0.058(5) Uani 1 1 d . U . . .
H111 H -1.270323 0.834394 0.664347 0.069 Uiso 1 1 calc R U . . .
C223 C -1.2968(14) 1.0454(15) 0.6585(5) 0.053(4) Uani 1 1 d G U . . .
C7 C -1.3500(14) 1.0199(16) 0.6559(4) 0.059(5) Uani 1 1 d G U . . .
H7 H -1.368353 1.023753 0.641876 0.071 Uiso 1 1 calc R U . . .
C225 C -1.3759(13) 0.9887(16) 0.6741(6) 0.064(6) Uani 1 1 d G U . . .
H225 H -1.411538 0.971620 0.672361 0.077 Uiso 1 1 calc R U . . .
C113 C -1.3485(15) 0.9829(16) 0.6950(5) 0.066(6) Uani 1 1 d G U . . .
H113 H -1.365856 0.962044 0.707232 0.080 Uiso 1 1 calc R U . . .
C227 C -1.2953(15) 1.0084(16) 0.6976(4) 0.064(6) Uani 1 1 d G U . . .
H227 H -1.276987 1.004600 0.711618 0.076 Uiso 1 1 calc R U . . .
C57 C -1.2694(12) 1.0397(15) 0.6794(5) 0.058(5) Uani 1 1 d G U . . .
H57 H -1.233801 1.056734 0.681133 0.070 Uiso 1 1 calc R U . . .
C229 C -1.008(3) 1.490(3) 0.5732(10) 0.072(6) Uani 1 1 d . U . . .
H229 H -0.993592 1.527450 0.571322 0.087 Uiso 1 1 calc R U . . .
C115 C -0.923(4) 1.045(5) 0.7758(7) 0.051(11) Uani 0.395(4) 1 d D U P E 5
H11D H -0.930155 1.077529 0.786528 0.076 Uiso 0.395(4) 1 d R U P E 5
H11E H -0.917955 1.005279 0.783768 0.076 Uiso 0.395(4) 1 d R U P E 5
H11F H -0.957915 1.049509 0.766258 0.076 Uiso 0.395(4) 1 d R U P E 5
C231 C -0.8451(14) 1.2937(11) 0.5396(5) 0.047(4) Uani 1 1 d G U . . .
C29 C -0.7974(14) 1.2937(11) 0.5543(5) 0.057(5) Uani 1 1 d G U . . .
H29 H -0.775874 1.256250 0.560235 0.069 Uiso 1 1 calc R U . . .
C233 C -0.7820(13) 1.3499(14) 0.5602(5) 0.062(6) Uani 1 1 d G U . . .
H233 H -0.750099 1.349911 0.570020 0.075 Uiso 1 1 calc R U . . .
C117 C -0.8142(15) 1.4059(11) 0.5513(6) 0.062(6) Uani 1 1 d G U . . .
H117 H -0.803848 1.443428 0.555261 0.074 Uiso 1 1 calc R U . . .
C235 C -0.8618(14) 1.4058(11) 0.5366(5) 0.058(6) Uani 1 1 d G U . . .
H235 H -0.883373 1.443286 0.530718 0.070 Uiso 1 1 calc R U . . .
C59 C -0.8773(13) 1.3497(14) 0.5308(5) 0.055(5) Uani 1 1 d G U . . .
H59 H -0.909150 1.349626 0.520933 0.066 Uiso 1 1 calc R U . . .
C237 C -0.7621(19) 0.917(2) 0.4879(7) 0.042(4) Uani 1 1 d . U . . .
C119 C -1.288(2) 1.119(2) 0.7559(8) 0.051(5) Uani 1 1 d . U . . .
H119 H -1.321916 1.120102 0.766170 0.061 Uiso 1 1 calc R U . . .
C239 C -0.5408(9) 1.027(5) 0.6675(13) 0.082(12) Uani 0.605(4) 1 d D U P E 6
H23A H -0.566864 1.025365 0.654997 0.123 Uiso 0.605(4) 1 d R U P E 6
H23B H -0.515364 0.986495 0.669987 0.123 Uiso 0.605(4) 1 d R U P E 6
H23C H -0.514464 1.057295 0.664077 0.123 Uiso 0.605(4) 1 d R U P E 6
C15 C -1.0914(17) 0.8361(16) 0.7163(6) 0.032(4) Uani 1 1 d . U . . .
H15I H -1.103999 0.841657 0.700688 0.039 Uiso 1 1 calc R U . . .
H15J H -1.127381 0.829345 0.725879 0.039 Uiso 1 1 calc R U . . .
C241 C -0.855(2) 1.217(2) 0.5017(7) 0.044(4) Uani 1 1 d . U . . .
C121 C -0.768(2) 0.6229(19) 0.5990(6) 0.099(6) Uani 1 1 d G U . . .
C243 C -0.824(2) 0.606(2) 0.6071(6) 0.098(7) Uani 1 1 d G U . . .
H243 H -0.838682 0.613218 0.622058 0.117 Uiso 1 1 calc R U . . .
C61 C -0.8593(17) 0.578(2) 0.5930(8) 0.101(8) Uani 1 1 d G U . . .
H61 H -0.896797 0.566655 0.598390 0.121 Uiso 1 1 calc R U . . .
C245 C -0.8380(18) 0.567(2) 0.5707(8) 0.103(8) Uani 1 1 d G U . . .
H245 H -0.861316 0.548404 0.561187 0.124 Uiso 1 1 calc R U . . .
C123 C -0.7819(17) 0.5840(19) 0.5626(6) 0.104(8) Uani 1 1 d G U . . .
H123 H -0.767721 0.576715 0.547652 0.125 Uiso 1 1 calc R U . . .
C247 C -0.7471(14) 0.6119(14) 0.5767(6) 0.102(7) Uani 1 1 d G U . . .
H247 H -0.709605 0.623279 0.571319 0.123 Uiso 1 1 calc DR U . . .
C31 C -0.9835(19) 0.9096(19) 0.5179(7) 0.040(5) Uani 1 1 d . U . . .
H31 H -1.008724 0.940916 0.525862 0.048 Uiso 1 1 calc R U . . .
C249 C -1.013(3) 1.452(3) 0.5957(10) 0.071(6) Uani 1 1 d . U . . .
H249 H -0.999114 1.467899 0.608360 0.086 Uiso 1 1 calc R U . . .
C125 C -0.585(2) 0.797(2) 0.6762(10) 0.052(5) Uani 0.605(4) 1 d D U P E 6
H125 H -0.605348 0.796917 0.691407 0.062 Uiso 0.605(4) 1 calc R U P E 6
C251 C -0.685(3) 1.151(3) 0.7072(11) 0.064(6) Uani 0.395(4) 1 d D U P E 5
H251 H -0.656739 1.175571 0.698930 0.077 Uiso 0.395(4) 1 calc R U P E 5
C63 C -0.745(3) 1.176(4) 0.7318(12) 0.068(8) Uani 0.605(4) 1 d D U P E 6
H63A H -0.714042 1.142665 0.726092 0.102 Uiso 0.605(4) 1 d R U P E 6
H63B H -0.726982 1.199235 0.741992 0.102 Uiso 0.605(4) 1 d R U P E 6
H63C H -0.762002 1.202255 0.719332 0.102 Uiso 0.605(4) 1 d R U P E 6
C253 C -1.197(2) 0.9118(19) 0.6415(7) 0.043(4) Uani 1 1 d . U . . .
H25D H -1.240379 0.924266 0.646265 0.052 Uiso 1 1 calc R U . . .
H25E H -1.174388 0.896369 0.654973 0.052 Uiso 1 1 calc R U . . .
C127 C -0.652(4) 1.096(4) 0.7199(15) 0.072(10) Uani 0.395(4) 1 d D U P E 5
H12E H -0.649524 1.058371 0.711830 0.108 Uiso 0.395(4) 1 d R U P E 5
H12F H -0.673064 1.091241 0.734430 0.108 Uiso 0.395(4) 1 d R U P E 5
H12G H -0.610334 1.103091 0.722100 0.108 Uiso 0.395(4) 1 d R U P E 5
C255 C -0.8914(13) 0.617(2) 0.6836(7) 0.070(6) Uani 1 1 d D U . . .
H255 H -0.867644 0.589839 0.672330 0.084 Uiso 1 1 calc R U . . .
C2 C -1.245(2) 0.883(2) 0.6007(8) 0.048(4) Uani 1 1 d . U . . .
C257 C -0.9736(19) 0.914(2) 0.4926(7) 0.042(5) Uani 1 1 d . U . . .
H257 H -0.989118 0.950183 0.484424 0.050 Uiso 1 1 calc R U . . .
C129 C -0.656(2) 1.096(2) 0.5184(7) 0.044(5) Uani 1 1 d . U . . .
H129 H -0.615529 1.069492 0.515635 0.053 Uiso 1 1 calc R U . . .
C259 C -1.0679(17) 0.8972(17) 0.7234(7) 0.034(5) Uani 1 1 d . U . . .
H25F H -1.049965 0.889306 0.738191 0.040 Uiso 1 1 calc R U . . .
H25G H -1.035460 0.906737 0.712576 0.040 Uiso 1 1 calc R U . . .
C65 C -1.308(2) 0.872(2) 0.6029(9) 0.055(5) Uani 1 1 d . U . . .
H65 H -1.321217 0.846329 0.614626 0.066 Uiso 1 1 calc R U . . .
C261 C -1.283(2) 0.692(3) 0.6588(9) 0.063(6) Uani 1 1 d . U . . .
H261 H -1.302394 0.661949 0.666738 0.076 Uiso 1 1 calc R U . . .
C131 C -1.062(3) 1.229(2) 0.7425(9) 0.063(5) Uani 1 1 d . U . . .
H131 H -1.102992 1.216509 0.746157 0.075 Uiso 1 1 calc R U . . .
C263 C -0.8702(19) 1.344(2) 0.7013(5) 0.115(7) Uani 1 1 d G U . . .
C33 C -0.8918(19) 1.340(2) 0.7238(5) 0.120(8) Uani 1 1 d DG U . . .
H33 H -0.921930 1.315695 0.727995 0.143 Uiso 1 1 calc R U . . .
C265 C -0.868(2) 1.3726(18) 0.7400(5) 0.123(8) Uani 1 1 d DG U . . .
H265 H -0.882920 1.369849 0.755105 0.148 Uiso 1 1 calc R U . . .
C133 C -0.823(2) 1.4091(19) 0.7337(7) 0.124(9) Uani 1 1 d G U . . .
H133 H -0.807853 1.430840 0.744613 0.149 Uiso 1 1 calc DR U . . .
C267 C -0.802(2) 1.413(2) 0.7112(8) 0.123(8) Uani 1 1 d G U . . .
H267 H -0.771796 1.437678 0.707010 0.148 Uiso 1 1 calc R U . . .
C67 C -0.8253(19) 1.381(2) 0.6950(7) 0.120(8) Uani 1 1 d DG U . . .
H67 H -0.810805 1.383525 0.679900 0.144 Uiso 1 1 calc R U . . .
C269 C -0.839(2) 1.206(2) 0.4562(9) 0.057(6) Uani 1 1 d . U . . .
H269 H -0.834621 1.201900 0.440582 0.068 Uiso 1 1 calc R U . . .
C135 C -0.6245(14) 0.5870(19) 0.6051(5) 0.109(8) Uani 1 1 d DG U . . .
H135 H -0.629776 0.605364 0.590609 0.131 Uiso 1 1 calc DR U . . .
C271 C -0.6674(15) 0.6062(18) 0.6227(4) 0.106(6) Uani 1 1 d DG U . . .
C17 C -0.6596(18) 0.5788(19) 0.6444(5) 0.109(8) Uani 1 1 d DG U . . .
H17 H -0.688321 0.591644 0.656124 0.130 Uiso 1 1 calc R U . . .
C273 C -0.6089(19) 0.5320(18) 0.6484(7) 0.112(8) Uani 1 1 d G U . . .
H273 H -0.603628 0.513598 0.662948 0.134 Uiso 1 1 calc R U . . .
C137 C -0.5660(17) 0.5127(18) 0.6309(8) 0.112(8) Uani 1 1 d G U . . .
H137 H -0.532008 0.481434 0.633603 0.134 Uiso 1 1 calc R U . . .
C275 C -0.5738(15) 0.540(2) 0.6092(7) 0.111(8) Uani 1 1 d G U . . .
C69 C -1.061(2) 1.377(2) 0.5801(9) 0.061(5) Uani 1 1 d . U . . .
C277 C -0.9747(18) 1.2467(19) 0.5612(7) 0.038(5) Uani 1 1 d . U . . .
H27G H -0.959186 1.214986 0.572581 0.046 Uiso 1 1 calc R U . . .
H27H H -0.962523 1.285578 0.564787 0.046 Uiso 1 1 calc R U . . .
C139 C -0.556(2) 0.915(2) 0.5577(7) 0.047(5) Uani 1 1 d . U . . .
H139 H -0.577755 0.943124 0.567894 0.057 Uiso 1 1 calc DR U . . .
C279 C -0.8043(19) 0.967(2) 0.4944(7) 0.044(5) Uani 1 1 d . U . . .
H279 H -0.803420 0.984938 0.508377 0.053 Uiso 1 1 calc R U . . .
C35 C -0.884(2) 1.179(2) 0.4908(8) 0.049(5) Uani 1 1 d . U . . .
H35 H -0.907931 1.153372 0.498952 0.058 Uiso 1 1 calc R U . . .
C281 C -0.9429(19) 0.8655(19) 0.4820(7) 0.040(5) Uani 1 1 d . U . . .
H281 H -0.938843 0.869257 0.466242 0.048 Uiso 1 1 calc R U . . .
C141 C -0.549(2) 0.859(2) 0.5628(8) 0.052(4) Uani 1 1 d . U . . .
C283 C -0.9478(18) 1.2278(19) 0.5381(7) 0.037(4) Uani 1 1 d . U . . .
H28A H -0.967342 1.258382 0.526973 0.045 Uiso 1 1 calc R U . . .
H28B H -0.960146 1.188371 0.535168 0.045 Uiso 1 1 calc R U . . .
C71 C -0.817(2) 0.925(2) 0.4516(7) 0.045(5) Uani 1 1 d . U . . .
H71 H -0.824445 0.908872 0.437953 0.054 Uiso 1 1 calc R U . . .
C285 C -1.1096(15) 0.9842(14) 0.7704(4) 0.050(4) Uani 1 1 d G U . . .
C143 C -1.1451(13) 0.9396(14) 0.7782(5) 0.053(5) Uani 1 1 d G U . . .
H143 H -1.171259 0.925413 0.768507 0.064 Uiso 1 1 calc R U . . .
C287 C -1.1416(14) 0.9160(13) 0.8006(5) 0.060(6) Uani 1 1 d G U . . .
H287 H -1.165322 0.886167 0.805774 0.072 Uiso 1 1 calc R U . . .
C9 C -1.1025(16) 0.9372(15) 0.8151(4) 0.064(6) Uani 1 1 d G U . . .
H9 H -1.100148 0.921455 0.830027 0.076 Uiso 1 1 calc R U . . .
C289 C -1.0670(14) 0.9818(15) 0.8073(5) 0.064(6) Uani 1 1 d G U . . .
H289 H -1.040911 0.995989 0.817013 0.076 Uiso 1 1 calc R U . . .
C145 C -1.0706(14) 1.0054(13) 0.7850(5) 0.059(5) Uani 1 1 d G U . . .
H145 H -1.046847 1.035235 0.779746 0.071 Uiso 1 1 calc R U . . .
C291 C -0.805(2) 1.242(2) 0.4665(9) 0.057(6) Uani 1 1 d . U . . .
H291 H -0.776259 1.262373 0.458008 0.069 Uiso 1 1 calc R U . . .
C73 C -0.6286(18) 1.2503(19) 0.6509(9) 0.135(7) Uani 1 1 d G U . . .
C293 C -0.5693(17) 1.217(2) 0.6549(8) 0.138(9) Uani 1 1 d DG U . . .
H293 H -0.555303 1.179747 0.648066 0.166 Uiso 1 1 calc DR U . . .
C147 C -0.531(2) 1.241(3) 0.6692(9) 0.141(9) Uani 1 1 d G U . . .
H147 H -0.491329 1.218571 0.671829 0.169 Uiso 1 1 calc R U . . .
C295 C -0.552(3) 1.297(3) 0.6794(9) 0.142(9) Uani 1 1 d G U . . .
H295 H -0.526269 1.312374 0.688938 0.170 Uiso 1 1 calc R U . . .
C37 C -0.611(3) 1.330(2) 0.6754(9) 0.142(9) Uani 1 1 d G U . . .
H37 H -0.625185 1.367354 0.682286 0.170 Uiso 1 1 calc R U . . .
C297 C -0.650(2) 1.3065(18) 0.6612(9) 0.139(9) Uani 1 1 d DG U . . .
H297 H -0.689160 1.328532 0.658523 0.167 Uiso 1 1 calc R U . . .
C149 C -1.028(3) 1.460(3) 0.5569(10) 0.071(6) Uani 1 1 d . U . . .
H149 H -1.025405 1.477610 0.542245 0.085 Uiso 1 1 calc R U . . .
C299 C -0.802(3) 0.732(3) 0.7442(10) 0.046(8) Uani 0.605(4) 1 d D U P E 6
H29A H -0.818303 0.766203 0.753854 0.069 Uiso 0.605(4) 1 d R U P E 6
H29B H -0.775843 0.700483 0.752684 0.069 Uiso 0.605(4) 1 d R U P E 6
H29C H -0.836653 0.715413 0.738974 0.069 Uiso 0.605(4) 1 d R U P E 6
C75 C -1.024(2) 0.743(2) 0.7490(7) 0.044(4) Uani 1 1 d . U . . .
C301 C -0.854(2) 0.975(2) 0.4597(8) 0.047(5) Uani 1 1 d . U . . .
H301 H -0.882671 0.998632 0.450278 0.057 Uiso 1 1 calc R U . . .
C151 C -0.764(4) 1.086(3) 0.7516(11) 0.069(11) Uani 0.605(4) 1 d D U P E 6
H15K H -0.793998 1.064686 0.759554 0.104 Uiso 0.605(4) 1 d R U P E 6
H15L H -0.732498 1.091726 0.761603 0.104 Uiso 0.605(4) 1 d R U P E 6
H15M H -0.745328 1.062966 0.738944 0.104 Uiso 0.605(4) 1 d R U P E 6
C303 C -0.660(4) 0.681(3) 0.6957(17) 0.049(9) Uani 0.395(4) 1 d D U P E 5
H30C H -0.657949 0.681419 0.711852 0.073 Uiso 0.395(4) 1 d R U P E 5
H30D H -0.631209 0.646709 0.689922 0.073 Uiso 0.395(4) 1 d R U P E 5
H30E H -0.701519 0.678249 0.691872 0.073 Uiso 0.395(4) 1 d R U P E 5
C19 C -0.526(2) 1.086(2) 0.6124(14) 0.052(7) Uani 0.517(9) 1 d D U P F 1
H19D H -0.529355 1.106973 0.597604 0.079 Uiso 0.517(9) 1 d R U P F 1
H19E H -0.484545 1.085693 0.617484 0.079 Uiso 0.517(9) 1 d R U P F 1
H19F H -0.555895 1.108603 0.622804 0.079 Uiso 0.517(9) 1 d R U P F 1
C305 C -1.183(2) 1.069(2) 0.7406(7) 0.045(4) Uani 1 1 d . U . . .
C153 C -1.231(2) 1.072(2) 0.7592(8) 0.049(5) Uani 1 1 d . U . . .
H153 H -1.226728 1.045135 0.772119 0.059 Uiso 1 1 calc R U . . .
C307 C -1.2254(19) 1.017(2) 0.6180(7) 0.043(5) Uani 1 1 d . U . . .
H30F H -1.258666 0.996348 0.613962 0.052 Uiso 1 1 calc R U . . .
H30G H -1.206064 1.032694 0.604167 0.052 Uiso 1 1 calc R U . . .
C77 C -0.8395(17) 0.911(3) 0.7687(9) 0.056(7) Uani 0.605(4) 1 d D U P E 6
H77A H -0.826770 0.867118 0.767973 0.084 Uiso 0.605(4) 1 d R U P E 6
H77B H -0.819480 0.926078 0.780953 0.084 Uiso 0.605(4) 1 d R U P E 6
H77C H -0.827870 0.931448 0.754693 0.084 Uiso 0.605(4) 1 d R U P E 6
C309 C -1.173(2) 0.968(2) 0.6321(8) 0.044(5) Uani 1 1 d . U . . .
H30H H -1.136864 0.954542 0.621949 0.053 Uiso 1 1 calc R U . . .
H30I H -1.158849 0.988676 0.644414 0.053 Uiso 1 1 calc R U . . .
C155 C -0.858(3) 0.840(3) 0.7567(6) 0.054(6) Uani 0.395(4) 1 d D U P E 5
H155 H -0.856362 0.882943 0.759958 0.064 Uiso 0.395(4) 1 calc R U P E 5
C311 C -0.551(5) 0.927(5) 0.7004(12) 0.060(11) Uani 0.395(4) 1 d D U P E 5
H31A H -0.519192 0.947457 0.692463 0.090 Uiso 0.395(4) 1 d R U P E 5
H31B H -0.535502 0.909737 0.714653 0.090 Uiso 0.395(4) 1 d R U P E 5
H31C H -0.587692 0.957537 0.702923 0.090 Uiso 0.395(4) 1 d R U P E 5
C39 C -0.823(3) 0.987(4) 0.7590(11) 0.051(9) Uani 0.395(4) 1 d D U P E 5
H39A H -0.831100 0.966582 0.745777 0.077 Uiso 0.395(4) 1 d R U P E 5
H39B H -0.827650 0.960362 0.772247 0.077 Uiso 0.395(4) 1 d R U P E 5
H39C H -0.781670 0.996312 0.757757 0.077 Uiso 0.395(4) 1 d R U P E 5
C313 C -0.8520(16) 0.603(3) 0.7031(9) 0.086(10) Uani 1 1 d D U . . .
H31D H -0.848925 0.559440 0.707350 0.128 Uiso 1 1 d R U . . .
H31E H -0.866285 0.627260 0.716010 0.128 Uiso 1 1 d R U . . .
H31F H -0.811835 0.611350 0.697660 0.128 Uiso 1 1 d R U . . .
C157 C -0.597(3) 1.090(4) 0.7062(12) 0.078(10) Uani 0.605(4) 1 d D U P E 6
H15N H -0.624948 1.128352 0.702704 0.117 Uiso 0.605(4) 1 d R U P E 6
H15O H -0.560088 1.099452 0.712314 0.117 Uiso 0.605(4) 1 d R U P E 6
H15P H -0.617488 1.065412 0.717244 0.117 Uiso 0.605(4) 1 d R U P E 6
C315 C -0.7126(18) 0.8015(18) 0.5124(7) 0.035(4) Uani 1 1 d . U . . .
H31G H -0.713570 0.780600 0.498414 0.042 Uiso 1 1 calc R U . . .
H31H H -0.678612 0.778792 0.521061 0.042 Uiso 1 1 calc R U . . .
C79 C -1.0442(19) 1.254(2) 0.5609(7) 0.042(4) Uani 1 1 d . U . . .
H79A H -1.056162 1.213353 0.561965 0.051 Uiso 1 1 calc R U . . .
H79B H -1.057556 1.274060 0.546431 0.051 Uiso 1 1 calc R U . . .
C317 C -0.813(2) 1.248(2) 0.4905(8) 0.054(5) Uani 1 1 d . U . . .
H317 H -0.790629 1.273019 0.498092 0.064 Uiso 1 1 calc R U . . .
C159 C -1.0887(14) 0.6607(12) 0.7223(3) 0.047(5) Uani 1 1 d G U . . .
H159 H -1.079542 0.656984 0.737574 0.057 Uiso 1 1 calc R U . . .
C319 C -1.1198(14) 0.6179(11) 0.7133(4) 0.049(5) Uani 1 1 d G U . . .
H319 H -1.131454 0.585465 0.722460 0.059 Uiso 1 1 calc R U . . .
C5 C -1.1336(13) 0.6235(11) 0.6905(4) 0.048(5) Uani 1 1 d G U . . .
H5 H -1.154395 0.594854 0.684399 0.057 Uiso 1 1 calc R U . . .
C321 C -1.1162(13) 0.6720(13) 0.6767(3) 0.046(5) Uani 1 1 d G U . . .
H321 H -1.125423 0.675763 0.661452 0.055 Uiso 1 1 calc R U . . .
C161 C -1.0851(13) 0.7149(11) 0.6858(4) 0.042(5) Uani 1 1 d G U . . .
H161 H -1.073511 0.747284 0.676566 0.050 Uiso 1 1 calc R U . . .
C323 C -1.0714(13) 0.7092(11) 0.7086(4) 0.040(4) Uani 1 1 d G U . . .
C81 C -1.050(2) 0.764(2) 0.7897(8) 0.051(5) Uani 1 1 d . U . . .
H81 H -1.074834 0.785953 0.800682 0.061 Uiso 1 1 calc R U . . .
C325 C -0.9003(13) 0.6735(11) 0.5207(5) 0.046(4) Uani 1 1 d G U . . .
C163 C -0.9622(12) 0.6653(12) 0.5230(5) 0.054(5) Uani 1 1 d G U . . .
H163 H -0.991812 0.695064 0.530102 0.064 Uiso 1 1 calc R U . . .
C327 C -0.9799(10) 0.6128(14) 0.5148(6) 0.058(6) Uani 1 1 d G U . . .
H327 H -1.021384 0.607415 0.516335 0.069 Uiso 1 1 calc R U . . .
C41 C -0.9357(14) 0.5684(12) 0.5042(5) 0.059(6) Uani 1 1 d G U . . .
H41 H -0.947543 0.533289 0.498678 0.071 Uiso 1 1 calc R U . . .
C329 C -0.8737(13) 0.5765(12) 0.5019(5) 0.058(6) Uani 1 1 d G U . . .
H329 H -0.844131 0.546812 0.494788 0.070 Uiso 1 1 calc R U . . .
C165 C -0.8560(10) 0.6290(14) 0.5101(5) 0.052(5) Uani 1 1 d G U . . .
H165 H -0.814559 0.634461 0.508555 0.062 Uiso 1 1 calc R U . . .
C331 C -0.860(4) 1.303(4) 0.6554(13) 0.108(6) Uani 1 1 d . U . . .
H33D H -0.886985 1.294370 0.643939 0.130 Uiso 1 1 calc R U . . .
H33E H -0.849127 1.343872 0.651265 0.130 Uiso 1 1 calc R U . . .
C83 C -1.228(2) 0.786(2) 0.6383(8) 0.052(4) Uani 1 1 d . U . . .
C333 C -1.033(2) 0.655(2) 0.5919(8) 0.045(5) Uani 1 1 d . U . . .
H333 H -0.997204 0.625643 0.585664 0.054 Uiso 1 1 calc R U . . .
C167 C -1.346(2) 0.900(2) 0.5874(9) 0.058(6) Uani 1 1 d . U . . .
H167 H -1.388784 0.900064 0.589538 0.069 Uiso 1 1 calc R U . . .
C335 C -1.036(3) 1.399(3) 0.5991(10) 0.068(6) Uani 1 1 d . U . . .
H335 H -1.035495 1.377153 0.613121 0.081 Uiso 1 1 calc R U . . .
C21 C -1.051(3) 1.407(3) 0.5598(10) 0.068(6) Uani 1 1 d . U . . .
H21 H -1.061772 1.389840 0.546889 0.081 Uiso 1 1 calc R U . . .
C337 C -1.264(2) 0.933(2) 0.5646(9) 0.054(6) Uani 1 1 d . U . . .
H337 H -1.248642 0.955428 0.552262 0.065 Uiso 1 1 calc R U . . .
C169 C -1.223(2) 0.903(2) 0.5803(8) 0.051(5) Uani 1 1 d . U . . .
H169 H -1.180475 0.896731 0.576834 0.061 Uiso 1 1 calc R U . . .
C339 C -0.492(2) 0.832(2) 0.5261(8) 0.047(5) Uani 1 1 d . U . . .
H339 H -0.472292 0.804466 0.515557 0.056 Uiso 1 1 calc R U . . .
C85 C -0.648(2) 0.791(2) 0.5815(8) 0.065(5) Uani 1 1 d D U . . .
H85A H -0.681722 0.822682 0.576771 0.078 Uiso 1 1 calc R U . . .
H85B H -0.636185 0.761377 0.569510 0.078 Uiso 1 1 calc R U . . .
C341 C -0.500(2) 0.898(2) 0.5208(8) 0.048(5) Uani 1 1 d . U . . .
H341 H -0.485085 0.913340 0.507118 0.058 Uiso 1 1 calc R U . . .
C171 C -0.796(4) 1.252(4) 0.6539(15) 0.114(7) Uani 1 1 d . U . . .
H17G H -0.774828 1.250034 0.667903 0.137 Uiso 1 1 calc R U . . .
H17H H -0.806185 1.211452 0.651488 0.137 Uiso 1 1 calc R U . . .
C343 C -0.513(2) 0.810(2) 0.5469(8) 0.048(5) Uani 1 1 d . U . . .
H343 H -0.506279 0.768019 0.551047 0.058 Uiso 1 1 calc R U . . .
C43 C -0.797(3) 1.148(2) 0.7432(6) 0.062(6) Uani 0.605(4) 1 d D U P E 6
H43 H -0.824584 1.173396 0.754104 0.075 Uiso 0.605(4) 1 calc R U P E 6
C345 C -1.060(2) 0.774(2) 0.7663(8) 0.048(5) Uani 1 1 d . U . . .
H345 H -1.093330 0.804314 0.762230 0.057 Uiso 1 1 calc R U . . .
C173 C -0.715(2) 0.735(2) 0.5940(10) 0.073(8) Uani 1 1 d D U . . .
H17I H -0.703802 0.719520 0.578997 0.087 Uiso 1 1 calc DR U . . .
H17J H -0.751576 0.767560 0.593138 0.087 Uiso 1 1 calc R U . . .
C347 C -0.960(2) 0.686(2) 0.7770(8) 0.053(6) Uani 1 1 d . U . . .
H347 H -0.923949 0.658386 0.780644 0.063 Uiso 1 1 calc R U . . .
C87 C -0.998(2) 0.716(2) 0.7953(8) 0.054(6) Uani 1 1 d . U . . .
H87 H -0.988955 0.705448 0.810400 0.064 Uiso 1 1 calc R U . . .
C349 C -0.974(2) 0.697(2) 0.7536(8) 0.050(5) Uani 1 1 d . U . . .
H349 H -0.951184 0.673501 0.742271 0.060 Uiso 1 1 calc R U . . .
C175 C -1.3213(13) 1.1258(15) 0.6181(5) 0.057(5) Uani 1 1 d G U . . .
C351 C -1.3214(14) 1.1177(14) 0.5949(5) 0.061(6) Uani 1 1 d G U . . .
H351 H -1.290318 1.089175 0.587954 0.073 Uiso 1 1 calc R U . . .
C11 C -1.3681(16) 1.1523(16) 0.5821(4) 0.066(6) Uani 1 1 d G U . . .
H11 H -1.368165 1.146876 0.566549 0.079 Uiso 1 1 calc R U . . .
C353 C -1.4146(14) 1.1950(15) 0.5924(5) 0.067(6) Uani 1 1 d G U . . .
H353 H -1.445759 1.218111 0.583837 0.081 Uiso 1 1 calc R U . . .
C177 C -1.4144(14) 1.2031(14) 0.6156(6) 0.067(6) Uani 1 1 d G U . . .
H177 H -1.445507 1.231646 0.622529 0.080 Uiso 1 1 calc R U . . .
C355 C -1.3678(16) 1.1685(16) 0.6284(4) 0.063(6) Uani 1 1 d G U . . .
H355 H -1.367660 1.173945 0.643934 0.075 Uiso 1 1 calc R U . . .
C89 C -0.533(2) 0.939(2) 0.5373(8) 0.047(5) Uani 1 1 d . U . . .
H89 H -0.538881 0.981375 0.534348 0.057 Uiso 1 1 calc R U . . .
C357 C -0.645180 1.153160 0.528181 0.060(8) Uani 1 1 d . U . . .
H35M H -0.660630 1.185560 0.516640 0.090 Uiso 1 1 d R U . . .
H35N H -0.601440 1.154750 0.529640 0.090 Uiso 1 1 d DR U . . .
H35O H -0.667790 1.160140 0.541840 0.090 Uiso 1 1 d DR U . . .
C179 C -0.6267(11) 0.8736(13) 0.4875(5) 0.046(4) Uani 1 1 d G U . . .
C359 C -0.5873(13) 0.8175(10) 0.4836(5) 0.050(5) Uani 1 1 d G U . . .
H359 H -0.596134 0.780672 0.490663 0.060 Uiso 1 1 calc R U . . .
C45 C -0.5347(12) 0.8163(11) 0.4691(5) 0.053(6) Uani 1 1 d G U . . .
H45 H -0.508291 0.778783 0.466472 0.064 Uiso 1 1 calc R U . . .
C361 C -0.5214(11) 0.8713(13) 0.4585(5) 0.055(6) Uani 1 1 d G U . . .
H361 H -0.486215 0.870575 0.448789 0.066 Uiso 1 1 calc R U . . .
C181 C -0.5608(13) 0.9275(11) 0.4624(5) 0.052(5) Uani 1 1 d G U . . .
H181 H -0.551981 0.964255 0.455296 0.063 Uiso 1 1 calc R U . . .
C363 C -0.6135(12) 0.9286(10) 0.4769(5) 0.048(5) Uani 1 1 d G U . . .
H363 H -0.639825 0.966145 0.479486 0.058 Uiso 1 1 calc R U . . .
C91 C -1.023(2) 1.212(3) 0.7622(8) 0.073(10) Uani 1 1 d . U . . .
H91A H -0.986586 1.230872 0.760093 0.109 Uiso 1 1 d DR U . . .
H91B H -1.011676 1.167722 0.763713 0.109 Uiso 1 1 d R U . . .
H91C H -1.046676 1.227242 0.775633 0.109 Uiso 1 1 d R U . . .
C365 C -1.1642(15) 1.3148(19) 0.5746(6) 0.071(5) Uani 1 1 d G U . . .
C183 C -1.1792(17) 1.3555(17) 0.5560(7) 0.080(6) Uani 1 1 d G U . . .
H183 H -1.152685 1.382925 0.550921 0.096 Uiso 1 1 calc R U . . .
C367 C -1.2340(19) 1.3551(18) 0.5451(6) 0.084(7) Uani 1 1 d G U . . .
H367 H -1.244083 1.382324 0.532617 0.101 Uiso 1 1 calc R U . . .
C23 C -1.2737(15) 1.314(2) 0.5527(7) 0.086(7) Uani 1 1 d G U . . .
H23 H -1.310334 1.313886 0.545335 0.103 Uiso 1 1 calc R U . . .
C369 C -1.2586(17) 1.2735(17) 0.5713(7) 0.083(7) Uani 1 1 d G U . . .
H369 H -1.285188 1.246051 0.576359 0.100 Uiso 1 1 calc R U . . .
C185 C -1.2039(18) 1.2738(17) 0.5822(6) 0.079(6) Uani 1 1 d G U . . .
H185 H -1.193790 1.246652 0.594664 0.095 Uiso 1 1 calc R U . . .
C371 C -0.5187(16) 0.7698(17) 0.6010(7) 0.076(5) Uani 1 1 d G U . . .
C93 C -0.5087(17) 0.7074(19) 0.5956(6) 0.081(6) Uani 1 1 d G U . . .
H93 H -0.535772 0.693047 0.586374 0.097 Uiso 1 1 calc R U . . .
C373 C -0.4581(19) 0.6666(14) 0.6041(7) 0.085(7) Uani 1 1 d G U . . .
H373 H -0.451340 0.624875 0.600557 0.102 Uiso 1 1 calc R U . . .
C187 C -0.4175(16) 0.6881(18) 0.6180(7) 0.087(7) Uani 1 1 d G U . . .
H187 H -0.383698 0.660791 0.623647 0.104 Uiso 1 1 calc R U . . .
C375 C -0.4276(17) 0.7505(19) 0.6233(7) 0.085(7) Uani 1 1 d G U . . .
H375 H -0.400488 0.764878 0.632555 0.102 Uiso 1 1 calc R U . . .
C47 C -0.4782(19) 0.7913(14) 0.6148(7) 0.081(6) Uani 1 1 d G U . . .
H47 H -0.484919 0.833051 0.618373 0.097 Uiso 1 1 calc R U . . .
C377 C -0.722(3) 0.705(3) 0.7134(12) 0.050(8) Uani 0.605(4) 1 d D U P E 6
H37D H -0.744440 0.675666 0.707734 0.075 Uiso 0.605(4) 1 d R U P E 6
H37E H -0.693650 0.684636 0.724454 0.075 Uiso 0.605(4) 1 d R U P E 6
H37F H -0.698380 0.722166 0.701024 0.075 Uiso 0.605(4) 1 d R U P E 6
C189 C -0.607(3) 0.710(5) 0.6660(16) 0.050(9) Uani 0.395(4) 1 d D U P E 5
H18G H -0.632567 0.687317 0.658437 0.074 Uiso 0.395(4) 1 d R U P E 5
H18H H -0.570557 0.682467 0.671227 0.074 Uiso 0.395(4) 1 d R U P E 5
H18I H -0.593367 0.741327 0.655487 0.074 Uiso 0.395(4) 1 d R U P E 5
C379 C -0.767(2) 0.755(3) 0.7244(7) 0.050(4) Uani 0.605(4) 1 d D U P E 6
H379 H -0.742951 0.785370 0.729705 0.060 Uiso 0.605(4) 1 calc R U P E 6
C95 C -0.526(3) 0.819(4) 0.6801(15) 0.059(8) Uani 0.605(4) 1 d D U P E 6
H95A H -0.492373 0.794675 0.671771 0.088 Uiso 0.605(4) 1 d R U P E 6
H95B H -0.518782 0.814515 0.695991 0.088 Uiso 0.605(4) 1 d R U P E 6
H95C H -0.528742 0.862375 0.675221 0.088 Uiso 0.605(4) 1 d R U P E 6
C381 C -0.4907(13) 0.983(3) 0.5957(9) 0.055(9) Uani 0.517(9) 1 d D U P F 1
H38G H -0.469397 0.940374 0.597139 0.083 Uiso 0.517(9) 1 d R U P F 1
H38H H -0.465597 1.006814 0.586239 0.083 Uiso 0.517(9) 1 d R U P F 1
H38I H -0.529947 0.983694 0.588919 0.083 Uiso 0.517(9) 1 d DR U P F 1
C191 C -0.643(2) 0.740(3) 0.6855(11) 0.050(5) Uani 0.395(4) 1 d D U P E 5
H191 H -0.623931 0.766753 0.694874 0.060 Uiso 0.395(4) 1 calc R U P E 5
C383 C -1.193(2) 1.115(2) 0.7233(8) 0.047(5) Uani 1 1 d . U . . .
H383 H -1.160418 1.118654 0.712778 0.056 Uiso 1 1 calc R U . . .
C3 C -1.290(2) 1.160(2) 0.7384(8) 0.051(5) Uani 1 1 d . U . . .
H3 H -1.322502 1.193544 0.738378 0.061 Uiso 1 1 calc R U . . .
C385 C -1.248(2) 1.156(2) 0.7206(8) 0.050(5) Uani 1 1 d . U . . .
H385 H -1.255275 1.180386 0.707289 0.060 Uiso 1 1 calc R U . . .
C193 C -0.975(2) 1.375(2) 0.6749(9) 0.112(6) Uani 1 1 d G U . . .
C387 C -0.968(2) 1.438(3) 0.6734(9) 0.117(8) Uani 1 1 d G U . . .
H387 H -0.930774 1.449220 0.676858 0.140 Uiso 1 1 calc R U . H 2
C97 C -1.018(3) 1.4832(19) 0.6668(9) 0.120(8) Uani 1 1 d G U . . .
H97 H -1.013504 1.524993 0.665844 0.144 Uiso 1 1 calc R U . I 2
C389 C -1.074(2) 1.466(2) 0.6617(9) 0.119(8) Uani 1 1 d G U . . .
H389 H -1.107090 1.496622 0.657271 0.143 Uiso 1 1 calc R U . . .
C195 C -1.080(2) 1.404(3) 0.6631(9) 0.118(8) Uani 1 1 d G U . . .
H195 H -1.117948 1.392478 0.659712 0.141 Uiso 1 1 calc R U . . .
C391 C -1.031(3) 1.3585(19) 0.6697(9) 0.115(8) Uani 1 1 d G U . . .
H391 H -1.035219 1.316704 0.670726 0.138 Uiso 1 1 calc R U . . .
C49 C -1.072(3) 1.293(2) 0.7358(9) 0.064(9) Uani 1 1 d . U . . .
H49A H -1.068595 1.317316 0.748679 0.097 Uiso 1 1 calc R U . . .
H49B H -1.112327 1.305297 0.729781 0.097 Uiso 1 1 calc R U . . .
H49C H -1.040497 1.300799 0.724309 0.097 Uiso 1 1 calc R U . . .
C393 C -1.322(2) 0.931(2) 0.5667(9) 0.057(6) Uani 1 1 d . U . . .
H393 H -1.349165 0.949199 0.555509 0.068 Uiso 1 1 calc R U . . .
C197 C -0.946(3) 0.877(3) 0.7800(14) 0.055(9) Uani 0.605(4) 1 d D U P E 6
H19G H -0.984865 0.896482 0.787189 0.083 Uiso 0.605(4) 1 d R U P E 6
H19H H -0.924365 0.846712 0.790289 0.083 Uiso 0.605(4) 1 d R U P E 6
H19I H -0.954375 0.857942 0.766569 0.083 Uiso 0.605(4) 1 d R U P E 6
C395 C -1.058(2) 0.622(2) 0.6130(8) 0.053(8) Uani 1 1 d . U . . .
H39D H -1.087267 0.650850 0.621504 0.080 Uiso 1 1 d R U . . .
H39E H -1.023717 0.604440 0.622204 0.080 Uiso 1 1 d R U . . .
H39F H -1.078067 0.589240 0.608304 0.080 Uiso 1 1 d R U . . .
C99 C -0.9080(19) 0.926(2) 0.7730(5) 0.054(6) Uani 0.605(4) 1 d D U P E 6
H99 H -0.917697 0.959786 0.783560 0.065 Uiso 0.605(4) 1 calc R U P E 6
C397 C -1.075(2) 0.668(2) 0.5750(8) 0.052(8) Uani 1 1 d . U . . .
H39G H -1.099924 0.636011 0.575521 0.077 Uiso 1 1 d R U . . .
H39H H -1.053284 0.669711 0.560400 0.077 Uiso 1 1 d R U . . .
H39I H -1.101174 0.707671 0.577401 0.077 Uiso 1 1 d R U . . .
C199 C -1.278(2) 0.744(2) 0.6659(9) 0.062(6) Uani 1 1 d . U . . .
H199 H -1.289159 0.747066 0.681249 0.074 Uiso 1 1 calc R U . . .
C399 C -0.663(2) 0.759(2) 0.6030(7) 0.069(7) Uani 1 1 d D U . . .
H39J H -0.629797 0.726262 0.607894 0.083 Uiso 1 1 calc R U . . .
H39K H -0.676100 0.787692 0.615092 0.083 Uiso 1 1 calc R U . . .
C25 C -1.228(2) 0.735(2) 0.6271(9) 0.059(5) Uani 1 1 d . U . . .
H25 H -1.210194 0.731624 0.612451 0.070 Uiso 1 1 calc R U . . .
C401 C -1.256(2) 0.686(3) 0.6381(9) 0.062(6) Uani 1 1 d . U . . .
H401 H -1.255267 0.649838 0.630557 0.074 Uiso 1 1 calc R U . . .
C201 C -0.866(3) 1.047(3) 0.7612(7) 0.046(5) Uani 0.395(4) 1 d D U P E 5
H201 H -0.844385 1.081770 0.764469 0.055 Uiso 0.395(4) 1 calc R U P E 5
C403 C -0.878(2) 1.177(2) 0.4681(8) 0.053(5) Uani 1 1 d . U . . .
H403 H -0.902211 1.153716 0.460702 0.064 Uiso 1 1 calc R U . . .
C101 C -0.565(4) 0.878(3) 0.6865(9) 0.061(7) Uani 0.395(4) 1 d D U P E 5
H101 H -0.588429 0.847818 0.694297 0.073 Uiso 0.395(4) 1 calc R U P E 5
C405 C -0.737(5) 1.189(4) 0.7200(15) 0.068(10) Uani 0.395(4) 1 d D U P E 5
H40L H -0.750664 1.226731 0.711251 0.102 Uiso 0.395(4) 1 d R U P E 5
H40M H -0.723124 1.198901 0.734312 0.102 Uiso 0.395(4) 1 d R U P E 5
H40N H -0.770604 1.166061 0.722551 0.102 Uiso 0.395(4) 1 d R U P E 5
C203 C -0.692440 1.095570 0.499469 0.058(8) Uani 1 1 d . U . . .
H20A H -0.736280 1.104040 0.503510 0.087 Uiso 1 1 d R U . . .
H20B H -0.682000 1.055100 0.493260 0.087 Uiso 1 1 d R U . . .
H20C H -0.682340 1.126510 0.488360 0.087 Uiso 1 1 d R U . . .
C407 C -0.506(3) 0.851(5) 0.6746(18) 0.061(10) Uani 0.395(4) 1 d D U P E 5
H40O H -0.517431 0.839246 0.660120 0.092 Uiso 0.395(4) 1 d R U P E 5
H40P H -0.487971 0.813706 0.683130 0.092 Uiso 0.395(4) 1 d R U P E 5
H40Q H -0.475201 0.877646 0.672170 0.092 Uiso 0.395(4) 1 d R U P E 5
C51 C -0.795(3) 0.801(5) 0.7573(19) 0.050(9) Uani 0.395(4) 1 d D U P E 5
H51A H -0.793059 0.764740 0.748391 0.075 Uiso 0.395(4) 1 d R U P E 5
H51B H -0.787309 0.787630 0.772781 0.075 Uiso 0.395(4) 1 d R U P E 5
H51C H -0.764739 0.825000 0.751411 0.075 Uiso 0.395(4) 1 d R U P E 5
C409 C -0.911(3) 0.818(5) 0.7697(6) 0.056(9) Uani 0.395(4) 1 d D U P E 5
H40R H -0.944043 0.817555 0.759670 0.085 Uiso 0.395(4) 1 d R U P E 5
H40S H -0.925233 0.844775 0.781820 0.085 Uiso 0.395(4) 1 d R U P E 5
H40T H -0.897313 0.776045 0.775820 0.085 Uiso 0.395(4) 1 d R U P E 5
C205 C -0.950940 0.594890 0.684870 0.090(10) Uani 1 1 d D U . . .
H20D H -0.967600 0.605780 0.699430 0.135 Uiso 1 1 d R U . . .
H20E H -0.980200 0.615280 0.673490 0.135 Uiso 1 1 d R U . . .
H20F H -0.945220 0.551080 0.683130 0.135 Uiso 1 1 d R U . . .
C411 C -1.219(2) 1.3020(7) 0.6587(3) 0.061(5) Uani 1 1 d D U . . .
H411 H -1.253181 1.282149 0.654508 0.074 Uiso 1 1 calc R U . . .
C103 C -1.239260 1.325281 0.681141 0.080(10) Uani 1 1 d D U . . .
H10J H -1.253350 1.292480 0.690420 0.120 Uiso 1 1 d R U . . .
H10K H -1.207350 1.340580 0.688650 0.120 Uiso 1 1 d R U . . .
H10L H -1.273650 1.358590 0.678710 0.120 Uiso 1 1 d R U . . .
C413 C -1.206990 1.340721 0.638460 0.088(10) Uani 1 1 d D U . . .
H41F H -1.167660 1.354980 0.638240 0.132 Uiso 1 1 d R U . . .
H41G H -1.208840 1.317680 0.625190 0.132 Uiso 1 1 d R U . . .
H41H H -1.240260 1.375910 0.638620 0.132 Uiso 1 1 d R U . . .
C207 C -0.758(4) 1.271(4) 0.6353(15) 0.121(7) Uani 1 1 d . U . . .
H20G H -0.754156 1.314169 0.636558 0.145 Uiso 1 1 calc R U . . .
H20H H -0.777197 1.267101 0.621198 0.145 Uiso 1 1 calc R U . . .
C415 C -0.850(2) 0.991(2) 0.4784(8) 0.048(5) Uani 1 1 d . U . . .
H415 H -0.881294 1.023568 0.483169 0.058 Uiso 1 1 calc R U . . .
C13 C -0.5814(14) 1.046(4) 0.6877(10) 0.076(6) Uani 0.605(4) 1 d D U P E 6
H13 H -0.579873 1.006283 0.696216 0.091 Uiso 0.605(4) 1 calc R U P E 6
C417 C -0.764(2) 0.896(2) 0.4656(7) 0.044(5) Uani 1 1 d . U . . .
H417 H -0.733532 0.865365 0.459949 0.053 Uiso 1 1 calc R U . . .
C209 C -0.578(4) 0.731(2) 0.6704(13) 0.051(7) Uani 0.605(4) 1 d D U P E 6
H20I H -0.598833 0.706952 0.681688 0.077 Uiso 0.605(4) 1 d R U P E 6
H20J H -0.535063 0.712052 0.668718 0.077 Uiso 0.605(4) 1 d R U P E 6
H20K H -0.597613 0.730623 0.656128 0.077 Uiso 0.605(4) 1 d R U P E 6
C419 C -0.558(2) 1.148(3) 0.6103(10) 0.054(9) Uani 0.483(9) 1 d D U P F 2
H41I H -0.554950 1.166383 0.595150 0.082 Uiso 0.483(9) 1 d R U P F 2
H41J H -0.520240 1.149743 0.617810 0.082 Uiso 0.483(9) 1 d DR U P F 2
H41K H -0.592810 1.171003 0.618530 0.082 Uiso 0.483(9) 1 d DR U P F 2
Si1 Si -0.500000 1.500000 0.500000 0.010(2) Uani 1 2 d DS U P J 3
O19 O -0.5573(15) 1.528(2) 0.5138(8) 0.007(5) Uani 0.25 1 d D U P J 3
O20 O -0.513(2) 1.4502(18) 0.4851(8) 0.010(5) Uani 0.25 1 d D U P J 3
O21 O -0.455(2) 1.474(2) 0.5180(7) 0.008(5) Uani 0.25 1 d D U P J 3
O22 O -0.475(2) 1.5468(19) 0.4841(7) 0.010(5) Uani 0.25 1 d D U P J 3
Si2 Si 0.000000 1.000000 1.000000 0.014(2) Uani 1 2 d DS U P K 4
O40 O -0.0712(4) 1.012(2) 1.0004(8) 0.013(6) Uani 0.25 1 d D U P K 4
O41 O 0.023(2) 1.0587(13) 1.0063(8) 0.018(6) Uani 0.25 1 d D U P K 4
O42 O 0.025(2) 0.983(2) 0.9761(3) 0.016(6) Uani 0.25 1 d D U P K 4
O43 O 0.022(2) 0.9463(15) 1.0169(6) 0.012(6) Uani 0.25 1 d D U P K 4
C105 C -0.5984(19) 1.283(2) 0.5685(3) 0.158(10) Uani 1 1 d G U . . .
H105 H -0.582094 1.295626 0.554557 0.190 Uiso 1 1 calc R U . . .
C421 C -0.6143(10) 1.224(2) 0.5714(4) 0.157(9) Uani 1 1 d G U . . .
H421 H -0.608561 1.197032 0.559350 0.189 Uiso 1 1 calc DR U . . .
C211 C -0.6387(9) 1.2041(17) 0.5923(5) 0.153(9) Uani 1 1 d DG U . . .
H211 H -0.649332 1.164554 0.594186 0.184 Uiso 1 1 calc R U . . .
C423 C -0.6473(10) 1.2437(11) 0.6103(3) 0.145(8) Uani 1 1 d DG U . . .
C53 C -0.631(2) 1.3028(12) 0.6074(4) 0.153(9) Uani 1 1 d DG U . . .
H53 H -0.637171 1.329263 0.619438 0.183 Uiso 1 1 calc R U . . .
C425 C -0.607(3) 1.3222(17) 0.5865(5) 0.157(9) Uani 1 1 d G U . . .
H425 H -0.596399 1.361742 0.584601 0.188 Uiso 1 1 calc R U . . .

loop_
_atom_site_aniso_label
_atom_site_aniso_U_11
_atom_site_aniso_U_22
_atom_site_aniso_U_33
_atom_site_aniso_U_23
_atom_site_aniso_U_13
_atom_site_aniso_U_12
W1 0.0502(18) 0.0290(15) 0.0299(15) 0.0017(12) 0.0120(13) -0.0029(13)
W2 0.0228(14) 0.0286(15) 0.0441(17) 0.0026(13) 0.0037(12) -0.0001(11)
W3 0.0294(16) 0.0309(15) 0.0373(18) -0.0058(13) 0.0010(14) 0.0110(13)
W4 0.0312(17) 0.0271(16) 0.050(2) 0.0010(14) -0.0100(14) -0.0013(14)
W5 0.0318(15) 0.0288(15) 0.0465(19) 0.0167(14) 0.0041(14) 0.0049(13)
W6 0.0285(16) 0.0265(16) 0.042(2) -0.004(2) -0.002(2) -0.0066(13)
O1 0.043(4) 0.036(4) 0.035(4) -0.003(4) 0.006(4) -0.001(4)
O2 0.039(4) 0.034(4) 0.034(4) -0.001(4) 0.007(4) -0.005(4)
O3 0.042(5) 0.036(5) 0.034(5) 0.002(5) 0.005(5) -0.005(5)
O4 0.042(5) 0.045(5) 0.036(5) -0.001(5) 0.005(5) -0.006(5)
O5 0.037(5) 0.044(5) 0.038(5) -0.002(5) 0.004(5) -0.006(5)
O6 0.038(5) 0.037(5) 0.040(5) -0.002(5) 0.002(5) 0.001(5)
O7 0.031(4) 0.034(4) 0.042(4) -0.001(4) 0.001(4) 0.002(4)
O8 0.033(7) 0.034(7) 0.035(7) -0.002(6) 0.003(6) -0.004(6)
O9 0.032(4) 0.035(4) 0.044(4) 0.000(4) 0.000(4) -0.001(4)
O10 0.035(5) 0.034(5) 0.047(5) 0.003(5) -0.001(5) 0.000(5)
O11 0.034(5) 0.037(5) 0.043(5) 0.004(5) 0.000(5) 0.001(5)
O12 0.034(5) 0.035(5) 0.044(5) 0.002(5) 0.003(5) -0.002(5)
O13 0.047(12) 0.041(12) 0.057(13) 0.001(11) 0.001(11) -0.005(11)
O14 0.049(8) 0.039(8) 0.037(8) -0.002(7) 0.004(7) -0.005(7)
O15 0.045(12) 0.041(11) 0.045(12) -0.006(11) 0.010(11) 0.005(11)
O16 0.033(11) 0.038(11) 0.042(11) 0.005(11) 0.001(10) 0.001(10)
O17 0.045(14) 0.042(14) 0.053(14) 0.001(12) -0.005(13) 0.000(12)
O18 0.036(14) 0.042(13) 0.050(14) 0.009(12) 0.011(12) -0.002(12)
W1A 0.051(2) 0.0346(16) 0.0327(18) -0.0074(14) 0.0154(16) 0.0053(15)
W2A 0.0366(15) 0.0358(15) 0.0254(15) -0.0047(12) 0.0134(12) -0.0125(12)
W3A 0.0250(14) 0.0395(17) 0.0459(18) 0.0014(14) 0.0003(13) 0.0035(12)
W4A 0.0320(15) 0.0369(16) 0.0249(15) 0.0079(13) 0.0052(12) -0.0042(13)
W5A 0.0333(17) 0.060(2) 0.0276(16) -0.0034(15) 0.0023(13) -0.0074(17)
W6A 0.0344(19) 0.0328(18) 0.049(3) 0.000(2) 0.014(2) -0.0083(14)
O1A 0.044(4) 0.036(4) 0.033(4) -0.002(4) 0.009(4) -0.004(4)
O2A 0.036(4) 0.036(4) 0.041(4) -0.001(4) 0.003(4) 0.002(4)
O3A 0.039(5) 0.038(5) 0.042(5) -0.001(5) 0.005(5) -0.001(5)
O4A 0.043(5) 0.045(5) 0.036(5) -0.003(4) 0.007(4) -0.003(4)
O5A 0.035(6) 0.036(7) 0.044(7) 0.003(6) 0.002(6) 0.001(6)
O6A 0.036(5) 0.043(5) 0.040(5) 0.000(5) 0.004(5) -0.004(5)
O7A 0.037(5) 0.045(5) 0.033(6) -0.001(5) 0.005(5) -0.006(5)
O8A 0.038(4) 0.033(4) 0.030(4) 0.000(4) 0.007(4) -0.006(4)
O9A 0.038(7) 0.037(7) 0.033(7) -0.003(6) 0.004(6) -0.007(6)
O10A 0.033(4) 0.036(4) 0.040(4) -0.001(4) 0.001(4) -0.002(4)
O11A 0.033(5) 0.035(5) 0.046(5) 0.001(5) -0.001(5) -0.002(5)
O12A 0.035(5) 0.037(5) 0.044(5) 0.004(5) 0.000(5) -0.001(5)
O13A 0.047(12) 0.044(12) 0.042(12) -0.011(11) 0.014(11) 0.001(11)
O14A 0.042(13) 0.055(14) 0.040(13) 0.001(13) -0.007(12) -0.008(12)
O15A 0.048(12) 0.045(12) 0.057(13) -0.001(11) 0.004(11) -0.005(11)
O16A 0.046(14) 0.049(13) 0.041(14) -0.002(13) 0.009(12) -0.003(12)
O17A 0.045(11) 0.045(12) 0.040(11) -0.001(10) 0.004(11) -0.006(10)
O18A 0.042(13) 0.046(14) 0.047(14) 0.005(12) -0.002(12) 0.006(12)
W7 0.0307(13) 0.0515(15) 0.0265(13) 0.0111(11) 0.0020(10) -0.0055(11)
W7A 0.0370(19) 0.0355(19) 0.038(2) 0.0112(17) -0.006(2) -0.0066(16)
W8 0.0287(12) 0.0251(12) 0.0451(15) 0.0039(10) 0.0024(10) -0.0035(10)
W8A 0.042(2) 0.0272(18) 0.048(2) 0.0008(16) -0.0008(17) 0.0043(16)
W9 0.0299(13) 0.0328(14) 0.0333(14) 0.0029(11) -0.0083(11) 0.0088(10)
W9A 0.038(2) 0.048(2) 0.039(2) 0.012(2) -0.0077(17) 0.0068(18)
W10 0.0293(14) 0.0347(14) 0.0437(15) -0.0121(12) 0.0011(11) -0.0043(12)
W10A 0.054(2) 0.034(2) 0.036(2) 0.0018(17) -0.0025(18) -0.0048(19)
W11 0.0337(16) 0.0331(17) 0.087(3) 0.028(2) -0.016(3) -0.0086(13)
W11A 0.027(2) 0.027(2) 0.030(3) 0.010(2) -0.009(2) -0.0093(18)
W12 0.0289(13) 0.0327(13) 0.0463(16) 0.0049(12) 0.0162(12) 0.0051(11)
W12A 0.039(2) 0.031(2) 0.037(2) 0.0042(17) 0.0124(18) -0.0009(17)
O1B 0.046(12) 0.048(12) 0.048(12) 0.012(11) -0.009(11) 0.001(11)
O23 0.033(4) 0.038(4) 0.034(4) 0.004(4) -0.002(4) -0.006(4)
O23A 0.037(4) 0.043(4) 0.036(5) 0.006(4) -0.002(4) -0.004(4)
O24 0.036(4) 0.034(4) 0.042(4) 0.000(4) -0.001(4) 0.001(4)
O24A 0.036(5) 0.033(5) 0.042(5) 0.001(5) -0.001(5) -0.002(5)
O25 0.037(4) 0.045(4) 0.037(4) 0.004(4) -0.003(4) -0.002(4)
O25A 0.038(4) 0.037(4) 0.042(4) 0.002(4) -0.003(4) 0.003(4)
O26 0.038(4) 0.036(4) 0.044(4) 0.001(4) 0.002(4) 0.004(4)
O26A 0.034(6) 0.039(5) 0.038(6) 0.007(5) -0.008(5) -0.003(5)
O27 0.035(4) 0.038(4) 0.046(5) 0.010(4) -0.008(4) -0.001(4)
O27A 0.043(5) 0.042(5) 0.039(5) 0.004(5) -0.003(5) -0.002(5)
O28 0.039(6) 0.038(5) 0.062(6) 0.012(5) -0.001(5) -0.004(5)
O28A 0.041(6) 0.036(6) 0.041(6) 0.002(5) -0.006(5) -0.007(5)
O29 0.038(5) 0.037(5) 0.043(5) 0.003(5) 0.006(5) 0.000(5)
O29A 0.037(6) 0.036(6) 0.059(6) 0.012(5) -0.001(5) -0.004(5)
O30 0.038(4) 0.035(4) 0.048(5) 0.004(4) -0.005(4) -0.007(4)
O30A 0.038(5) 0.035(4) 0.043(5) 0.002(4) 0.004(4) 0.001(4)
O31 0.041(5) 0.041(4) 0.040(5) 0.001(4) -0.001(4) -0.005(4)
O31A 0.043(8) 0.031(8) 0.047(8) 0.003(7) -0.006(7) -0.003(7)
O32 0.044(8) 0.049(8) 0.055(8) -0.004(7) -0.006(7) -0.007(7)
O32A 0.033(6) 0.033(6) 0.042(6) 0.004(6) -0.004(6) -0.006(6)
O33 0.055(12) 0.051(12) 0.059(12) -0.010(11) -0.003(11) -0.001(11)
O33A 0.036(5) 0.042(5) 0.035(5) 0.006(5) -0.001(5) -0.005(5)
O34 0.037(6) 0.046(6) 0.037(6) 0.005(6) 0.001(6) -0.005(6)
O34A 0.060(13) 0.050(12) 0.050(12) -0.010(11) -0.004(11) -0.005(11)
O35 0.047(13) 0.060(14) 0.044(13) 0.000(11) 0.001(11) -0.009(12)
O35A 0.047(14) 0.040(13) 0.048(15) -0.002(12) 0.002(13) 0.000(12)
O36 0.048(11) 0.047(12) 0.052(12) 0.009(11) -0.012(11) 0.009(10)
O36A 0.045(13) 0.041(13) 0.048(12) 0.007(11) 0.001(12) 0.006(11)
O37 0.041(10) 0.044(10) 0.056(10) 0.010(10) -0.002(9) -0.005(9)
O37A 0.037(10) 0.042(10) 0.058(11) 0.009(10) -0.007(10) -0.006(10)
O38 0.052(8) 0.049(8) 0.077(8) 0.012(7) -0.010(7) -0.008(7)
O38A 0.041(6) 0.038(6) 0.040(6) -0.002(5) -0.001(5) -0.006(5)
O39 0.039(11) 0.038(11) 0.050(12) 0.013(10) 0.005(11) 0.003(10)
O39A 0.045(12) 0.043(11) 0.041(12) 0.004(11) -0.001(11) -0.004(11)
W13 0.0258(6) 0.0178(6) 0.0134(6) 0.0008(5) 0.0038(5) -0.0045(5)
W14 0.0327(8) 0.0305(7) 0.0202(7) -0.0064(6) -0.0004(6) 0.0100(6)
W15 0.0184(6) 0.0276(7) 0.0256(7) -0.0018(5) -0.0024(5) -0.0018(5)
W19 0.0321(7) 0.0283(7) 0.0120(6) -0.0052(5) 0.0088(5) -0.0118(6)
W20 0.0277(7) 0.0250(7) 0.0145(6) 0.0002(5) -0.0009(5) -0.0111(5)
W21 0.0242(7) 0.0244(7) 0.0176(6) 0.0029(5) -0.0010(5) -0.0020(5)
W24 0.0167(6) 0.0227(6) 0.0161(6) 0.0006(5) -0.0010(5) -0.0028(5)
W26 0.0207(6) 0.0216(6) 0.0172(6) 0.0020(5) 0.0046(5) -0.0036(5)
W28 0.0262(7) 0.0251(7) 0.0199(7) 0.0008(5) 0.0037(5) -0.0098(5)
Ag 0.036(4) 0.062(6) 0.028(4) 0.011(4) -0.006(3) -0.020(4)
Ag1A 0.045(5) 0.038(4) 0.035(4) 0.005(3) -0.011(4) -0.008(4)
Ag2 0.052(3) 0.042(2) 0.047(3) 0.0062(19) -0.004(2) -0.008(2)
Ag4 0.0377(15) 0.0332(14) 0.0195(13) -0.0082(10) 0.0032(11) -0.0032(12)
Ag6 0.0399(16) 0.0340(15) 0.0272(14) 0.0029(11) 0.0102(12) -0.0030(12)
Ag7 0.049(5) 0.050(5) 0.063(5) 0.008(4) -0.001(4) -0.011(4)
Ag9 0.030(2) 0.044(3) 0.051(3) -0.003(2) 0.000(2) -0.013(2)
Ag9A 0.045(5) 0.041(4) 0.051(5) -0.001(4) -0.004(4) -0.017(4)
Ag10 0.0451(17) 0.0562(19) 0.0205(14) -0.0021(12) -0.0005(12) -0.0145(14)
Ag12 0.0478(17) 0.0459(17) 0.0177(13) -0.0030(12) 0.0018(12) -0.0042(14)
Ag15 0.051(3) 0.053(3) 0.035(3) -0.003(2) 0.005(2) -0.025(3)
Ag17 0.045(2) 0.048(2) 0.043(2) 0.0018(19) 0.0035(19) -0.015(2)
Ag18 0.0582(19) 0.0460(17) 0.0198(14) -0.0066(12) 0.0101(13) -0.0225(15)
Ag20 0.0317(15) 0.0486(17) 0.0358(16) 0.0193(13) 0.0088(12) -0.0047(13)
Ag24 0.0357(16) 0.0289(15) 0.059(2) 0.0057(13) -0.0020(14) -0.0065(12)
Ag27 0.051(5) 0.048(5) 0.049(5) -0.002(4) -0.002(4) 0.003(4)
Ag29 0.049(5) 0.054(6) 0.045(5) 0.000(5) 0.016(4) -0.001(5)
Ag30 0.0566(19) 0.0392(16) 0.0374(17) 0.0070(13) -0.0098(14) -0.0177(15)
Ag33 0.042(3) 0.034(2) 0.026(2) 0.0040(17) -0.007(2) -0.005(2)
Ag34 0.0544(19) 0.0493(19) 0.0445(19) 0.0189(15) -0.0208(15) -0.0184(16)
Ag35 0.041(2) 0.057(3) 0.051(3) -0.010(2) -0.003(2) -0.012(2)
Ag36 0.0289(15) 0.063(2) 0.0366(17) 0.0145(14) 0.0079(12) -0.0058(14)
Ag37 0.025(2) 0.069(4) 0.037(3) 0.000(3) -0.0023(19) -0.011(2)
Ag38 0.0495(19) 0.0389(17) 0.057(2) -0.0030(15) -0.0081(16) -0.0062(14)
Ag44 0.035(3) 0.035(2) 0.035(2) -0.0094(16) -0.0038(16) 0.0053(19)
Ag45 0.082(4) 0.053(3) 0.081(4) 0.004(3) 0.025(3) 0.003(3)
Ag46 0.0476(19) 0.061(2) 0.0438(19) 0.0049(16) 0.0082(15) 0.0172(16)
Ag50 0.057(2) 0.092(3) 0.0337(17) -0.0310(17) 0.0166(15) -0.044(2)
Ag54 0.0407(18) 0.094(3) 0.0253(16) 0.0029(16) -0.0064(13) -0.0057(18)
Ag55 0.069(5) 0.048(5) 0.061(5) -0.004(4) 0.002(5) -0.007(4)
Ag57 0.052(4) 0.057(5) 0.064(5) 0.012(4) -0.003(4) -0.013(4)
Ag59 0.039(2) 0.122(4) 0.066(3) 0.006(2) 0.0109(18) 0.029(2)
Ag61 0.044(7) 0.025(6) 0.036(6) -0.008(5) -0.001(5) 0.003(5)
Cl2 0.067(8) 0.089(9) 0.063(8) -0.044(7) 0.001(6) 0.000(7)
S2 0.073(6) 0.066(6) 0.066(6) -0.001(5) -0.005(6) -0.009(5)
S7 0.051(7) 0.056(7) 0.052(7) -0.005(6) -0.003(6) -0.012(6)
S8 0.028(4) 0.041(5) 0.047(5) -0.001(4) -0.002(4) -0.010(4)
S10 0.039(4) 0.041(5) 0.030(4) 0.007(4) 0.008(4) -0.007(4)
S12 0.046(5) 0.042(5) 0.045(5) 0.005(4) -0.002(4) 0.002(4)
S14 0.045(6) 0.050(7) 0.050(6) -0.006(6) 0.006(5) -0.007(5)
S15 0.051(6) 0.053(6) 0.048(6) 0.001(5) -0.001(5) -0.015(5)
S18 0.043(5) 0.090(6) 0.034(5) 0.001(5) -0.006(4) -0.005(5)
S22 0.041(5) 0.076(6) 0.046(5) 0.004(5) -0.003(4) 0.005(5)
S26 0.039(5) 0.035(5) 0.041(5) 0.000(4) -0.006(4) -0.013(4)
S26A 0.037(5) 0.039(5) 0.044(5) -0.004(5) -0.004(5) -0.012(5)
S27 0.050(7) 0.046(7) 0.048(7) -0.001(6) -0.006(6) -0.007(6)
S28 0.046(5) 0.047(5) 0.051(6) 0.001(5) 0.001(5) -0.013(5)
S29 0.069(7) 0.057(7) 0.068(7) 0.002(6) 0.008(6) -0.005(6)
S30 0.046(5) 0.052(5) 0.049(6) 0.003(5) -0.004(5) -0.016(5)
S31 0.050(7) 0.051(7) 0.049(7) -0.001(6) 0.001(6) -0.009(6)
S32 0.060(6) 0.049(5) 0.047(6) 0.003(5) 0.010(5) -0.002(5)
P5 0.077(6) 0.103(6) 0.083(6) 0.002(5) -0.002(5) -0.028(5)
P7 0.043(4) 0.035(4) 0.047(4) -0.001(4) 0.011(4) -0.010(4)
P9 0.070(5) 0.051(5) 0.052(5) 0.009(4) 0.005(4) 0.002(4)
P12 0.032(4) 0.036(4) 0.033(4) 0.000(3) 0.002(3) -0.006(3)
P13 0.029(4) 0.041(4) 0.029(4) 0.001(3) 0.001(3) -0.003(3)
P16 0.030(4) 0.044(4) 0.037(4) 0.007(4) -0.004(3) -0.005(3)
P17 0.031(4) 0.042(4) 0.028(4) 0.013(3) 0.004(3) -0.008(3)
P18 0.046(4) 0.039(4) 0.041(4) 0.002(4) -0.004(4) -0.006(4)
P20 0.042(4) 0.035(4) 0.026(4) 0.000(3) -0.005(3) 0.000(3)
P21 0.093(6) 0.098(6) 0.110(7) -0.003(5) 0.001(5) -0.027(5)
P22 0.053(5) 0.044(4) 0.049(5) 0.000(4) 0.003(4) -0.002(4)
P24 0.070(5) 0.075(5) 0.090(6) 0.015(5) -0.006(5) -0.013(5)
Si4 0.010(3) 0.012(3) 0.019(3) -0.001(3) 0.004(3) 0.000(3)
O45 0.029(9) 0.030(9) 0.032(10) -0.018(8) -0.006(8) 0.010(8)
O46 0.028(9) 0.032(10) 0.037(10) -0.005(8) 0.005(8) -0.011(8)
O48 0.023(9) 0.033(9) 0.023(9) -0.009(8) 0.012(8) 0.001(8)
O50 0.031(6) 0.023(6) 0.011(6) 0.002(5) 0.003(6) -0.002(6)
O52 0.021(5) 0.022(5) 0.020(5) 0.003(5) 0.002(5) -0.006(5)
O54 0.027(6) 0.024(6) 0.015(6) -0.002(6) 0.005(5) -0.007(6)
O56 0.025(5) 0.022(5) 0.018(5) -0.004(5) -0.001(5) -0.005(5)
O58 0.032(7) 0.029(6) 0.025(6) -0.001(6) -0.004(6) -0.003(6)
O60 0.026(6) 0.025(6) 0.019(6) -0.004(5) -0.004(5) -0.002(6)
O62 0.016(6) 0.017(6) 0.021(6) 0.004(5) 0.004(5) -0.003(5)
O64 0.028(6) 0.027(6) 0.028(6) -0.002(6) -0.002(6) 0.001(6)
O66 0.021(5) 0.020(5) 0.014(5) 0.003(5) 0.001(5) 0.002(5)
O68 0.021(8) 0.026(8) 0.035(8) -0.003(7) -0.008(7) -0.003(7)
O70 0.037(10) 0.035(10) 0.008(8) 0.001(7) 0.008(7) -0.014(8)
O72 0.033(10) 0.036(10) 0.033(10) 0.020(8) -0.005(9) 0.000(8)
O74 0.022(9) 0.024(9) 0.027(9) -0.005(8) 0.000(7) -0.004(7)
O76 0.020(6) 0.024(6) 0.022(6) 0.002(6) -0.007(5) -0.004(5)
O78 0.026(6) 0.021(6) 0.022(6) 0.001(5) -0.003(5) 0.000(6)
O82 0.025(6) 0.020(6) 0.024(6) 0.001(5) 0.000(5) -0.006(5)
O84 0.018(5) 0.025(5) 0.022(5) 0.000(5) 0.000(5) -0.002(5)
O88 0.022(6) 0.023(6) 0.013(6) -0.002(5) 0.008(5) -0.005(5)
O90 0.022(6) 0.018(6) 0.017(6) 0.001(5) 0.004(5) -0.001(5)
O92 0.014(6) 0.020(6) 0.021(6) 0.002(5) 0.004(5) 0.000(5)
O94 0.025(8) 0.021(7) 0.016(8) -0.004(6) -0.004(6) 0.004(6)
O96 0.025(5) 0.028(5) 0.025(5) 0.001(5) -0.003(5) -0.009(5)
O98 0.022(5) 0.025(5) 0.023(5) 0.000(5) 0.000(5) -0.005(5)
O100 0.032(9) 0.026(9) 0.029(9) -0.005(8) -0.004(8) -0.012(8)
O102 0.026(5) 0.027(5) 0.017(5) -0.003(5) -0.003(5) -0.003(5)
O104 0.015(6) 0.016(6) 0.026(6) 0.000(5) -0.001(5) 0.000(5)
O105 0.025(6) 0.016(6) 0.009(6) 0.002(5) -0.001(5) -0.002(5)
O107 0.020(6) 0.026(6) 0.016(6) -0.003(5) 0.005(5) 0.007(6)
O108 0.016(6) 0.012(6) 0.022(6) -0.003(5) 0.001(5) 0.002(5)
O109 0.030(5) 0.023(5) 0.012(5) -0.005(5) 0.005(5) -0.010(5)
O111 0.026(6) 0.022(6) 0.013(6) -0.007(5) 0.005(5) -0.004(5)
C1 0.051(7) 0.052(7) 0.046(7) -0.001(6) 0.000(6) -0.015(6)
C4 0.056(8) 0.079(8) 0.049(8) -0.002(7) -0.006(7) -0.005(7)
C6 0.056(6) 0.050(6) 0.051(6) -0.002(5) -0.002(5) -0.008(5)
C8 0.036(6) 0.036(6) 0.035(6) 0.001(5) 0.000(5) -0.004(5)
C10 0.039(7) 0.039(7) 0.038(7) 0.001(6) -0.001(6) -0.006(6)
C12 0.046(6) 0.040(6) 0.045(6) -0.002(5) 0.003(5) -0.006(5)
C14 0.050(7) 0.043(7) 0.046(7) 0.000(6) 0.003(6) -0.006(6)
C16 0.052(8) 0.046(7) 0.049(8) -0.002(6) 0.004(6) -0.005(6)
C18 0.052(8) 0.048(7) 0.050(8) -0.002(6) 0.002(6) -0.006(6)
C20 0.050(8) 0.047(7) 0.048(7) -0.001(6) 0.002(6) -0.007(6)
C22 0.047(7) 0.044(7) 0.045(7) 0.000(6) 0.001(6) -0.008(6)
C24 0.035(7) 0.039(7) 0.036(7) 0.001(6) -0.002(6) -0.005(6)
C26 0.053(8) 0.051(8) 0.052(8) 0.003(6) -0.004(6) -0.002(6)
C28 0.057(7) 0.057(8) 0.055(7) 0.001(6) -0.003(6) -0.009(6)
C30 0.033(6) 0.039(7) 0.032(7) 0.003(6) 0.000(6) -0.005(6)
C32 0.045(7) 0.040(7) 0.040(7) -0.002(6) 0.000(6) -0.005(6)
C34 0.069(11) 0.067(12) 0.063(12) -0.002(11) -0.002(10) -0.013(10)
C36 0.036(7) 0.039(7) 0.038(7) 0.003(6) -0.002(6) -0.007(6)
C38 0.057(8) 0.059(8) 0.056(8) -0.003(7) -0.003(7) -0.012(7)
C40 0.049(6) 0.053(6) 0.050(6) -0.003(5) -0.001(5) -0.011(5)
C42 0.062(8) 0.067(8) 0.061(8) -0.006(6) -0.003(6) -0.010(6)
C44 0.068(8) 0.075(8) 0.069(8) -0.007(7) -0.003(6) -0.010(6)
C46 0.064(8) 0.072(8) 0.067(8) -0.007(6) -0.003(6) -0.012(6)
C48 0.059(8) 0.067(8) 0.062(8) -0.004(6) -0.002(6) -0.010(6)
C50 0.055(7) 0.061(8) 0.058(8) -0.004(6) 0.001(6) -0.009(6)
C52 0.041(7) 0.044(7) 0.044(7) -0.004(6) 0.000(6) -0.006(6)
C54 0.051(8) 0.052(8) 0.051(7) 0.000(6) 0.000(6) -0.010(6)
C56 0.050(7) 0.054(7) 0.053(8) -0.001(6) -0.003(6) -0.013(6)
C58 0.060(8) 0.059(8) 0.060(8) 0.000(6) -0.001(6) -0.013(6)
C60 0.034(7) 0.040(7) 0.038(7) 0.001(6) -0.002(6) -0.005(6)
C62 0.071(7) 0.072(7) 0.076(8) 0.006(6) -0.002(6) -0.011(6)
C64 0.091(8) 0.095(8) 0.098(8) -0.003(6) -0.002(7) -0.023(6)
C66 0.043(6) 0.043(6) 0.046(6) -0.003(5) -0.005(5) -0.009(5)
C68 0.042(6) 0.043(6) 0.045(6) -0.002(5) -0.004(5) -0.009(5)
C70 0.048(11) 0.052(11) 0.051(11) -0.001(10) -0.005(10) -0.005(10)
C72 0.043(11) 0.047(12) 0.048(12) -0.003(10) -0.005(10) -0.008(10)
C74 0.060(7) 0.055(7) 0.057(7) 0.001(6) 0.003(6) -0.006(6)
C76 0.043(6) 0.039(6) 0.033(6) 0.000(5) -0.005(5) -0.004(5)
C78 0.044(7) 0.040(7) 0.038(7) 0.000(6) -0.005(6) -0.004(6)
C80 0.049(7) 0.043(7) 0.043(7) -0.002(6) -0.003(6) -0.005(6)
C82 0.047(7) 0.045(7) 0.043(7) -0.004(6) -0.003(6) -0.005(6)
C84 0.048(7) 0.043(7) 0.040(7) -0.003(6) -0.004(6) -0.007(6)
C86 0.047(7) 0.043(7) 0.039(7) -0.003(6) -0.005(6) -0.007(6)
C88 0.052(14) 0.052(14) 0.050(13) -0.001(12) 0.000(12) -0.005(12)
C90 0.049(6) 0.044(6) 0.041(6) -0.002(5) -0.002(5) -0.005(5)
C92 0.051(8) 0.051(8) 0.049(8) -0.002(7) 0.001(7) -0.009(7)
C94 0.045(7) 0.042(7) 0.045(7) -0.002(6) 0.001(6) -0.009(6)
C96 0.086(8) 0.091(8) 0.090(8) -0.003(7) -0.002(7) -0.022(7)
C98 0.060(14) 0.060(14) 0.053(13) 0.005(11) 0.003(12) -0.007(12)
C100 0.034(7) 0.032(7) 0.030(7) -0.001(6) -0.003(6) -0.002(6)
C102 0.047(7) 0.047(7) 0.039(7) 0.008(6) 0.008(6) -0.008(6)
C104 0.040(7) 0.040(7) 0.042(7) -0.002(6) 0.000(6) -0.009(6)
C106 0.046(6) 0.052(6) 0.045(6) -0.002(6) 0.001(5) -0.007(5)
C108 0.052(7) 0.058(7) 0.053(8) 0.001(6) -0.002(6) -0.007(6)
C110 0.058(8) 0.063(8) 0.057(8) -0.002(6) -0.003(6) -0.007(6)
C112 0.059(8) 0.063(8) 0.060(8) -0.004(7) -0.002(6) -0.010(6)
C114 0.060(8) 0.063(8) 0.061(8) -0.004(6) 0.000(6) -0.010(6)
C116 0.057(8) 0.059(7) 0.056(8) -0.004(6) -0.001(6) -0.008(6)
C118 0.053(14) 0.056(14) 0.057(13) -0.009(12) 0.005(12) -0.019(12)
C120 0.041(7) 0.043(7) 0.041(7) -0.003(6) 0.001(6) -0.007(6)
C122 0.038(7) 0.040(7) 0.041(7) 0.000(6) 0.001(6) -0.007(6)
C124 0.068(8) 0.062(8) 0.064(8) -0.002(6) 0.001(6) -0.012(6)
C126 0.034(7) 0.035(7) 0.030(7) -0.001(6) 0.000(6) -0.001(6)
C128 0.040(6) 0.046(6) 0.039(6) 0.006(5) 0.000(5) -0.009(5)
C130 0.045(7) 0.048(7) 0.044(7) 0.002(6) 0.001(6) -0.010(6)
C132 0.048(7) 0.051(8) 0.047(7) 0.001(6) -0.001(6) -0.011(6)
C134 0.049(8) 0.053(8) 0.050(8) -0.001(6) -0.001(6) -0.012(6)
C136 0.048(7) 0.055(8) 0.050(7) 0.002(6) -0.001(6) -0.013(6)
C138 0.046(7) 0.052(7) 0.048(7) 0.002(6) -0.002(6) -0.012(6)
C140 0.081(7) 0.082(7) 0.085(7) 0.002(6) -0.005(6) -0.014(6)
C142 0.085(9) 0.086(9) 0.085(8) -0.002(6) -0.005(6) -0.014(6)
C144 0.087(9) 0.089(9) 0.087(9) -0.004(7) -0.003(7) -0.013(7)
C146 0.090(9) 0.091(9) 0.089(9) -0.003(7) -0.002(7) -0.014(7)
C148 0.090(9) 0.090(9) 0.090(9) -0.002(7) -0.003(7) -0.013(7)
C150 0.088(9) 0.087(9) 0.087(8) 0.000(7) -0.004(7) -0.013(6)
C152 0.046(11) 0.044(11) 0.049(11) -0.001(10) -0.003(10) -0.009(10)
C154 0.052(7) 0.049(7) 0.048(7) 0.001(6) 0.001(6) -0.006(6)
C156 0.039(7) 0.035(7) 0.032(7) 0.001(6) -0.003(6) -0.001(6)
C158 0.079(15) 0.085(16) 0.069(13) 0.005(13) -0.007(13) 0.002(13)
C160 0.062(13) 0.054(12) 0.056(13) 0.000(12) 0.005(12) -0.005(11)
C162 0.039(7) 0.044(7) 0.039(7) 0.000(6) 0.001(6) -0.005(6)
C164 0.042(7) 0.044(7) 0.040(7) 0.003(6) -0.001(6) -0.006(6)
C166 0.043(7) 0.044(7) 0.040(7) -0.001(6) 0.000(6) -0.005(6)
C168 0.044(7) 0.046(7) 0.042(7) 0.005(6) -0.001(6) -0.005(6)
C170 0.046(7) 0.043(7) 0.036(7) 0.000(6) -0.005(6) -0.003(6)
C172 0.065(14) 0.070(15) 0.060(14) 0.001(13) 0.007(11) -0.009(13)
C174 0.056(8) 0.053(8) 0.053(8) -0.003(6) 0.002(6) -0.011(6)
C176 0.058(12) 0.055(12) 0.057(12) 0.001(11) 0.001(11) -0.007(10)
C178 0.052(6) 0.047(6) 0.042(6) 0.004(5) 0.000(5) -0.002(5)
C180 0.052(11) 0.052(11) 0.049(11) -0.002(10) 0.001(9) -0.009(10)
C182 0.049(12) 0.051(14) 0.048(14) 0.000(12) -0.001(12) -0.008(12)
C184 0.074(7) 0.078(7) 0.079(7) 0.004(6) -0.001(6) -0.011(6)
C186 0.075(8) 0.078(8) 0.076(8) -0.001(6) -0.003(6) -0.012(6)
C188 0.078(9) 0.081(9) 0.080(9) -0.004(6) -0.002(7) -0.012(7)
C190 0.078(9) 0.083(9) 0.081(9) -0.004(7) -0.004(7) -0.012(7)
C192 0.079(9) 0.083(9) 0.082(9) -0.001(7) -0.002(7) -0.013(7)
C194 0.078(8) 0.082(8) 0.080(8) 0.002(6) -0.001(6) -0.013(6)
C196 0.051(15) 0.053(17) 0.051(16) -0.001(14) 0.001(13) -0.012(13)
C198 0.075(7) 0.066(7) 0.068(7) 0.001(6) 0.003(6) -0.009(6)
C200 0.077(8) 0.073(8) 0.074(8) 0.000(6) -0.001(6) -0.011(6)
C202 0.078(8) 0.074(8) 0.075(9) -0.003(7) -0.001(6) -0.013(6)
C204 0.080(9) 0.077(9) 0.077(9) -0.002(6) -0.002(7) -0.012(7)
C206 0.079(8) 0.076(9) 0.077(9) 0.000(6) -0.001(7) -0.012(6)
C208 0.077(8) 0.073(8) 0.074(8) 0.000(6) 0.001(6) -0.010(6)
C210 0.052(7) 0.048(7) 0.048(7) -0.002(6) -0.001(6) -0.006(6)
C212 0.042(6) 0.046(6) 0.044(6) 0.005(5) 0.001(5) -0.009(5)
C214 0.102(9) 0.107(9) 0.103(9) -0.003(7) -0.006(6) -0.017(7)
C216 0.106(9) 0.108(10) 0.105(10) -0.004(7) -0.005(7) -0.017(7)
C218 0.107(10) 0.109(10) 0.106(10) -0.005(7) -0.006(7) -0.017(7)
C220 0.106(10) 0.109(9) 0.105(10) -0.005(7) -0.007(7) -0.017(7)
C222 0.102(9) 0.108(9) 0.102(9) -0.004(6) -0.007(7) -0.017(7)
C224 0.094(8) 0.104(8) 0.095(8) -0.001(6) -0.005(6) -0.021(6)
C226 0.060(8) 0.059(8) 0.058(8) 0.000(7) -0.004(7) -0.002(7)
C228 0.101(8) 0.104(8) 0.107(8) -0.003(6) -0.002(6) -0.022(6)
C230 0.106(9) 0.108(9) 0.107(9) -0.002(6) -0.004(7) -0.021(7)
C232 0.108(10) 0.110(10) 0.108(10) -0.003(7) -0.005(7) -0.021(7)
C234 0.109(10) 0.110(10) 0.109(10) -0.002(7) -0.004(7) -0.021(7)
C236 0.108(10) 0.108(10) 0.110(10) -0.003(7) -0.002(7) -0.022(7)
C238 0.106(9) 0.107(9) 0.109(9) -0.004(7) -0.002(7) -0.022(6)
C240 0.047(7) 0.050(7) 0.048(6) -0.004(6) 0.006(6) -0.005(6)
C242 0.041(7) 0.047(7) 0.051(8) -0.002(6) -0.004(6) -0.010(6)
C244 0.061(8) 0.056(8) 0.058(8) -0.003(6) -0.003(6) -0.010(6)
C246 0.045(7) 0.047(7) 0.048(7) 0.000(6) 0.000(6) -0.008(6)
C248 0.082(8) 0.092(8) 0.085(8) -0.001(6) -0.001(6) -0.023(6)
C250 0.055(8) 0.051(8) 0.052(8) -0.001(6) -0.001(6) -0.007(6)
C252 0.049(11) 0.050(11) 0.047(11) -0.005(10) 0.004(10) -0.010(10)
C254 0.063(8) 0.059(8) 0.057(8) -0.003(6) -0.003(6) -0.011(6)
C256 0.054(8) 0.055(8) 0.055(7) -0.002(6) -0.002(6) -0.006(6)
C258 0.056(8) 0.058(8) 0.059(8) -0.004(6) 0.001(6) -0.005(6)
C260 0.055(8) 0.058(8) 0.058(8) -0.002(6) 0.002(6) -0.006(6)
C262 0.056(8) 0.057(8) 0.057(8) -0.002(6) 0.001(6) -0.007(6)
C264 0.054(8) 0.052(7) 0.051(7) -0.003(6) -0.001(6) -0.008(6)
C266 0.051(6) 0.048(6) 0.050(6) -0.003(5) -0.002(5) -0.007(5)
C268 0.049(14) 0.051(13) 0.059(13) -0.006(11) -0.004(12) -0.012(12)
C270 0.045(7) 0.042(7) 0.045(7) 0.000(6) 0.005(6) -0.005(6)
C272 0.050(8) 0.050(8) 0.050(8) 0.000(7) 0.000(7) -0.010(6)
C274 0.042(7) 0.044(7) 0.039(7) -0.001(6) -0.003(6) -0.006(6)
C276 0.045(7) 0.041(7) 0.045(7) 0.001(6) 0.006(6) -0.005(6)
C278 0.065(7) 0.059(7) 0.059(7) 0.004(6) -0.001(6) -0.002(6)
C280 0.047(7) 0.052(7) 0.047(7) -0.001(6) -0.001(6) -0.003(6)
C282 0.056(8) 0.073(8) 0.058(8) 0.000(7) 0.000(7) -0.001(7)
C284 0.069(8) 0.069(8) 0.066(8) -0.003(6) -0.003(6) -0.010(6)
C286 0.073(8) 0.074(8) 0.071(8) -0.002(7) -0.005(6) -0.013(6)
C288 0.073(8) 0.074(9) 0.073(8) -0.004(7) -0.005(6) -0.013(6)
C290 0.070(8) 0.072(8) 0.072(8) -0.004(7) -0.003(6) -0.012(6)
C292 0.067(8) 0.067(8) 0.067(8) -0.003(6) -0.002(6) -0.011(6)
C294 0.063(7) 0.060(7) 0.060(7) -0.002(6) -0.002(5) -0.007(5)
C296 0.059(8) 0.063(8) 0.056(8) -0.003(6) -0.002(6) -0.008(6)
C298 0.057(8) 0.060(8) 0.057(8) -0.004(6) -0.003(6) -0.006(6)
C300 0.052(7) 0.053(7) 0.053(7) -0.004(6) -0.003(6) -0.006(6)
C302 0.044(6) 0.047(6) 0.045(6) -0.002(5) -0.001(5) -0.006(5)
C304 0.053(8) 0.056(7) 0.053(7) 0.000(6) -0.001(6) -0.008(6)
C306 0.057(8) 0.060(8) 0.055(8) 0.001(6) -0.001(6) -0.010(6)
C308 0.071(8) 0.067(8) 0.065(8) -0.001(6) 0.000(7) -0.012(6)
C310 0.051(7) 0.050(7) 0.051(7) 0.002(6) -0.002(6) -0.005(6)
C312 0.107(8) 0.109(8) 0.113(8) -0.004(6) -0.004(6) -0.022(6)
C314 0.112(9) 0.112(9) 0.114(9) -0.005(7) -0.007(7) -0.022(7)
C316 0.116(10) 0.116(10) 0.117(10) -0.006(7) -0.008(7) -0.020(7)
C318 0.117(10) 0.117(10) 0.117(10) -0.005(7) -0.007(7) -0.020(7)
C320 0.116(10) 0.117(10) 0.116(10) -0.004(7) -0.007(7) -0.021(7)
C322 0.113(9) 0.113(9) 0.114(9) -0.005(7) -0.005(7) -0.020(6)
C324 0.045(6) 0.049(6) 0.045(6) 0.002(5) -0.003(5) -0.004(5)
C326 0.068(8) 0.065(8) 0.064(8) -0.001(6) 0.000(6) -0.011(6)
C328 0.052(13) 0.053(13) 0.046(13) -0.004(11) 0.007(11) -0.002(11)
C330 0.075(15) 0.078(15) 0.078(14) -0.007(12) -0.007(13) -0.005(13)
C332 0.068(7) 0.065(7) 0.069(7) -0.004(6) 0.002(6) -0.008(5)
C334 0.073(8) 0.071(8) 0.076(8) -0.005(6) 0.000(6) -0.011(6)
C336 0.078(9) 0.076(8) 0.080(9) -0.006(7) 0.000(7) -0.012(6)
C338 0.081(9) 0.078(9) 0.081(9) -0.007(7) -0.001(7) -0.012(6)
C340 0.080(9) 0.077(8) 0.080(9) -0.007(6) -0.001(7) -0.011(6)
C342 0.075(8) 0.073(8) 0.075(8) -0.004(6) 0.001(6) -0.009(6)
C344 0.060(13) 0.080(15) 0.050(14) 0.001(13) -0.006(12) 0.003(12)
C346 0.059(11) 0.055(12) 0.058(12) 0.004(10) 0.002(10) -0.002(10)
C348 0.075(15) 0.082(15) 0.050(13) -0.002(12) -0.002(12) 0.003(13)
C350 0.055(12) 0.052(13) 0.049(13) -0.001(12) -0.001(12) -0.012(10)
C352 0.056(13) 0.056(13) 0.058(13) -0.005(12) -0.006(11) -0.012(11)
C354 0.057(13) 0.049(11) 0.048(13) -0.006(11) 0.005(12) -0.013(11)
C356 0.060(13) 0.061(13) 0.061(13) -0.004(11) -0.003(11) -0.012(11)
C358 0.067(8) 0.069(8) 0.065(8) -0.003(6) -0.003(6) -0.004(6)
C360 0.063(8) 0.066(8) 0.062(8) -0.001(6) -0.003(6) -0.006(6)
C362 0.051(6) 0.057(6) 0.054(6) 0.002(5) -0.004(5) -0.004(5)
C364 0.056(8) 0.059(8) 0.057(8) 0.000(6) -0.003(6) -0.004(6)
C366 0.062(8) 0.065(8) 0.062(8) 0.000(6) -0.002(6) -0.005(6)
C368 0.067(8) 0.069(8) 0.065(8) -0.004(6) -0.002(6) -0.003(6)
C370 0.053(12) 0.057(14) 0.056(14) 0.007(12) 0.011(12) -0.013(12)
C372 0.108(9) 0.113(9) 0.109(9) -0.006(7) -0.004(7) -0.021(7)
C374 0.114(10) 0.117(10) 0.115(10) -0.008(7) -0.005(7) -0.023(7)
C376 0.118(10) 0.122(10) 0.118(10) -0.008(7) -0.003(7) -0.024(7)
C378 0.118(10) 0.121(10) 0.118(10) -0.007(7) -0.004(7) -0.023(7)
C380 0.112(9) 0.117(9) 0.112(9) -0.007(7) -0.003(7) -0.022(6)
C382 0.099(8) 0.110(8) 0.101(8) -0.005(6) -0.004(6) -0.021(6)
C384 0.080(16) 0.074(15) 0.076(16) 0.001(13) -0.006(14) -0.013(13)
C386 0.074(15) 0.085(15) 0.073(15) -0.009(12) -0.001(13) -0.001(13)
C388 0.061(8) 0.060(8) 0.060(8) 0.000(6) -0.003(6) -0.011(6)
C390 0.074(8) 0.069(8) 0.068(8) -0.001(7) -0.005(7) -0.010(7)
C392 0.056(8) 0.053(8) 0.054(8) -0.002(6) 0.002(6) -0.007(6)
C394 0.053(8) 0.051(8) 0.051(8) -0.001(7) -0.002(7) -0.006(7)
C396 0.064(8) 0.059(7) 0.062(8) 0.000(6) 0.003(6) -0.008(6)
C398 0.058(8) 0.057(8) 0.060(8) -0.002(6) -0.001(6) -0.013(6)
C400 0.054(13) 0.056(13) 0.052(13) -0.004(11) -0.003(12) -0.012(11)
C402 0.061(12) 0.058(12) 0.060(12) 0.000(10) 0.004(11) -0.009(11)
C404 0.055(11) 0.055(10) 0.055(11) -0.001(10) -0.003(10) -0.014(9)
C406 0.050(7) 0.051(7) 0.050(7) 0.001(6) 0.000(6) -0.006(6)
C408 0.065(16) 0.064(17) 0.062(16) -0.003(14) 0.003(13) -0.009(14)
C410 0.056(7) 0.054(8) 0.057(8) -0.001(6) -0.002(6) -0.011(6)
C412 0.066(12) 0.064(12) 0.061(12) -0.002(11) -0.004(11) -0.010(10)
C414 0.053(8) 0.052(8) 0.052(8) 0.001(6) -0.003(6) -0.002(6)
C416 0.066(8) 0.066(8) 0.067(8) 0.004(6) -0.002(6) -0.009(6)
C418 0.057(8) 0.054(8) 0.053(8) 0.000(6) -0.001(6) -0.005(6)
C420 0.058(8) 0.054(8) 0.055(8) -0.001(6) -0.001(6) -0.007(6)
C422 0.051(8) 0.052(8) 0.051(8) 0.000(6) -0.002(6) -0.003(6)
C424 0.052(6) 0.050(6) 0.053(6) -0.001(5) 0.001(5) -0.009(5)
C426 0.045(11) 0.045(12) 0.046(12) -0.003(11) -0.002(10) -0.010(10)
W16 0.0206(6) 0.0210(6) 0.0151(6) 0.0048(5) 0.0025(5) -0.0031(5)
W17 0.0257(7) 0.0270(7) 0.0167(6) 0.0027(5) 0.0026(5) -0.0097(5)
W18 0.0174(6) 0.0260(7) 0.0130(6) 0.0031(5) 0.0018(5) -0.0038(5)
W22 0.0220(6) 0.0168(6) 0.0159(6) -0.0017(5) 0.0012(5) -0.0031(5)
W23 0.0282(7) 0.0333(7) 0.0111(6) 0.0081(5) -0.0037(5) -0.0125(6)
W25 0.0237(7) 0.0249(7) 0.0164(6) -0.0017(5) 0.0033(5) -0.0019(5)
W27 0.0263(7) 0.0197(6) 0.0240(7) -0.0025(5) -0.0015(5) -0.0016(5)
W29 0.0292(7) 0.0335(8) 0.0186(7) -0.0007(6) -0.0049(5) 0.0103(6)
W30 0.0240(6) 0.0269(7) 0.0127(6) -0.0013(5) 0.0004(5) -0.0107(5)
Ag1 0.0331(14) 0.0354(14) 0.0212(13) 0.0012(11) -0.0079(11) -0.0020(11)
Ag1B 0.045(4) 0.046(4) 0.044(4) -0.003(3) -0.003(3) -0.021(3)
Ag3 0.049(4) 0.053(4) 0.051(4) -0.005(3) -0.007(3) 0.001(3)
Ag5 0.046(3) 0.048(3) 0.047(3) 0.002(2) 0.003(2) -0.014(2)
Ag8 0.0451(17) 0.063(2) 0.0189(14) 0.0117(13) -0.0081(12) -0.0226(15)
Ag11 0.031(3) 0.043(4) 0.031(3) -0.004(3) 0.007(2) 0.001(3)
Ag13 0.064(5) 0.047(5) 0.054(4) -0.002(4) -0.009(4) -0.003(4)
Ag14 0.0543(18) 0.0428(16) 0.0183(13) -0.0008(11) -0.0024(12) -0.0112(14)
Ag16 0.0443(16) 0.0475(17) 0.0166(13) -0.0010(11) -0.0021(11) -0.0038(13)
Ag19 0.052(4) 0.042(3) 0.038(3) -0.001(2) -0.005(3) -0.011(3)
Ag21 0.058(3) 0.042(3) 0.058(3) -0.002(2) -0.011(3) -0.009(2)
Ag22 0.0477(17) 0.0324(15) 0.0367(16) 0.0089(12) 0.0216(13) -0.0021(13)
Ag23 0.053(3) 0.083(4) 0.078(4) 0.029(3) 0.002(3) 0.001(3)
Ag25 0.061(4) 0.054(4) 0.080(5) -0.008(4) 0.020(4) -0.018(4)
Ag26 0.0277(14) 0.0345(16) 0.063(2) -0.0023(14) 0.0040(14) -0.0051(12)
Ag28 0.0378(16) 0.059(2) 0.0346(16) -0.0083(14) 0.0078(13) -0.0193(14)
Ag31 0.138(4) 0.041(2) 0.055(2) 0.0064(17) 0.001(2) 0.030(2)
Ag32 0.064(2) 0.0297(15) 0.0325(16) 0.0082(12) 0.0145(14) -0.0049(14)
Ag39 0.039(3) 0.055(3) 0.050(3) -0.005(2) 0.008(2) -0.006(2)
Ag40 0.0377(17) 0.0522(19) 0.054(2) -0.0119(16) -0.0045(14) -0.0065(14)
Ag41 0.043(3) 0.029(3) 0.051(4) 0.001(3) -0.002(3) -0.009(2)
Ag42 0.0502(19) 0.054(2) 0.0477(19) -0.0200(15) 0.0239(15) -0.0213(16)
Ag43 0.071(5) 0.027(3) 0.036(3) -0.003(2) 0.002(3) -0.006(3)
Ag47 0.0328(14) 0.0379(15) 0.0273(14) 0.0079(11) 0.0025(11) -0.0036(12)
Ag48 0.094(3) 0.0415(18) 0.0245(16) -0.0078(13) 0.0055(16) -0.0089(18)
Ag49 0.053(4) 0.052(4) 0.068(5) -0.004(4) 0.011(4) -0.014(3)
Ag51 0.047(4) 0.067(4) 0.055(4) 0.006(4) -0.003(3) -0.018(4)
Ag52 0.055(2) 0.0477(19) 0.0456(19) 0.0089(15) 0.0047(15) 0.0171(16)
Ag53 0.023(4) 0.045(5) 0.034(4) -0.007(4) -0.009(4) 0.007(4)
Ag56 0.105(3) 0.065(2) 0.0398(19) 0.0194(16) -0.038(2) -0.056(2)
Ag58 0.030(2) 0.033(2) 0.040(2) -0.003(2) -0.0086(18) 0.0063(19)
Ag60 0.061(5) 0.036(3) 0.024(3) -0.008(2) 0.013(3) -0.021(3)
Ag62 0.040(3) 0.051(4) 0.037(3) -0.012(3) 0.009(2) -0.014(3)
Cl1 0.086(9) 0.069(8) 0.085(9) 0.002(7) -0.046(8) 0.003(7)
S1 0.042(5) 0.030(4) 0.046(5) 0.001(4) 0.001(4) -0.011(4)
S3 0.046(6) 0.051(6) 0.047(6) -0.008(6) -0.006(6) -0.005(6)
S4 0.040(4) 0.039(4) 0.026(4) 0.013(3) 0.007(3) -0.008(4)
S5 0.046(6) 0.058(6) 0.049(6) 0.007(5) -0.003(5) -0.001(5)
S6 0.040(5) 0.048(5) 0.045(5) -0.007(4) 0.005(4) 0.005(4)
S9 0.049(6) 0.049(6) 0.054(6) 0.001(5) 0.001(5) -0.012(5)
S11 0.047(7) 0.043(7) 0.040(6) -0.004(6) -0.002(6) -0.010(6)
S13 0.059(6) 0.060(6) 0.060(6) -0.003(5) -0.003(5) -0.015(5)
S16 0.082(6) 0.045(5) 0.039(5) 0.005(4) 0.005(5) 0.009(5)
S17 0.048(7) 0.042(6) 0.047(6) 0.008(5) -0.002(6) -0.007(5)
S19 0.061(6) 0.052(6) 0.068(6) -0.009(5) 0.002(6) -0.018(5)
S20 0.091(6) 0.045(5) 0.033(5) -0.005(4) -0.004(5) -0.007(5)
S21 0.069(6) 0.074(6) 0.067(6) 0.001(5) 0.000(5) -0.010(5)
S23 0.055(7) 0.067(7) 0.064(7) 0.010(6) 0.000(6) -0.007(6)
S24 0.035(5) 0.042(5) 0.041(5) -0.004(5) 0.002(5) -0.013(5)
S24A 0.036(5) 0.037(5) 0.042(5) -0.003(5) -0.003(5) -0.013(5)
S25 0.053(6) 0.049(6) 0.051(7) -0.001(6) -0.002(6) -0.011(6)
P1 0.041(4) 0.029(4) 0.034(4) -0.007(3) 0.010(3) -0.005(3)
P2 0.045(4) 0.051(5) 0.050(5) 0.001(4) 0.000(4) -0.004(4)
P3 0.052(5) 0.079(5) 0.057(5) 0.009(4) 0.005(4) 0.006(4)
P4 0.042(4) 0.028(4) 0.028(4) 0.002(3) -0.002(3) -0.006(3)
P6 0.038(4) 0.047(4) 0.046(4) -0.007(4) 0.001(4) -0.005(4)
P8 0.036(4) 0.046(4) 0.026(4) -0.005(3) -0.001(3) -0.001(4)
P10 0.043(4) 0.028(4) 0.029(4) 0.004(3) 0.011(3) -0.004(3)
P11 0.125(7) 0.123(7) 0.139(8) 0.004(6) -0.004(6) -0.031(6)
P14 0.034(4) 0.034(4) 0.032(4) 0.000(3) -0.001(3) -0.007(3)
P15 0.094(7) 0.088(7) 0.111(7) -0.005(6) 0.017(6) -0.018(6)
P19 0.116(7) 0.098(6) 0.102(7) -0.001(5) -0.002(5) -0.029(5)
P23 0.035(4) 0.042(4) 0.046(4) 0.005(4) -0.004(4) -0.010(4)
Si3 0.012(3) 0.012(3) 0.014(3) 0.000(3) 0.001(3) 0.002(3)
O44 0.031(9) 0.017(8) 0.020(9) 0.008(7) -0.003(7) -0.005(8)
O47 0.022(6) 0.028(6) 0.015(6) 0.002(6) 0.002(5) 0.000(6)
O49 0.026(5) 0.027(5) 0.017(5) 0.007(5) 0.002(5) -0.002(5)
O51 0.021(6) 0.023(6) 0.009(6) 0.002(5) 0.000(5) -0.003(5)
O53 0.023(6) 0.022(6) 0.015(6) -0.007(5) -0.008(5) -0.005(5)
O55 0.020(6) 0.023(6) 0.020(6) 0.002(5) -0.003(5) -0.005(5)
O57 0.019(5) 0.020(5) 0.019(5) 0.003(5) 0.000(5) -0.006(5)
O59 0.020(5) 0.020(5) 0.015(5) 0.000(5) 0.004(5) -0.001(5)
O61 0.025(5) 0.017(5) 0.017(5) -0.002(5) 0.000(5) -0.001(5)
O63 0.033(9) 0.038(10) 0.008(8) -0.001(7) -0.008(7) -0.014(8)
O65 0.021(5) 0.024(5) 0.017(5) -0.001(5) -0.004(5) -0.003(5)
O67 0.010(6) 0.014(6) 0.019(6) -0.001(5) -0.003(5) -0.002(5)
O69 0.026(9) 0.034(10) 0.021(9) -0.004(8) -0.006(8) 0.015(8)
O71 0.023(5) 0.029(5) 0.012(5) 0.006(5) -0.002(5) -0.009(5)
O73 0.023(5) 0.027(5) 0.014(5) 0.001(5) -0.002(5) -0.007(5)
O75 0.037(10) 0.030(9) 0.027(9) -0.009(8) -0.006(8) -0.010(8)
O77 0.023(6) 0.022(6) 0.018(6) -0.001(5) -0.004(5) 0.003(5)
O79 0.014(6) 0.024(6) 0.007(6) 0.003(5) -0.001(5) -0.003(5)
O80 0.014(6) 0.014(6) 0.013(6) -0.001(5) 0.009(5) 0.000(5)
O81 0.021(6) 0.023(6) 0.016(6) 0.001(5) 0.001(5) -0.002(5)
O83 0.021(6) 0.028(6) 0.016(6) 0.006(5) -0.004(5) -0.009(5)
O85 0.030(9) 0.034(10) 0.023(9) 0.003(8) 0.016(8) 0.002(8)
O86 0.019(6) 0.018(6) 0.017(6) 0.002(5) 0.003(5) -0.005(5)
O87 0.021(7) 0.026(8) 0.010(7) -0.003(6) -0.002(6) 0.006(6)
O89 0.028(6) 0.022(6) 0.024(6) -0.002(6) -0.001(6) 0.000(6)
O91 0.032(10) 0.032(9) 0.027(10) 0.000(8) 0.002(8) -0.005(8)
O93 0.026(6) 0.020(6) 0.018(6) -0.004(5) 0.002(6) -0.001(5)
O95 0.027(6) 0.019(6) 0.021(6) -0.006(5) 0.000(6) -0.003(5)
O97 0.028(5) 0.026(5) 0.020(5) 0.000(5) 0.001(5) -0.006(5)
O99 0.018(6) 0.020(6) 0.011(6) 0.001(5) 0.001(5) -0.001(5)
O101 0.010(6) 0.015(6) 0.016(6) 0.002(5) 0.000(5) 0.001(5)
O103 0.025(6) 0.031(6) 0.020(6) -0.005(6) -0.003(6) -0.001(6)
O106 0.031(8) 0.027(8) 0.034(8) -0.010(7) 0.004(7) -0.006(7)
O110 0.026(6) 0.029(6) 0.027(6) -0.003(6) -0.004(6) 0.000(6)
C213 0.031(7) 0.034(7) 0.029(7) 0.001(6) -0.002(6) -0.003(6)
C107 0.047(11) 0.049(11) 0.051(11) 0.001(10) 0.001(9) -0.008(10)
C215 0.036(7) 0.031(6) 0.036(7) -0.002(6) 0.002(6) -0.005(6)
C27 0.038(7) 0.037(7) 0.036(7) 0.000(6) -0.002(6) -0.006(6)
C217 0.037(6) 0.034(6) 0.034(6) -0.002(5) -0.002(5) -0.006(5)
C109 0.034(6) 0.032(6) 0.027(7) 0.004(6) -0.002(6) -0.003(6)
C219 0.044(7) 0.047(7) 0.048(7) -0.001(6) 0.000(6) -0.009(6)
C55 0.045(7) 0.045(7) 0.047(7) -0.001(6) -0.001(6) -0.011(6)
C221 0.040(7) 0.037(7) 0.036(7) -0.002(6) 0.001(6) -0.004(6)
C111 0.059(8) 0.058(7) 0.056(8) -0.001(6) 0.001(6) -0.009(6)
C223 0.049(6) 0.055(6) 0.053(6) -0.005(6) -0.001(5) -0.008(5)
C7 0.056(8) 0.061(8) 0.060(8) -0.003(6) -0.003(6) -0.010(6)
C225 0.061(8) 0.067(8) 0.064(8) 0.000(6) -0.003(6) -0.011(6)
C113 0.065(8) 0.069(8) 0.066(8) -0.002(7) -0.004(6) -0.013(6)
C227 0.062(8) 0.066(8) 0.063(8) -0.003(6) -0.003(6) -0.011(6)
C57 0.056(8) 0.061(8) 0.058(8) -0.005(6) -0.003(6) -0.009(6)
C229 0.073(9) 0.072(8) 0.072(8) -0.005(6) -0.002(7) -0.013(6)
C115 0.052(15) 0.049(16) 0.052(16) -0.002(14) 0.000(13) -0.010(13)
C231 0.047(6) 0.047(6) 0.047(6) -0.001(5) -0.004(5) -0.010(5)
C29 0.057(8) 0.057(7) 0.060(8) -0.001(6) -0.008(6) -0.011(6)
C233 0.063(8) 0.061(8) 0.064(8) -0.002(6) -0.006(6) -0.011(6)
C117 0.063(8) 0.060(8) 0.064(8) -0.003(6) -0.005(6) -0.012(6)
C235 0.060(8) 0.056(8) 0.059(8) -0.001(6) -0.004(6) -0.009(6)
C59 0.056(8) 0.054(7) 0.056(8) 0.000(6) -0.005(6) -0.008(6)
C237 0.041(6) 0.047(6) 0.035(6) -0.004(5) -0.001(5) -0.004(5)
C119 0.049(8) 0.051(8) 0.049(8) -0.001(6) 0.004(6) -0.001(6)
C239 0.081(17) 0.083(17) 0.081(16) -0.004(14) 0.001(13) -0.012(14)
C15 0.038(7) 0.029(6) 0.029(7) -0.001(6) 0.003(6) -0.005(6)
C241 0.045(6) 0.044(6) 0.043(6) -0.002(5) -0.001(5) -0.006(5)
C121 0.098(8) 0.094(8) 0.102(8) -0.003(6) 0.005(6) -0.015(6)
C243 0.098(9) 0.096(9) 0.099(9) -0.004(7) -0.001(6) -0.015(7)
C61 0.101(9) 0.099(10) 0.101(9) -0.004(7) -0.003(7) -0.015(7)
C245 0.104(10) 0.101(10) 0.103(10) -0.004(7) -0.003(7) -0.014(7)
C123 0.106(10) 0.102(10) 0.103(9) -0.003(7) -0.002(7) -0.014(7)
C247 0.103(9) 0.100(9) 0.102(9) -0.002(7) 0.002(6) -0.015(7)
C31 0.043(7) 0.038(7) 0.037(7) -0.002(6) -0.004(6) -0.004(6)
C249 0.073(8) 0.072(8) 0.070(8) -0.005(6) -0.002(7) -0.013(6)
C125 0.049(7) 0.054(7) 0.051(7) 0.000(6) -0.003(6) -0.005(6)
C251 0.065(8) 0.064(8) 0.064(8) -0.004(7) -0.003(7) -0.013(7)
C63 0.069(12) 0.067(12) 0.069(12) -0.003(11) 0.001(11) -0.014(10)
C253 0.041(7) 0.044(7) 0.044(7) 0.004(6) 0.000(6) -0.007(6)
C127 0.073(14) 0.072(14) 0.071(14) -0.003(12) -0.002(12) -0.012(12)
C255 0.082(8) 0.063(8) 0.058(8) 0.004(7) 0.000(7) -0.002(7)
C2 0.044(6) 0.049(6) 0.049(6) 0.000(5) -0.003(5) -0.007(5)
C257 0.043(7) 0.040(7) 0.042(7) -0.001(6) -0.007(6) -0.006(6)
C129 0.044(7) 0.047(7) 0.039(7) 0.008(6) 0.009(6) -0.007(6)
C259 0.035(7) 0.032(7) 0.034(7) -0.002(6) 0.001(6) -0.005(6)
C65 0.051(7) 0.056(8) 0.056(8) 0.002(6) -0.002(6) -0.008(6)
C261 0.063(8) 0.063(8) 0.063(8) 0.001(6) -0.001(6) -0.012(6)
C131 0.078(8) 0.059(8) 0.050(8) -0.007(7) -0.004(7) -0.007(7)
C263 0.119(8) 0.113(8) 0.115(8) -0.004(6) -0.006(6) -0.023(6)
C33 0.121(10) 0.119(10) 0.119(9) -0.006(7) -0.006(7) -0.022(7)
C265 0.124(10) 0.124(10) 0.123(10) -0.006(7) -0.007(7) -0.022(7)
C133 0.125(10) 0.125(10) 0.124(10) -0.007(7) -0.008(7) -0.022(7)
C267 0.124(10) 0.124(10) 0.123(10) -0.006(7) -0.008(7) -0.023(7)
C67 0.121(9) 0.120(10) 0.120(10) -0.005(7) -0.008(7) -0.023(7)
C269 0.061(8) 0.057(8) 0.053(8) -0.003(6) 0.000(6) -0.009(6)
C135 0.108(9) 0.107(9) 0.112(9) -0.003(7) -0.002(7) -0.017(7)
C271 0.105(8) 0.101(8) 0.111(8) -0.004(6) 0.002(6) -0.018(6)
C17 0.108(9) 0.106(9) 0.111(9) -0.004(7) -0.002(7) -0.019(7)
C273 0.112(10) 0.111(10) 0.113(10) -0.004(7) -0.004(7) -0.018(7)
C137 0.111(10) 0.111(10) 0.113(10) -0.004(7) -0.006(7) -0.018(7)
C275 0.110(10) 0.110(10) 0.113(10) -0.004(7) -0.005(7) -0.018(7)
C69 0.059(7) 0.061(7) 0.061(7) -0.003(5) -0.003(6) -0.009(5)
C277 0.037(7) 0.039(7) 0.039(7) -0.003(6) -0.005(6) -0.009(6)
C139 0.047(7) 0.051(7) 0.042(7) -0.004(6) -0.003(6) -0.003(6)
C279 0.043(7) 0.047(7) 0.040(7) -0.002(6) -0.003(6) -0.004(6)
C35 0.050(7) 0.048(7) 0.046(7) -0.003(6) -0.002(6) -0.006(6)
C281 0.041(7) 0.039(7) 0.041(7) 0.000(6) -0.004(6) -0.007(6)
C141 0.049(6) 0.057(6) 0.047(6) 0.002(5) 0.002(6) -0.003(5)
C283 0.037(7) 0.038(7) 0.037(7) -0.002(6) -0.002(6) -0.008(6)
C71 0.045(7) 0.049(7) 0.039(7) 0.000(6) -0.004(6) -0.007(6)
C285 0.051(6) 0.047(6) 0.049(6) -0.003(5) 0.004(5) -0.004(5)
C143 0.053(8) 0.053(7) 0.051(7) -0.001(6) 0.003(6) -0.005(6)
C287 0.060(8) 0.060(8) 0.058(8) 0.000(6) 0.001(6) -0.006(6)
C9 0.065(8) 0.063(8) 0.061(8) -0.002(6) -0.002(6) -0.005(6)
C289 0.064(8) 0.064(8) 0.060(8) -0.002(6) -0.002(6) -0.005(6)
C145 0.060(8) 0.059(8) 0.057(8) -0.003(6) 0.000(6) -0.005(6)
C291 0.061(8) 0.057(8) 0.055(8) -0.002(6) 0.002(6) -0.011(6)
C73 0.134(9) 0.134(9) 0.139(9) -0.002(6) -0.005(6) -0.027(6)
C293 0.137(10) 0.137(10) 0.139(10) -0.005(7) -0.006(7) -0.024(7)
C147 0.141(11) 0.141(11) 0.141(11) -0.006(7) -0.006(7) -0.025(7)
C295 0.141(11) 0.142(11) 0.142(11) -0.006(7) -0.007(7) -0.025(7)
C37 0.141(11) 0.142(11) 0.142(11) -0.006(7) -0.006(7) -0.025(7)
C297 0.138(10) 0.139(10) 0.141(10) -0.005(7) -0.006(7) -0.027(7)
C149 0.072(8) 0.070(8) 0.072(8) -0.004(6) -0.002(7) -0.013(6)
C299 0.052(13) 0.045(13) 0.042(12) 0.002(11) -0.011(11) -0.007(11)
C75 0.047(6) 0.041(6) 0.043(6) 0.000(5) 0.005(5) -0.008(5)
C301 0.047(8) 0.050(8) 0.044(7) 0.000(6) -0.003(6) -0.005(6)
C151 0.074(16) 0.063(15) 0.073(17) -0.010(13) -0.008(14) -0.014(13)
C303 0.049(14) 0.049(13) 0.048(13) 0.000(12) -0.002(12) -0.008(11)
C19 0.052(11) 0.051(10) 0.053(11) 0.001(10) -0.002(10) -0.009(10)
C305 0.046(6) 0.042(6) 0.044(6) -0.003(5) 0.005(5) -0.004(5)
C153 0.047(7) 0.048(7) 0.049(7) 0.000(6) 0.004(6) -0.003(6)
C307 0.039(7) 0.045(7) 0.044(7) -0.001(6) -0.002(6) -0.004(6)
C77 0.056(10) 0.056(12) 0.055(12) 0.001(11) 0.001(10) -0.012(10)
C309 0.041(7) 0.044(7) 0.046(7) 0.003(6) 0.000(6) -0.006(6)
C155 0.054(8) 0.053(8) 0.053(8) -0.002(7) -0.002(7) -0.009(7)
C311 0.059(17) 0.061(16) 0.058(17) 0.001(13) -0.004(14) -0.007(13)
C39 0.053(13) 0.051(13) 0.050(14) -0.002(12) -0.001(12) -0.012(11)
C313 0.094(15) 0.081(16) 0.076(15) 0.003(14) -0.007(12) 0.000(13)
C157 0.080(14) 0.077(14) 0.078(14) -0.004(11) -0.002(12) -0.015(12)
C315 0.035(7) 0.040(7) 0.031(7) -0.002(6) -0.001(6) -0.004(6)
C79 0.040(7) 0.045(7) 0.044(7) -0.002(6) -0.003(6) -0.009(6)
C317 0.056(7) 0.053(7) 0.052(7) -0.002(6) 0.001(6) -0.011(6)
C159 0.052(7) 0.043(7) 0.047(7) -0.001(6) 0.003(6) -0.011(6)
C319 0.053(8) 0.045(7) 0.049(7) -0.001(6) 0.003(6) -0.012(6)
C5 0.050(8) 0.045(7) 0.049(7) -0.002(6) 0.000(6) -0.010(6)
C321 0.048(8) 0.044(7) 0.044(7) -0.002(6) 0.001(6) -0.009(6)
C161 0.045(7) 0.041(7) 0.039(7) 0.000(6) 0.002(6) -0.008(6)
C323 0.045(6) 0.037(6) 0.037(6) 0.000(5) 0.006(5) -0.007(5)
C81 0.053(8) 0.052(8) 0.049(7) -0.004(6) 0.001(6) -0.010(6)
C325 0.050(6) 0.043(6) 0.043(6) 0.001(5) -0.004(5) -0.009(5)
C163 0.055(7) 0.053(7) 0.053(8) -0.001(6) -0.003(6) -0.009(6)
C327 0.058(8) 0.056(8) 0.058(8) 0.000(6) -0.004(6) -0.010(6)
C41 0.062(8) 0.057(8) 0.058(8) -0.002(6) -0.004(6) -0.010(6)
C329 0.062(8) 0.055(8) 0.056(8) -0.003(6) -0.003(6) -0.007(6)
C165 0.056(7) 0.049(7) 0.051(8) -0.004(6) -0.002(6) -0.009(6)
C331 0.112(8) 0.106(8) 0.109(8) -0.001(7) -0.003(7) -0.025(6)
C83 0.050(6) 0.053(6) 0.053(6) 0.001(5) -0.002(5) -0.008(5)
C333 0.046(7) 0.041(7) 0.049(7) -0.001(6) -0.001(6) -0.011(6)
C167 0.053(8) 0.059(8) 0.058(8) 0.004(6) -0.004(6) -0.005(6)
C335 0.069(8) 0.068(8) 0.066(8) -0.004(6) -0.003(6) -0.012(6)
C21 0.068(8) 0.068(8) 0.068(8) -0.003(6) -0.002(6) -0.012(6)
C337 0.052(8) 0.055(8) 0.054(8) -0.001(6) -0.001(6) -0.007(6)
C169 0.049(7) 0.052(8) 0.051(7) -0.003(6) 0.000(6) -0.007(6)
C339 0.047(8) 0.046(7) 0.045(7) -0.002(6) 0.003(6) -0.008(6)
C85 0.061(7) 0.070(8) 0.061(8) 0.003(6) 0.002(6) -0.002(6)
C341 0.048(8) 0.049(7) 0.047(8) -0.002(6) 0.000(6) -0.006(6)
C171 0.115(9) 0.113(9) 0.117(9) -0.002(7) -0.004(7) -0.025(7)
C343 0.049(7) 0.049(7) 0.046(7) 0.000(6) 0.003(6) -0.008(6)
C43 0.064(8) 0.058(8) 0.066(9) -0.005(7) 0.000(7) -0.014(7)
C345 0.049(7) 0.046(7) 0.047(7) -0.002(6) 0.002(6) -0.008(6)
C173 0.071(10) 0.075(10) 0.070(10) -0.002(8) 0.001(8) -0.009(7)
C347 0.052(8) 0.054(8) 0.050(8) 0.002(6) 0.001(6) -0.005(6)
C87 0.053(8) 0.056(8) 0.051(8) -0.001(6) 0.000(6) -0.008(6)
C349 0.050(7) 0.049(7) 0.049(7) -0.001(6) 0.003(6) -0.005(6)
C175 0.055(6) 0.057(7) 0.058(6) -0.003(6) -0.002(6) -0.007(5)
C351 0.060(8) 0.062(8) 0.061(8) -0.002(6) -0.001(6) -0.010(6)
C11 0.065(8) 0.066(8) 0.067(8) 0.000(6) -0.002(6) -0.010(6)
C353 0.066(8) 0.066(8) 0.068(8) 0.000(7) -0.004(6) -0.009(6)
C177 0.066(8) 0.066(8) 0.067(8) -0.001(6) -0.004(6) -0.008(6)
C355 0.061(8) 0.062(8) 0.064(8) -0.002(6) -0.002(6) -0.007(6)
C89 0.047(8) 0.048(7) 0.046(7) -0.004(6) -0.002(6) -0.005(6)
C357 0.052(14) 0.062(13) 0.063(14) 0.002(12) 0.014(12) -0.012(12)
C179 0.045(6) 0.050(6) 0.043(6) -0.002(5) -0.002(5) -0.005(5)
C359 0.048(7) 0.051(7) 0.049(7) -0.001(6) -0.001(6) -0.006(6)
C45 0.051(8) 0.055(8) 0.052(8) -0.003(6) -0.002(6) -0.005(6)
C361 0.052(8) 0.056(8) 0.055(8) -0.004(6) -0.002(6) -0.006(6)
C181 0.050(8) 0.053(8) 0.053(8) -0.003(6) -0.002(6) -0.007(6)
C363 0.047(7) 0.051(7) 0.047(7) -0.003(6) -0.001(6) -0.008(6)
C91 0.082(15) 0.075(15) 0.055(14) -0.005(13) -0.003(12) 0.002(13)
C365 0.068(7) 0.071(7) 0.073(7) 0.001(6) -0.003(6) -0.009(5)
C183 0.077(8) 0.079(8) 0.081(8) 0.001(6) -0.004(6) -0.011(6)
C367 0.082(9) 0.084(9) 0.086(9) -0.001(7) -0.006(6) -0.013(6)
C23 0.084(9) 0.085(9) 0.088(9) -0.001(7) -0.007(7) -0.015(6)
C369 0.081(9) 0.083(9) 0.086(9) 0.001(7) -0.007(7) -0.016(7)
C185 0.077(8) 0.078(8) 0.082(8) 0.001(6) -0.006(6) -0.013(6)
C371 0.070(7) 0.082(7) 0.072(7) 0.003(6) 0.000(6) -0.007(6)
C93 0.077(8) 0.085(8) 0.079(8) 0.000(6) -0.002(6) -0.012(6)
C373 0.083(9) 0.087(9) 0.084(9) 0.000(7) -0.003(7) -0.013(6)
C187 0.085(9) 0.088(9) 0.086(9) -0.001(7) -0.003(7) -0.012(7)
C375 0.083(9) 0.087(9) 0.084(9) 0.000(7) -0.003(7) -0.013(7)
C47 0.078(8) 0.085(8) 0.079(8) 0.002(6) 0.000(6) -0.013(6)
C377 0.053(13) 0.047(13) 0.048(13) 0.005(11) -0.004(11) -0.006(11)
C189 0.049(14) 0.050(14) 0.048(13) 0.000(12) -0.001(11) -0.005(12)
C379 0.053(7) 0.046(7) 0.050(7) 0.001(6) -0.005(6) -0.006(6)
C95 0.055(11) 0.061(12) 0.060(12) 0.001(11) -0.003(10) -0.008(10)
C381 0.053(14) 0.054(13) 0.056(13) 0.002(11) 0.002(12) -0.006(12)
C191 0.048(7) 0.051(7) 0.050(7) -0.003(6) -0.003(6) -0.006(6)
C383 0.049(7) 0.043(7) 0.045(7) -0.001(6) 0.003(6) -0.002(6)
C3 0.050(8) 0.050(8) 0.049(8) -0.001(6) 0.003(6) -0.002(6)
C385 0.051(8) 0.049(8) 0.048(8) -0.001(6) 0.003(6) -0.002(6)
C193 0.116(8) 0.109(8) 0.111(8) -0.003(6) -0.003(6) -0.023(6)
C387 0.118(9) 0.115(9) 0.117(10) -0.004(7) -0.006(7) -0.021(6)
C97 0.120(10) 0.118(10) 0.121(10) -0.004(7) -0.007(7) -0.020(7)
C389 0.119(10) 0.118(10) 0.120(10) -0.004(7) -0.007(7) -0.020(7)
C195 0.118(10) 0.117(10) 0.117(10) -0.005(7) -0.005(7) -0.020(7)
C391 0.117(9) 0.114(9) 0.114(10) -0.003(7) -0.005(7) -0.021(6)
C49 0.077(15) 0.063(13) 0.051(14) -0.010(12) 0.006(13) -0.006(12)
C393 0.054(8) 0.058(8) 0.058(8) 0.001(6) -0.003(6) -0.006(6)
C197 0.056(13) 0.057(13) 0.053(14) -0.004(12) 0.001(12) -0.011(11)
C395 0.055(14) 0.054(14) 0.054(13) 0.006(11) -0.007(12) -0.019(12)
C99 0.054(8) 0.054(8) 0.055(8) 0.001(7) -0.001(7) -0.011(7)
C397 0.053(13) 0.044(13) 0.059(13) 0.002(12) -0.006(11) -0.014(12)
C199 0.062(8) 0.062(8) 0.060(8) 0.000(6) 0.000(6) -0.011(6)
C399 0.069(9) 0.071(9) 0.065(9) 0.000(7) 0.001(7) -0.008(7)
C25 0.057(8) 0.059(7) 0.060(8) 0.000(6) -0.001(6) -0.012(6)
C401 0.061(8) 0.062(8) 0.063(8) 0.001(6) -0.002(6) -0.012(6)
C201 0.049(7) 0.046(7) 0.043(7) -0.003(6) -0.003(6) -0.010(6)
C403 0.057(8) 0.052(8) 0.050(7) -0.003(6) -0.002(6) -0.006(6)
C101 0.057(9) 0.063(9) 0.061(9) 0.003(7) -0.003(7) -0.009(7)
C405 0.070(14) 0.067(14) 0.068(14) -0.004(12) -0.001(12) -0.012(12)
C203 0.060(14) 0.062(14) 0.049(13) 0.008(12) 0.005(11) -0.009(12)
C407 0.059(14) 0.062(14) 0.062(14) 0.001(12) -0.002(12) -0.010(12)
C51 0.054(12) 0.050(14) 0.047(14) -0.001(12) -0.009(12) -0.007(11)
C409 0.056(13) 0.057(14) 0.056(14) -0.001(12) -0.001(12) -0.010(12)
C205 0.094(14) 0.089(16) 0.084(16) 0.003(14) -0.002(13) -0.009(13)
C411 0.059(8) 0.062(8) 0.059(8) -0.005(7) 0.001(7) 0.000(7)
C103 0.083(16) 0.083(15) 0.068(13) -0.006(13) 0.005(13) -0.002(13)
C413 0.090(16) 0.087(16) 0.081(14) 0.004(13) 0.006(13) 0.000(13)
C207 0.121(8) 0.119(9) 0.126(9) -0.001(7) -0.003(6) -0.027(7)
C415 0.046(7) 0.052(8) 0.045(7) 0.001(6) -0.004(6) -0.004(6)
C13 0.076(9) 0.077(9) 0.074(9) -0.002(7) -0.001(7) -0.011(7)
C417 0.044(7) 0.049(7) 0.040(7) -0.004(6) -0.006(6) -0.007(6)
C209 0.049(12) 0.052(11) 0.050(12) -0.001(10) 0.001(11) -0.003(10)
C419 0.055(14) 0.051(12) 0.055(14) 0.001(12) 0.002(12) -0.005(12)
Si1 0.009(3) 0.011(3) 0.010(3) 0.000(3) 0.003(3) -0.001(3)
O19 0.006(6) 0.007(7) 0.006(7) 0.000(5) 0.000(4) -0.001(4)
O20 0.010(7) 0.011(6) 0.010(7) -0.001(4) 0.001(5) -0.002(4)
O21 0.009(6) 0.007(7) 0.008(6) -0.001(4) -0.001(4) -0.001(4)
O22 0.009(7) 0.010(6) 0.010(7) 0.000(4) 0.001(4) -0.002(4)
Si2 0.016(4) 0.012(4) 0.016(4) 0.003(3) -0.002(3) -0.003(3)
O40 0.014(8) 0.011(8) 0.013(8) 0.000(7) 0.000(7) -0.002(7)
O41 0.019(8) 0.015(8) 0.020(8) 0.001(7) 0.000(7) -0.004(7)
O42 0.014(8) 0.016(8) 0.015(8) 0.003(7) 0.002(7) -0.003(7)
O43 0.013(8) 0.010(8) 0.012(8) 0.002(7) -0.001(7) -0.006(7)
C105 0.159(11) 0.158(11) 0.158(11) -0.007(7) -0.005(7) -0.027(7)
C421 0.158(11) 0.157(11) 0.157(11) -0.006(7) -0.005(7) -0.027(7)
C211 0.154(10) 0.153(10) 0.154(10) -0.006(7) -0.005(7) -0.027(7)
C423 0.145(9) 0.144(9) 0.148(9) -0.004(6) -0.005(6) -0.026(6)
C53 0.153(10) 0.152(10) 0.153(10) -0.006(7) -0.006(7) -0.026(7)
C425 0.158(11) 0.156(11) 0.157(11) -0.006(7) -0.005(7) -0.027(7)

loop_
_atom_type_symbol
_atom_type_description
_atom_type_scat_dispersion_real
_atom_type_scat_dispersion_imag
_atom_type_scat_source
C C 0.0033 0.0016 'International Tables Vol C Tables 4.2.6.8 and 6.1.1.4'
H H 0.0000 0.0000 'International Tables Vol C Tables 4.2.6.8 and 6.1.1.4'
Ag Ag -0.8971 1.1015 'International Tables Vol C Tables 4.2.6.8 and 6.1.1.4'
Cl Cl 0.1484 0.1585 'International Tables Vol C Tables 4.2.6.8 and 6.1.1.4'
O O 0.0106 0.0060 'International Tables Vol C Tables 4.2.6.8 and 6.1.1.4'
P P 0.1023 0.0942 'International Tables Vol C Tables 4.2.6.8 and 6.1.1.4'
S S 0.1246 0.1234 'International Tables Vol C Tables 4.2.6.8 and 6.1.1.4'
Si Si 0.0817 0.0704 'International Tables Vol C Tables 4.2.6.8 and 6.1.1.4'
W W -0.8490 6.8722 'International Tables Vol C Tables 4.2.6.8 and 6.1.1.4'

loop_
_geom_angle_atom_site_label_1
_geom_angle_atom_site_label_2
_geom_angle_atom_site_label_3
_geom_angle
_geom_angle_site_symmetry_1
_geom_angle_site_symmetry_3
_geom_angle_publ_flag
O2 W1 O1 85.8(14) . . ?
O3 W1 O1 159.3(10) . . ?
O3 W1 O2 90.5(6) . . ?
O3 W1 O4 91.0(6) . . ?
O3 W1 O14 100.5(6) . . ?
O4 W1 O1 85.4(15) . . ?
O4 W1 O2 158.9(12) . . ?
O4 W1 O14 96.3(19) . . ?
O14 W1 O1 100.1(6) . . ?
O14 W1 O2 104.1(19) . . ?
O7 W2 O2 86.0(14) . . ?
O8 W2 O2 84.2(17) . . ?
O8 W2 O7 153.8(15) . . ?
O8 W2 O9 94.2(16) . . ?
O8 W2 O16 102.8(8) . . ?
O9 W2 O2 160.3(12) . . ?
O9 W2 O7 87.0(19) . . ?
O9 W2 O16 102.1(19) . . ?
O16 W2 O2 97.4(17) . . ?
O16 W2 O7 102.5(8) . . ?
O6 W3 O1 101(2) . . ?
O6 W3 O7 155.4(18) . . ?
O7 W3 O1 90.3(6) . . ?
O11 W3 O1 161.0(11) . . ?
O11 W3 O6 75(2) . . ?
O11 W3 O7 87(2) . . ?
O15 W3 O1 97.0(19) . . ?
O15 W3 O6 100.1(7) . . ?
O15 W3 O7 100.0(7) . . ?
O15 W3 O11 102.0(19) . . ?
O4 W4 O9 157.5(12) 2_486 . ?
O4 W4 O10 90.9(14) 2_486 . ?
O5 W4 O4 83.3(19) 2_486 2_486 ?
O5 W4 O9 90.4(19) 2_486 . ?
O5 W4 O10 155.2(16) 2_486 . ?
O5 W4 O17 99.8(19) 2_486 . ?
O9 W4 O10 85.8(19) . . ?
O17 W4 O4 97.5(16) . 2_486 ?
O17 W4 O9 104.8(14) . . ?
O17 W4 O10 104.9(14) . . ?
O3 W5 O10 90.4(5) 2_486 . ?
O3 W5 O12 90.6(6) 2_486 . ?
O3 W5 O18 103.3(16) 2_486 . ?
O11 W5 O3 158.9(10) . 2_486 ?
O11 W5 O10 87.9(19) . . ?
O11 W5 O12 84.1(17) . . ?
O11 W5 O18 97.6(15) . . ?
O12 W5 O10 160.2(11) . . ?
O18 W5 O10 101.6(16) . . ?
O18 W5 O12 97.4(15) . . ?
O6 W6 O5 97(2) . . ?
O8 W6 O5 95.5(19) 2_486 . ?
O8 W6 O6 150(2) 2_486 . ?
O8 W6 O12 86.2(16) 2_486 . ?
O12 W6 O5 156.5(17) . . ?
O12 W6 O6 72(2) . . ?
O13 W6 O5 101.1(9) . . ?
O13 W6 O6 100.8(19) . . ?
O13 W6 O8 104(2) . 2_486 ?
O13 W6 O12 101.3(9) . . ?
W3 O1 W1 134.6(10) . . ?
W2 O2 W1 136.7(12) . . ?
W1 O3 W5 137.0(10) . 2_486 ?
W1 O4 W4 137.2(11) . 2_486 ?
W4 O5 W6 139(3) 2_486 . ?
W3 O6 W6 136.9(12) . . ?
W2 O7 W3 137.0(10) . . ?
W2 O8 W6 136.8(11) . 2_486 ?
W2 O9 W4 136.8(11) . . ?
W4 O10 W5 136.9(10) . . ?
W3 O11 W5 136.0(11) . . ?
W6 O12 W5 136.2(11) . . ?
C275 O14 W1 133(10) 1_565 . ?
O2A W1A O1A 83.8(17) . . ?
O2A W1A O4A 163.0(8) . . ?
O3A W1A O1A 157.3(14) . . ?
O3A W1A O2A 105(2) . . ?
O3A W1A O4A 75(2) . . ?
O4A W1A O1A 90.3(6) . . ?
O13A W1A O1A 99.4(6) . . ?
O13A W1A O2A 98.4(6) . . ?
O13A W1A O3A 99.7(6) . . ?
O13A W1A O4A 98.3(6) . . ?
O8A W2A O1A 88.0(17) . . ?
O8A W2A O9A 86.1(17) . . ?
O8A W2A O10A 156.9(11) . . ?
O9A W2A O1A 165.0(17) . . ?
O9A W2A O10A 90.2(6) . . ?
O10A W2A O1A 89.9(5) . . ?
O17A W2A O1A 97.2(9) . . ?
O17A W2A O8A 101.7(6) . . ?
O17A W2A O9A 97.4(9) . . ?
O17A W2A O10A 101.4(6) . . ?
O2A W3A O10A 86.6(17) . . ?
O2A W3A O12A 90(2) . . ?
O11A W3A O2A 158.1(13) . . ?
O11A W3A O10A 86.1(18) . . ?
O11A W3A O12A 89.1(19) . . ?
O12A W3A O10A 158.8(11) . . ?
O18A W3A O2A 100.8(7) . . ?
O18A W3A O10A 100.6(6) . . ?
O18A W3A O11A 100.8(7) . . ?
O18A W3A O12A 100.5(6) . . ?
O5A W4A O7A 160(2) 2_486 . ?
O5A W4A O8A 88(2) 2_486 . ?
O5A W4A O16A 95(2) 2_486 . ?
O8A W4A O7A 81(2) . . ?
O12A W4A O7A 90.5(19) 2_486 . ?
O12A W4A O8A 158.0(12) 2_486 . ?
O12A W4A O16A 98.5(15) 2_486 . ?
O16A W4A O7A 103.0(15) . . ?
O16A W4A O8A 103.0(15) . . ?
O6A W5A O4A 84.3(17) . . ?
O7A W5A O4A 93.0(17) . . ?
O7A W5A O6A 157.8(13) . . ?
O11A W5A O4A 157.3(15) 2_486 . ?
O11A W5A O6A 83(2) 2_486 . ?
O11A W5A O7A 91.9(17) 2_486 . ?
O11A W5A O14A 107(2) 2_486 . ?
O14A W5A O4A 93.6(18) . . ?
O14A W5A O6A 101.0(7) . . ?
O14A W5A O7A 101.1(7) . . ?
O3A W6A O5A 99(2) . . ?
O3A W6A O6A 78(2) . . ?
O6A W6A O5A 159.5(17) . . ?
O9A W6A O5A 80.5(18) 2_486 . ?
O15A W6A O3A 104.7(19) . . ?
O15A W6A O5A 97.9(13) . . ?
O15A W6A O6A 102.4(13) . . ?
W1A O1A W2A 137.2(10) . . ?
W3A O2A W1A 136.9(11) . . ?
W1A O3A W6A 137.0(12) . . ?
W1A O4A W5A 135.0(11) . . ?
W4A O5A W6A 135(3) 2_486 . ?
W6A O6A W5A 136.8(11) . . ?
W4A O7A W5A 136.4(11) . . ?
W2A O8A W4A 137.2(11) . . ?
W3A O10A W2A 136.1(8) . . ?
W5A O11A W3A 138.5(12) 2_486 . ?
W4A O12A W3A 136.7(11) 2_486 . ?
O23 W7 O31 156.4(8) . . ?
O23 W7 O34 84(3) . . ?
O25 W7 O23 93(2) . . ?
O25 W7 O31 75.0(9) . . ?
O25 W7 O34 146.1(15) . . ?
O34 W7 O31 94.2(17) . . ?
O35 W7 O23 101.1(18) . . ?
O35 W7 O25 107.0(8) . . ?
O35 W7 O31 101.8(17) . . ?
O35 W7 O34 106.7(8) . . ?
O23A W7A O24A 88.9(4) . . ?
O23A W7A O32A 151.5(12) . . ?
O23A W7A O39A 105.8(7) . . ?
O24A W7A O32A 84.3(4) . . ?
O33A W7A O23A 92.1(5) . . ?
O33A W7A O24A 162.0(8) . . ?
O33A W7A O32A 86.3(9) . . ?
O33A W7A O39A 97(2) . . ?
O39A W7A O24A 100(2) . . ?
O39A W7A O32A 102.7(7) . . ?
O23 W8 O32 168.3(8) . 2_577 ?
O23 W8 O38 86(2) . 2_577 ?
O24 W8 O23 85(2) . . ?
O24 W8 O32 88.8(14) . 2_577 ?
O24 W8 O38 169.7(12) . 2_577 ?
O38 W8 O32 98.7(11) 2_577 2_577 ?
O24A W8A O25A 87.8(12) . . ?
O24A W8A O30A 161.4(8) . . ?
O24A W8A O31A 95.4(5) . . ?
O24A W8A O35A 94(2) . . ?
O25A W8A O35A 101.5(7) . . ?
O30A W8A O25A 82.8(13) . . ?
O30A W8A O35A 104(2) . . ?
O31A W8A O25A 156.3(13) . . ?
O31A W8A O30A 87.1(11) . . ?
O31A W8A O35A 101.8(6) . . ?
O24 W9 O26 74.1(15) . . ?
O24 W9 O27 153.6(11) . . ?
O25 W9 O24 94.0(13) . . ?
O25 W9 O26 145.2(14) . . ?
O25 W9 O27 89.8(5) . . ?
O26 W9 O27 88.0(4) . . ?
O36 W9 O24 102.4(6) . . ?
O36 W9 O25 107.8(8) . . ?
O36 W9 O26 106.7(8) . . ?
O36 W9 O27 101.2(5) . . ?
O1B W9A O23A 103(2) . . ?
O1B W9A O25A 101.0(7) . . ?
O1B W9A O26A 85(2) . . ?
O1B W9A O27A 98.0(6) . . ?
O23A W9A O26A 171.0(7) . . ?
O23A W9A O27A 87.3(4) . . ?
O25A W9A O23A 90.2(5) . . ?
O25A W9A O26A 93.7(10) . . ?
O25A W9A O27A 160.9(12) . . ?
O26A W9A O27A 86.4(4) . . ?
O30 W10 O29 150.0(10) . 2_577 ?
O31 W10 O29 88.8(5) . 2_577 ?
O31 W10 O30 91.0(4) . . ?
O31 W10 O32 175.4(9) . . ?
O32 W10 O29 88.1(5) . 2_577 ?
O32 W10 O30 90.0(4) . . ?
O33 W10 O29 96.9(18) . 2_577 ?
O33 W10 O30 113.0(18) . . ?
O33 W10 O31 92.4(6) . . ?
O33 W10 O32 91.3(5) . . ?
O27A W10A O28A 91.2(5) . . ?
O27A W10A O34A 98.2(5) . . ?
O27A W10A O38A 91.6(5) . . ?
O31A W10A O28A 86.7(5) 2_577 . ?
O34A W10A O28A 94.0(4) . . ?
O38A W10A O28A 169.4(8) . . ?
O38A W10A O34A 95.7(5) . . ?
O28 W11 O27 88.9(5) . . ?
O28 W11 O30 157.0(11) . . ?
O28 W11 O38 93.1(11) . . ?
O30 W11 O27 87.4(4) . . ?
O37 W11 O27 90.8(8) . . ?
O37 W11 O28 111.6(12) . . ?
O37 W11 O30 91.2(9) . . ?
O37 W11 O38 92.1(9) . . ?
O38 W11 O27 175.5(11) . . ?
O38 W11 O30 89.2(5) . . ?
O26A W11A O29A 82.2(4) . . ?
O28A W11A O26A 116.6(9) . . ?
O28A W11A O29A 159.5(9) . . ?
O28A W11A O37A 98.1(5) . . ?
O37A W11A O26A 94.3(6) . . ?
O37A W11A O29A 88.1(5) . . ?
O28 W12 O26 111.8(9) . . ?
O29 W12 O26 79.3(11) . . ?
O29 W12 O28 164.3(11) . . ?
O34 W12 O26 141.8(17) 2_577 . ?
O34 W12 O28 74.9(17) 2_577 . ?
O34 W12 O29 89.6(16) 2_577 . ?
O34 W12 O39 106.6(18) 2_577 . ?
O39 W12 O26 110.4(17) . . ?
O39 W12 O28 93.1(6) . . ?
O39 W12 O29 93.2(6) . . ?
O30A W12A O29A 85.0(5) . . ?
O30A W12A O36A 106.6(17) . . ?
O33A W12A O29A 84.3(4) 2_577 . ?
O36A W12A O29A 99.1(15) . . ?
O38A W12A O29A 149.8(9) 2_577 . ?
O38A W12A O30A 91.4(10) 2_577 . ?
O38A W12A O36A 110.6(18) 2_577 . ?
W7 O23 W8 137.1(11) . . ?
W7A O23A W9A 139.4(10) . . ?
W8 O24 W9 136.9(10) . . ?
W8A O24A W7A 133.7(9) . . ?
W9 O25 W7 136.0(10) . . ?
W8A O25A W9A 140.1(12) . . ?
W12 O26 W9 132.6(8) . . ?
W9A O26A W11A 106.0(6) . . ?
W9 O27 W11 144.5(10) . . ?
W10A O27A W9A 129.6(9) . . ?
W11 O28 W12 120.4(8) . . ?
W11A O28A W10A 106.6(7) . . ?
W12 O29 W10 132.0(13) . 2_577 ?
W12A O29A W11A 142.4(11) . . ?
W10 O30 W11 157.4(16) . . ?
W8A O30A W12A 136.5(11) . . ?
W10 O31 W7 137.1(10) . . ?
W10 O32 W8 106.6(9) . 2_577 ?
W12 O34 W7 144(3) 2_577 . ?
W11 O38 W8 106.5(14) . 2_577 ?
W12A O38A W10A 139.9(12) 2_577 . ?
O50 W13 O52 101.1(10) . . ?
O50 W13 O56 95.0(10) . . ?
O50 W13 O94 96.3(9) . . ?
O50 W13 O104 166.9(9) . . ?
O50 W13 O105 102.0(9) . . ?
O52 W13 O56 155.5(9) . . ?
O52 W13 O94 78.0(9) . . ?
O52 W13 O104 87.5(8) . . ?
O56 W13 O94 82.0(9) . . ?
O56 W13 O104 73.8(8) . . ?
O94 W13 O104 75.8(8) . . ?
O105 W13 O52 96.6(9) . . ?
O105 W13 O56 97.9(9) . . ?
O105 W13 O94 161.7(8) . . ?
O105 W13 O104 86.6(8) . . ?
O45 W14 O68 101.0(11) . . ?
O45 W14 O78 101.0(11) . . ?
O45 W14 O88 99.6(11) . . ?
O45 W14 O102 103.0(11) . . ?
O45 W14 O108 170.1(10) . . ?
O68 W14 O108 82.5(8) . . ?
O78 W14 O68 84.9(10) . . ?
O78 W14 O88 156.9(9) . . ?
O78 W14 O102 96.2(10) . . ?
O78 W14 O108 88.5(8) . . ?
O88 W14 O68 80.9(9) . . ?
O88 W14 O108 71.7(8) . . ?
O102 W14 O68 155.3(9) . . ?
O102 W14 O88 89.4(9) . . ?
O102 W14 O108 72.8(8) . . ?
O64 W15 O62 91.1(9) . . ?
O64 W15 O68 168.3(10) . . ?
O64 W15 O96 98.2(10) . . ?
O64 W15 O98 97.7(10) . . ?
O68 W15 O62 77.6(8) . . ?
O74 W15 O62 165.1(9) . . ?
O74 W15 O64 99.7(10) . . ?
O74 W15 O68 92.0(9) . . ?
O74 W15 O96 102.7(10) . . ?
O74 W15 O98 93.7(10) . . ?
O96 W15 O62 85.8(9) . . ?
O96 W15 O68 78.1(9) . . ?
O96 W15 O98 154.8(10) . . ?
O98 W15 O62 74.5(8) . . ?
O98 W15 O68 82.3(9) . . ?
O70 W19 O88 101.8(10) . . ?
O70 W19 O94 102.4(10) . . ?
O70 W19 O108 172.5(9) . . ?
O70 W19 O109 100.7(10) . . ?
O70 W19 O111 102.4(10) . . ?
O88 W19 O94 155.7(9) . . ?
O88 W19 O108 75.0(8) . . ?
O88 W19 O109 88.5(9) . . ?
O94 W19 O108 80.8(8) . . ?
O109 W19 O94 85.6(9) . . ?
O109 W19 O108 72.6(8) . . ?
O111 W19 O88 92.1(9) . . ?
O111 W19 O94 84.1(9) . . ?
O111 W19 O108 84.6(8) . . ?
O111 W19 O109 156.2(9) . . ?
O60 W20 O102 157.3(9) . . ?
O60 W20 O108 85.1(8) . . ?
O60 W20 O109 88.3(9) . . ?
O82 W20 O60 90.6(9) . . ?
O82 W20 O102 87.7(9) . . ?
O82 W20 O108 86.1(9) . . ?
O82 W20 O109 156.9(9) . . ?
O100 W20 O60 104.4(10) . . ?
O100 W20 O82 101.8(11) . . ?
O100 W20 O102 98.1(10) . . ?
O100 W20 O108 167.4(9) . . ?
O100 W20 O109 100.8(10) . . ?
O102 W20 O108 72.2(8) . . ?
O102 W20 O109 84.5(9) . . ?
O109 W20 O108 70.8(8) . . ?
O58 W21 Ag61 35.6(8) . . ?
O58 W21 O62 84.0(9) . . ?
O58 W21 O66 99.0(10) . . ?
O58 W21 O78 161.8(10) . . ?
O58 W21 O98 93.5(10) . . ?
O62 W21 Ag61 51.2(6) . . ?
O66 W21 Ag61 83.6(8) . . ?
O66 W21 O62 87.6(8) . . ?
O66 W21 O78 82.5(9) . . ?
O66 W21 O98 155.7(9) . . ?
O72 W21 Ag61 140.3(9) . . ?
O72 W21 O58 105.4(12) . . ?
O72 W21 O62 165.7(10) . . ?
O72 W21 O66 101.2(11) . . ?
O72 W21 O78 92.0(11) . . ?
O72 W21 O98 95.5(11) . . ?
O78 W21 Ag61 127.7(6) . . ?
O78 W21 O62 77.9(8) . . ?
O98 W21 Ag61 94.8(8) . . ?
O98 W21 O62 73.0(8) . . ?
O98 W21 O78 79.3(9) . . ?
O52 W24 O60 79.9(9) . . ?
O52 W24 O84 156.7(9) . . ?
O52 W24 O92 85.6(8) . . ?
O60 W24 O92 79.4(8) . . ?
O76 W24 O52 101.0(10) . . ?
O76 W24 O60 92.2(9) . . ?
O76 W24 O84 96.9(10) . . ?
O76 W24 O92 168.3(9) . . ?
O76 W24 O107 103.3(10) . . ?
O84 W24 O60 84.6(9) . . ?
O84 W24 O92 74.5(8) . . ?
O107 W24 O52 95.5(10) . . ?
O107 W24 O60 164.5(9) . . ?
O107 W24 O84 94.7(10) . . ?
O107 W24 O92 85.5(9) . . ?
O48 W26 O66 102.6(10) . . ?
O48 W26 O82 96.6(9) . . ?
O48 W26 O84 97.8(10) . . ?
O48 W26 O90 101.3(10) . . ?
O48 W26 O92 169.8(10) . . ?
O66 W26 O82 82.5(9) . . ?
O66 W26 O84 155.2(9) . . ?
O66 W26 O92 85.4(8) . . ?
O82 W26 O92 77.9(8) . . ?
O84 W26 O82 81.2(9) . . ?
O84 W26 O92 73.0(8) . . ?
O90 W26 O66 95.1(9) . . ?
O90 W26 O82 162.0(9) . . ?
O90 W26 O84 94.6(9) . . ?
O90 W26 O92 84.1(9) . . ?
O46 W28 O54 105.9(11) . . ?
O46 W28 O56 94.3(11) . . ?
O46 W28 O96 103.2(11) . . ?
O46 W28 O104 164.7(10) . . ?
O46 W28 O111 93.7(10) . . ?
O54 W28 O56 95.8(9) . . ?
O54 W28 O96 96.6(10) . . ?
O54 W28 O104 84.5(9) . . ?
O54 W28 O111 160.3(9) . . ?
O56 W28 O104 73.1(8) . . ?
O56 W28 O111 80.4(8) . . ?
O96 W28 O56 154.8(9) . . ?
O96 W28 O104 86.3(9) . . ?
O96 W28 O111 80.5(9) . . ?
O111 W28 O104 75.9(8) . . ?
S18 Ag Ag54 51.3(4) . . ?
S18 Ag P5 160.0(7) . . ?
S18 Ag O64 102.1(7) . . ?
P5 Ag Ag54 129.1(6) . . ?
O64 Ag Ag54 90.7(6) . . ?
O64 Ag P5 97.8(8) . . ?
S26A Ag1A P9 144.0(8) . . ?
S26A Ag1A O105 90.5(8) . . ?
O105 Ag1A P9 100.8(7) . . ?
Ag50 Ag2 Ag4 56.07(12) . . ?
S14 Ag2 Ag4 68.1(6) . . ?
S14 Ag2 Ag50 77.9(5) . . ?
S14 Ag2 S32 130.3(7) . . ?
S14 Ag2 O107 104.3(8) . . ?
S32 Ag2 Ag4 95.0(5) . . ?
S32 Ag2 Ag50 131.9(5) . . ?
S32 Ag2 O107 124.8(7) . . ?
O107 Ag2 Ag4 115.1(5) . . ?
O107 Ag2 Ag50 59.3(5) . . ?
Ag2 Ag4 Ag45 71.10(18) . . ?
Ag7 Ag4 Ag27 144.1(4) . . ?
Ag7 Ag4 Ag57 78.9(4) . . ?
Ag17 Ag4 Ag2 84.53(15) . . ?
Ag17 Ag4 Ag45 152.99(19) . . ?
Ag18 Ag4 Ag2 73.59(13) . . ?
Ag18 Ag4 Ag7 124.5(3) . . ?
Ag18 Ag4 Ag17 123.36(15) . . ?
Ag18 Ag4 Ag27 56.6(3) . . ?
Ag18 Ag4 Ag35 62.55(14) . . ?
Ag18 Ag4 Ag44 58.49(12) . . ?
Ag18 Ag4 Ag45 61.32(15) . . ?
Ag18 Ag4 Ag57 77.4(3) . . ?
Ag18 Ag4 Ag61 64.1(4) . . ?
Ag27 Ag4 Ag57 128.9(4) . . ?
Ag35 Ag4 Ag2 130.39(17) . . ?
Ag35 Ag4 Ag17 138.66(18) . . ?
Ag35 Ag4 Ag45 68.32(18) . . ?
Ag50 Ag4 Ag2 56.21(14) . . ?
Ag50 Ag4 Ag7 78.0(3) . . ?
Ag50 Ag4 Ag17 63.76(14) . . ?
Ag50 Ag4 Ag18 60.58(11) . . ?
Ag50 Ag4 Ag27 73.5(3) . . ?
Ag50 Ag4 Ag35 113.45(15) . . ?
Ag50 Ag4 Ag44 59.85(15) . . ?
Ag50 Ag4 Ag45 108.91(19) . . ?
Ag50 Ag4 Ag57 104.1(3) . . ?
Ag50 Ag4 Ag61 45.7(5) . . ?
Cl2 Ag4 Ag2 102.2(4) . . ?
Cl2 Ag4 Ag7 100.7(5) . . ?
Cl2 Ag4 Ag17 102.3(4) . . ?
Cl2 Ag4 Ag18 132.9(4) . . ?
Cl2 Ag4 Ag27 95.3(5) . . ?
Cl2 Ag4 Ag35 92.0(4) . . ?
Cl2 Ag4 Ag44 144.9(4) . . ?
Cl2 Ag4 Ag45 72.8(4) . . ?
Cl2 Ag4 Ag50 153.6(4) . . ?
Cl2 Ag4 Ag57 101.6(5) . . ?
Cl2 Ag4 Ag61 154.5(5) . . ?
P12 Ag6 S10 143.3(3) . . ?
S15 Ag7 Ag4 70.8(15) . . ?
S15 Ag7 S31 161(2) . . ?
S31 Ag7 Ag4 95.7(10) . . ?
S26 Ag9 Ag30 49.0(4) . . ?
S26 Ag9 O54 100.6(6) . . ?
P21 Ag9 Ag30 111.7(6) . . ?
P21 Ag9 S26 147.6(7) . . ?
P21 Ag9 O54 102.3(7) . . ?
O54 Ag9 Ag30 83.5(5) . . ?
P21 Ag9A S26A 109.2(10) . . ?
P21 Ag9A O54 112.5(9) . . ?
O54 Ag9A S26A 86.4(9) . . ?
P13 Ag10 S8 143.1(4) . . ?
O76 Ag10 S8 92.9(6) . . ?
O76 Ag10 P13 124.0(6) . . ?
P20 Ag12 S10 141.6(4) . . ?
O50 Ag12 S10 94.5(6) . . ?
O50 Ag12 P20 122.4(6) . . ?
Ag34 Ag15 Ag4 126.9(2) . . ?
S28 Ag15 Ag4 93.9(5) . . ?
S28 Ag15 Ag34 65.5(4) . . ?
S28 Ag15 S30 176.5(7) . . ?
S30 Ag15 Ag4 89.5(4) . . ?
S30 Ag15 Ag34 112.7(5) . . ?
Ag4 Ag17 Ag20 127.09(18) . . ?
Ag4 Ag17 Ag50 54.83(12) . . ?
Ag50 Ag17 Ag20 79.11(14) . . ?
S14 Ag17 Ag4 65.9(5) . . ?
S14 Ag17 Ag20 73.6(5) . . ?
S14 Ag17 Ag50 67.2(5) . . ?
S28 Ag17 Ag4 102.2(4) . . ?
S28 Ag17 Ag20 125.8(4) . . ?
S28 Ag17 Ag50 122.5(4) . . ?
S28 Ag17 S14 158.0(7) . . ?
Ag4 Ag18 Ag35 59.28(13) . . ?
Ag4 Ag18 Ag45 64.58(15) . . ?
Ag4 Ag18 Ag50 59.10(10) . . ?
Ag4 Ag18 Ag55 65.5(3) . . ?
Ag4 Ag18 Ag61 59.5(3) . . ?
Ag27 Ag18 Ag4 65.0(3) . . ?
Ag27 Ag18 Ag50 76.6(3) . . ?
Ag27 Ag18 Ag55 70.7(4) . . ?
Ag35 Ag18 Ag45 68.46(19) . . ?
Ag44 Ag18 Ag4 61.55(12) . . ?
Ag44 Ag18 Ag50 60.39(17) . . ?
Ag50 Ag18 Ag35 109.48(16) . . ?
Ag50 Ag18 Ag45 110.32(18) . . ?
Ag50 Ag18 Ag55 123.4(3) . . ?
Ag50 Ag18 Ag61 44.2(5) . . ?
O54 Ag18 Ag4 138.7(5) . . ?
O54 Ag18 Ag27 133.0(6) . . ?
O54 Ag18 Ag35 79.5(5) . . ?
O54 Ag18 Ag44 100.8(6) . . ?
O54 Ag18 Ag45 102.3(5) . . ?
O54 Ag18 Ag50 147.3(5) . . ?
O54 Ag18 Ag55 85.0(6) . . ?
O54 Ag18 Ag61 113.5(7) . . ?
O54 Ag18 O104 66.7(7) . . ?
O54 Ag18 O105 82.9(7) . . ?
O104 Ag18 Ag4 142.6(5) . . ?
O104 Ag18 Ag27 122.9(5) . . ?
O104 Ag18 Ag35 132.2(5) . . ?
O104 Ag18 Ag44 91.0(5) . . ?
O104 Ag18 Ag45 149.0(5) . . ?
O104 Ag18 Ag50 86.0(5) . . ?
O104 Ag18 Ag55 150.6(6) . . ?
O104 Ag18 Ag61 86.9(6) . . ?
O105 Ag18 Ag4 129.4(5) . . ?
O105 Ag18 Ag27 64.7(6) . . ?
O105 Ag18 Ag35 141.5(5) . . ?
O105 Ag18 Ag44 155.4(5) . . ?
O105 Ag18 Ag45 82.4(5) . . ?
O105 Ag18 Ag50 103.8(5) . . ?
O105 Ag18 Ag55 102.0(6) . . ?
O105 Ag18 Ag61 142.0(7) . . ?
O105 Ag18 O104 67.9(7) . . ?
S22 Ag20 Ag17 137.1(4) . . ?
S22 Ag20 Ag29 92.3(5) . . ?
S31 Ag20 Ag29 49.8(10) . . ?
S31 Ag20 S22 139.9(10) . . ?
P17 Ag20 Ag17 105.0(3) . . ?
P17 Ag20 Ag29 143.8(4) . . ?
P17 Ag20 S22 117.7(4) . . ?
P17 Ag20 S31 95.4(10) . . ?
O90 Ag20 Ag17 70.4(5) . . ?
O90 Ag20 Ag29 87.3(6) . . ?
O90 Ag20 S22 100.1(6) . . ?
O90 Ag20 S31 91.3(11) . . ?
O90 Ag20 P17 105.4(6) . . ?
P7 Ag24 S8 153.5(4) . . ?
Ag4 Ag27 Ag55 59.5(3) . . ?
Ag18 Ag27 Ag4 58.4(2) . . ?
Ag18 Ag27 Ag55 58.2(3) . . ?
S27 Ag27 Ag4 99.7(10) . . ?
S27 Ag27 Ag18 133.9(10) . . ?
S27 Ag27 Ag55 148.5(11) . . ?
S27 Ag27 S29 127.2(12) . . ?
S29 Ag27 Ag4 100.6(12) . . ?
S29 Ag27 Ag18 97.9(10) . . ?
S29 Ag27 Ag55 47.0(12) . . ?
Ag20 Ag29 Ag50 83.6(4) . . ?
S27 Ag29 Ag20 128.4(11) . . ?
S27 Ag29 Ag50 85.4(9) . . ?
S31 Ag29 Ag20 59.6(11) . . ?
S31 Ag29 Ag50 90.4(11) . . ?
S31 Ag29 S27 170.2(16) . . ?
S10 Ag30 Ag9 146.5(3) . . ?
S10 Ag30 S26 161.7(5) . . ?
S26 Ag30 Ag9 49.1(4) . . ?
S26A Ag30 S10 176.0(8) . . ?
P9 Ag33 S26 124.1(5) . . ?
P9 Ag33 O105 119.6(6) . . ?
O105 Ag33 S26 80.5(6) . . ?
S18 Ag34 Ag15 89.7(4) . . ?
P16 Ag34 Ag15 134.9(3) . . ?
P16 Ag34 S18 130.8(4) . . ?
P16 Ag34 O58 110.6(6) . . ?
O58 Ag34 Ag15 79.7(6) . . ?
O58 Ag34 S18 94.3(6) . . ?
Ag4 Ag35 Ag18 58.17(12) . . ?
Ag4 Ag35 Ag45 59.93(16) . . ?
Ag18 Ag35 Ag45 57.30(17) . . ?
S2 Ag35 Ag4 105.9(5) . . ?
S2 Ag35 Ag18 89.4(5) . . ?
S2 Ag35 Ag45 47.2(5) . . ?
S30 Ag35 Ag4 100.7(4) . . ?
S30 Ag35 Ag18 133.5(4) . . ?
S30 Ag35 Ag45 151.2(5) . . ?
S30 Ag35 S2 137.1(6) . . ?
S8 Ag36 S22 173.9(4) . . ?
S8 Ag36 O84 83.7(6) . . ?
S22 Ag36 O84 92.9(6) . . ?
P5 Ag37 S18 128.9(6) . . ?
P5 Ag37 O64 103.4(8) . . ?
O64 Ag37 S18 89.7(6) . . ?
P18 Ag38 S12 156.5(4) . . ?
Ag18 Ag44 Ag4 59.96(11) . . ?
Ag18 Ag44 Ag50 60.68(14) . . ?
Ag50 Ag44 Ag4 58.67(12) . . ?
O58 Ag44 Ag4 127.9(6) . . ?
O58 Ag44 Ag18 145.6(6) . . ?
O58 Ag44 Ag50 93.4(6) . . ?
O64 Ag44 Ag4 141.8(6) . . ?
O64 Ag44 Ag18 105.8(6) . . ?
O64 Ag44 Ag50 149.4(6) . . ?
O64 Ag44 O58 84.9(8) . . ?
Ag4 Ag45 Ag35 51.75(14) . . ?
Ag18 Ag45 Ag4 54.09(13) . . ?
Ag18 Ag45 Ag35 54.24(15) . . ?
S2 Ag45 Ag4 98.7(5) . . ?
S2 Ag45 Ag18 87.6(5) . . ?
S2 Ag45 Ag35 48.1(5) . . ?
S32 Ag45 Ag4 95.1(5) . . ?
S32 Ag45 Ag18 93.0(5) . . ?
S32 Ag45 Ag35 142.1(5) . . ?
S32 Ag45 S2 163.3(7) . . ?
P22 Ag46 S12 141.3(4) . . ?
Ag2 Ag50 Ag17 89.01(17) . . ?
Ag2 Ag50 Ag18 78.58(17) . . ?
Ag4 Ag50 Ag2 67.72(15) . . ?
Ag4 Ag50 Ag17 61.41(12) . . ?
Ag4 Ag50 Ag18 60.33(11) . . ?
Ag4 Ag50 Ag29 72.3(3) . . ?
Ag4 Ag50 Ag44 61.47(12) . . ?
Ag18 Ag50 Ag17 120.81(15) . . ?
Ag18 Ag50 Ag29 120.3(3) . . ?
Ag44 Ag50 Ag18 58.93(15) . . ?
Ag61 Ag50 Ag4 70.3(5) . . ?
Ag61 Ag50 Ag18 73.2(6) . . ?
Ag61 Ag50 O90 97.5(8) . . ?
Ag61 Ag50 O92 93.9(6) . . ?
Ag61 Ag50 O107 160.6(6) . . ?
O90 Ag50 Ag2 118.4(5) . . ?
O90 Ag50 Ag4 134.5(5) . . ?
O90 Ag50 Ag17 73.4(5) . . ?
O90 Ag50 Ag18 159.6(5) . . ?
O90 Ag50 Ag29 80.1(6) . . ?
O90 Ag50 Ag44 112.0(5) . . ?
O90 Ag50 O92 71.1(7) . . ?
O90 Ag50 O107 82.4(7) . . ?
O92 Ag50 Ag2 118.7(5) . . ?
O92 Ag50 Ag4 150.0(5) . . ?
O92 Ag50 Ag17 142.4(5) . . ?
O92 Ag50 Ag18 91.1(5) . . ?
O92 Ag50 Ag29 135.8(6) . . ?
O92 Ag50 Ag44 97.1(5) . . ?
O92 Ag50 O107 67.6(7) . . ?
O107 Ag50 Ag2 55.8(5) . . ?
O107 Ag50 Ag4 123.2(5) . . ?
O107 Ag50 Ag17 119.3(5) . . ?
O107 Ag50 Ag18 100.4(5) . . ?
O107 Ag50 Ag29 76.1(5) . . ?
O107 Ag50 Ag44 155.1(5) . . ?
S12 Ag54 Ag 132.6(4) . . ?
S12 Ag54 O98 78.0(6) . . ?
S18 Ag54 Ag 45.6(4) . . ?
S18 Ag54 S12 177.3(4) . . ?
S18 Ag54 O98 99.5(6) . . ?
O98 Ag54 Ag 84.3(6) . . ?
Ag4 Ag55 Ag27 54.7(3) . . ?
Ag18 Ag55 Ag4 54.2(2) . . ?
Ag18 Ag55 Ag27 51.1(3) . . ?
S7 Ag55 Ag4 92.1(11) . . ?
S7 Ag55 Ag18 91.5(11) . . ?
S7 Ag55 Ag27 139.2(11) . . ?
S7 Ag55 S29 168.5(15) . . ?
S29 Ag55 Ag4 99.3(10) . . ?
S29 Ag55 Ag18 94.5(13) . . ?
S29 Ag55 Ag27 50.4(12) . . ?
S7 Ag57 Ag4 94.5(11) . . ?
S15 Ag57 Ag4 71(2) . . ?
S15 Ag57 S7 139(2) . . ?
S22 Ag59 S27 121.1(9) . . ?
S22 Ag59 O107 97.8(6) . . ?
P24 Ag59 S22 140.9(6) . . ?
P24 Ag59 S27 94.7(9) . . ?
P24 Ag59 O107 110.7(7) . . ?
O107 Ag59 S27 68.6(9) . . ?
Ag4 Ag61 W21 171.8(9) . . ?
Ag4 Ag61 Ag18 56.4(3) . . ?
Ag18 Ag61 W21 129.0(5) . . ?
Ag50 Ag61 W21 111.6(8) . . ?
Ag50 Ag61 Ag4 64.0(4) . . ?
Ag50 Ag61 Ag18 62.7(4) . . ?
Ag50 Ag61 O62 98.1(8) . . ?
O58 Ag61 W21 29.7(7) . . ?
O58 Ag61 Ag4 146.8(10) . . ?
O58 Ag61 Ag18 155.4(11) . . ?
O58 Ag61 Ag50 127.1(14) . . ?
O58 Ag61 O62 71.8(9) . . ?
O62 Ag61 W21 44.4(5) . . ?
O62 Ag61 Ag4 141.2(8) . . ?
O62 Ag61 Ag18 84.8(7) . . ?
Ag4 Cl2 H2 105.4 . . ?
Ag45 S2 Ag35 84.7(7) . . ?
C390 S2 Ag35 108.3(19) . . ?
C390 S2 Ag45 106(2) . . ?
Ag55 S7 Ag57 99.5(16) . . ?
C38 S7 Ag55 113(3) . . ?
C38 S7 Ag57 112(4) . . ?
Ag24 S8 Ag10 121.8(4) . . ?
Ag36 S8 Ag10 103.8(4) . . ?
Ag36 S8 Ag24 100.1(4) . . ?
C242 S8 Ag10 110.7(15) . . ?
C242 S8 Ag24 108.5(15) . . ?
C242 S8 Ag36 111.2(15) . . ?
Ag6 S10 Ag12 118.5(4) . . ?
Ag30 S10 Ag6 104.4(4) . . ?
Ag30 S10 Ag12 100.5(4) . . ?
C102 S10 Ag6 105.7(15) . . ?
C102 S10 Ag12 107.6(15) . . ?
C102 S10 Ag30 120.9(15) . . ?
Ag38 S12 Ag46 100.7(4) . . ?
Ag54 S12 Ag38 106.2(4) . . ?
Ag54 S12 Ag46 109.2(4) . . ?
C226 S12 Ag38 110.8(17) . . ?
C226 S12 Ag46 109.2(16) . . ?
C226 S12 Ag54 119.2(13) . . ?
Ag2 S14 Ag17 122.5(9) . . ?
C240 S14 Ag2 135.3(18) . . ?
C240 S14 Ag17 100.7(17) . . ?
Ag57 S15 Ag7 125(3) . . ?
C1 S15 Ag7 116(3) . . ?
C1 S15 Ag57 118(4) . . ?
Ag S18 Ag34 132.3(6) . . ?
Ag S18 Ag54 83.1(5) . . ?
Ag34 S18 Ag37 120.0(5) . . ?
Ag54 S18 Ag34 104.2(5) . . ?
Ag54 S18 Ag37 101.1(5) . . ?
C4 S18 Ag 111.3(16) . . ?
C4 S18 Ag34 113.8(14) . . ?
C4 S18 Ag37 114.6(16) . . ?
C4 S18 Ag54 99.1(14) . . ?
Ag36 S22 Ag20 115.0(5) . . ?
Ag36 S22 Ag59 94.9(5) . . ?
Ag59 S22 Ag20 110.0(5) . . ?
C282 S22 Ag20 108.9(14) . . ?
C282 S22 Ag36 109.7(13) . . ?
C282 S22 Ag59 118.0(16) . . ?
Ag9 S26 Ag33 135.2(6) . . ?
Ag30 S26 Ag9 81.9(5) . . ?
Ag30 S26 Ag33 106.5(6) . . ?
C66 S26 Ag9 108(2) . . ?
C66 S26 Ag30 116.3(13) . . ?
C66 S26 Ag33 107.2(16) . . ?
Ag1A S26A Ag9A 126.8(12) . . ?
Ag30 S26A Ag1A 90.3(10) . . ?
Ag30 S26A Ag9A 115.2(12) . . ?
C68 S26A Ag1A 81(3) . . ?
C68 S26A Ag9A 120(3) . . ?
C68 S26A Ag30 117(3) . . ?
Ag27 S27 Ag29 99.2(13) . . ?
Ag27 S27 Ag59 127.3(15) . . ?
Ag29 S27 Ag59 83.1(11) . . ?
C394 S27 Ag27 118(2) . . ?
C394 S27 Ag29 130(3) . . ?
C394 S27 Ag59 98(2) . . ?
Ag15 S28 Ag17 94.9(6) . . ?
C272 S28 Ag15 109.0(15) . . ?
C272 S28 Ag17 104.3(19) . . ?
Ag55 S29 Ag27 82.6(15) . . ?
C396 S29 Ag27 74.9(14) . . ?
C396 S29 Ag55 97.8(18) . . ?
Ag15 S30 Ag35 96.4(6) . . ?
C56 S30 Ag15 108.5(18) . . ?
C56 S30 Ag35 113.7(15) . . ?
Ag7 S31 Ag20 125.2(16) . . ?
Ag29 S31 Ag7 105.1(17) . . ?
Ag29 S31 Ag20 70.6(12) . . ?
C92 S31 Ag7 99(4) . . ?
C92 S31 Ag20 135(4) . . ?
C92 S31 Ag29 102(5) . . ?
Ag45 S32 Ag2 97.1(7) . . ?
C74 S32 Ag2 107.3(18) . . ?
C74 S32 Ag45 109.9(18) . . ?
C224 P5 Ag 98.1(18) . . ?
C224 P5 Ag37 119.5(19) . . ?
C224 P5 C248 106(3) . . ?
C248 P5 Ag 118(2) . . ?
C248 P5 Ag37 114(2) . . ?
C382 P5 Ag 130.5(18) . . ?
C382 P5 Ag37 112.6(17) . . ?
C382 P5 C224 104(2) . . ?
C382 P5 C248 98(3) . . ?
C12 P7 Ag24 117.9(10) . . ?
C12 P7 C276 105.5(17) . . ?
C12 P7 C424 103.1(18) . . ?
C276 P7 Ag24 111.8(14) . . ?
C424 P7 Ag24 111.7(15) . . ?
C424 P7 C276 106(2) . . ?
C178 P9 Ag1A 101.8(16) . . ?
C178 P9 Ag33 116.2(16) . . ?
C178 P9 C198 107.0(19) . . ?
C178 P9 C278 103(2) . . ?
C198 P9 Ag1A 122.1(14) . . ?
C198 P9 Ag33 116.0(14) . . ?
C278 P9 Ag1A 114.1(17) . . ?
C278 P9 Ag33 106.6(17) . . ?
C278 P9 C198 107(2) . . ?
C40 P12 Ag6 112.9(11) . . ?
C122 P12 Ag6 121.3(14) . . ?
C122 P12 C40 102.7(18) . . ?
C302 P12 Ag6 106.2(11) . . ?
C302 P12 C40 110.5(15) . . ?
C302 P12 C122 102.7(17) . . ?
C8 P13 Ag10 110.8(13) . . ?
C8 P13 C106 103.6(17) . . ?
C8 P13 C126 103.9(18) . . ?
C106 P13 Ag10 111.1(11) . . ?
C106 P13 C126 103.3(16) . . ?
C126 P13 Ag10 122.4(13) . . ?
C60 P16 Ag34 113.7(14) . . ?
C60 P16 C362 102.1(18) . . ?
C324 P16 Ag34 113.7(16) . . ?
C324 P16 C60 103(2) . . ?
C324 P16 C362 101.9(19) . . ?
C362 P16 Ag34 120.0(12) . . ?
C30 P17 Ag20 116.9(13) . . ?
C30 P17 C128 98.5(16) . . ?
C128 P17 Ag20 110.9(10) . . ?
C212 P17 Ag20 114.3(14) . . ?
C212 P17 C30 110.4(19) . . ?
C212 P17 C128 103.8(17) . . ?
C6 P18 Ag38 116.1(16) . . ?
C6 P18 C266 103.0(18) . . ?
C32 P18 Ag38 115.4(14) . . ?
C32 P18 C6 104(2) . . ?
C32 P18 C266 101.1(17) . . ?
C266 P18 Ag38 115.2(12) . . ?
C76 P20 Ag12 108.9(9) . . ?
C76 P20 C156 103.1(16) . . ?
C90 P20 Ag12 113.8(15) . . ?
C90 P20 C76 103.9(17) . . ?
C90 P20 C156 104.3(19) . . ?
C156 P20 Ag12 121.1(13) . . ?
C64 P21 Ag9 118(2) . . ?
C64 P21 Ag9A 106(2) . . ?
C228 P21 Ag9 114(2) . . ?
C228 P21 Ag9A 134(2) . . ?
C228 P21 C64 100(3) . . ?
C312 P21 Ag9 115(2) . . ?
C312 P21 Ag9A 106(2) . . ?
C312 P21 C64 108(3) . . ?
C312 P21 C228 100(3) . . ?
C94 P22 Ag46 118.7(14) . . ?
C294 P22 Ag46 116.0(13) . . ?
C294 P22 C94 102.6(18) . . ?
C332 P22 Ag46 112.3(13) . . ?
C332 P22 C94 98.2(19) . . ?
C332 P22 C294 107.0(18) . . ?
C62 P24 Ag59 125(2) . . ?
C62 P24 C140 98(2) . . ?
C62 P24 C184 106(3) . . ?
C140 P24 Ag59 106.0(15) . . ?
C184 P24 Ag59 108.1(15) . . ?
C184 P24 C140 112(2) . . ?
O62 Si4 O104 109.4(11) . . ?
O92 Si4 O62 113.6(11) . . ?
O92 Si4 O104 107.6(11) . . ?
O108 Si4 O62 109.4(11) . . ?
O108 Si4 O92 109.0(12) . . ?
O108 Si4 O104 107.6(11) . . ?
W13 O50 Ag12 137.3(12) . . ?
W13 O52 W24 158.9(13) . . ?
W28 O54 Ag9 122.2(10) . . ?
W28 O54 Ag9A 133.4(11) . . ?
W28 O54 Ag18 115.5(10) . . ?
Ag18 O54 Ag9 112.2(8) . . ?
Ag18 O54 Ag9A 109.6(9) . . ?
W13 O56 W28 118.3(11) . . ?
W21 O58 Ag34 126.3(12) . . ?
W21 O58 Ag44 117.1(11) . . ?
W21 O58 Ag61 114.7(13) . . ?
Ag34 O58 Ag44 111.3(9) . . ?
Ag61 O58 Ag34 118.8(11) . . ?
W20 O60 W24 139.5(12) . . ?
W15 O62 W21 95.2(8) . . ?
W15 O62 Ag61 106.5(10) . . ?
W21 O62 Ag61 84.3(8) . . ?
Si4 O62 W15 130.8(11) . . ?
Si4 O62 W21 125.7(11) . . ?
Si4 O62 Ag61 104.0(11) . . ?
W15 O64 Ag 110.3(11) . . ?
W15 O64 Ag37 130.7(12) . . ?
W15 O64 Ag44 110.1(11) . . ?
Ag44 O64 Ag37 114.4(9) . . ?
W21 O66 W26 160.7(13) . . ?
W14 O68 W15 138.5(12) . . ?
W24 O76 Ag10 123.6(11) . . ?
W14 O78 W21 149.7(12) . . ?
W20 O82 W26 146.0(12) . . ?
W24 O84 Ag36 113.3(9) . . ?
W26 O84 W24 119.9(11) . . ?
W26 O84 Ag36 123.8(10) . . ?
W19 O88 W14 121.4(10) . . ?
W26 O90 Ag20 130.8(11) . . ?
W26 O90 Ag50 111.5(10) . . ?
Ag50 O90 Ag20 109.0(8) . . ?
W24 O92 W26 92.5(7) . . ?
W24 O92 Ag50 99.2(7) . . ?
W26 O92 Ag50 92.9(7) . . ?
Si4 O92 W24 130.7(12) . . ?
Si4 O92 W26 124.7(11) . . ?
Si4 O92 Ag50 108.7(11) . . ?
W19 O94 W13 142.7(11) . . ?
W15 O96 W28 159.0(14) . . ?
W15 O98 W21 116.8(11) . . ?
W15 O98 Ag54 117.0(10) . . ?
W21 O98 Ag54 117.1(10) . . ?
W14 O102 W20 124.3(12) . . ?
W13 O104 Ag18 93.0(7) . . ?
W28 O104 W13 93.8(8) . . ?
W28 O104 Ag18 93.3(7) . . ?
Si4 O104 W13 129.4(12) . . ?
Si4 O104 W28 128.4(11) . . ?
Si4 O104 Ag18 108.5(10) . . ?
W13 O105 Ag1A 122.3(9) . . ?
W13 O105 Ag18 112.5(9) . . ?
W13 O105 Ag33 122.5(9) . . ?
Ag18 O105 Ag1A 117.8(8) . . ?
Ag18 O105 Ag33 124.5(8) . . ?
W24 O107 Ag2 156.3(12) . . ?
W24 O107 Ag50 107.7(9) . . ?
W24 O107 Ag59 112.7(10) . . ?
Ag2 O107 Ag50 64.9(6) . . ?
Ag59 O107 Ag2 86.6(7) . . ?
Ag59 O107 Ag50 129.7(9) . . ?
W19 O108 W14 91.6(7) . . ?
W19 O108 W20 93.2(7) . . ?
W20 O108 W14 90.6(7) . . ?
Si4 O108 W14 123.1(11) . . ?
Si4 O108 W19 125.9(11) . . ?
Si4 O108 W20 122.7(11) . . ?
W19 O109 W20 123.4(11) . . ?
W19 O111 W28 149.3(12) . . ?
S15 C1 H1 110.8 . . ?
C196 C1 S15 104.4(9) . . ?
C196 C1 H1 110.8 . . ?
C404 C1 S15 104.6(9) . . ?
C404 C1 H1 110.8 . . ?
C404 C1 C196 115.1(12) . . ?
S18 C4 H4 110.5 . . ?
C344 C4 S18 115(4) . . ?
C344 C4 H4 110.5 . . ?
C348 C4 S18 107(3) . . ?
C348 C4 H4 110.5 . . ?
C348 C4 C344 103(4) . . ?
C244 C6 P18 120(4) . . ?
C254 C6 P18 112(4) . . ?
C254 C6 C244 125(5) . . ?
C10 C8 P13 123(3) . . ?
C36 C8 P13 120(3) . . ?
C36 C8 C10 117(4) . . ?
C8 C10 H10 121.1 . . ?
C120 C10 C8 118(4) . . ?
C120 C10 H10 121.1 . . ?
C14 C12 P7 124.3(15) . . ?
C14 C12 C22 120.0 . . ?
C22 C12 P7 115.7(15) . . ?
C12 C14 H14 120.0 . . ?
C12 C14 C16 120.0 . . ?
C16 C14 H14 120.0 . . ?
C14 C16 H16 120.0 . . ?
C18 C16 C14 120.0 . . ?
C18 C16 H16 120.0 . . ?
C16 C18 H18 120.0 . . ?
C20 C18 C16 120.0 . . ?
C20 C18 H18 120.0 . . ?
C18 C20 H20 120.0 . . ?
C22 C20 C18 120.0 . . ?
C22 C20 H20 120.0 . . ?
C12 C22 H22 120.0 . . ?
C20 C22 C12 120.0 . . ?
C20 C22 H22 120.0 . . ?
H24A C24 H24B 107.8 . . ?
C30 C24 H24A 109.0 . . ?
C30 C24 H24B 109.0 . . ?
C60 C24 H24A 109.0 . . ?
C60 C24 H24B 109.0 . . ?
C60 C24 C30 113(3) . . ?
C310 C26 H26 122.2 . . ?
C414 C26 H26 122.2 . . ?
C414 C26 C310 116(5) . . ?
C388 C28 H28 121.8 . . ?
C388 C28 C424 116(5) . . ?
C424 C28 H28 121.8 . . ?
P17 C30 H30A 109.8 . . ?
P17 C30 H30B 109.8 . . ?
C24 C30 P17 109(3) . . ?
C24 C30 H30A 109.8 . . ?
C24 C30 H30B 109.8 . . ?
H30A C30 H30B 108.2 . . ?
P18 C32 H32A 109.4 . . ?
P18 C32 H32B 109.4 . . ?
H32A C32 H32B 108.0 . . ?
C270 C32 P18 111(3) . . ?
C270 C32 H32A 109.4 . . ?
C270 C32 H32B 109.4 . . ?
H34A C34 H34B 109.5 . . ?
H34A C34 H34C 109.5 . . ?
H34B C34 H34C 109.5 . . ?
C390 C34 H34A 108.5 . . ?
C390 C34 H34B 109.6 . . ?
C390 C34 H34C 110.3 . . ?
C8 C36 H36 117.4 . . ?
C162 C36 C8 125(4) . . ?
C162 C36 H36 117.4 . . ?
S7 C38 H38 111.9 . . ?
C400 C38 S7 104.5(9) . . ?
C400 C38 H38 111.9 . . ?
C412 C38 S7 104.5(9) . . ?
C412 C38 H38 111.9 . . ?
C412 C38 C400 112(10) . . ?
C42 C40 P12 121.6(18) . . ?
C42 C40 C50 120.0 . . ?
C50 C40 P12 118.4(18) . . ?
C40 C42 H42 120.0 . . ?
C40 C42 C44 120.0 . . ?
C44 C42 H42 120.0 . . ?
C42 C44 H44 120.0 . . ?
C46 C44 C42 120.0 . . ?
C46 C44 H44 120.0 . . ?
C44 C46 H46 120.0 . . ?
C44 C46 C48 120.0 . . ?
C48 C46 H46 120.0 . . ?
C46 C48 H48 120.0 . . ?
C50 C48 C46 120.0 . . ?
C50 C48 H48 120.0 . . ?
C40 C50 H50 120.0 . . ?
C48 C50 C40 120.0 . . ?
C48 C50 H50 120.0 . . ?
C120 C52 H52 121.4 . . ?
C120 C52 C162 117(4) . . ?
C162 C52 H52 121.4 . . ?
C174 C54 H54 117.8 . . ?
C246 C54 H54 117.8 . . ?
C246 C54 C174 124(5) . . ?
S30 C56 H56 106.5 . . ?
C352 C56 S30 111(3) . . ?
C352 C56 H56 106.5 . . ?
C356 C56 S30 111(3) . . ?
C356 C56 H56 106.5 . . ?
C356 C56 C352 115.4(12) . . ?
C388 C58 H58 122.7 . . ?
C398 C58 H58 122.7 . . ?
C398 C58 C388 115(5) . . ?
P16 C60 H60A 107.4 . . ?
P16 C60 H60B 107.4 . . ?
C24 C60 P16 120(3) . . ?
C24 C60 H60A 107.4 . . ?
C24 C60 H60B 107.4 . . ?
H60A C60 H60B 106.9 . . ?
P24 C62 H62A 107.6 . . ?
P24 C62 H62B 107.6 . . ?
H62A C62 H62B 107.0 . . ?
C416 C62 P24 119(4) . . ?
C416 C62 H62A 107.6 . . ?
C416 C62 H62B 107.6 . . ?
P21 C64 H64A 108.1 . . ?
P21 C64 H64B 108.1 . . ?
H64A C64 H64B 107.3 . . ?
C96 C64 P21 117(5) . . ?
C96 C64 H64A 108.1 . . ?
C96 C64 H64B 108.1 . . ?
S26 C66 H66 101.9 . . ?
C70 C66 S26 117(3) . . ?
C70 C66 H66 101.9 . . ?
C152 C66 S26 117(3) . . ?
C152 C66 H66 101.9 . . ?
C152 C66 C70 114(4) . . ?
S26A C68 H68 98.1 . . ?
C72 C68 S26A 137(6) . . ?
C72 C68 H68 98.1 . . ?
C426 C68 S26A 103(6) . . ?
C426 C68 H68 98.1 . . ?
C426 C68 C72 113(5) . . ?
C66 C70 H70A 111.7 . . ?
C66 C70 H70B 111.5 . . ?
C66 C70 H70C 105.1 . . ?
H70A C70 H70B 109.5 . . ?
H70A C70 H70C 109.5 . . ?
H70B C70 H70C 109.5 . . ?
C68 C72 H72A 115.2 . . ?
C68 C72 H72B 108.1 . . ?
C68 C72 H72C 105.0 . . ?
H72A C72 H72B 109.4 . . ?
H72A C72 H72C 109.6 . . ?
H72B C72 H72C 109.4 . . ?
S32 C74 H74 107.6 . . ?
C160 C74 S32 107(4) . . ?
C160 C74 H74 107.6 . . ?
C346 C74 S32 111(5) . . ?
C346 C74 H74 107.6 . . ?
C346 C74 C160 115(6) . . ?
C78 C76 P20 117.4(14) . . ?
C78 C76 C86 120.0 . . ?
C86 C76 P20 122.6(14) . . ?
C76 C78 H78 120.0 . . ?
C76 C78 C80 120.0 . . ?
C80 C78 H78 120.0 . . ?
C78 C80 H80 120.0 . . ?
C78 C80 C82 120.0 . . ?
C82 C80 H80 120.0 . . ?
C80 C82 H82 120.0 . . ?
C84 C82 C80 120.0 . . ?
C84 C82 H82 120.0 . . ?
C82 C84 H84 120.0 . . ?
C82 C84 C86 120.0 . . ?
C86 C84 H84 120.0 . . ?
C76 C86 H86 120.0 . . ?
C84 C86 C76 120.0 . . ?
C84 C86 H86 120.0 . . ?
H88A C88 H88B 109.4 . . ?
H88A C88 H88C 109.5 . . ?
H88B C88 H88C 109.4 . . ?
C394 C88 H88A 106.6 . . ?
C394 C88 H88B 113.0 . . ?
C394 C88 H88C 108.8 . . ?
C154 C90 P20 125(4) . . ?
C154 C90 C210 117(4) . . ?
C210 C90 P20 118(3) . . ?
S31 C92 H92 93.9 . . ?
C180 C92 S31 117(7) . . ?
C180 C92 H92 93.9 . . ?
C182 C92 S31 126(7) . . ?
C182 C92 H92 93.9 . . ?
C182 C92 C180 115.2(12) . . ?
P22 C94 H94A 109.7 . . ?
P22 C94 H94B 109.7 . . ?
H94A C94 H94B 108.2 . . ?
C104 C94 P22 110(3) . . ?
C104 C94 H94A 109.7 . . ?
C104 C94 H94B 109.7 . . ?
C64 C96 H96A 109.9 . . ?
C64 C96 H96B 109.9 . . ?
C64 C96 C248 109(6) . . ?
H96A C96 H96B 108.3 . . ?
C248 C96 H96A 109.9 . . ?
C248 C96 H96B 109.9 . . ?
H98A C98 H98B 109.5 . . ?
H98A C98 H98C 109.6 . . ?
H98B C98 H98C 109.5 . . ?
C102 C98 H98A 110.9 . . ?
C102 C98 H98B 107.5 . . ?
C102 C98 H98C 109.9 . . ?
H10A C100 H10B 108.5 . . ?
C126 C100 H10A 110.2 . . ?
C126 C100 H10B 110.2 . . ?
C156 C100 H10A 110.2 . . ?
C156 C100 H10B 110.2 . . ?
C156 C100 C126 108(3) . . ?
S10 C102 H102 107.8 . . ?
C98 C102 S10 112(3) . . ?
C98 C102 H102 107.8 . . ?
C370 C102 S10 111(3) . . ?
C370 C102 C98 111(4) . . ?
C370 C102 H102 107.8 . . ?
C94 C104 H10C 111.1 . . ?
C94 C104 H10D 111.1 . . ?
C94 C104 C122 103(3) . . ?
H10C C104 H10D 109.1 . . ?
C122 C104 H10C 111.1 . . ?
C122 C104 H10D 111.1 . . ?
C108 C106 P13 122.1(17) . . ?
C108 C106 C116 120.0 . . ?
C116 C106 P13 117.7(17) . . ?
C106 C108 H108 120.0 . . ?
C110 C108 C106 120.0 . . ?
C110 C108 H108 120.0 . . ?
C108 C110 H110 120.0 . . ?
C108 C110 C112 120.0 . . ?
C112 C110 H110 120.0 . . ?
C110 C112 H112 120.0 . . ?
C114 C112 C110 120.0 . . ?
C114 C112 H112 120.0 . . ?
C112 C114 H114 120.0 . . ?
C112 C114 C116 120.0 . . ?
C116 C114 H114 120.0 . . ?
C106 C116 H116 120.0 . . ?
C114 C116 C106 120.0 . . ?
C114 C116 H116 120.0 . . ?
H11A C118 H11B 109.5 . . ?
H11A C118 H11C 109.5 . . ?
H11B C118 H11C 109.5 . . ?
C242 C118 H11A 109.5 . . ?
C242 C118 H11B 109.5 . . ?
C242 C118 H11C 109.5 . . ?
C10 C120 H120 117.8 . . ?
C52 C120 C10 124(4) . . ?
C52 C120 H120 117.8 . . ?
P12 C122 H12A 108.5 . . ?
P12 C122 H12B 108.5 . . ?
C104 C122 P12 115(3) . . ?
C104 C122 H12A 108.5 . . ?
C104 C122 H12B 108.5 . . ?
H12A C122 H12B 107.5 . . ?
C244 C124 H124 115.6 . . ?
C244 C124 C308 129(5) . . ?
C308 C124 H124 115.6 . . ?
P13 C126 H12C 109.1 . . ?
P13 C126 H12D 109.1 . . ?
C100 C126 P13 113(2) . . ?
C100 C126 H12C 109.1 . . ?
C100 C126 H12D 109.1 . . ?
H12C C126 H12D 107.8 . . ?
C130 C128 P17 117.0(15) . . ?
C130 C128 C138 120.0 . . ?
C138 C128 P17 122.9(15) . . ?
C128 C130 H130 120.0 . . ?
C132 C130 C128 120.0 . . ?
C132 C130 H130 120.0 . . ?
C130 C132 H132 120.0 . . ?
C130 C132 C134 120.0 . . ?
C134 C132 H132 120.0 . . ?
C132 C134 H134 120.0 . . ?
C136 C134 C132 120.0 . . ?
C136 C134 H134 120.0 . . ?
C134 C136 H136 120.0 . . ?
C134 C136 C138 120.0 . . ?
C138 C136 H136 120.0 . . ?
C128 C138 H138 120.0 . . ?
C136 C138 C128 120.0 . . ?
C136 C138 H138 120.0 . . ?
C142 C140 P24 114(2) . . ?
C142 C140 C150 120.0 . . ?
C150 C140 P24 126(2) . . ?
C140 C142 H142 120.0 . . ?
C144 C142 C140 120.0 . . ?
C144 C142 H142 120.0 . . ?
C142 C144 H144 120.0 . . ?
C146 C144 C142 120.0 . . ?
C146 C144 H144 120.0 . . ?
C144 C146 H146 120.0 . . ?
C144 C146 C148 120.0 . . ?
C148 C146 H146 120.0 . . ?
C146 C148 H148 120.0 . . ?
C150 C148 C146 120.0 . . ?
C150 C148 H148 120.0 . . ?
C140 C150 H150 120.0 . . ?
C148 C150 C140 120.0 . . ?
C148 C150 H150 120.0 . . ?
C66 C152 H15A 105.2 . . ?
C66 C152 H15B 113.5 . . ?
C66 C152 H15C 109.7 . . ?
H15A C152 H15B 109.4 . . ?
H15A C152 H15C 109.5 . . ?
H15B C152 H15C 109.4 . . ?
C90 C154 H154 117.9 . . ?
C90 C154 C418 124(5) . . ?
C418 C154 H154 117.9 . . ?
P20 C156 H15D 110.0 . . ?
P20 C156 H15E 110.0 . . ?
C100 C156 P20 109(3) . . ?
C100 C156 H15D 110.0 . . ?
C100 C156 H15E 110.0 . . ?
H15D C156 H15E 108.4 . . ?
H15F C158 H15G 109.5 . . ?
H15F C158 H15H 109.5 . . ?
H15G C158 H15H 109.4 . . ?
C226 C158 H15F 109.9 . . ?
C226 C158 H15G 99.7 . . ?
C226 C158 H15H 118.2 . . ?
C74 C160 H16A 108.4 . . ?
C74 C160 H16B 108.7 . . ?
C74 C160 H16C 111.3 . . ?
H16A C160 H16B 109.4 . . ?
H16A C160 H16C 109.5 . . ?
H16B C160 H16C 109.6 . . ?
C36 C162 C52 118(4) . . ?
C36 C162 H162 121.1 . . ?
C52 C162 H162 121.1 . . ?
C166 C164 H164 121.0 . . ?
C166 C164 C168 118(4) . . ?
C168 C164 H164 121.0 . . ?
C164 C166 H166 120.5 . . ?
C274 C166 C164 119(4) . . ?
C274 C166 H166 120.5 . . ?
C164 C168 H168 119.3 . . ?
C178 C168 C164 121(4) . . ?
C178 C168 H168 119.3 . . ?
C178 C170 H170 119.4 . . ?
C178 C170 C274 121(4) . . ?
C274 C170 H170 119.4 . . ?
H17A C172 H17B 109.5 . . ?
H17A C172 H17C 109.4 . . ?
H17B C172 H17C 109.5 . . ?
C282 C172 H17A 110.5 . . ?
C282 C172 H17B 109.1 . . ?
C282 C172 H17C 108.8 . . ?
C54 C174 H174 123.3 . . ?
C392 C174 C54 113(5) . . ?
C392 C174 H174 123.3 . . ?
H17D C176 H17E 109.4 . . ?
H17D C176 H17F 109.5 . . ?
H17E C176 H17F 109.5 . . ?
C394 C176 H17D 109.6 . . ?
C394 C176 H17E 113.8 . . ?
C394 C176 H17F 104.8 . . ?
C168 C178 P9 120(3) . . ?
C170 C178 P9 121(3) . . ?
C170 C178 C168 119(4) . . ?
C92 C180 H18A 107.3 . . ?
C92 C180 H18B 104.2 . . ?
C92 C180 H18C 116.8 . . ?
H18A C180 H18B 109.4 . . ?
H18A C180 H18C 109.4 . . ?
H18B C180 H18C 109.5 . . ?
C92 C182 H18D 113.1 . . ?
C92 C182 H18E 106.3 . . ?
C92 C182 H18F 108.9 . . ?
H18D C182 H18E 109.5 . . ?
H18D C182 H18F 109.5 . . ?
H18E C182 H18F 109.6 . . ?
C186 C184 P24 118(2) . . ?
C186 C184 C194 120.0 . . ?
C194 C184 P24 122(2) . . ?
C184 C186 H186 120.0 . . ?
C188 C186 C184 120.0 . . ?
C188 C186 H186 120.0 . . ?
C186 C188 H188 120.0 . . ?
C186 C188 C190 120.0 . . ?
C190 C188 H188 120.0 . . ?
C188 C190 H190 120.0 . . ?
C192 C190 C188 120.0 . . ?
C192 C190 H190 120.0 . . ?
C190 C192 H192 120.0 . . ?
C190 C192 C194 120.0 . . ?
C194 C192 H192 120.0 . . ?
C184 C194 H194 120.0 . . ?
C192 C194 C184 120.0 . . ?
C192 C194 H194 120.0 . . ?
C1 C196 H19A 115.9 . . ?
C1 C196 H19B 97.0 . . ?
C1 C196 H19C 114.2 . . ?
H19A C196 H19B 116.2 . . ?
H19A C196 H19C 105.6 . . ?
H19B C196 H19C 107.9 . . ?
C200 C198 P9 117(2) . . ?
C200 C198 C208 120.0 . . ?
C208 C198 P9 123(2) . . ?
C198 C200 H200 120.0 . . ?
C198 C200 C202 120.0 . . ?
C202 C200 H200 120.0 . . ?
C200 C202 H202 120.0 . . ?
C204 C202 C200 120.0 . . ?
C204 C202 H202 120.0 . . ?
C202 C204 H204 120.0 . . ?
C206 C204 C202 120.0 . . ?
C206 C204 H204 120.0 . . ?
C204 C206 H206 120.0 . . ?
C204 C206 C208 120.0 . . ?
C208 C206 H206 120.0 . . ?
C198 C208 H208 120.0 . . ?
C206 C208 C198 120.0 . . ?
C206 C208 H208 120.0 . . ?
C90 C210 H210 119.5 . . ?
C250 C210 C90 121(5) . . ?
C250 C210 H210 119.5 . . ?
C246 C212 P17 121(3) . . ?
C406 C212 P17 118(3) . . ?
C406 C212 C246 121(4) . . ?
C216 C214 H214 120.0 . . ?
C216 C214 C224 120.0 . . ?
C224 C214 H214 120.0 . . ?
C214 C216 H216 120.0 . . ?
C214 C216 C218 120.0 . . ?
C218 C216 H216 120.0 . . ?
C216 C218 H218 120.0 . . ?
C220 C218 C216 120.0 . . ?
C220 C218 H218 120.0 . . ?
C218 C220 H220 120.0 . . ?
C218 C220 C222 120.0 . . ?
C222 C220 H220 120.0 . . ?
C220 C222 H222 120.0 . . ?
C220 C222 C224 120.0 . . ?
C224 C222 H222 120.0 . . ?
C214 C224 P5 116(3) . . ?
C222 C224 P5 124(3) . . ?
C222 C224 C214 120.0 . . ?
S12 C226 H226 97.6 . . ?
C158 C226 S12 118(3) . . ?
C158 C226 H226 97.6 . . ?
C158 C226 C330 115.5(11) . . ?
C330 C226 S12 121(3) . . ?
C330 C226 H226 97.6 . . ?
C230 C228 P21 121(3) . . ?
C230 C228 C238 120.0 . . ?
C238 C228 P21 119(3) . . ?
C228 C230 H230 120.0 . . ?
C232 C230 C228 120.00(7) . . ?
C232 C230 H230 120.0 . . ?
C230 C232 H232 120.0 . . ?
C230 C232 C234 120.0 . . ?
C234 C232 H232 120.0 . . ?
C232 C234 H234 120.0 . . ?
C236 C234 C232 120.0 . . ?
C236 C234 H234 120.0 . . ?
C234 C236 H236 120.0 . . ?
C234 C236 C238 120.00(7) . . ?
C238 C236 H236 120.0 . . ?
C228 C238 H238 120.0 . . ?
C236 C238 C228 120.0 . . ?
C236 C238 H238 120.0 . . ?
S14 C240 H240 99.3 . . ?
C252 C240 S14 132(4) . . ?
C252 C240 H240 99.3 . . ?
C252 C240 C328 114(5) . . ?
C328 C240 S14 106(4) . . ?
C328 C240 H240 99.3 . . ?
S8 C242 H242 106.1 . . ?
C118 C242 S8 109(3) . . ?
C118 C242 H242 106.1 . . ?
C268 C242 S8 115(3) . . ?
C268 C242 C118 114(4) . . ?
C268 C242 H242 106.1 . . ?
C6 C244 C124 114(5) . . ?
C6 C244 H244 123.0 . . ?
C124 C244 H244 123.0 . . ?
C54 C246 C212 117(4) . . ?
C54 C246 H246 121.4 . . ?
C212 C246 H246 121.4 . . ?
P5 C248 H24C 108.7 . . ?
P5 C248 H24D 108.7 . . ?
C96 C248 P5 114(5) . . ?
C96 C248 H24C 108.7 . . ?
C96 C248 H24D 108.7 . . ?
H24C C248 H24D 107.6 . . ?
C210 C250 H250 120.7 . . ?
C210 C250 C420 119(5) . . ?
C420 C250 H250 120.7 . . ?
C240 C252 H25A 109.6 . . ?
C240 C252 H25B 110.7 . . ?
C240 C252 H25C 108.2 . . ?
H25A C252 H25B 109.5 . . ?
H25A C252 H25C 109.4 . . ?
H25B C252 H25C 109.5 . . ?
C6 C254 H254 118.2 . . ?
C6 C254 C326 124(5) . . ?
C326 C254 H254 118.2 . . ?
C258 C256 H256 120.0 . . ?
C258 C256 C266 120.0 . . ?
C266 C256 H256 120.0 . . ?
C256 C258 H258 120.0 . . ?
C260 C258 C256 120.0 . . ?
C260 C258 H258 120.0 . . ?
C258 C260 H260 120.0 . . ?
C258 C260 C262 120.0 . . ?
C262 C260 H260 120.0 . . ?
C260 C262 H262 120.0 . . ?
C264 C262 C260 120.0 . . ?
C264 C262 H262 120.0 . . ?
C262 C264 H264 120.0 . . ?
C266 C264 C262 120.0 . . ?
C266 C264 H264 120.0 . . ?
C256 C266 P18 116.6(17) . . ?
C264 C266 P18 123.4(17) . . ?
C264 C266 C256 120.0 . . ?
C242 C268 H26A 109.5 . . ?
C242 C268 H26B 109.5 . . ?
C242 C268 H26C 109.5 . . ?
H26A C268 H26B 109.5 . . ?
H26A C268 H26C 109.5 . . ?
H26B C268 H26C 109.5 . . ?
C32 C270 H27A 108.0 . . ?
C32 C270 H27B 108.0 . . ?
H27A C270 H27B 107.3 . . ?
C276 C270 C32 117(4) . . ?
C276 C270 H27A 108.0 . . ?
C276 C270 H27B 108.0 . . ?
S28 C272 H272 107.8 . . ?
C350 C272 S28 100(4) . . ?
C350 C272 H272 107.8 . . ?
C354 C272 S28 116(4) . . ?
C354 C272 H272 107.8 . . ?
C354 C272 C350 117(5) . . ?
C166 C274 C170 122(4) . . ?
C166 C274 H274 119.2 . . ?
C170 C274 H274 119.2 . . ?
P7 C276 H27C 109.8 . . ?
P7 C276 H27D 109.8 . . ?
C270 C276 P7 110(3) . . ?
C270 C276 H27C 109.8 . . ?
C270 C276 H27D 109.8 . . ?
H27C C276 H27D 108.2 . . ?
P9 C278 H27E 108.9 . . ?
P9 C278 H27F 108.9 . . ?
H27E C278 H27F 107.8 . . ?
C416 C278 P9 113(4) . . ?
C416 C278 H27E 108.9 . . ?
C416 C278 H27F 108.9 . . ?
C324 C280 H280 119.1 . . ?
C422 C280 H280 119.1 . . ?
C422 C280 C324 122(4) . . ?
S22 C282 H282 107.0 . . ?
C172 C282 S22 107(3) . . ?
C172 C282 H282 107.0 . . ?
C172 C282 C386 123(5) . . ?
C386 C282 S22 105(4) . . ?
C386 C282 H282 107.0 . . ?
C286 C284 H284 120.0 . . ?
C286 C284 C294 120.0 . . ?
C294 C284 H284 120.0 . . ?
C284 C286 H286 120.0 . . ?
C288 C286 C284 120.0 . . ?
C288 C286 H286 120.0 . . ?
C286 C288 H288 120.0 . . ?
C286 C288 C290 120.00(5) . . ?
C290 C288 H288 120.0 . . ?
C288 C290 H290 120.0 . . ?
C292 C290 C288 120.0 . . ?
C292 C290 H290 120.0 . . ?
C290 C292 H292 120.0 . . ?
C294 C292 C290 120.0 . . ?
C294 C292 H292 120.0 . . ?
C284 C294 P22 116(2) . . ?
C292 C294 P22 123(2) . . ?
C292 C294 C284 120.00(5) . . ?
C298 C296 H296 120.0 . . ?
C298 C296 C306 120.0 . . ?
C306 C296 H296 120.0 . . ?
C296 C298 H298 120.0 . . ?
C296 C298 C300 120.0 . . ?
C300 C298 H298 120.0 . . ?
C298 C300 H300 120.0 . . ?
C302 C300 C298 120.0 . . ?
C302 C300 H300 120.0 . . ?
C300 C302 P12 120.8(17) . . ?
C300 C302 C304 120.0 . . ?
C304 C302 P12 119.2(17) . . ?
C302 C304 H304 120.0 . . ?
C306 C304 C302 120.0 . . ?
C306 C304 H304 120.0 . . ?
C296 C306 H306 120.0 . . ?
C304 C306 C296 120.0 . . ?
C304 C306 H306 120.0 . . ?
C124 C308 H308 124.7 . . ?
C124 C308 C326 111(5) . . ?
C326 C308 H308 124.7 . . ?
C26 C310 H310 116.9 . . ?
C324 C310 C26 126(4) . . ?
C324 C310 H310 116.9 . . ?
C314 C312 P21 121(4) . . ?
C314 C312 C322 120.0 . . ?
C322 C312 P21 119(4) . . ?
C312 C314 H314 120.0 . . ?
C312 C314 C316 120.0 . . ?
C316 C314 H314 120.0 . . ?
C314 C316 H316 120.0 . . ?
C318 C316 C314 120.0 . . ?
C318 C316 H316 120.0 . . ?
C316 C318 H318 120.0 . . ?
C316 C318 C320 120.0 . . ?
C320 C318 H318 120.0 . . ?
C318 C320 H320 120.0 . . ?
C322 C320 C318 120.0 . . ?
C322 C320 H320 120.0 . . ?
C312 C322 H322 120.0 . . ?
C320 C322 C312 120.0 . . ?
C320 C322 H322 120.0 . . ?
C280 C324 P16 118(3) . . ?
C310 C324 P16 131(4) . . ?
C310 C324 C280 111(4) . . ?
C254 C326 C308 114(5) . . ?
C254 C326 H32C 108.8 . . ?
C254 C326 H32D 108.8 . . ?
C308 C326 H32C 108.8 . . ?
C308 C326 H32D 108.8 . . ?
H32C C326 H32D 107.7 . . ?
C240 C328 H32E 110.4 . . ?
C240 C328 H32F 108.0 . . ?
C240 C328 H32G 110.0 . . ?
H32E C328 H32F 109.5 . . ?
H32E C328 H32G 109.5 . . ?
H32F C328 H32G 109.5 . . ?
C226 C330 H33A 95.0 . . ?
C226 C330 H33B 118.7 . . ?
C226 C330 H33C 113.5 . . ?
H33A C330 H33B 109.5 . . ?
H33A C330 H33C 109.5 . . ?
H33B C330 H33C 109.4 . . ?
C334 C332 P22 118(2) . . ?
C334 C332 C342 120.0 . . ?
C342 C332 P22 120(2) . . ?
C332 C334 H334 120.0 . . ?
C332 C334 C336 120.0 . . ?
C336 C334 H334 120.0 . . ?
C334 C336 H336 120.0 . . ?
C334 C336 C338 120.00(6) . . ?
C338 C336 H336 120.0 . . ?
C336 C338 H338 120.0 . . ?
C340 C338 C336 120.0 . . ?
C340 C338 H338 120.0 . . ?
C338 C340 H340 120.0 . . ?
C342 C340 C338 120.0 . . ?
C342 C340 H340 120.0 . . ?
C332 C342 H342 120.0 . . ?
C340 C342 C332 120.00(5) . . ?
C340 C342 H342 120.0 . . ?
C4 C344 H34D 109.5 . . ?
C4 C344 H34E 109.5 . . ?
C4 C344 H34F 109.5 . . ?
H34D C344 H34E 109.5 . . ?
H34D C344 H34F 109.5 . . ?
H34E C344 H34F 109.5 . . ?
C74 C346 H34G 107.9 . . ?
C74 C346 H34H 109.3 . . ?
C74 C346 H34I 111.2 . . ?
H34G C346 H34H 109.5 . . ?
H34G C346 H34I 109.5 . . ?
H34H C346 H34I 109.5 . . ?
C4 C348 H34J 123.2 . . ?
C4 C348 H34K 94.8 . . ?
C4 C348 H34L 109.1 . . ?
H34J C348 H34K 109.5 . . ?
H34J C348 H34L 109.5 . . ?
H34K C348 H34L 109.4 . . ?
C272 C350 H35A 108.8 . . ?
C272 C350 H35B 110.2 . . ?
C272 C350 H35C 109.4 . . ?
H35A C350 H35B 109.4 . . ?
H35A C350 H35C 109.5 . . ?
H35B C350 H35C 109.5 . . ?
C56 C352 H35D 109.8 . . ?
C56 C352 H35E 109.7 . . ?
C56 C352 H35F 108.8 . . ?
H35D C352 H35E 109.5 . . ?
H35D C352 H35F 109.5 . . ?
H35E C352 H35F 109.5 . . ?
C272 C354 H35G 106.1 . . ?
C272 C354 H35H 110.1 . . ?
C272 C354 H35I 112.2 . . ?
H35G C354 H35H 109.5 . . ?
H35G C354 H35I 109.5 . . ?
H35H C354 H35I 109.3 . . ?
C56 C356 H35J 110.2 . . ?
C56 C356 H35K 108.9 . . ?
C56 C356 H35L 109.3 . . ?
H35J C356 H35K 109.4 . . ?
H35J C356 H35L 109.5 . . ?
H35K C356 H35L 109.5 . . ?
C360 C358 H358 120.0 . . ?
C360 C358 C368 120.0 . . ?
C368 C358 H358 120.0 . . ?
C358 C360 H360 120.0 . . ?
C362 C360 C358 120.0 . . ?
C362 C360 H360 120.0 . . ?
C360 C362 P16 114.0(19) . . ?
C360 C362 C364 120.0 . . ?
C364 C362 P16 126.0(19) . . ?
C362 C364 H364 120.0 . . ?
C362 C364 C366 120.0 . . ?
C366 C364 H364 120.0 . . ?
C364 C366 H366 120.0 . . ?
C364 C366 C368 120.0 . . ?
C368 C366 H366 120.0 . . ?
C358 C368 H368 120.0 . . ?
C366 C368 C358 120.0 . . ?
C366 C368 H368 120.0 . . ?
C102 C370 H37A 109.8 . . ?
C102 C370 H37B 109.0 . . ?
C102 C370 H37C 109.6 . . ?
H37A C370 H37B 109.5 . . ?
H37A C370 H37C 109.5 . . ?
H37B C370 H37C 109.5 . . ?
C374 C372 H372 120.0 . . ?
C374 C372 C382 120.0 . . ?
C382 C372 H372 120.0 . . ?
C372 C374 H374 120.0 . . ?
C372 C374 C376 120.0 . . ?
C376 C374 H374 120.0 . . ?
C374 C376 H376 120.0 . . ?
C378 C376 C374 120.0 . . ?
C378 C376 H376 120.0 . . ?
C376 C378 H378 120.0 . . ?
C380 C378 C376 120.0 . . ?
C380 C378 H378 120.0 . . ?
C378 C380 H380 120.0 . . ?
C378 C380 C382 120.0 . . ?
C382 C380 H380 120.0 . . ?
C372 C382 P5 121(2) . . ?
C380 C382 P5 119(2) . . ?
C380 C382 C372 120.00(6) . . ?
H38A C384 H38B 109.5 . . ?
H38A C384 H38C 109.5 . . ?
H38B C384 H38C 109.4 . . ?
C390 C384 H38A 109.6 . . ?
C390 C384 H38B 109.5 . . ?
C390 C384 H38C 109.3 . . ?
C282 C386 H38D 109.6 . . ?
C282 C386 H38E 108.4 . . ?
C282 C386 H38F 110.5 . . ?
H38D C386 H38E 109.5 . . ?
H38D C386 H38F 109.4 . . ?
H38E C386 H38F 109.4 . . ?
C28 C388 C58 125(5) . . ?
C28 C388 H388 117.3 . . ?
C58 C388 H388 117.3 . . ?
S2 C390 H390 107.6 . . ?
C34 C390 S2 104.6(9) . . ?
C34 C390 C384 124(6) . . ?
C34 C390 H390 107.6 . . ?
C384 C390 S2 104.5(9) . . ?
C384 C390 H390 107.6 . . ?
C174 C392 H392 115.3 . . ?
C174 C392 C406 129(5) . . ?
C406 C392 H392 115.3 . . ?
S27 C394 H394 110.8 . . ?
C88 C394 S27 104.5(8) . . ?
C88 C394 H394 110.8 . . ?
C176 C394 S27 104.4(8) . . ?
C176 C394 C88 115.3(10) . . ?
C176 C394 H394 110.8 . . ?
S29 C396 H396 120.0 . . ?
C402 C396 S29 77(7) . . ?
C402 C396 H396 120.0 . . ?
C408 C396 S29 94(6) . . ?
C408 C396 H396 120.0 . . ?
C408 C396 C402 114.8(12) . . ?
C58 C398 H398 121.5 . . ?
C410 C398 C58 117(5) . . ?
C410 C398 H398 121.5 . . ?
C38 C400 H40A 106.1 . . ?
C38 C400 H40B 108.0 . . ?
C38 C400 H40C 114.2 . . ?
H40A C400 H40B 109.4 . . ?
H40A C400 H40C 109.5 . . ?
H40B C400 H40C 109.4 . . ?
C396 C402 H40D 96.9 . . ?
C396 C402 H40E 108.7 . . ?
C396 C402 H40F 121.8 . . ?
H40D C402 H40E 109.6 . . ?
H40D C402 H40F 109.4 . . ?
H40E C402 H40F 109.4 . . ?
C1 C404 H40G 109.1 . . ?
C1 C404 H40H 102.4 . . ?
C1 C404 H40I 116.4 . . ?
H40G C404 H40H 109.6 . . ?
H40G C404 H40I 109.5 . . ?
H40H C404 H40I 109.5 . . ?
C212 C406 H406 123.0 . . ?
C392 C406 C212 114(4) . . ?
C392 C406 H406 123.0 . . ?
C396 C408 H40J 102.4 . . ?
C396 C408 H40K 110.2 . . ?
C396 C408 H2 115.4 . . ?
H40J C408 H40K 109.5 . . ?
H40J C408 H2 109.5 . . ?
H40K C408 H2 109.5 . . ?
C398 C410 H410 117.9 . . ?
C424 C410 C398 124(5) . . ?
C424 C410 H410 117.9 . . ?
C38 C412 H41A 107.3 . . ?
C38 C412 H41B 111.5 . . ?
C38 C412 H41C 109.6 . . ?
H41A C412 H41B 109.4 . . ?
H41A C412 H41C 109.5 . . ?
H41B C412 H41C 109.5 . . ?
C26 C414 H414 116.6 . . ?
C26 C414 C422 127(5) . . ?
C422 C414 H414 116.6 . . ?
C62 C416 C278 130(5) . . ?
C62 C416 H41D 104.7 . . ?
C62 C416 H41E 104.7 . . ?
C278 C416 H41D 104.7 . . ?
C278 C416 H41E 104.7 . . ?
H41D C416 H41E 105.7 . . ?
C154 C418 H418 123.0 . . ?
C420 C418 C154 114(5) . . ?
C420 C418 H418 123.0 . . ?
C250 C420 H420 117.9 . . ?
C418 C420 C250 124(5) . . ?
C418 C420 H420 117.9 . . ?
C280 C422 H422 121.4 . . ?
C414 C422 C280 117(5) . . ?
C414 C422 H422 121.4 . . ?
C28 C424 P7 122(4) . . ?
C410 C424 P7 116(4) . . ?
C410 C424 C28 122(5) . . ?
C68 C426 H42A 122.0 . . ?
C68 C426 H42B 110.5 . . ?
C68 C426 H42C 94.6 . . ?
H42A C426 H42B 109.5 . . ?
H42A C426 H42C 109.5 . . ?
H42B C426 H42C 109.5 . . ?
O44 W16 O55 96.0(9) . . ?
O44 W16 O59 103.5(10) . . ?
O44 W16 O61 97.9(10) . . ?
O44 W16 O80 168.0(9) . . ?
O44 W16 O99 102.8(10) . . ?
O55 W16 O80 76.5(8) . . ?
O59 W16 O55 83.2(9) . . ?
O59 W16 O61 153.7(9) . . ?
O59 W16 O80 85.2(8) . . ?
O61 W16 O55 79.6(9) . . ?
O61 W16 O80 71.7(8) . . ?
O99 W16 O55 160.9(9) . . ?
O99 W16 O59 95.8(9) . . ?
O99 W16 O61 94.1(9) . . ?
O99 W16 O80 84.4(8) . . ?
O51 W17 O101 75.6(7) . . ?
O73 W17 O51 80.0(8) . . ?
O73 W17 O97 155.6(9) . . ?
O73 W17 O101 72.4(8) . . ?
O83 W17 O51 162.0(9) . . ?
O83 W17 O73 95.3(10) . . ?
O83 W17 O97 95.7(10) . . ?
O83 W17 O101 86.5(9) . . ?
O91 W17 O51 93.7(10) . . ?
O91 W17 O73 92.2(10) . . ?
O91 W17 O83 103.8(11) . . ?
O91 W17 O97 106.1(10) . . ?
O91 W17 O101 162.4(10) . . ?
O97 W17 O51 82.9(9) . . ?
O97 W17 O101 86.6(8) . . ?
O47 W18 O57 100.7(10) . . ?
O47 W18 O73 96.2(10) . . ?
O47 W18 O87 95.9(9) . . ?
O47 W18 O101 165.9(9) . . ?
O57 W18 O73 154.5(9) . . ?
O57 W18 O87 77.7(9) . . ?
O57 W18 O101 87.9(8) . . ?
O73 W18 O87 81.8(9) . . ?
O73 W18 O101 72.2(8) . . ?
O79 W18 O47 102.1(10) . . ?
O79 W18 O57 97.8(9) . . ?
O79 W18 O73 97.2(9) . . ?
O79 W18 O87 161.9(8) . . ?
O79 W18 O101 87.6(8) . . ?
O87 W18 O101 74.9(7) . . ?
O53 W22 O80 78.9(8) . . ?
O57 W22 O53 80.3(9) . . ?
O57 W22 O80 84.9(8) . . ?
O61 W22 O53 83.6(9) . . ?
O61 W22 O57 155.5(9) . . ?
O61 W22 O80 73.9(8) . . ?
O77 W22 O53 165.2(9) . . ?
O77 W22 O57 95.9(10) . . ?
O77 W22 O61 95.0(10) . . ?
O77 W22 O80 86.6(8) . . ?
O93 W22 O53 92.4(9) . . ?
O93 W22 O57 101.3(10) . . ?
O93 W22 O61 97.7(10) . . ?
O93 W22 O77 102.3(10) . . ?
O93 W22 O80 168.4(9) . . ?
O49 W23 O67 73.2(8) . . ?
O49 W23 O71 88.9(10) . . ?
O49 W23 O87 155.3(9) . . ?
O51 W23 O49 92.1(9) . . ?
O51 W23 O67 85.5(8) . . ?
O51 W23 O71 156.9(9) . . ?
O51 W23 O87 84.1(9) . . ?
O63 W23 O49 102.7(10) . . ?
O63 W23 O51 100.2(9) . . ?
O63 W23 O67 173.2(9) . . ?
O63 W23 O71 102.1(10) . . ?
O63 W23 O87 101.9(10) . . ?
O71 W23 O67 72.7(8) . . ?
O71 W23 O87 85.5(9) . . ?
O87 W23 O67 82.2(7) . . ?
O59 W25 Ag53 83.4(7) . . ?
O59 W25 O81 83.0(8) . . ?
O59 W25 O86 87.6(8) . . ?
O59 W25 O95 155.3(9) . . ?
O81 W25 Ag53 127.2(6) . . ?
O81 W25 O86 77.7(8) . . ?
O85 W25 Ag53 137.9(8) . . ?
O85 W25 O59 101.1(10) . . ?
O85 W25 O81 94.7(10) . . ?
O85 W25 O86 167.8(9) . . ?
O85 W25 O95 97.5(10) . . ?
O85 W25 O103 102.4(11) . . ?
O86 W25 Ag53 50.9(6) . . ?
O95 W25 Ag53 93.5(7) . . ?
O95 W25 O81 79.4(8) . . ?
O95 W25 O86 71.9(8) . . ?
O103 W25 Ag53 36.1(8) . . ?
O103 W25 O59 97.4(10) . . ?
O103 W25 O81 162.4(9) . . ?
O103 W25 O86 84.7(9) . . ?
O103 W25 O95 94.3(10) . . ?
O89 W27 O86 165.9(9) . . ?
O89 W27 O95 93.8(10) . . ?
O89 W27 O97 102.6(10) . . ?
O89 W27 O106 92.1(10) . . ?
O95 W27 O86 75.1(8) . . ?
O95 W27 O106 82.3(9) . . ?
O97 W27 O86 85.6(9) . . ?
O97 W27 O95 156.0(9) . . ?
O97 W27 O106 79.7(9) . . ?
O106 W27 O86 78.0(8) . . ?
O110 W27 O86 89.3(9) . . ?
O110 W27 O89 100.9(11) . . ?
O110 W27 O95 97.3(10) . . ?
O110 W27 O97 96.7(11) . . ?
O110 W27 O106 167.0(10) . . ?
O49 W29 O67 72.8(8) . . ?
O49 W29 O106 81.3(10) . . ?
O65 W29 O49 88.0(9) . . ?
O65 W29 O67 73.9(8) . . ?
O65 W29 O106 156.0(9) . . ?
O69 W29 O49 98.1(10) . . ?
O69 W29 O65 101.4(10) . . ?
O69 W29 O67 169.8(9) . . ?
O69 W29 O106 101.3(11) . . ?
O81 W29 O49 156.9(10) . . ?
O81 W29 O65 98.1(10) . . ?
O81 W29 O67 87.4(8) . . ?
O81 W29 O69 102.4(10) . . ?
O81 W29 O106 84.3(10) . . ?
O106 W29 O67 82.4(8) . . ?
O53 W30 O65 158.6(9) . . ?
O53 W30 O67 87.1(7) . . ?
O53 W30 O71 88.9(9) . . ?
O55 W30 O53 88.8(9) . . ?
O55 W30 O65 91.4(9) . . ?
O55 W30 O67 85.3(8) . . ?
O55 W30 O71 156.7(9) . . ?
O65 W30 O67 71.6(8) . . ?
O71 W30 O65 82.6(9) . . ?
O71 W30 O67 71.5(8) . . ?
O75 W30 O53 103.1(10) . . ?
O75 W30 O55 102.1(11) . . ?
O75 W30 O65 97.7(10) . . ?
O75 W30 O67 167.4(9) . . ?
O75 W30 O71 101.0(10) . . ?
Ag3 Ag1 Ag13 69.7(3) . . ?
Ag3 Ag1 Ag25 129.8(3) . . ?
Ag5 Ag1 Ag39 84.15(17) . . ?
Ag8 Ag1 Ag3 58.1(2) . . ?
Ag8 Ag1 Ag5 123.34(16) . . ?
Ag8 Ag1 Ag13 111.5(2) . . ?
Ag8 Ag1 Ag21 62.66(16) . . ?
Ag8 Ag1 Ag25 76.3(2) . . ?
Ag8 Ag1 Ag39 74.88(15) . . ?
Ag8 Ag1 Ag49 124.4(2) . . ?
Ag8 Ag1 Ag53 63.7(3) . . ?
Ag8 Ag1 Ag58 57.68(13) . . ?
Ag21 Ag1 Ag5 137.82(19) . . ?
Ag21 Ag1 Ag39 131.82(19) . . ?
Ag25 Ag1 Ag13 155.1(3) . . ?
Ag49 Ag1 Ag3 142.8(3) . . ?
Ag49 Ag1 Ag13 76.9(3) . . ?
Ag49 Ag1 Ag25 79.4(3) . . ?
Ag56 Ag1 Ag3 70.9(2) . . ?
Ag56 Ag1 Ag5 64.49(15) . . ?
Ag56 Ag1 Ag8 60.36(11) . . ?
Ag56 Ag1 Ag13 63.0(2) . . ?
Ag56 Ag1 Ag21 114.32(17) . . ?
Ag56 Ag1 Ag25 105.4(3) . . ?
Ag56 Ag1 Ag39 54.66(16) . . ?
Ag56 Ag1 Ag49 79.7(2) . . ?
Ag56 Ag1 Ag53 48.0(3) . . ?
Ag56 Ag1 Ag58 61.06(15) . . ?
Cl1 Ag1 Ag8 134.9(5) . . ?
Cl1 Ag1 Ag56 152.0(4) . . ?
Cl1 Ag1 Ag58 144.8(4) . . ?
P11 Ag1B S24A 115.1(8) . . ?
P11 Ag1B O83 113.4(9) . . ?
O83 Ag1B S24A 86.4(7) . . ?
Ag1 Ag3 Ag56 51.42(17) . . ?
Ag8 Ag3 Ag1 57.36(18) . . ?
Ag8 Ag3 Ag56 53.13(18) . . ?
S3 Ag3 Ag1 100.6(8) . . ?
S3 Ag3 Ag8 135.9(8) . . ?
S3 Ag3 Ag56 82.9(7) . . ?
S3 Ag3 S23 128.2(10) . . ?
S23 Ag3 Ag1 100.1(9) . . ?
S23 Ag3 Ag8 94.9(8) . . ?
S23 Ag3 Ag56 144.2(8) . . ?
Ag1 Ag5 Ag22 126.9(2) . . ?
Ag1 Ag5 Ag56 54.37(13) . . ?
Ag56 Ag5 Ag22 78.53(16) . . ?
S9 Ag5 Ag1 101.7(5) . . ?
S9 Ag5 Ag22 126.2(5) . . ?
S9 Ag5 Ag56 123.5(5) . . ?
S17 Ag5 Ag1 83.3(6) . . ?
S17 Ag5 Ag22 55.4(6) . . ?
S17 Ag5 Ag56 69.1(6) . . ?
S17 Ag5 S9 167.1(8) . . ?
Ag1 Ag8 Ag3 64.6(2) . . ?
Ag1 Ag8 Ag21 59.56(15) . . ?
Ag1 Ag8 Ag23 65.00(16) . . ?
Ag1 Ag8 Ag51 65.5(2) . . ?
Ag1 Ag8 Ag53 59.7(2) . . ?
Ag1 Ag8 Ag56 59.40(11) . . ?
Ag3 Ag8 Ag51 72.3(2) . . ?
Ag21 Ag8 Ag23 70.79(18) . . ?
Ag56 Ag8 Ag3 73.2(2) . . ?
Ag56 Ag8 Ag21 110.87(18) . . ?
Ag56 Ag8 Ag23 108.23(19) . . ?
Ag56 Ag8 Ag51 123.3(2) . . ?
Ag56 Ag8 Ag53 46.7(3) . . ?
Ag58 Ag8 Ag1 62.18(13) . . ?
Ag58 Ag8 Ag56 62.28(17) . . ?
O79 Ag8 Ag1 129.3(5) . . ?
O79 Ag8 Ag3 64.9(5) . . ?
O79 Ag8 Ag21 142.2(5) . . ?
O79 Ag8 Ag23 81.2(5) . . ?
O79 Ag8 Ag51 102.7(5) . . ?
O79 Ag8 Ag53 141.8(5) . . ?
O79 Ag8 Ag56 101.6(5) . . ?
O79 Ag8 Ag58 154.2(5) . . ?
O83 Ag8 Ag1 140.4(5) . . ?
O83 Ag8 Ag3 133.1(6) . . ?
O83 Ag8 Ag21 80.8(5) . . ?
O83 Ag8 Ag23 103.0(5) . . ?
O83 Ag8 Ag51 85.4(5) . . ?
O83 Ag8 Ag53 114.5(6) . . ?
O83 Ag8 Ag56 148.7(5) . . ?
O83 Ag8 Ag58 102.2(5) . . ?
O83 Ag8 O79 81.3(7) . . ?
P3 Ag11 S24 122.0(7) . . ?
P3 Ag11 O79 119.7(6) . . ?
O79 Ag11 S24 79.9(6) . . ?
Ag1 Ag13 Ag22 118.0(3) . . ?
Ag56 Ag13 Ag1 53.2(2) . . ?
Ag56 Ag13 Ag22 76.2(3) . . ?
S3 Ag13 Ag1 98.1(8) . . ?
S3 Ag13 Ag22 116.2(8) . . ?
S3 Ag13 Ag56 89.2(8) . . ?
S3 Ag13 S25 168.0(11) . . ?
S25 Ag13 Ag1 89.4(8) . . ?
S25 Ag13 Ag22 51.8(8) . . ?
S25 Ag13 Ag56 87.8(8) . . ?
P4 Ag14 S1 144.1(4) . . ?
O93 Ag14 S1 93.1(6) . . ?
O93 Ag14 P4 122.8(6) . . ?
P8 Ag16 S4 141.6(4) . . ?
O47 Ag16 S4 94.3(6) . . ?
O47 Ag16 P8 122.7(6) . . ?
Ag42 Ag19 Ag1 126.9(2) . . ?
S9 Ag19 Ag1 94.4(5) . . ?
S9 Ag19 Ag42 63.9(5) . . ?
S9 Ag19 S19 174.3(8) . . ?
S19 Ag19 Ag1 91.0(6) . . ?
S19 Ag19 Ag42 111.3(6) . . ?
Ag1 Ag21 Ag8 57.78(13) . . ?
S19 Ag21 Ag1 101.2(5) . . ?
S19 Ag21 Ag8 132.5(5) . . ?
S21 Ag21 Ag1 100.4(4) . . ?
S21 Ag21 Ag8 84.1(5) . . ?
S21 Ag21 S19 143.4(7) . . ?
S16 Ag22 Ag5 134.4(4) . . ?
S16 Ag22 Ag13 91.7(4) . . ?
S16 Ag22 S17 89.8(6) . . ?
S16 Ag22 S25 135.3(8) . . ?
S17 Ag22 Ag5 46.7(5) . . ?
S25 Ag22 Ag13 45.9(7) . . ?
P10 Ag22 Ag5 105.4(3) . . ?
P10 Ag22 Ag13 143.5(4) . . ?
P10 Ag22 S16 119.9(4) . . ?
P10 Ag22 S17 143.4(6) . . ?
P10 Ag22 S25 98.2(7) . . ?
P10 Ag22 O99 106.5(5) . . ?
O99 Ag22 Ag5 69.8(5) . . ?
O99 Ag22 Ag13 83.5(5) . . ?
O99 Ag22 S16 99.9(6) . . ?
O99 Ag22 S17 86.9(7) . . ?
O99 Ag22 S25 89.7(8) . . ?
Ag8 Ag23 Ag1 53.60(13) . . ?
S5 Ag23 Ag1 95.2(6) . . ?
S5 Ag23 Ag8 94.9(5) . . ?
S21 Ag23 Ag1 92.4(3) . . ?
S21 Ag23 Ag8 81.6(5) . . ?
S21 Ag23 S5 167.3(8) . . ?
S11 Ag25 Ag1 87.1(9) . . ?
S13 Ag25 Ag1 93.5(9) . . ?
S13 Ag25 S11 150.7(13) . . ?
P23 Ag26 S1 153.4(4) . . ?
S4 Ag28 Ag41 148.2(3) . . ?
S4 Ag28 S24 160.0(6) . . ?
S24 Ag28 Ag41 48.2(5) . . ?
S24A Ag28 S4 175.9(6) . . ?
S16 Ag31 Ag39 110.1(3) . . ?
S16 Ag31 S3 118.6(7) . . ?
P15 Ag31 Ag39 113.6(5) . . ?
P15 Ag31 S3 104.7(8) . . ?
P15 Ag31 S16 135.7(6) . . ?
P15 Ag31 O77 108.1(7) . . ?
O77 Ag31 Ag39 48.8(5) . . ?
O77 Ag31 S3 71.0(8) . . ?
O77 Ag31 S16 95.1(6) . . ?
S1 Ag32 S16 173.9(5) . . ?
S1 Ag32 O61 83.0(5) . . ?
S16 Ag32 O61 93.4(6) . . ?
Ag1 Ag39 Ag31 147.0(2) . . ?
Ag56 Ag39 Ag1 56.67(14) . . ?
Ag56 Ag39 Ag31 97.1(2) . . ?
S5 Ag39 Ag1 96.2(6) . . ?
S5 Ag39 Ag31 116.9(6) . . ?
S5 Ag39 Ag56 132.2(5) . . ?
S5 Ag39 S17 145.2(7) . . ?
S5 Ag39 O77 123.2(7) . . ?
S17 Ag39 Ag1 78.0(6) . . ?
S17 Ag39 Ag31 74.8(6) . . ?
S17 Ag39 Ag56 72.8(5) . . ?
O77 Ag39 Ag1 114.9(5) . . ?
O77 Ag39 Ag31 47.2(5) . . ?
O77 Ag39 Ag56 58.6(5) . . ?
O77 Ag39 S17 89.5(8) . . ?
P6 Ag40 S6 157.1(4) . . ?
S24 Ag41 Ag28 49.3(5) . . ?
S24 Ag41 P11 151.3(8) . . ?
S24 Ag41 O83 101.1(7) . . ?
P11 Ag41 Ag28 116.6(6) . . ?
O83 Ag41 Ag28 82.6(5) . . ?
O83 Ag41 P11 101.1(8) . . ?
S9 Ag42 Ag19 45.5(4) . . ?
S20 Ag42 Ag19 91.6(4) . . ?
S20 Ag42 S9 135.9(5) . . ?
S20 Ag42 S11 85.1(9) . . ?
P1 Ag42 Ag19 136.4(3) . . ?
P1 Ag42 S9 91.3(5) . . ?
P1 Ag42 S11 140.2(8) . . ?
P1 Ag42 S20 128.4(4) . . ?
P1 Ag42 O103 109.2(6) . . ?
O103 Ag42 Ag19 80.3(5) . . ?
O103 Ag42 S9 88.7(7) . . ?
O103 Ag42 S11 85.5(9) . . ?
O103 Ag42 S20 94.1(6) . . ?
P19 Ag43 S20 124.2(7) . . ?
P19 Ag43 O110 104.3(8) . . ?
O110 Ag43 S20 89.7(7) . . ?
P14 Ag47 S4 143.1(3) . . ?
S6 Ag48 Ag60 131.2(3) . . ?
S6 Ag48 S20 176.9(5) . . ?
S6 Ag48 O95 78.9(6) . . ?
S20 Ag48 Ag60 46.2(4) . . ?
S20 Ag48 O95 98.7(6) . . ?
O95 Ag48 Ag60 82.0(5) . . ?
Ag1 Ag49 H39A 75.6 . . ?
S11 Ag49 Ag1 91.4(9) . . ?
S11 Ag49 S25 170.9(12) . . ?
S11 Ag49 H39A 65.5 . . ?
S25 Ag49 Ag1 93.8(8) . . ?
S25 Ag49 H39A 108.6 . . ?
Ag8 Ag51 Ag1 53.23(16) . . ?
S13 Ag51 Ag1 91.6(9) . . ?
S13 Ag51 Ag8 89.2(9) . . ?
S13 Ag51 S23 168.7(13) . . ?
S23 Ag51 Ag1 97.7(9) . . ?
S23 Ag51 Ag8 91.2(8) . . ?
S6 Ag52 O89 93.9(6) . . ?
P2 Ag52 S6 140.1(4) . . ?
P2 Ag52 O89 123.7(6) . . ?
Ag1 Ag53 W25 171.1(6) . . ?
Ag1 Ag53 Ag8 56.6(2) . . ?
Ag8 Ag53 W25 128.3(4) . . ?
Ag56 Ag53 W25 111.2(5) . . ?
Ag56 Ag53 Ag1 63.3(3) . . ?
Ag56 Ag53 Ag8 62.0(3) . . ?
Ag56 Ag53 O86 97.6(6) . . ?
O86 Ag53 W25 44.3(5) . . ?
O86 Ag53 Ag1 140.8(7) . . ?
O86 Ag53 Ag8 84.3(6) . . ?
O103 Ag53 W25 29.7(6) . . ?
O103 Ag53 Ag1 147.0(8) . . ?
O103 Ag53 Ag8 155.8(8) . . ?
O103 Ag53 Ag56 125.7(9) . . ?
O103 Ag53 O86 72.1(8) . . ?
Ag1 Ag56 Ag3 57.72(18) . . ?
Ag1 Ag56 Ag5 61.14(14) . . ?
Ag1 Ag56 Ag8 60.24(11) . . ?
Ag1 Ag56 Ag13 63.8(2) . . ?
Ag1 Ag56 Ag58 60.84(13) . . ?
Ag8 Ag56 Ag3 53.65(18) . . ?
Ag8 Ag56 Ag5 119.97(17) . . ?
Ag8 Ag56 Ag13 112.1(3) . . ?
Ag8 Ag56 Ag58 57.58(15) . . ?
Ag13 Ag56 Ag3 65.5(3) . . ?
Ag39 Ag56 Ag1 68.67(17) . . ?
Ag39 Ag56 Ag5 89.28(19) . . ?
Ag39 Ag56 Ag8 81.27(19) . . ?
Ag53 Ag56 Ag1 68.7(3) . . ?
Ag53 Ag56 Ag8 71.3(4) . . ?
Ag53 Ag56 O77 160.1(6) . . ?
Ag53 Ag56 O80 92.3(5) . . ?
Ag53 Ag56 O99 95.7(6) . . ?
O77 Ag56 Ag1 126.1(5) . . ?
O77 Ag56 Ag3 71.3(5) . . ?
O77 Ag56 Ag5 120.8(5) . . ?
O77 Ag56 Ag8 103.2(5) . . ?
O77 Ag56 Ag13 81.1(5) . . ?
O77 Ag56 Ag39 57.9(5) . . ?
O77 Ag56 Ag58 155.5(5) . . ?
O80 Ag56 Ag1 149.1(5) . . ?
O80 Ag56 Ag3 116.3(5) . . ?
O80 Ag56 Ag5 140.2(5) . . ?
O80 Ag56 Ag8 91.2(5) . . ?
O80 Ag56 Ag13 145.3(5) . . ?
O80 Ag56 Ag39 121.7(5) . . ?
O80 Ag56 Ag58 95.1(5) . . ?
O80 Ag56 O77 68.4(6) . . ?
O99 Ag56 Ag1 133.3(5) . . ?
O99 Ag56 Ag3 146.4(5) . . ?
O99 Ag56 Ag5 72.6(5) . . ?
O99 Ag56 Ag8 157.4(5) . . ?
O99 Ag56 Ag13 90.3(5) . . ?
O99 Ag56 Ag39 119.3(5) . . ?
O99 Ag56 Ag58 109.6(5) . . ?
O99 Ag56 O77 82.6(7) . . ?
O99 Ag56 O80 70.5(7) . . ?
Ag1 Ag58 Ag56 58.10(13) . . ?
Ag8 Ag58 Ag1 60.14(12) . . ?
Ag8 Ag58 Ag56 60.14(15) . . ?
O103 Ag58 Ag1 127.3(6) . . ?
O103 Ag58 Ag8 146.0(6) . . ?
O103 Ag58 Ag56 94.2(6) . . ?
O110 Ag58 Ag1 142.0(6) . . ?
O110 Ag58 Ag8 105.3(6) . . ?
O110 Ag58 Ag56 149.0(6) . . ?
O110 Ag58 O103 85.4(8) . . ?
S20 Ag60 Ag48 49.9(4) . . ?
S20 Ag60 P19 157.2(7) . . ?
S20 Ag60 O110 101.5(7) . . ?
P19 Ag60 Ag48 125.0(7) . . ?
P19 Ag60 O110 100.7(8) . . ?
O110 Ag60 Ag48 90.2(6) . . ?
S24A Ag62 P3 143.0(7) . . ?
S24A Ag62 O79 89.5(7) . . ?
O79 Ag62 P3 101.5(6) . . ?
Ag26 S1 Ag14 121.2(4) . . ?
Ag32 S1 Ag14 103.5(4) . . ?
Ag32 S1 Ag26 100.7(4) . . ?
C333 S1 Ag14 109.5(15) . . ?
C333 S1 Ag26 109.4(15) . . ?
C333 S1 Ag32 111.8(14) . . ?
Ag3 S3 Ag31 125.4(11) . . ?
Ag13 S3 Ag3 91.2(10) . . ?
Ag13 S3 Ag31 96.1(10) . . ?
C191 S3 Ag3 102(2) . . ?
C191 S3 Ag13 107(2) . . ?
C191 S3 Ag31 126(2) . . ?
Ag28 S4 Ag16 101.4(3) . . ?
Ag28 S4 Ag47 103.3(4) . . ?
Ag47 S4 Ag16 119.2(4) . . ?
C129 S4 Ag16 108.4(15) . . ?
C129 S4 Ag28 118.1(15) . . ?
C129 S4 Ag47 107.0(14) . . ?
Ag23 S5 Ag39 97.1(8) . . ?
C125 S5 Ag23 106.7(19) . . ?
C125 S5 Ag39 112(2) . . ?
Ag40 S6 Ag52 101.0(4) . . ?
Ag48 S6 Ag40 105.6(5) . . ?
Ag48 S6 Ag52 109.9(4) . . ?
C411 S6 Ag40 107.8(13) . . ?
C411 S6 Ag48 118.3(10) . . ?
C411 S6 Ag52 112.4(6) . . ?
Ag5 S9 Ag42 122.0(8) . . ?
Ag19 S9 Ag5 94.7(7) . . ?
Ag19 S9 Ag42 70.6(5) . . ?
C99 S9 Ag5 104.9(16) . . ?
C99 S9 Ag19 111.5(17) . . ?
C99 S9 Ag42 133.0(16) . . ?
Ag25 S11 Ag42 122.8(13) . . ?
Ag49 S11 Ag25 99.0(13) . . ?
Ag49 S11 Ag42 87.2(12) . . ?
C201 S11 Ag25 114(2) . . ?
C201 S11 Ag42 122(2) . . ?
C201 S11 Ag49 97(2) . . ?
Ag51 S13 Ag25 102.3(13) . . ?
C251 S13 Ag25 120(3) . . ?
C251 S13 Ag51 109(3) . . ?
Ag31 S16 Ag22 113.0(6) . . ?
Ag32 S16 Ag22 113.0(5) . . ?
Ag32 S16 Ag31 95.6(4) . . ?
C255 S16 Ag22 106.8(17) . . ?
C255 S16 Ag31 113.9(13) . . ?
C255 S16 Ag32 114.5(12) . . ?
Ag5 S17 Ag22 77.9(7) . . ?
Ag5 S17 Ag39 109.5(8) . . ?
Ag39 S17 Ag22 126.8(9) . . ?
C379 S17 Ag5 104(2) . . ?
C379 S17 Ag22 121(2) . . ?
C379 S17 Ag39 107.9(19) . . ?
Ag19 S19 Ag21 95.9(8) . . ?
C43 S19 Ag19 105.6(18) . . ?
C43 S19 Ag21 117(2) . . ?
Ag42 S20 Ag43 117.6(5) . . ?
Ag48 S20 Ag42 106.6(5) . . ?
Ag48 S20 Ag43 100.8(5) . . ?
Ag60 S20 Ag42 130.1(6) . . ?
Ag60 S20 Ag48 83.9(5) . . ?
C131 S20 Ag42 110.3(17) . . ?
C131 S20 Ag43 115.8(19) . . ?
C131 S20 Ag48 103.9(17) . . ?
C131 S20 Ag60 114.1(18) . . ?
Ag23 S21 Ag21 95.0(4) . . ?
C13 S21 Ag21 136(2) . . ?
C13 S21 Ag23 94(3) . . ?
Ag51 S23 Ag3 85.2(11) . . ?
C101 S23 Ag3 100(3) . . ?
C101 S23 Ag51 108(3) . . ?
Ag28 S24 Ag11 107.1(7) . . ?
Ag41 S24 Ag11 135.1(8) . . ?
Ag41 S24 Ag28 82.5(7) . . ?
C219 S24 Ag11 113.5(15) . . ?
C219 S24 Ag28 112.0(15) . . ?
C219 S24 Ag41 102.1(13) . . ?
Ag1B S24A Ag62 126.4(9) . . ?
Ag28 S24A Ag1B 115.6(9) . . ?
Ag28 S24A Ag62 91.1(8) . . ?
C55 S24A Ag1B 99(2) . . ?
C55 S24A Ag28 116(3) . . ?
C55 S24A Ag62 111(3) . . ?
Ag13 S25 Ag22 82.4(9) . . ?
Ag13 S25 Ag49 99.8(12) . . ?
Ag49 S25 Ag22 124.9(12) . . ?
C155 S25 Ag13 111(2) . . ?
C155 S25 Ag22 148(2) . . ?
C155 S25 Ag49 83(2) . . ?
C215 P1 Ag42 112.2(13) . . ?
C285 P1 Ag42 119.1(11) . . ?
C285 P1 C215 104.9(17) . . ?
C305 P1 Ag42 112.6(15) . . ?
C305 P1 C215 103(2) . . ?
C305 P1 C285 103.6(18) . . ?
C69 P2 Ag52 116.6(18) . . ?
C69 P2 C79 104(2) . . ?
C79 P2 Ag52 116.9(15) . . ?
C365 P2 Ag52 112.4(14) . . ?
C365 P2 C69 105(2) . . ?
C365 P2 C79 100.1(19) . . ?
C141 P3 Ag11 117.0(17) . . ?
C141 P3 Ag62 101.8(17) . . ?
C141 P3 C85 105(2) . . ?
C85 P3 Ag11 106.1(17) . . ?
C85 P3 Ag62 114.8(18) . . ?
C371 P3 Ag11 106.9(16) . . ?
C371 P3 Ag62 111.8(16) . . ?
C371 P3 C141 108(2) . . ?
C371 P3 C85 114(2) . . ?
C217 P4 Ag14 111.3(13) . . ?
C217 P4 C109 101.7(17) . . ?
C217 P4 C325 103.9(16) . . ?
C109 P4 Ag14 124.6(12) . . ?
C325 P4 Ag14 110.1(11) . . ?
C325 P4 C109 103.1(15) . . ?
C223 P6 Ag40 115.5(12) . . ?
C223 P6 C307 102.5(19) . . ?
C223 P6 C175 104.7(16) . . ?
C307 P6 Ag40 115.9(15) . . ?
C307 P6 C175 102.2(18) . . ?
C175 P6 Ag40 114.2(12) . . ?
C237 P8 Ag16 107.6(14) . . ?
C237 P8 C315 104.7(19) . . ?
C237 P8 C179 106.4(17) . . ?
C315 P8 Ag16 120.1(13) . . ?
C179 P8 Ag16 112.6(11) . . ?
C179 P8 C315 104.4(15) . . ?
C15 P10 Ag22 117.3(13) . . ?
C15 P10 C75 109.1(18) . . ?
C15 P10 C323 99.4(16) . . ?
C75 P10 Ag22 116.0(15) . . ?
C75 P10 C323 100.7(16) . . ?
C323 P10 Ag22 111.9(10) . . ?
C73 P11 Ag1B 112.5(19) . . ?
C73 P11 Ag41 118.4(15) . . ?
C73 P11 C207 111(3) . . ?
C207 P11 Ag1B 112(3) . . ?
C207 P11 Ag41 121(3) . . ?
C423 P11 Ag1B 120.6(13) . . ?
C423 P11 Ag41 101.3(12) . . ?
C423 P11 C73 98(2) . . ?
C423 P11 C207 102(3) . . ?
C231 P14 Ag47 113.6(10) . . ?
C231 P14 C241 105.4(18) . . ?
C241 P14 Ag47 108.1(14) . . ?
C283 P14 Ag47 120.1(14) . . ?
C283 P14 C231 105.1(17) . . ?
C283 P14 C241 103.2(19) . . ?
C121 P15 Ag31 115.0(18) . . ?
C121 P15 C173 96(2) . . ?
C271 P15 Ag31 119.1(11) . . ?
C271 P15 C121 98(2) . . ?
C271 P15 C173 117(2) . . ?
C173 P15 Ag31 109.3(17) . . ?
C263 P19 Ag43 100.0(16) . . ?
C263 P19 Ag60 112.1(12) . . ?
C263 P19 C331 113(3) . . ?
C263 P19 C193 100(3) . . ?
C331 P19 Ag43 114(3) . . ?
C331 P19 Ag60 121(3) . . ?
C331 P19 C193 105(3) . . ?
C193 P19 Ag43 124(2) . . ?
C193 P19 Ag60 102(2) . . ?
C253 P23 Ag26 113.4(14) . . ?
C253 P23 C2 101(2) . . ?
C253 P23 C83 106(2) . . ?
C2 P23 Ag26 117.4(15) . . ?
C2 P23 C83 106(2) . . ?
C83 P23 Ag26 111.2(15) . . ?
O67 Si3 O80 108.2(11) . . ?
O67 Si3 O86 107.1(11) . . ?
O67 Si3 O101 107.5(11) . . ?
O80 Si3 O86 114.3(11) . . ?
O80 Si3 O101 109.1(10) . . ?
O86 Si3 O101 110.5(11) . . ?
W18 O47 Ag16 137.3(11) . . ?
W23 O49 W29 121.9(11) . . ?
W23 O51 W17 148.6(11) . . ?
W30 O53 W22 139.9(11) . . ?
W30 O55 W16 147.9(12) . . ?
W18 O57 W22 159.1(13) . . ?
W25 O59 W16 161.4(12) . . ?
W16 O61 Ag32 121.7(10) . . ?
W22 O61 W16 121.6(11) . . ?
W22 O61 Ag32 113.0(9) . . ?
W29 O65 W30 122.8(11) . . ?
W23 O67 W30 91.7(7) . . ?
W29 O67 W23 91.7(7) . . ?
W29 O67 W30 91.4(7) . . ?
Si3 O67 W23 123.7(10) . . ?
Si3 O67 W29 126.6(11) . . ?
Si3 O67 W30 122.0(11) . . ?
W23 O71 W30 124.1(11) . . ?
W17 O73 W18 118.7(11) . . ?
W22 O77 Ag31 114.8(10) . . ?
W22 O77 Ag39 156.8(12) . . ?
W22 O77 Ag56 108.5(9) . . ?
Ag31 O77 Ag39 83.9(7) . . ?
Ag31 O77 Ag56 129.2(9) . . ?
Ag39 O77 Ag56 63.6(5) . . ?
W18 O79 Ag8 113.8(9) . . ?
W18 O79 Ag11 123.2(10) . . ?
W18 O79 Ag62 123.2(9) . . ?
Ag8 O79 Ag11 122.6(8) . . ?
Ag8 O79 Ag62 116.4(8) . . ?
W16 O80 Ag56 92.6(7) . . ?
W22 O80 W16 92.6(7) . . ?
W22 O80 Ag56 96.6(7) . . ?
Si3 O80 W16 126.0(10) . . ?
Si3 O80 W22 131.6(11) . . ?
Si3 O80 Ag56 108.2(10) . . ?
W29 O81 W25 150.2(12) . . ?
W17 O83 Ag1B 136.2(11) . . ?
W17 O83 Ag8 115.2(10) . . ?
W17 O83 Ag41 124.9(10) . . ?
Ag1B O83 Ag8 107.3(8) . . ?
Ag8 O83 Ag41 110.5(8) . . ?
W25 O86 Ag53 84.8(7) . . ?
W27 O86 W25 95.5(8) . . ?
W27 O86 Ag53 106.6(9) . . ?
Si3 O86 W25 124.9(11) . . ?
Si3 O86 W27 130.8(11) . . ?
Si3 O86 Ag53 104.2(10) . . ?
W23 O87 W18 142.5(11) . . ?
W27 O89 Ag52 105.7(10) . . ?
W22 O93 Ag14 122.4(11) . . ?
W25 O95 Ag48 115.4(10) . . ?
W27 O95 W25 117.1(11) . . ?
W27 O95 Ag48 119.6(10) . . ?
W27 O97 W17 161.0(13) . . ?
W16 O99 Ag22 129.5(10) . . ?
W16 O99 Ag56 112.3(9) . . ?
Ag56 O99 Ag22 109.9(8) . . ?
W18 O101 W17 95.4(7) . . ?
Si3 O101 W17 128.3(10) . . ?
Si3 O101 W18 130.5(11) . . ?
W25 O103 Ag42 128.2(11) . . ?
W25 O103 Ag53 114.2(12) . . ?
W25 O103 Ag58 115.2(11) . . ?
Ag42 O103 Ag58 110.3(9) . . ?
Ag53 O103 Ag42 116.8(10) . . ?
W29 O106 W27 139.3(13) . . ?
W27 O110 Ag43 128.7(12) . . ?
W27 O110 Ag58 112.1(11) . . ?
W27 O110 Ag60 109.2(11) . . ?
Ag58 O110 Ag43 114.6(10) . . ?
H21A C213 H21B 108.7 . . ?
C109 C213 H21A 110.5 . . ?
C109 C213 H21B 110.5 . . ?
C109 C213 C315 106(3) . . ?
C315 C213 H21A 110.5 . . ?
C315 C213 H21B 110.5 . . ?
H10E C107 H10F 109.4 . . ?
H10E C107 H10G 109.6 . . ?
H10F C107 H10G 109.4 . . ?
C55 C107 H10E 102.7 . . ?
C55 C107 H10F 112.4 . . ?
C55 C107 H10G 113.1 . . ?
P1 C215 H21C 108.1 . . ?
P1 C215 H21D 108.1 . . ?
H21C C215 H21D 107.3 . . ?
C259 C215 P1 117(3) . . ?
C259 C215 H21C 108.1 . . ?
C259 C215 H21D 108.1 . . ?
C217 C27 H27 122.0 . . ?
C281 C27 H27 122.0 . . ?
C281 C27 C217 116(4) . . ?
C27 C217 P4 122(3) . . ?
C221 C217 P4 120(3) . . ?
C221 C217 C27 118(4) . . ?
P4 C109 H10H 109.8 . . ?
P4 C109 H10I 109.8 . . ?
C213 C109 P4 109(2) . . ?
C213 C109 H10H 109.8 . . ?
C213 C109 H10I 109.8 . . ?
H10H C109 H10I 108.3 . . ?
S24 C219 H219 110.8 . . ?
C19 C219 S24 104.5(9) . . ?
C19 C219 H219 110.8 . . ?
C381 C219 S24 104.5(9) . . ?
C381 C219 H219 110.8 . . ?
C381 C219 C19 115.0(11) . . ?
S24A C55 H55 114.2 . . ?
C107 C55 S24A 114(5) . . ?
C107 C55 H55 114.2 . . ?
C107 C55 C419 99(5) . . ?
C419 C55 S24A 100(4) . . ?
C419 C55 H55 114.2 . . ?
C217 C221 H221 117.6 . . ?
C31 C221 C217 125(4) . . ?
C31 C221 H221 117.6 . . ?
C83 C111 H111 125.2 . . ?
C199 C111 H111 125.2 . . ?
C199 C111 C83 110(5) . . ?
C7 C223 P6 123.3(18) . . ?
C7 C223 C57 120.0 . . ?
C57 C223 P6 116.6(18) . . ?
C223 C7 H7 120.0 . . ?
C223 C7 C225 120.0 . . ?
C225 C7 H7 120.0 . . ?
C7 C225 H225 120.0 . . ?
C113 C225 C7 120.0 . . ?
C113 C225 H225 120.0 . . ?
C225 C113 H113 120.0 . . ?
C227 C113 C225 120.0 . . ?
C227 C113 H113 120.0 . . ?
C113 C227 H227 120.0 . . ?
C113 C227 C57 120.0 . . ?
C57 C227 H227 120.0 . . ?
C223 C57 H57 120.0 . . ?
C227 C57 C223 120.0 . . ?
C227 C57 H57 120.0 . . ?
C249 C229 H229 125.5 . . ?
C149 C229 H229 125.5 . . ?
C149 C229 C249 109(6) . . ?
H11D C115 H11E 109.5 . . ?
H11D C115 H11F 109.5 . . ?
H11E C115 H11F 109.5 . . ?
C201 C115 H11D 112.1 . . ?
C201 C115 H11E 107.6 . . ?
C201 C115 H11F 108.7 . . ?
C29 C231 P14 118.5(17) . . ?
C29 C231 C59 120.0 . . ?
C59 C231 P14 121.5(17) . . ?
C231 C29 H29 120.0 . . ?
C233 C29 C231 120.0 . . ?
C233 C29 H29 120.0 . . ?
C29 C233 H233 120.0 . . ?
C117 C233 C29 120.0 . . ?
C117 C233 H233 120.0 . . ?
C233 C117 H117 120.0 . . ?
C233 C117 C235 120.0 . . ?
C235 C117 H117 120.0 . . ?
C117 C235 H235 120.0 . . ?
C59 C235 C117 120.0 . . ?
C59 C235 H235 120.0 . . ?
C231 C59 H59 120.0 . . ?
C235 C59 C231 120.0 . . ?
C235 C59 H59 120.0 . . ?
C279 C237 P8 121(3) . . ?
C279 C237 C417 118(4) . . ?
C417 C237 P8 120(3) . . ?
C153 C119 H119 119.9 . . ?
C3 C119 H119 119.9 . . ?
C3 C119 C153 120(4) . . ?
H23A C239 H23B 109.4 . . ?
H23A C239 H23C 109.5 . . ?
H23B C239 H23C 109.4 . . ?
C13 C239 H23A 108.3 . . ?
C13 C239 H23B 112.2 . . ?
C13 C239 H23C 107.9 . . ?
P10 C15 H15I 109.5 . . ?
P10 C15 H15J 109.5 . . ?
H15I C15 H15J 108.1 . . ?
C259 C15 P10 111(3) . . ?
C259 C15 H15I 109.5 . . ?
C259 C15 H15J 109.5 . . ?
C35 C241 P14 120(4) . . ?
C35 C241 C317 121(4) . . ?
C317 C241 P14 119(4) . . ?
C243 C121 P15 117(2) . . ?
C243 C121 C247 120.0 . . ?
C247 C121 P15 123(2) . . ?
C121 C243 H243 120.0 . . ?
C121 C243 C61 120.0 . . ?
C61 C243 H243 120.0 . . ?
C243 C61 H61 120.0 . . ?
C245 C61 C243 120.0 . . ?
C245 C61 H61 120.0 . . ?
C61 C245 H245 120.0 . . ?
C61 C245 C123 120.0 . . ?
C123 C245 H245 120.0 . . ?
C245 C123 H123 120.0 . . ?
C245 C123 C247 120.0 . . ?
C247 C123 H123 120.0 . . ?
C121 C247 H247 120.0 . . ?
C123 C247 C121 120.0 . . ?
C123 C247 H247 120.0 . . ?
C221 C31 H31 122.4 . . ?
C221 C31 C257 115(4) . . ?
C257 C31 H31 122.4 . . ?
C229 C249 H249 116.5 . . ?
C335 C249 C229 127(6) . . ?
C335 C249 H249 116.5 . . ?
S5 C125 H125 102.9 . . ?
C95 C125 S5 119(4) . . ?
C95 C125 H125 102.9 . . ?
C95 C125 C209 116(6) . . ?
C209 C125 S5 110(4) . . ?
C209 C125 H125 102.9 . . ?
S13 C251 H251 113.3 . . ?
C127 C251 S13 99.9(8) . . ?
C127 C251 H251 113.3 . . ?
C127 C251 C405 115.4(12) . . ?
C405 C251 S13 99.8(8) . . ?
C405 C251 H251 113.3 . . ?
H63A C63 H63B 109.5 . . ?
H63A C63 H63C 109.4 . . ?
H63B C63 H63C 109.6 . . ?
C43 C63 H63A 109.1 . . ?
C43 C63 H63B 111.5 . . ?
C43 C63 H63C 107.7 . . ?
P23 C253 H25D 108.4 . . ?
P23 C253 H25E 108.4 . . ?
H25D C253 H25E 107.5 . . ?
C309 C253 P23 116(3) . . ?
C309 C253 H25D 108.4 . . ?
C309 C253 H25E 108.4 . . ?
C251 C127 H12E 111.6 . . ?
C251 C127 H12F 109.2 . . ?
C251 C127 H12G 107.6 . . ?
H12E C127 H12F 109.5 . . ?
H12E C127 H12G 109.5 . . ?
H12F C127 H12G 109.5 . . ?
S16 C255 H255 101.1 . . ?
C313 C255 S16 118(3) . . ?
C313 C255 H255 101.1 . . ?
C205 C255 S16 114(2) . . ?
C205 C255 H255 101.1 . . ?
C205 C255 C313 117.5(12) . . ?
C65 C2 P23 119(4) . . ?
C169 C2 P23 120(4) . . ?
C169 C2 C65 119(4) . . ?
C31 C257 H257 120.1 . . ?
C281 C257 C31 120(4) . . ?
C281 C257 H257 120.1 . . ?
S4 C129 H129 108.6 . . ?
C357 C129 S4 100(2) . . ?
C357 C129 H129 108.6 . . ?
C203 C129 S4 106(2) . . ?
C203 C129 H129 108.6 . . ?
C203 C129 C357 124(3) . . ?
C215 C259 C15 112(3) . . ?
C215 C259 H25F 109.2 . . ?
C215 C259 H25G 109.2 . . ?
C15 C259 H25F 109.2 . . ?
C15 C259 H25G 109.2 . . ?
H25F C259 H25G 107.9 . . ?
C2 C65 H65 121.7 . . ?
C167 C65 C2 117(5) . . ?
C167 C65 H65 121.7 . . ?
C199 C261 H261 125.7 . . ?
C199 C261 C401 109(5) . . ?
C401 C261 H261 125.7 . . ?
S20 C131 H131 108.5 . . ?
C91 C131 S20 107(4) . . ?
C91 C131 H131 108.5 . . ?
C49 C131 S20 111(4) . . ?
C49 C131 H131 108.5 . . ?
C49 C131 C91 114(5) . . ?
C33 C263 P19 119.9(4) . . ?
C33 C263 C67 120.0 . . ?
C67 C263 P19 119.9(4) . . ?
C263 C33 H33 120.0 . . ?
C263 C33 C265 120.0 . . ?
C265 C33 H33 120.0 . . ?
C33 C265 H265 120.0 . . ?
C33 C265 C133 120.0 . . ?
C133 C265 H265 120.0 . . ?
C265 C133 H133 120.0 . . ?
C265 C133 C267 120.0 . . ?
C267 C133 H133 120.0 . . ?
C133 C267 H267 120.0 . . ?
C133 C267 C67 120.0 . . ?
C67 C267 H267 120.0 . . ?
C263 C67 H67 120.0 . . ?
C267 C67 C263 120.0 . . ?
C267 C67 H67 120.0 . . ?
C291 C269 H269 119.7 . . ?
C403 C269 H269 119.7 . . ?
C403 C269 C291 121(5) . . ?
C271 C135 H135 120.0 . . ?
C271 C135 C275 120.0 . . ?
C275 C135 H135 120.0 . . ?
C135 C271 P15 120.1(4) . . ?
C135 C271 C17 120.0 . . ?
C17 C271 P15 119.9(4) . . ?
C271 C17 H17 120.0 . . ?
C273 C17 C271 120.0 . . ?
C273 C17 H17 120.0 . . ?
C17 C273 H273 120.0 . . ?
C17 C273 C137 120.0 . . ?
C137 C273 H273 120.0 . . ?
C273 C137 H137 120.0 . . ?
C275 C137 C273 120.0 . . ?
C275 C137 H137 120.0 . . ?
C135 C275 O14 113(3) . 1_545 ?
C137 C275 O14 111(3) . 1_545 ?
C137 C275 C135 120.0 . . ?
C335 C69 P2 115(4) . . ?
C21 C69 P2 126(4) . . ?
C21 C69 C335 117(5) . . ?
H27G C277 H27H 108.4 . . ?
C283 C277 H27G 110.0 . . ?
C283 C277 H27H 110.0 . . ?
C79 C277 H27G 110.0 . . ?
C79 C277 H27H 110.0 . . ?
C79 C277 C283 108(3) . . ?
C141 C139 H139 118.6 . . ?
C141 C139 C89 123(5) . . ?
C89 C139 H139 118.6 . . ?
C237 C279 H279 122.2 . . ?
C237 C279 C415 116(4) . . ?
C415 C279 H279 122.2 . . ?
C241 C35 H35 119.5 . . ?
C241 C35 C403 121(5) . . ?
C403 C35 H35 119.5 . . ?
C27 C281 H281 117.4 . . ?
C257 C281 C27 125(4) . . ?
C257 C281 H281 117.3 . . ?
C139 C141 P3 125(4) . . ?
C139 C141 C343 121(4) . . ?
C343 C141 P3 114(3) . . ?
P14 C283 H28A 107.7 . . ?
P14 C283 H28B 107.7 . . ?
C277 C283 P14 118(3) . . ?
C277 C283 H28A 107.7 . . ?
C277 C283 H28B 107.7 . . ?
H28A C283 H28B 107.1 . . ?
C301 C71 H71 121.9 . . ?
C301 C71 C417 116(4) . . ?
C417 C71 H71 121.9 . . ?
C143 C285 P1 123.6(18) . . ?
C143 C285 C145 120.0 . . ?
C145 C285 P1 116.4(18) . . ?
C285 C143 H143 120.0 . . ?
C285 C143 C287 120.0 . . ?
C287 C143 H143 120.0 . . ?
C143 C287 H287 120.0 . . ?
C9 C287 C143 120.0 . . ?
C9 C287 H287 120.0 . . ?
C287 C9 H9 120.0 . . ?
C287 C9 C289 120.0 . . ?
C289 C9 H9 120.0 . . ?
C9 C289 H289 120.0 . . ?
C145 C289 C9 120.0 . . ?
C145 C289 H289 120.0 . . ?
C285 C145 H145 120.0 . . ?
C289 C145 C285 120.0 . . ?
C289 C145 H145 120.0 . . ?
C269 C291 H291 120.5 . . ?
C269 C291 C317 119(5) . . ?
C317 C291 H291 120.5 . . ?
C293 C73 P11 120.0(4) . . ?
C293 C73 C297 120.0 . . ?
C297 C73 P11 120.0(4) . . ?
C73 C293 H293 120.0 . . ?
C147 C293 C73 120.0 . . ?
C147 C293 H293 120.0 . . ?
C293 C147 H147 120.0 . . ?
C295 C147 C293 120.0 . . ?
C295 C147 H147 120.0 . . ?
C147 C295 H295 120.0 . . ?
C37 C295 C147 120.0 . . ?
C37 C295 H295 120.0 . . ?
C295 C37 H37 120.0 . . ?
C295 C37 C297 120.0 . . ?
C297 C37 H37 120.0 . . ?
C73 C297 H297 120.0 . . ?
C37 C297 C73 120.0 . . ?
C37 C297 H297 120.0 . . ?
C229 C149 H149 117.4 . . ?
C229 C149 C21 125(6) . . ?
C21 C149 H149 117.4 . . ?
H29A C299 H29B 109.5 . . ?
H29A C299 H29C 109.5 . . ?
H29B C299 H29C 109.4 . . ?
C379 C299 H29A 109.9 . . ?
C379 C299 H29B 109.5 . . ?
C379 C299 H29C 109.1 . . ?
C345 C75 P10 124(3) . . ?
C345 C75 C349 121(4) . . ?
C349 C75 P10 115(3) . . ?
C71 C301 H301 118.8 . . ?
C415 C301 C71 122(5) . . ?
C415 C301 H301 118.8 . . ?
H15K C151 H15L 109.5 . . ?
H15K C151 H15M 109.5 . . ?
H15L C151 H15M 109.4 . . ?
C43 C151 H15K 108.5 . . ?
C43 C151 H15L 110.2 . . ?
C43 C151 H15M 109.7 . . ?
H30C C303 H30D 109.7 . . ?
H30C C303 H30E 109.6 . . ?
H30D C303 H30E 109.3 . . ?
C191 C303 H30C 109.2 . . ?
C191 C303 H30D 109.3 . . ?
C191 C303 H30E 109.7 . . ?
C219 C19 H19D 119.8 . . ?
C219 C19 H19E 94.8 . . ?
C219 C19 H19F 112.7 . . ?
H19D C19 H19E 109.4 . . ?
H19D C19 H19F 109.4 . . ?
H19E C19 H19F 109.5 . . ?
C153 C305 P1 123(3) . . ?
C383 C305 P1 120(3) . . ?
C383 C305 C153 116(4) . . ?
C119 C153 C305 115(4) . . ?
C119 C153 H153 122.3 . . ?
C305 C153 H153 122.3 . . ?
P6 C307 H30F 109.7 . . ?
P6 C307 H30G 109.7 . . ?
H30F C307 H30G 108.2 . . ?
C309 C307 P6 110(3) . . ?
C309 C307 H30F 109.7 . . ?
C309 C307 H30G 109.7 . . ?
H77A C77 H77B 109.4 . . ?
H77A C77 H77C 109.5 . . ?
H77B C77 H77C 109.5 . . ?
C99 C77 H77A 109.4 . . ?
C99 C77 H77B 109.0 . . ?
C99 C77 H77C 110.1 . . ?
C253 C309 C307 113(3) . . ?
C253 C309 H30H 109.0 . . ?
C253 C309 H30I 109.0 . . ?
C307 C309 H30H 109.0 . . ?
C307 C309 H30I 109.0 . . ?
H30H C309 H30I 107.8 . . ?
S25 C155 H155 111.0 . . ?
C51 C155 S25 104(6) . . ?
C51 C155 H155 111.0 . . ?
C51 C155 C409 118.9(11) . . ?
C409 C155 S25 99.9(8) . . ?
C409 C155 H155 111.0 . . ?
H31A C311 H31B 109.4 . . ?
H31A C311 H31C 109.5 . . ?
H31B C311 H31C 109.5 . . ?
C101 C311 H31A 109.3 . . ?
C101 C311 H31B 109.7 . . ?
C101 C311 H31C 109.4 . . ?
H39A C39 H39B 109.5 . . ?
H39A C39 H39C 109.5 . . ?
H39B C39 H39C 109.4 . . ?
C201 C39 H39A 111.5 . . ?
C201 C39 H39B 110.4 . . ?
C201 C39 H39C 106.5 . . ?
C255 C313 H31D 108.9 . . ?
C255 C313 H31E 114.5 . . ?
C255 C313 H31F 105.1 . . ?
H31D C313 H31E 109.4 . . ?
H31D C313 H31F 109.5 . . ?
H31E C313 H31F 109.4 . . ?
H15N C157 H15O 109.5 . . ?
H15N C157 H15P 109.4 . . ?
H15O C157 H15P 109.4 . . ?
C13 C157 H15N 116.5 . . ?
C13 C157 H15O 110.8 . . ?
C13 C157 H15P 100.9 . . ?
P8 C315 H31G 109.6 . . ?
P8 C315 H31H 109.6 . . ?
C213 C315 P8 110(3) . . ?
C213 C315 H31G 109.6 . . ?
C213 C315 H31H 109.6 . . ?
H31G C315 H31H 108.1 . . ?
P2 C79 H79A 108.8 . . ?
P2 C79 H79B 108.8 . . ?
C277 C79 P2 114(3) . . ?
C277 C79 H79A 108.8 . . ?
C277 C79 H79B 108.8 . . ?
H79A C79 H79B 107.7 . . ?
C241 C317 C291 117(5) . . ?
C241 C317 H317 121.7 . . ?
C291 C317 H317 121.7 . . ?
C319 C159 H159 120.0 . . ?
C319 C159 C323 120.0 . . ?
C323 C159 H159 120.0 . . ?
C159 C319 H319 120.0 . . ?
C159 C319 C5 120.0 . . ?
C5 C319 H319 120.0 . . ?
C319 C5 H5 120.0 . . ?
C321 C5 C319 120.0 . . ?
C321 C5 H5 120.0 . . ?
C5 C321 H321 120.0 . . ?
C5 C321 C161 120.0 . . ?
C161 C321 H321 120.0 . . ?
C321 C161 H161 120.0 . . ?
C323 C161 C321 120.0 . . ?
C323 C161 H161 120.0 . . ?
C159 C323 P10 123.5(14) . . ?
C161 C323 P10 116.5(14) . . ?
C161 C323 C159 120.0 . . ?
C345 C81 H81 122.2 . . ?
C345 C81 C87 116(4) . . ?
C87 C81 H81 122.2 . . ?
C163 C325 P4 118.4(16) . . ?
C163 C325 C165 120.0 . . ?
C165 C325 P4 121.5(16) . . ?
C325 C163 H163 120.0 . . ?
C327 C163 C325 120.0 . . ?
C327 C163 H163 120.0 . . ?
C163 C327 H327 120.0 . . ?
C163 C327 C41 120.0 . . ?
C41 C327 H327 120.0 . . ?
C327 C41 H41 120.0 . . ?
C327 C41 C329 120.0 . . ?
C329 C41 H41 120.0 . . ?
C41 C329 H329 120.0 . . ?
C41 C329 C165 120.0 . . ?
C165 C329 H329 120.0 . . ?
C325 C165 H165 120.0 . . ?
C329 C165 C325 120.0 . . ?
C329 C165 H165 120.0 . . ?
P19 C331 H33D 107.5 . . ?
P19 C331 H33E 107.5 . . ?
H33D C331 H33E 107.0 . . ?
C171 C331 P19 119(6) . . ?
C171 C331 H33D 107.5 . . ?
C171 C331 H33E 107.5 . . ?
C111 C83 P23 122(4) . . ?
C25 C83 P23 115(4) . . ?
C25 C83 C111 122(5) . . ?
S1 C333 H333 106.5 . . ?
C395 C333 S1 110(3) . . ?
C395 C333 H333 106.5 . . ?
C397 C333 S1 114(3) . . ?
C397 C333 H333 106.5 . . ?
C397 C333 C395 113(4) . . ?
C65 C167 H167 119.4 . . ?
C65 C167 C393 121(5) . . ?
C393 C167 H167 119.4 . . ?
C249 C335 C69 116(6) . . ?
C249 C335 H335 122.0 . . ?
C69 C335 H335 122.0 . . ?
C69 C21 H21 117.3 . . ?
C149 C21 C69 125(6) . . ?
C149 C21 H21 117.3 . . ?
C169 C337 H337 119.4 . . ?
C393 C337 H337 119.4 . . ?
C393 C337 C169 121(5) . . ?
C2 C169 C337 120(5) . . ?
C2 C169 H169 119.9 . . ?
C337 C169 H169 119.9 . . ?
C341 C339 H339 120.0 . . ?
C343 C339 H339 120.0 . . ?
C343 C339 C341 120(4) . . ?
P3 C85 H85A 111.8 . . ?
P3 C85 H85B 111.8 . . ?
H85A C85 H85B 109.5 . . ?
C399 C85 P3 100(3) . . ?
C399 C85 H85A 111.8 . . ?
C399 C85 H85B 111.8 . . ?
C339 C341 H341 121.1 . . ?
C339 C341 C89 118(4) . . ?
C89 C341 H341 121.1 . . ?
C331 C171 H17G 110.0 . . ?
C331 C171 H17H 110.0 . . ?
H17G C171 H17H 108.4 . . ?
C207 C171 C331 108(7) . . ?
C207 C171 H17G 110.0 . . ?
C207 C171 H17H 110.0 . . ?
C141 C343 H343 121.5 . . ?
C339 C343 C141 117(4) . . ?
C339 C343 H343 121.5 . . ?
S19 C43 H43 117.4 . . ?
C63 C43 S19 99.7(8) . . ?
C63 C43 H43 117.4 . . ?
C151 C43 S19 100.0(8) . . ?
C151 C43 C63 102(7) . . ?
C151 C43 H43 117.4 . . ?
C75 C345 C81 126(4) . . ?
C75 C345 H345 117.1 . . ?
C81 C345 H345 117.1 . . ?
P15 C173 H17I 111.2 . . ?
P15 C173 H17J 111.2 . . ?
H17I C173 H17J 109.1 . . ?
C399 C173 P15 103(3) . . ?
C399 C173 H17I 111.2 . . ?
C399 C173 H17J 111.2 . . ?
C87 C347 H347 118.1 . . ?
C349 C347 H347 118.1 . . ?
C349 C347 C87 124(4) . . ?
C81 C87 C347 118(4) . . ?
C81 C87 H87 121.0 . . ?
C347 C87 H87 121.0 . . ?
C75 C349 C347 116(4) . . ?
C75 C349 H349 122.2 . . ?
C347 C349 H349 122.2 . . ?
C351 C175 P6 120.9(18) . . ?
C351 C175 C355 120.0 . . ?
C355 C175 P6 119.0(18) . . ?
C175 C351 H351 120.0 . . ?
C175 C351 C11 120.0 . . ?
C11 C351 H351 120.0 . . ?
C351 C11 H11 120.0 . . ?
C353 C11 C351 120.0 . . ?
C353 C11 H11 120.0 . . ?
C11 C353 H353 120.0 . . ?
C177 C353 C11 120.0 . . ?
C177 C353 H353 120.0 . . ?
C353 C177 H177 120.0 . . ?
C355 C177 C353 120.0 . . ?
C355 C177 H177 120.0 . . ?
C175 C355 H355 120.0 . . ?
C177 C355 C175 120.0 . . ?
C177 C355 H355 120.0 . . ?
C139 C89 C341 121(4) . . ?
C139 C89 H89 119.5 . . ?
C341 C89 H89 119.5 . . ?
C129 C357 H35M 102.8 . . ?
C129 C357 H35N 113.4 . . ?
C129 C357 H35O 111.4 . . ?
H35M C357 H35N 106.8 . . ?
H35M C357 H35O 110.3 . . ?
H35N C357 H35O 111.6 . . ?
C359 C179 P8 125.2(16) . . ?
C359 C179 C363 120.0 . . ?
C363 C179 P8 114.8(16) . . ?
C179 C359 H359 120.0 . . ?
C179 C359 C45 120.0 . . ?
C45 C359 H359 120.0 . . ?
C359 C45 H45 120.0 . . ?
C361 C45 C359 120.0 . . ?
C361 C45 H45 120.0 . . ?
C45 C361 H361 120.0 . . ?
C181 C361 C45 120.0 . . ?
C181 C361 H361 120.0 . . ?
C361 C181 H181 120.0 . . ?
C363 C181 C361 120.0 . . ?
C363 C181 H181 120.0 . . ?
C179 C363 H363 120.0 . . ?
C181 C363 C179 120.0 . . ?
C181 C363 H363 120.0 . . ?
C131 C91 H91A 109.6 . . ?
C131 C91 H91B 109.4 . . ?
C131 C91 H91C 109.4 . . ?
H91A C91 H91B 109.5 . . ?
H91A C91 H91C 109.5 . . ?
H91B C91 H91C 109.5 . . ?
C183 C365 P2 120(2) . . ?
C183 C365 C185 120.0 . . ?
C185 C365 P2 119(2) . . ?
C365 C183 H183 120.0 . . ?
C367 C183 C365 120.0 . . ?
C367 C183 H183 120.0 . . ?
C183 C367 H367 120.0 . . ?
C183 C367 C23 120.0 . . ?
C23 C367 H367 120.0 . . ?
C367 C23 H23 120.0 . . ?
C369 C23 C367 120.0 . . ?
C369 C23 H23 120.0 . . ?
C23 C369 H369 120.0 . . ?
C23 C369 C185 120.0 . . ?
C185 C369 H369 120.0 . . ?
C365 C185 H185 120.0 . . ?
C369 C185 C365 120.0 . . ?
C369 C185 H185 120.0 . . ?
C93 C371 P3 122(3) . . ?
C93 C371 C47 120.0 . . ?
C47 C371 P3 118(3) . . ?
C371 C93 H93 120.0 . . ?
C371 C93 C373 120.0 . . ?
C373 C93 H93 120.0 . . ?
C93 C373 H373 120.0 . . ?
C187 C373 C93 120.0 . . ?
C187 C373 H373 120.0 . . ?
C373 C187 H187 120.0 . . ?
C373 C187 C375 120.0 . . ?
C375 C187 H187 120.0 . . ?
C187 C375 H375 120.0 . . ?
C47 C375 C187 120.0 . . ?
C47 C375 H375 120.0 . . ?
C371 C47 H47 120.0 . . ?
C375 C47 C371 120.0 . . ?
C375 C47 H47 120.0 . . ?
H37D C377 H37E 109.4 . . ?
H37D C377 H37F 109.4 . . ?
H37E C377 H37F 109.5 . . ?
C379 C377 H37D 108.8 . . ?
C379 C377 H37E 108.7 . . ?
C379 C377 H37F 111.0 . . ?
H18G C189 H18H 109.6 . . ?
H18G C189 H18I 109.4 . . ?
H18H C189 H18I 109.5 . . ?
C191 C189 H18G 108.3 . . ?
C191 C189 H18H 109.7 . . ?
C191 C189 H18I 110.5 . . ?
S17 C379 H379 107.9 . . ?
C299 C379 S17 113(4) . . ?
C299 C379 C377 114(5) . . ?
C299 C379 H379 107.9 . . ?
C377 C379 S17 106(4) . . ?
C377 C379 H379 107.9 . . ?
C125 C95 H95A 108.9 . . ?
C125 C95 H95B 108.3 . . ?
C125 C95 H95C 111.2 . . ?
H95A C95 H95B 109.4 . . ?
H95A C95 H95C 109.6 . . ?
H95B C95 H95C 109.4 . . ?
C219 C381 H38G 123.8 . . ?
C219 C381 H38H 112.1 . . ?
C219 C381 H38I 90.4 . . ?
H38G C381 H38H 109.4 . . ?
H38G C381 H38I 109.4 . . ?
H38H C381 H38I 109.5 . . ?
S3 C191 H191 119.2 . . ?
C303 C191 S3 99.8(8) . . ?
C303 C191 H191 119.2 . . ?
C189 C191 S3 99.9(8) . . ?
C189 C191 C303 95(8) . . ?
C189 C191 H191 119.2 . . ?
C305 C383 H383 117.6 . . ?
C385 C383 C305 125(4) . . ?
C385 C383 H383 117.6 . . ?
C119 C3 H3 117.7 . . ?
C119 C3 C385 125(5) . . ?
C385 C3 H3 117.7 . . ?
C383 C385 H385 121.7 . . ?
C3 C385 C383 117(4) . . ?
C3 C385 H385 121.7 . . ?
C387 C193 P19 121(3) . . ?
C387 C193 C391 120.00(5) . . ?
C391 C193 P19 119(3) . . ?
C193 C387 H387 120.0 . . ?
C97 C387 C193 120.00(6) . . ?
C97 C387 H387 120.0 . . ?
C387 C97 H97 120.0 . . ?
C387 C97 C389 120.00(5) . . ?
C389 C97 H97 120.0 . . ?
C97 C389 H389 120.0 . . ?
C195 C389 C97 120.0 . . ?
C195 C389 H389 120.0 . . ?
C389 C195 H195 120.0 . . ?
C391 C195 C389 120.0 . . ?
C391 C195 H195 120.0 . . ?
C193 C391 H391 120.0 . . ?
C195 C391 C193 120.0 . . ?
C195 C391 H391 120.0 . . ?
C131 C49 H49A 109.5 . . ?
C131 C49 H49B 109.5 . . ?
C131 C49 H49C 109.5 . . ?
H49A C49 H49B 109.5 . . ?
H49A C49 H49C 109.5 . . ?
H49B C49 H49C 109.5 . . ?
C167 C393 H393 120.8 . . ?
C337 C393 C167 118(5) . . ?
C337 C393 H393 120.8 . . ?
H19G C197 H19H 109.4 . . ?
H19G C197 H19I 109.5 . . ?
H19H C197 H19I 109.5 . . ?
C99 C197 H19G 109.8 . . ?
C99 C197 H19H 110.9 . . ?
C99 C197 H19I 107.9 . . ?
C333 C395 H39D 110.4 . . ?
C333 C395 H39E 108.9 . . ?
C333 C395 H39F 108.9 . . ?
H39D C395 H39E 109.6 . . ?
H39D C395 H39F 109.5 . . ?
H39E C395 H39F 109.5 . . ?
S9 C99 H99 108.9 . . ?
C77 C99 S9 100.1(8) . . ?
C77 C99 H99 108.9 . . ?
C197 C99 S9 106(4) . . ?
C197 C99 C77 122.8(13) . . ?
C197 C99 H99 108.9 . . ?
C333 C397 H39G 108.4 . . ?
C333 C397 H39H 110.2 . . ?
C333 C397 H39I 109.8 . . ?
H39G C397 H39H 109.5 . . ?
H39G C397 H39I 109.5 . . ?
H39H C397 H39I 109.4 . . ?
C111 C199 H199 111.1 . . ?
C261 C199 C111 138(6) . . ?
C261 C199 H199 111.1 . . ?
C85 C399 H39J 113.0 . . ?
C85 C399 H39K 113.0 . . ?
C173 C399 C85 94(4) . . ?
C173 C399 H39J 113.0 . . ?
C173 C399 H39K 113.0 . . ?
H39J C399 H39K 110.4 . . ?
C83 C25 H25 120.9 . . ?
C83 C25 C401 118(5) . . ?
C401 C25 H25 120.9 . . ?
C261 C401 C25 122(5) . . ?
C261 C401 H401 119.2 . . ?
C25 C401 H401 119.2 . . ?
S11 C201 H201 113.4 . . ?
C115 C201 S11 99.9(8) . . ?
C115 C201 H201 113.4 . . ?
C39 C201 S11 99.9(8) . . ?
C39 C201 C115 115.2(12) . . ?
C39 C201 H201 113.4 . . ?
C269 C403 C35 122(5) . . ?
C269 C403 H403 119.2 . . ?
C35 C403 H403 119.2 . . ?
S23 C101 H101 116.0 . . ?
C311 C101 S23 99.9(8) . . ?
C311 C101 H101 116.0 . . ?
C407 C101 S23 99.9(8) . . ?
C407 C101 C311 107(10) . . ?
C407 C101 H101 116.0 . . ?
C251 C405 H40L 109.0 . . ?
C251 C405 H40M 110.1 . . ?
C251 C405 H40N 109.3 . . ?
H40L C405 H40M 109.5 . . ?
H40L C405 H40N 109.5 . . ?
H40M C405 H40N 109.4 . . ?
C129 C203 H20A 111.9 . . ?
C129 C203 H20B 108.2 . . ?
C129 C203 H20C 108.4 . . ?
H20A C203 H20B 109.5 . . ?
H20A C203 H20C 109.5 . . ?
H20B C203 H20C 109.4 . . ?
C101 C407 H40O 105.0 . . ?
C101 C407 H40P 107.6 . . ?
C101 C407 H40Q 115.7 . . ?
H40O C407 H40P 109.4 . . ?
H40O C407 H40Q 109.4 . . ?
H40P C407 H40Q 109.6 . . ?
C155 C51 H51A 110.9 . . ?
C155 C51 H51B 108.3 . . ?
C155 C51 H51C 109.3 . . ?
H51A C51 H51B 109.5 . . ?
H51A C51 H51C 109.4 . . ?
H51B C51 H51C 109.5 . . ?
C155 C409 H40R 109.1 . . ?
C155 C409 H40S 109.7 . . ?
C155 C409 H40T 109.6 . . ?
H40R C409 H40S 109.5 . . ?
H40R C409 H40T 109.5 . . ?
H40S C409 H40T 109.5 . . ?
C255 C205 H20D 103.2 . . ?
C255 C205 H20E 113.7 . . ?
C255 C205 H20F 111.4 . . ?
H20D C205 H20E 108.9 . . ?
H20D C205 H20F 111.8 . . ?
H20E C205 H20F 107.9 . . ?
S6 C411 H411 103.2 . . ?
C103 C411 S6 119(2) . . ?
C103 C411 H411 103.2 . . ?
C413 C411 S6 99.5(17) . . ?
C413 C411 H411 103.2 . . ?
C413 C411 C103 125.3(11) . . ?
C411 C103 H10J 109.0 . . ?
C411 C103 H10K 113.3 . . ?
C411 C103 H10L 106.0 . . ?
H10J C103 H10K 109.5 . . ?
H10J C103 H10L 109.5 . . ?
H10K C103 H10L 109.5 . . ?
C411 C413 H41F 113.4 . . ?
C411 C413 H41G 109.3 . . ?
C411 C413 H41H 105.7 . . ?
H41F C413 H41G 109.5 . . ?
H41F C413 H41H 109.5 . . ?
H41G C413 H41H 109.5 . . ?
P11 C207 H20G 109.1 . . ?
P11 C207 H20H 109.1 . . ?
C171 C207 P11 113(6) . . ?
C171 C207 H20G 109.1 . . ?
C171 C207 H20H 109.1 . . ?
H20G C207 H20H 107.8 . . ?
C279 C415 H415 116.1 . . ?
C301 C415 C279 128(5) . . ?
C301 C415 H415 116.1 . . ?
S21 C13 H13 100.7 . . ?
C239 C13 S21 99.7(8) . . ?
C239 C13 C157 148(8) . . ?
C239 C13 H13 100.7 . . ?
C157 C13 S21 99.7(8) . . ?
C157 C13 H13 100.7 . . ?
C237 C417 C71 119(4) . . ?
C237 C417 H417 120.7 . . ?
C71 C417 H417 120.7 . . ?
C125 C209 H20I 111.4 . . ?
C125 C209 H20J 110.5 . . ?
C125 C209 H20K 106.4 . . ?
H20I C209 H20J 109.4 . . ?
H20I C209 H20K 109.5 . . ?
H20J C209 H20K 109.5 . . ?
C55 C419 H41I 124.7 . . ?
C55 C419 H41J 84.6 . . ?
C55 C419 H41K 115.4 . . ?
H41I C419 H41J 109.5 . . ?
H41I C419 H41K 109.4 . . ?
H41J C419 H41K 109.5 . . ?
O19 Si1 O20 68.3(10) 2_486 . ?
O19 Si1 O20 111.7(10) . . ?
O21 Si1 O19 102(3) . . ?
O21 Si1 O19 78(3) 2_486 . ?
O21 Si1 O20 68.2(10) 2_486 . ?
O21 Si1 O20 111.8(10) . . ?
O22 Si1 O19 67.2(9) 2_486 . ?
O22 Si1 O19 112.8(9) . . ?
O22 Si1 O20 75(3) 2_486 . ?
O22 Si1 O20 105(3) . . ?
O22 Si1 O21 112.8(9) . . ?
O22 Si1 O21 67.2(9) 2_486 . ?
O40 Si2 O40 180(4) 2_577 . ?
O40 Si2 O42 70.9(8) 2_577 . ?
O40 Si2 O42 109.1(8) . . ?
O40 Si2 O43 109.1(8) . . ?
O40 Si2 O43 70.9(8) 2_577 . ?
O40 Si2 O43 109.1(8) 2_577 2_577 ?
O40 Si2 O43 70.9(8) . 2_577 ?
O41 Si2 O40 70.3(8) 2_577 . ?
O41 Si2 O40 109.7(8) . . ?
O41 Si2 O41 179.994(18) 2_577 . ?
O41 Si2 O42 109.6(7) . . ?
O41 Si2 O42 70.3(7) 2_577 . ?
O41 Si2 O43 70.0(7) 2_577 . ?
O41 Si2 O43 110.0(7) . . ?
O41 Si2 O43 70.0(7) . 2_577 ?
O41 Si2 O43 110.0(7) 2_577 2_577 ?
O43 Si2 O42 70.7(7) 2_577 . ?
O43 Si2 O42 109.3(7) . . ?
O43 Si2 O43 179.99(3) 2_577 . ?
Si2 O40 O43 54.6(5) . 2_577 ?
O41 O40 O43 90.2(9) 2_577 2_577 ?
Si2 O41 O43 55.2(5) . 2_577 ?
Si2 O42 O43 54.6(5) . 2_577 ?
O41 O42 O43 90.2(9) 2_577 2_577 ?
C421 C105 H105 120.0 . . ?
C421 C105 C425 120.0 . . ?
C425 C105 H105 120.0 . . ?
C105 C421 H421 120.0 . . ?
C105 C421 C211 120.0 . . ?
C211 C421 H421 120.0 . . ?
C421 C211 H211 120.0 . . ?
C423 C211 C421 120.0 . . ?
C423 C211 H211 120.0 . . ?
C211 C423 P11 120.1(4) . . ?
C211 C423 C53 120.0 . . ?
C53 C423 P11 119.9(4) . . ?
C423 C53 H53 120.0 . . ?
C425 C53 C423 120.0 . . ?
C425 C53 H53 120.0 . . ?
C105 C425 H425 120.0 . . ?
C53 C425 C105 120.0 . . ?
C53 C425 H425 120.0 . . ?

loop_
_geom_bond_atom_site_label_1
_geom_bond_atom_site_label_2
_geom_bond_distance
_geom_bond_site_symmetry_2
_geom_bond_publ_flag
W1 O1 1.908(10) . ?
W1 O2 1.903(10) . ?
W1 O3 1.895(10) . ?
W1 O4 1.895(10) . ?
W1 O14 1.897(10) . ?
W2 O2 1.900(10) . ?
W2 O7 1.899(10) . ?
W2 O8 1.892(10) . ?
W2 O9 1.893(10) . ?
W2 O16 1.896(10) . ?
W3 O1 1.906(10) . ?
W3 O6 1.897(10) . ?
W3 O7 1.900(10) . ?
W3 O11 1.896(10) . ?
W3 O15 1.892(10) . ?
W4 O4 1.896(10) 2_486 ?
W4 O5 1.89(4) 2_486 ?
W4 O9 1.901(10) . ?
W4 O10 1.902(10) . ?
W4 O17 1.894(10) . ?
W5 O3 1.897(9) 2_486 ?
W5 O10 1.905(9) . ?
W5 O11 1.896(10) . ?
W5 O12 1.900(10) . ?
W5 O18 1.898(10) . ?
W6 O5 1.899(10) . ?
W6 O6 1.898(10) . ?
W6 O8 1.896(10) 2_486 ?
W6 O12 1.897(10) . ?
W6 O13 1.893(10) . ?
O14 C275 1.6(4) 1_565 ?
W1A O1A 1.907(10) . ?
W1A O2A 1.898(10) . ?
W1A O3A 1.898(10) . ?
W1A O4A 1.901(10) . ?
W1A O13A 1.894(10) . ?
W2A O1A 1.910(10) . ?
W2A O8A 1.898(10) . ?
W2A O9A 1.903(10) . ?
W2A O10A 1.905(7) . ?
W2A O17A 1.893(10) . ?
W3A O2A 1.898(10) . ?
W3A O10A 1.900(7) . ?
W3A O11A 1.898(10) . ?
W3A O12A 1.899(10) . ?
W3A O18A 1.896(10) . ?
W4A O5A 1.79(5) 2_486 ?
W4A O7A 1.900(10) . ?
W4A O8A 1.899(10) . ?
W4A O12A 1.893(10) 2_486 ?
W4A O16A 1.894(10) . ?
W5A O4A 1.902(10) . ?
W5A O6A 1.901(10) . ?
W5A O7A 1.900(10) . ?
W5A O11A 1.897(10) 2_486 ?
W5A O14A 1.898(10) . ?
W6A O3A 1.898(10) . ?
W6A O5A 2.03(5) . ?
W6A O6A 1.901(10) . ?
W6A O9A 2.00(4) 2_486 ?
W6A O15A 1.895(10) . ?
W7 O23 1.900(10) . ?
W7 O25 1.896(10) . ?
W7 O31 1.913(9) . ?
W7 O34 1.902(10) . ?
W7 O35 1.895(10) . ?
W7A O23A 1.890(9) . ?
W7A O24A 1.957(9) . ?
W7A O32A 1.969(10) . ?
W7A O33A 1.888(9) . ?
W7A O39A 1.897(10) . ?
W8 O23 1.902(10) . ?
W8 O24 1.900(10) . ?
W8 O32 2.47(2) 2_577 ?
W8 O38 2.29(4) 2_577 ?
W8A O24A 1.856(10) . ?
W8A O25A 1.896(10) . ?
W8A O30A 1.895(10) . ?
W8A O31A 1.889(7) . ?
W8A O35A 1.897(10) . ?
W9 O24 1.901(10) . ?
W9 O25 1.894(10) . ?
W9 O26 1.922(9) . ?
W9 O27 1.934(9) . ?
W9 O36 1.892(10) . ?
W9A O1B 1.896(10) . ?
W9A O23A 1.917(9) . ?
W9A O25A 1.897(10) . ?
W9A O26A 1.933(10) . ?
W9A O27A 1.979(9) . ?
W10 O29 1.971(18) 2_577 ?
W10 O30 1.907(8) . ?
W10 O31 1.886(9) . ?
W10 O32 1.906(9) . ?
W10 O33 1.879(9) . ?
W10A O27A 1.874(9) . ?
W10A O28A 1.940(9) . ?
W10A O31A 1.925(10) 2_577 ?
W10A O34A 1.897(10) . ?
W10A O38A 1.892(10) . ?
W11 O27 1.949(9) . ?
W11 O28 1.898(10) . ?
W11 O30 1.936(9) . ?
W11 O37 1.896(10) . ?
W11 O38 1.905(10) . ?
W11A O26A 1.938(10) . ?
W11A O28A 1.823(10) . ?
W11A O29A 2.138(10) . ?
W11A O32A 2.226(19) 2_577 ?
W11A O37A 1.897(10) . ?
W12 O26 1.912(9) . ?
W12 O28 1.898(10) . ?
W12 O29 1.898(10) . ?
W12 O34 1.81(3) 2_577 ?
W12 O39 1.893(10) . ?
W12A O29A 2.097(10) . ?
W12A O30A 1.896(10) . ?
W12A O33A 1.921(9) 2_577 ?
W12A O36A 1.897(10) . ?
W12A O38A 1.876(9) 2_577 ?
W13 O50 1.73(2) . ?
W13 O52 1.86(2) . ?
W13 O56 1.90(2) . ?
W13 O94 2.15(2) . ?
W13 O104 2.27(2) . ?
W13 O105 1.80(2) . ?
W14 O45 1.72(2) . ?
W14 O68 2.03(2) . ?
W14 O78 1.80(2) . ?
W14 O88 2.00(2) . ?
W14 O102 1.86(2) . ?
W14 O108 2.386(19) . ?
W15 O62 2.23(2) . ?
W15 O64 1.77(2) . ?
W15 O68 2.23(2) . ?
W15 O74 1.73(2) . ?
W15 O96 1.86(2) . ?
W15 O98 1.94(2) . ?
W19 O70 1.70(2) . ?
W19 O88 1.88(2) . ?
W19 O94 2.04(2) . ?
W19 O108 2.33(2) . ?
W19 O109 1.89(2) . ?
W19 O111 1.85(2) . ?
W20 O60 1.92(2) . ?
W20 O82 1.82(2) . ?
W20 O100 1.71(2) . ?
W20 O102 1.95(2) . ?
W20 O108 2.35(2) . ?
W20 O109 1.97(2) . ?
W21 Ag61 3.234(15) . ?
W21 O58 1.76(2) . ?
W21 O62 2.28(2) . ?
W21 O66 1.84(2) . ?
W21 O72 1.76(2) . ?
W21 O78 2.14(2) . ?
W21 O98 1.97(2) . ?
W24 O52 1.90(2) . ?
W24 O60 2.09(2) . ?
W24 O76 1.77(2) . ?
W24 O84 1.93(2) . ?
W24 O92 2.28(2) . ?
W24 O107 1.80(2) . ?
W26 O48 1.73(2) . ?
W26 O66 1.92(2) . ?
W26 O82 2.09(2) . ?
W26 O84 1.93(2) . ?
W26 O90 1.77(2) . ?
W26 O92 2.35(2) . ?
W28 O46 1.75(2) . ?
W28 O54 1.79(2) . ?
W28 O56 1.96(2) . ?
W28 O96 1.90(2) . ?
W28 O104 2.26(2) . ?
W28 O111 2.16(2) . ?
Ag Ag54 3.005(13) . ?
Ag S18 2.162(16) . ?
Ag P5 2.51(2) . ?
Ag O64 2.49(2) . ?
Ag1A S26A 2.53(3) . ?
Ag1A P9 2.878(19) . ?
Ag1A O105 2.53(2) . ?
Ag2 Ag4 3.039(6) . ?
Ag2 Ag50 2.729(7) . ?
Ag2 S14 2.08(2) . ?
Ag2 S32 2.398(18) . ?
Ag2 O107 2.49(2) . ?
Ag4 Ag7 2.857(13) . ?
Ag4 Ag17 2.927(5) . ?
Ag4 Ag18 2.759(4) . ?
Ag4 Ag27 2.934(12) . ?
Ag4 Ag35 2.792(6) . ?
Ag4 Ag44 2.802(4) . ?
Ag4 Ag45 3.077(7) . ?
Ag4 Ag50 2.725(4) . ?
Ag4 Ag57 2.998(14) . ?
Ag4 Ag61 2.853(15) . ?
Ag4 Cl2 2.406(12) . ?
Ag6 S10 2.450(10) . ?
Ag6 P12 2.389(10) . ?
Ag7 S15 2.25(7) . ?
Ag7 S31 2.48(4) . ?
Ag9 Ag30 3.257(7) . ?
Ag9 S26 2.485(18) . ?
Ag9 P21 2.45(2) . ?
Ag9 O54 2.50(2) . ?
Ag9A S26A 2.54(3) . ?
Ag9A P21 2.24(2) . ?
Ag9A O54 2.40(2) . ?
Ag10 S8 2.502(11) . ?
Ag10 P13 2.405(10) . ?
Ag10 O76 2.33(2) . ?
Ag12 S10 2.476(11) . ?
Ag12 P20 2.363(10) . ?
Ag12 O50 2.35(2) . ?
Ag15 Ag34 3.085(7) . ?
Ag15 S28 2.341(17) . ?
Ag15 S30 2.391(17) . ?
Ag17 Ag20 3.132(6) . ?
Ag17 Ag50 2.990(6) . ?
Ag17 S14 2.49(2) . ?
Ag17 S28 2.396(17) . ?
Ag18 Ag27 2.703(12) . ?
Ag18 Ag35 2.882(6) . ?
Ag18 Ag44 2.717(5) . ?
Ag18 Ag45 2.989(7) . ?
Ag18 Ag50 2.766(5) . ?
Ag18 Ag55 2.952(14) . ?
Ag18 Ag61 2.980(18) . ?
Ag18 O54 2.38(2) . ?
Ag18 O104 2.59(2) . ?
Ag18 O105 2.44(2) . ?
Ag20 Ag29 2.748(16) . ?
Ag20 S22 2.549(12) . ?
Ag20 S31 2.51(4) . ?
Ag20 P17 2.406(10) . ?
Ag20 O90 2.41(2) . ?
Ag24 S8 2.450(11) . ?
Ag24 P7 2.395(11) . ?
Ag27 Ag55 3.28(2) . ?
Ag27 S27 2.47(4) . ?
Ag27 S29 2.55(5) . ?
Ag29 Ag50 3.090(13) . ?
Ag29 S27 2.64(4) . ?
Ag29 S31 2.22(4) . ?
Ag30 S10 2.386(11) . ?
Ag30 S26 2.482(17) . ?
Ag30 S26A 2.27(3) . ?
Ag33 S26 2.593(17) . ?
Ag33 P9 2.325(15) . ?
Ag33 O105 2.51(2) . ?
Ag34 S18 2.507(13) . ?
Ag34 P16 2.398(11) . ?
Ag34 O58 2.43(2) . ?
Ag35 Ag45 3.304(8) . ?
Ag35 S2 2.47(2) . ?
Ag35 S30 2.448(17) . ?
Ag36 S8 2.360(11) . ?
Ag36 S22 2.377(14) . ?
Ag36 O84 2.50(2) . ?
Ag37 S18 2.713(16) . ?
Ag37 P5 2.384(18) . ?
Ag37 O64 2.42(2) . ?
Ag38 S12 2.416(12) . ?
Ag38 P18 2.351(12) . ?
Ag44 Ag50 2.758(6) . ?
Ag44 O58 2.45(2) . ?
Ag44 O64 2.41(2) . ?
Ag45 S2 2.43(2) . ?
Ag45 S32 2.35(2) . ?
Ag46 S12 2.470(12) . ?
Ag46 P22 2.368(13) . ?
Ag50 Ag61 2.17(2) . ?
Ag50 O90 2.39(2) . ?
Ag50 O92 2.41(2) . ?
Ag50 O107 2.59(2) . ?
Ag54 S12 2.392(12) . ?
Ag54 S18 2.363(14) . ?
Ag54 O98 2.48(2) . ?
Ag55 S7 2.38(4) . ?
Ag55 S29 2.42(5) . ?
Ag57 S7 2.38(4) . ?
Ag57 S15 1.93(6) . ?
Ag59 S22 2.428(15) . ?
Ag59 S27 2.83(4) . ?
Ag59 P24 2.319(17) . ?
Ag59 O107 2.47(2) . ?
Ag61 O58 2.07(3) . ?
Ag61 O62 2.53(3) . ?
Cl2 H2 1.6995 . ?
S2 C390 1.801(10) . ?
S7 C38 1.800(10) . ?
S8 C242 1.83(4) . ?
S10 C102 1.84(4) . ?
S12 C226 1.82(4) . ?
S14 C240 1.76(6) . ?
S15 C1 1.799(10) . ?
S18 C4 1.85(5) . ?
S22 C282 1.94(5) . ?
S26 C66 1.58(4) . ?
S26A C68 1.802(10) . ?
S27 C394 1.800(7) . ?
S28 C272 1.95(6) . ?
S29 C396 1.802(10) . ?
S30 C56 1.68(5) . ?
S31 C92 1.801(10) . ?
S32 C74 1.99(7) . ?
P5 C224 1.797(10) . ?
P5 C248 1.82(7) . ?
P5 C382 1.75(4) . ?
P7 C12 1.81(2) . ?
P7 C276 1.91(5) . ?
P7 C424 1.86(5) . ?
P9 C178 1.82(5) . ?
P9 C198 1.90(3) . ?
P9 C278 1.84(5) . ?
P12 C40 1.81(2) . ?
P12 C122 1.80(4) . ?
P12 C302 1.79(2) . ?
P13 C8 1.77(4) . ?
P13 C106 1.81(2) . ?
P13 C126 1.86(4) . ?
P16 C60 1.75(4) . ?
P16 C324 1.72(4) . ?
P16 C362 1.80(3) . ?
P17 C30 1.84(4) . ?
P17 C128 1.86(2) . ?
P17 C212 1.83(4) . ?
P18 C6 1.86(5) . ?
P18 C32 1.86(4) . ?
P18 C266 1.87(2) . ?
P20 C76 1.84(2) . ?
P20 C90 1.83(4) . ?
P20 C156 1.89(4) . ?
P21 C64 1.92(7) . ?
P21 C228 1.84(4) . ?
P21 C312 1.67(4) . ?
P22 C94 1.94(4) . ?
P22 C294 1.84(3) . ?
P22 C332 1.84(3) . ?
P24 C62 1.74(6) . ?
P24 C140 1.92(4) . ?
P24 C184 1.86(3) . ?
Si4 O62 1.64(2) . ?
Si4 O92 1.62(2) . ?
Si4 O104 1.65(2) . ?
Si4 O108 1.61(2) . ?
C1 H1 0.9800 . ?
C1 C196 1.481(10) . ?
C1 C404 1.480(10) . ?
C4 H4 0.9800 . ?
C4 C344 1.459(10) . ?
C4 C348 1.458(10) . ?
C6 C244 1.31(7) . ?
C6 C254 1.26(7) . ?
C8 C10 1.44(5) . ?
C8 C36 1.39(5) . ?
C10 H10 0.9300 . ?
C10 C120 1.39(6) . ?
C12 C14 1.3900 . ?
C12 C22 1.3900 . ?
C14 H14 0.9300 . ?
C14 C16 1.3900 . ?
C16 H16 0.9300 . ?
C16 C18 1.3900 . ?
C18 H18 0.9300 . ?
C18 C20 1.3900 . ?
C20 H20 0.9300 . ?
C20 C22 1.3900 . ?
C22 H22 0.9300 . ?
C24 H24A 0.9700 . ?
C24 H24B 0.9700 . ?
C24 C30 1.57(5) . ?
C24 C60 1.56(5) . ?
C26 H26 0.9300 . ?
C26 C310 1.45(6) . ?
C26 C414 1.26(6) . ?
C28 H28 0.9300 . ?
C28 C388 1.32(7) . ?
C28 C424 1.33(7) . ?
C30 H30A 0.9700 . ?
C30 H30B 0.9700 . ?
C32 H32A 0.9700 . ?
C32 H32B 0.9700 . ?
C32 C270 1.63(6) . ?
C34 H34A 0.9600 . ?
C34 H34B 0.9597 . ?
C34 H34C 0.9605 . ?
C34 C390 1.479(10) . ?
C36 H36 0.9300 . ?
C36 C162 1.33(6) . ?
C38 H38 0.9800 . ?
C38 C400 1.480(10) . ?
C38 C412 1.480(10) . ?
C40 C42 1.3900 . ?
C40 C50 1.3900 . ?
C42 H42 0.9300 . ?
C42 C44 1.3900 . ?
C44 H44 0.9300 . ?
C44 C46 1.3900 . ?
C46 H46 0.9300 . ?
C46 C48 1.3900 . ?
C48 H48 0.9300 . ?
C48 C50 1.3900 . ?
C50 H50 0.9300 . ?
C52 H52 0.9300 . ?
C52 C120 1.35(6) . ?
C52 C162 1.49(6) . ?
C54 H54 0.9300 . ?
C54 C174 1.42(6) . ?
C54 C246 1.35(6) . ?
C56 H56 0.9800 . ?
C56 C352 1.481(10) . ?
C56 C356 1.476(10) . ?
C58 H58 0.9300 . ?
C58 C388 1.43(7) . ?
C58 C398 1.40(7) . ?
C60 H60A 0.9700 . ?
C60 H60B 0.9700 . ?
C62 H62A 0.9700 . ?
C62 H62B 0.9700 . ?
C62 C416 1.477(10) . ?
C64 H64A 0.9700 . ?
C64 H64B 0.9700 . ?
C64 C96 1.37(9) . ?
C66 H66 0.9800 . ?
C66 C70 1.477(9) . ?
C66 C152 1.476(9) . ?
C68 H68 0.9800 . ?
C68 C72 1.481(9) . ?
C68 C426 1.479(10) . ?
C70 H70A 0.9604 . ?
C70 H70B 0.9598 . ?
C70 H70C 0.9613 . ?
C72 H72A 0.9578 . ?
C72 H72B 0.9597 . ?
C72 H72C 0.9609 . ?
C74 H74 0.9800 . ?
C74 C160 1.483(10) . ?
C74 C346 1.481(10) . ?
C76 C78 1.3900 . ?
C76 C86 1.3900 . ?
C78 H78 0.9300 . ?
C78 C80 1.3900 . ?
C80 H80 0.9300 . ?
C80 C82 1.3900 . ?
C82 H82 0.9300 . ?
C82 C84 1.3900 . ?
C84 H84 0.9300 . ?
C84 C86 1.3900 . ?
C86 H86 0.9300 . ?
C88 H88A 0.9604 . ?
C88 H88B 0.9615 . ?
C88 H88C 0.9605 . ?
C88 C394 1.480(7) . ?
C90 C154 1.34(6) . ?
C90 C210 1.39(6) . ?
C92 H92 0.9800 . ?
C92 C180 1.480(10) . ?
C92 C182 1.480(11) . ?
C94 H94A 0.9700 . ?
C94 H94B 0.9700 . ?
C94 C104 1.46(6) . ?
C96 H96A 0.9700 . ?
C96 H96B 0.9700 . ?
C96 C248 1.61(9) . ?
C98 H98A 0.9598 . ?
C98 H98B 0.9602 . ?
C98 H98C 0.9586 . ?
C98 C102 1.48(6) . ?
C100 H10A 0.9700 . ?
C100 H10B 0.9700 . ?
C100 C126 1.56(5) . ?
C100 C156 1.53(5) . ?
C102 H102 0.9800 . ?
C102 C370 1.48(6) . ?
C104 H10C 0.9700 . ?
C104 H10D 0.9700 . ?
C104 C122 1.59(6) . ?
C106 C108 1.3900 . ?
C106 C116 1.3900 . ?
C108 H108 0.9300 . ?
C108 C110 1.3900 . ?
C110 H110 0.9300 . ?
C110 C112 1.3900 . ?
C112 H112 0.9300 . ?
C112 C114 1.3900 . ?
C114 H114 0.9300 . ?
C114 C116 1.3900 . ?
C116 H116 0.9300 . ?
C118 H11A 0.9600 . ?
C118 H11B 0.9600 . ?
C118 H11C 0.9600 . ?
C118 C242 1.63(6) . ?
C120 H120 0.9300 . ?
C122 H12A 0.9700 . ?
C122 H12B 0.9700 . ?
C124 H124 0.9300 . ?
C124 C244 1.41(7) . ?
C124 C308 1.42(7) . ?
C126 H12C 0.9700 . ?
C126 H12D 0.9700 . ?
C128 C130 1.3900 . ?
C128 C138 1.3900 . ?
C130 H130 0.9300 . ?
C130 C132 1.3900 . ?
C132 H132 0.9300 . ?
C132 C134 1.3900 . ?
C134 H134 0.9300 . ?
C134 C136 1.3900 . ?
C136 H136 0.9300 . ?
C136 C138 1.3900 . ?
C138 H138 0.9300 . ?
C140 C142 1.3900 . ?
C140 C150 1.3900 . ?
C142 H142 0.9300 . ?
C142 C144 1.3900 . ?
C144 H144 0.9300 . ?
C144 C146 1.3900 . ?
C146 H146 0.9300 . ?
C146 C148 1.3900 . ?
C148 H148 0.9300 . ?
C148 C150 1.3900 . ?
C150 H150 0.9300 . ?
C152 H15A 0.9598 . ?
C152 H15B 0.9609 . ?
C152 H15C 0.9599 . ?
C154 H154 0.9300 . ?
C154 C418 1.44(6) . ?
C156 H15D 0.9700 . ?
C156 H15E 0.9700 . ?
C158 H15F 0.9601 . ?
C158 H15G 0.9603 . ?
C158 H15H 0.9599 . ?
C158 C226 1.479(10) . ?
C160 H16A 0.9609 . ?
C160 H16B 0.9602 . ?
C160 H16C 0.9603 . ?
C162 H162 0.9300 . ?
C164 H164 0.9300 . ?
C164 C166 1.41(6) . ?
C164 C168 1.43(6) . ?
C166 H166 0.9300 . ?
C166 C274 1.37(6) . ?
C168 H168 0.9300 . ?
C168 C178 1.43(6) . ?
C170 H170 0.9300 . ?
C170 C178 1.32(6) . ?
C170 C274 1.43(6) . ?
C172 H17A 0.9602 . ?
C172 H17B 0.9601 . ?
C172 H17C 0.9603 . ?
C172 C282 1.459(10) . ?
C174 H174 0.9300 . ?
C174 C392 1.36(7) . ?
C176 H17D 0.9601 . ?
C176 H17E 0.9596 . ?
C176 H17F 0.9605 . ?
C176 C394 1.480(7) . ?
C180 H18A 0.9600 . ?
C180 H18B 0.9600 . ?
C180 H18C 0.9600 . ?
C182 H18D 0.9607 . ?
C182 H18E 0.9597 . ?
C182 H18F 0.9596 . ?
C184 C186 1.3900 . ?
C184 C194 1.3900 . ?
C186 H186 0.9300 . ?
C186 C188 1.3900 . ?
C188 H188 0.9300 . ?
C188 C190 1.3900 . ?
C190 H190 0.9300 . ?
C190 C192 1.3900 . ?
C192 H192 0.9300 . ?
C192 C194 1.3900 . ?
C194 H194 0.9300 . ?
C196 H19A 0.9385 . ?
C196 H19B 0.9088 . ?
C196 H19C 1.0280 . ?
C198 C200 1.3900 . ?
C198 C208 1.3900 . ?
C200 H200 0.9300 . ?
C200 C202 1.3900 . ?
C202 H202 0.9300 . ?
C202 C204 1.3900 . ?
C204 H204 0.9300 . ?
C204 C206 1.3900 . ?
C206 H206 0.9300 . ?
C206 C208 1.3900 . ?
C208 H208 0.9300 . ?
C210 H210 0.9300 . ?
C210 C250 1.35(6) . ?
C212 C246 1.47(6) . ?
C212 C406 1.41(6) . ?
C214 H214 0.9300 . ?
C214 C216 1.3900 . ?
C214 C224 1.3900 . ?
C216 H216 0.9300 . ?
C216 C218 1.3900 . ?
C218 H218 0.9300 . ?
C218 C220 1.3900 . ?
C220 H220 0.9300 . ?
C220 C222 1.3900 . ?
C222 H222 0.9300 . ?
C222 C224 1.3900 . ?
C226 H226 0.9800 . ?
C226 C330 1.478(10) . ?
C228 C230 1.3900 . ?
C228 C238 1.3900 . ?
C230 H230 0.9300 . ?
C230 C232 1.3900 . ?
C232 H232 0.9300 . ?
C232 C234 1.3900 . ?
C234 H234 0.9300 . ?
C234 C236 1.3900 . ?
C236 H236 0.9300 . ?
C236 C238 1.3900 . ?
C238 H238 0.9300 . ?
C240 H240 0.9800 . ?
C240 C252 1.481(10) . ?
C240 C328 1.482(10) . ?
C242 H242 0.9800 . ?
C242 C268 1.55(6) . ?
C244 H244 0.9300 . ?
C246 H246 0.9300 . ?
C248 H24C 0.9700 . ?
C248 H24D 0.9700 . ?
C250 H250 0.9300 . ?
C250 C420 1.41(7) . ?
C252 H25A 0.9607 . ?
C252 H25B 0.9595 . ?
C252 H25C 0.9600 . ?
C254 H254 0.9300 . ?
C254 C326 1.52(7) . ?
C256 H256 0.9300 . ?
C256 C258 1.3900 . ?
C256 C266 1.3900 . ?
C258 H258 0.9300 . ?
C258 C260 1.3900 . ?
C260 H260 0.9300 . ?
C260 C262 1.3900 . ?
C262 H262 0.9300 . ?
C262 C264 1.3900 . ?
C264 H264 0.9300 . ?
C264 C266 1.3900 . ?
C268 H26A 0.9600 . ?
C268 H26B 0.9600 . ?
C268 H26C 0.9600 . ?
C270 H27A 0.9700 . ?
C270 H27B 0.9700 . ?
C270 C276 1.46(6) . ?
C272 H272 0.9800 . ?
C272 C350 1.481(10) . ?
C272 C354 1.480(10) . ?
C274 H274 0.9300 . ?
C276 H27C 0.9700 . ?
C276 H27D 0.9700 . ?
C278 H27E 0.9700 . ?
C278 H27F 0.9700 . ?
C278 C416 1.480(10) . ?
C280 H280 0.9300 . ?
C280 C324 1.45(6) . ?
C280 C422 1.43(6) . ?
C282 H282 0.9800 . ?
C282 C386 1.460(10) . ?
C284 H284 0.9300 . ?
C284 C286 1.3900 . ?
C284 C294 1.3900 . ?
C286 H286 0.9300 . ?
C286 C288 1.3900 . ?
C288 H288 0.9300 . ?
C288 C290 1.3900 . ?
C290 H290 0.9300 . ?
C290 C292 1.3900 . ?
C292 H292 0.9300 . ?
C292 C294 1.3900 . ?
C296 H296 0.9300 . ?
C296 C298 1.3900 . ?
C296 C306 1.3900 . ?
C298 H298 0.9300 . ?
C298 C300 1.3900 . ?
C300 H300 0.9300 . ?
C300 C302 1.3900 . ?
C302 C304 1.3900 . ?
C304 H304 0.9300 . ?
C304 C306 1.3900 . ?
C306 H306 0.9300 . ?
C308 H308 0.9300 . ?
C308 C326 1.54(7) . ?
C310 H310 0.9300 . ?
C310 C324 1.42(6) . ?
C312 C314 1.3900 . ?
C312 C322 1.3900 . ?
C314 H314 0.9300 . ?
C314 C316 1.3900 . ?
C316 H316 0.9300 . ?
C316 C318 1.3900 . ?
C318 H318 0.9300 . ?
C318 C320 1.3900 . ?
C320 H320 0.9300 . ?
C320 C322 1.3900 . ?
C322 H322 0.9300 . ?
C326 H32C 0.9700 . ?
C326 H32D 0.9700 . ?
C328 H32E 0.9603 . ?
C328 H32F 0.9604 . ?
C328 H32G 0.9586 . ?
C330 H33A 0.9597 . ?
C330 H33B 0.9599 . ?
C330 H33C 0.9598 . ?
C332 C334 1.3900 . ?
C332 C342 1.3900 . ?
C334 H334 0.9300 . ?
C334 C336 1.3900 . ?
C336 H336 0.9300 . ?
C336 C338 1.3900 . ?
C338 H338 0.9300 . ?
C338 C340 1.3900 . ?
C340 H340 0.9300 . ?
C340 C342 1.3900 . ?
C342 H342 0.9300 . ?
C344 H34D 0.9600 . ?
C344 H34E 0.9600 . ?
C344 H34F 0.9600 . ?
C346 H34G 0.9597 . ?
C346 H34H 0.9603 . ?
C346 H34I 0.9599 . ?
C348 H34J 0.9596 . ?
C348 H34K 0.9602 . ?
C348 H34L 0.9606 . ?
C350 H35A 0.9606 . ?
C350 H35B 0.9605 . ?
C350 H35C 0.9597 . ?
C352 H35D 0.9604 . ?
C352 H35E 0.9600 . ?
C352 H35F 0.9595 . ?
C354 H35G 0.9595 . ?
C354 H35H 0.9598 . ?
C354 H35I 0.9605 . ?
C356 H35J 0.9600 . ?
C356 H35K 0.9595 . ?
C356 H35L 0.9602 . ?
C358 H358 0.9300 . ?
C358 C360 1.3900 . ?
C358 C368 1.3900 . ?
C360 H360 0.9300 . ?
C360 C362 1.3900 . ?
C362 C364 1.3900 . ?
C364 H364 0.9300 . ?
C364 C366 1.3900 . ?
C366 H366 0.9300 . ?
C366 C368 1.3900 . ?
C368 H368 0.9300 . ?
C370 H37A 0.9598 . ?
C370 H37B 0.9603 . ?
C370 H37C 0.9602 . ?
C372 H372 0.9300 . ?
C372 C374 1.3900 . ?
C372 C382 1.3900 . ?
C374 H374 0.9300 . ?
C374 C376 1.3900 . ?
C376 H376 0.9300 . ?
C376 C378 1.3900 . ?
C378 H378 0.9300 . ?
C378 C380 1.3900 . ?
C380 H380 0.9300 . ?
C380 C382 1.3900 . ?
C384 H38A 0.9604 . ?
C384 H38B 0.9596 . ?
C384 H38C 0.9599 . ?
C384 C390 1.480(10) . ?
C386 H38D 0.9597 . ?
C386 H38E 0.9602 . ?
C386 H38F 0.9606 . ?
C388 H388 0.9300 . ?
C390 H390 0.9800 . ?
C392 H392 0.9300 . ?
C392 C406 1.39(6) . ?
C394 H394 0.9800 . ?
C396 H396 0.9800 . ?
C396 C402 1.482(10) . ?
C396 C408 1.482(10) . ?
C398 H398 0.9300 . ?
C398 C410 1.36(7) . ?
C400 H40A 0.9599 . ?
C400 H40B 0.9603 . ?
C400 H40C 0.9592 . ?
C402 H40D 0.9597 . ?
C402 H40E 0.9588 . ?
C402 H40F 0.9601 . ?
C404 H40G 0.9591 . ?
C404 H40H 0.9601 . ?
C404 H40I 0.9600 . ?
C406 H406 0.9300 . ?
C408 H40J 0.9599 . ?
C408 H40K 0.9602 . ?
C408 H2 0.9599 . ?
C410 H410 0.9300 . ?
C410 C424 1.32(7) . ?
C412 H41A 0.9606 . ?
C412 H41B 0.9589 . ?
C412 H41C 0.9596 . ?
C414 H414 0.9300 . ?
C414 C422 1.38(6) . ?
C416 H41D 0.9700 . ?
C416 H41E 0.9700 . ?
C418 H418 0.9300 . ?
C418 C420 1.31(7) . ?
C420 H420 0.9300 . ?
C422 H422 0.9300 . ?
C426 H42A 0.9595 . ?
C426 H42B 0.9597 . ?
C426 H42C 0.9601 . ?
W16 O44 1.74(2) . ?
W16 O55 2.08(2) . ?
W16 O59 1.89(2) . ?
W16 O61 1.94(2) . ?
W16 O80 2.338(19) . ?
W16 O99 1.77(2) . ?
W17 O51 2.15(2) . ?
W17 O73 1.91(2) . ?
W17 O83 1.73(2) . ?
W17 O91 1.71(2) . ?
W17 O97 1.92(2) . ?
W17 O101 2.25(2) . ?
W18 O47 1.75(2) . ?
W18 O57 1.85(2) . ?
W18 O73 1.94(2) . ?
W18 O79 1.730(19) . ?
W18 O87 2.16(2) . ?
W18 O101 2.233(19) . ?
W22 O53 2.08(2) . ?
W22 O57 1.92(2) . ?
W22 O61 1.89(2) . ?
W22 O77 1.78(2) . ?
W22 O80 2.280(19) . ?
W22 O93 1.78(2) . ?
W23 O49 1.90(2) . ?
W23 O51 1.87(2) . ?
W23 O63 1.72(2) . ?
W23 O67 2.37(2) . ?
W23 O71 1.90(2) . ?
W23 O87 2.04(2) . ?
W25 Ag53 3.252(10) . ?
W25 O59 1.86(2) . ?
W25 O81 2.17(2) . ?
W25 O85 1.75(2) . ?
W25 O86 2.28(2) . ?
W25 O95 2.00(2) . ?
W25 O103 1.77(2) . ?
W27 O86 2.22(2) . ?
W27 O89 1.75(2) . ?
W27 O95 1.90(2) . ?
W27 O97 1.83(2) . ?
W27 O106 2.20(2) . ?
W27 O110 1.74(2) . ?
W29 O49 1.97(2) . ?
W29 O65 1.88(2) . ?
W29 O67 2.334(19) . ?
W29 O69 1.77(2) . ?
W29 O81 1.76(2) . ?
W29 O106 2.04(2) . ?
W30 O53 1.93(2) . ?
W30 O55 1.81(2) . ?
W30 O65 1.96(2) . ?
W30 O67 2.379(19) . ?
W30 O71 1.96(2) . ?
W30 O75 1.74(2) . ?
Ag1 Ag3 2.953(9) . ?
Ag1 Ag5 2.942(6) . ?
Ag1 Ag8 2.754(4) . ?
Ag1 Ag13 3.058(11) . ?
Ag1 Ag21 2.806(6) . ?
Ag1 Ag25 2.983(11) . ?
Ag1 Ag39 3.044(6) . ?
Ag1 Ag49 2.859(10) . ?
Ag1 Ag53 2.847(10) . ?
Ag1 Ag56 2.730(4) . ?
Ag1 Ag58 2.808(5) . ?
Ag1 Cl1 2.406(13) . ?
Ag1B S24A 2.51(2) . ?
Ag1B P11 2.25(3) . ?
Ag1B O83 2.41(2) . ?
Ag3 Ag8 2.775(9) . ?
Ag3 Ag56 3.300(10) . ?
Ag3 S3 2.41(3) . ?
Ag3 S23 2.57(4) . ?
Ag5 Ag22 3.161(7) . ?
Ag5 Ag56 3.032(7) . ?
Ag5 S9 2.38(2) . ?
Ag5 S17 2.35(2) . ?
Ag8 Ag21 2.891(7) . ?
Ag8 Ag23 3.004(8) . ?
Ag8 Ag51 3.013(9) . ?
Ag8 Ag53 2.956(12) . ?
Ag8 Ag56 2.757(5) . ?
Ag8 Ag58 2.683(6) . ?
Ag8 O79 2.47(2) . ?
Ag8 O83 2.42(2) . ?
Ag11 S24 2.61(2) . ?
Ag11 P3 2.253(17) . ?
Ag11 O79 2.55(2) . ?
Ag13 Ag22 3.310(13) . ?
Ag13 Ag56 3.035(11) . ?
Ag13 S3 2.39(3) . ?
Ag13 S25 2.40(3) . ?
Ag14 S1 2.499(11) . ?
Ag14 P4 2.401(10) . ?
Ag14 O93 2.35(2) . ?
Ag16 S4 2.472(11) . ?
Ag16 P8 2.381(11) . ?
Ag16 O47 2.33(2) . ?
Ag19 Ag42 3.108(8) . ?
Ag19 S9 2.35(2) . ?
Ag19 S19 2.36(2) . ?
Ag21 S19 2.41(2) . ?
Ag21 S21 2.317(10) . ?
Ag22 S16 2.522(12) . ?
Ag22 S17 2.66(2) . ?
Ag22 S25 2.62(3) . ?
Ag22 P10 2.396(10) . ?
Ag22 O99 2.41(2) . ?
Ag23 S5 2.33(2) . ?
Ag23 S21 2.314(10) . ?
Ag25 S11 2.49(4) . ?
Ag25 S13 2.36(4) . ?
Ag26 S1 2.446(11) . ?
Ag26 P23 2.383(11) . ?
Ag28 Ag41 3.270(9) . ?
Ag28 S4 2.386(10) . ?
Ag28 S24 2.50(2) . ?
Ag28 S24A 2.29(2) . ?
Ag31 Ag39 3.330(8) . ?
Ag31 S3 2.76(3) . ?
Ag31 S16 2.467(15) . ?
Ag31 P15 2.44(2) . ?
Ag31 O77 2.46(2) . ?
Ag32 S1 2.369(11) . ?
Ag32 S16 2.386(14) . ?
Ag32 O61 2.53(2) . ?
Ag39 Ag56 2.666(7) . ?
Ag39 S5 2.36(2) . ?
Ag39 S17 2.56(2) . ?
Ag39 O77 2.52(2) . ?
Ag40 S6 2.430(12) . ?
Ag40 P6 2.367(12) . ?
Ag41 S24 2.46(2) . ?
Ag41 P11 2.55(3) . ?
Ag41 O83 2.49(2) . ?
Ag42 S9 2.96(2) . ?
Ag42 S11 2.69(4) . ?
Ag42 S20 2.529(13) . ?
Ag42 P1 2.400(11) . ?
Ag42 O103 2.44(2) . ?
Ag43 S20 2.769(17) . ?
Ag43 P19 2.39(2) . ?
Ag43 O110 2.44(2) . ?
Ag47 S4 2.451(10) . ?
Ag47 P14 2.385(10) . ?
Ag48 Ag60 3.063(11) . ?
Ag48 S6 2.352(12) . ?
Ag48 S20 2.356(13) . ?
Ag48 O95 2.48(2) . ?
Ag49 S11 2.42(4) . ?
Ag49 S25 2.42(3) . ?
Ag49 H39A 1.9230 . ?
Ag51 S13 2.27(4) . ?
Ag51 S23 2.48(4) . ?
Ag52 S6 2.479(12) . ?
Ag52 P2 2.398(13) . ?
Ag52 O89 2.60(2) . ?
Ag53 Ag56 2.271(13) . ?
Ag53 O86 2.54(2) . ?
Ag53 O103 2.10(2) . ?
Ag56 Ag58 2.814(7) . ?
Ag56 O77 2.54(2) . ?
Ag56 O80 2.45(2) . ?
Ag56 O99 2.38(2) . ?
Ag58 O103 2.49(2) . ?
Ag58 O110 2.39(2) . ?
Ag60 S20 2.223(15) . ?
Ag60 P19 2.43(2) . ?
Ag60 O110 2.53(2) . ?
Ag62 S24A 2.54(2) . ?
Ag62 P3 2.786(18) . ?
Ag62 O79 2.57(2) . ?
S1 C333 1.88(4) . ?
S3 C191 1.900(10) . ?
S4 C129 1.85(4) . ?
S5 C125 1.903(10) . ?
S6 C411 1.90(4) . ?
S9 C99 1.900(10) . ?
S11 C201 1.899(10) . ?
S13 C251 1.900(10) . ?
S16 C255 1.80(4) . ?
S17 C379 1.901(10) . ?
S19 C43 1.899(10) . ?
S20 C131 1.92(5) . ?
S21 C13 1.901(10) . ?
S23 C101 1.900(10) . ?
S24 C219 1.801(10) . ?
S24A C55 1.799(10) . ?
S25 C155 1.900(10) . ?
P1 C215 1.81(4) . ?
P1 C285 1.80(2) . ?
P1 C305 1.80(4) . ?
P2 C69 1.83(5) . ?
P2 C79 1.87(4) . ?
P2 C365 1.80(3) . ?
P3 C141 1.85(5) . ?
P3 C85 1.87(6) . ?
P3 C371 1.75(3) . ?
P4 C217 1.82(4) . ?
P4 C109 1.88(4) . ?
P4 C325 1.83(2) . ?
P6 C223 1.79(3) . ?
P6 C307 1.81(4) . ?
P6 C175 1.87(3) . ?
P8 C237 1.81(4) . ?
P8 C315 1.86(4) . ?
P8 C179 1.85(2) . ?
P10 C15 1.81(4) . ?
P10 C75 1.84(4) . ?
P10 C323 1.84(2) . ?
P11 C73 1.67(5) . ?
P11 C207 1.92(9) . ?
P11 C423 1.604(10) . ?
P14 C231 1.82(2) . ?
P14 C241 1.84(4) . ?
P14 C283 1.80(4) . ?
P15 C121 1.79(4) . ?
P15 C271 1.699(10) . ?
P15 C173 2.10(6) . ?
P19 C263 1.71(4) . ?
P19 C331 1.74(8) . ?
P19 C193 1.95(5) . ?
P23 C253 1.83(4) . ?
P23 C2 1.83(5) . ?
P23 C83 1.88(5) . ?
Si3 O67 1.61(2) . ?
Si3 O80 1.62(2) . ?
Si3 O86 1.66(2) . ?
Si3 O101 1.66(2) . ?
C213 H21A 0.9700 . ?
C213 H21B 0.9700 . ?
C213 C109 1.55(5) . ?
C213 C315 1.55(5) . ?
C107 H10E 0.9603 . ?
C107 H10F 0.9610 . ?
C107 H10G 0.9594 . ?
C107 C55 1.498(10) . ?
C215 H21C 0.9700 . ?
C215 H21D 0.9700 . ?
C215 C259 1.54(5) . ?
C27 H27 0.9300 . ?
C27 C217 1.46(5) . ?
C27 C281 1.38(5) . ?
C217 C221 1.39(5) . ?
C109 H10H 0.9700 . ?
C109 H10I 0.9700 . ?
C219 H219 0.9800 . ?
C219 C19 1.481(10) . ?
C219 C381 1.479(10) . ?
C55 H55 0.9800 . ?
C55 C419 1.79(11) . ?
C221 H221 0.9300 . ?
C221 C31 1.35(5) . ?
C111 H111 0.9300 . ?
C111 C83 1.32(7) . ?
C111 C199 1.31(7) . ?
C223 C7 1.3900 . ?
C223 C57 1.3900 . ?
C7 H7 0.9300 . ?
C7 C225 1.3900 . ?
C225 H225 0.9300 . ?
C225 C113 1.3900 . ?
C113 H113 0.9300 . ?
C113 C227 1.3900 . ?
C227 H227 0.9300 . ?
C227 C57 1.3900 . ?
C57 H57 0.9300 . ?
C229 H229 0.9300 . ?
C229 C249 1.53(8) . ?
C229 C149 1.31(8) . ?
C115 H11D 0.9600 . ?
C115 H11E 0.9601 . ?
C115 H11F 0.9602 . ?
C115 C201 1.480(10) . ?
C231 C29 1.3900 . ?
C231 C59 1.3900 . ?
C29 H29 0.9300 . ?
C29 C233 1.3900 . ?
C233 H233 0.9300 . ?
C233 C117 1.3900 . ?
C117 H117 0.9300 . ?
C117 C235 1.3900 . ?
C235 H235 0.9300 . ?
C235 C59 1.3900 . ?
C59 H59 0.9300 . ?
C237 C279 1.36(6) . ?
C237 C417 1.42(6) . ?
C119 H119 0.9300 . ?
C119 C153 1.47(6) . ?
C119 C3 1.33(6) . ?
C239 H23A 0.9606 . ?
C239 H23B 0.9606 . ?
C239 H23C 0.9598 . ?
C239 C13 1.481(10) . ?
C15 H15I 0.9700 . ?
C15 H15J 0.9700 . ?
C15 C259 1.59(5) . ?
C241 C35 1.32(6) . ?
C241 C317 1.37(6) . ?
C121 C243 1.3900 . ?
C121 C247 1.3900 . ?
C243 H243 0.9300 . ?
C243 C61 1.3900 . ?
C61 H61 0.9300 . ?
C61 C245 1.3900 . ?
C245 H245 0.9300 . ?
C245 C123 1.3900 . ?
C123 H123 0.9300 . ?
C123 C247 1.3900 . ?
C247 H247 0.9300 . ?
C31 H31 0.9300 . ?
C31 C257 1.50(6) . ?
C249 H249 0.9300 . ?
C249 C335 1.35(8) . ?
C125 H125 0.9800 . ?
C125 C95 1.480(10) . ?
C125 C209 1.481(10) . ?
C251 H251 0.9800 . ?
C251 C127 1.479(10) . ?
C251 C405 1.480(10) . ?
C63 H63A 0.9601 . ?
C63 H63B 0.9599 . ?
C63 H63C 0.9610 . ?
C63 C43 1.481(10) . ?
C253 H25D 0.9700 . ?
C253 H25E 0.9700 . ?
C253 C309 1.48(6) . ?
C127 H12E 0.9602 . ?
C127 H12F 0.9598 . ?
C127 H12G 0.9600 . ?
C255 H255 0.9800 . ?
C255 C313 1.461(10) . ?
C255 C205 1.460(10) . ?
C2 C65 1.42(6) . ?
C2 C169 1.36(6) . ?
C257 H257 0.9300 . ?
C257 C281 1.31(6) . ?
C129 H129 0.9800 . ?
C129 C357 1.45(5) . ?
C129 C203 1.41(4) . ?
C259 H25F 0.9700 . ?
C259 H25G 0.9700 . ?
C65 H65 0.9300 . ?
C65 C167 1.33(7) . ?
C261 H261 0.9300 . ?
C261 C199 1.27(7) . ?
C261 C401 1.33(7) . ?
C131 H131 0.9800 . ?
C131 C91 1.47(6) . ?
C131 C49 1.43(7) . ?
C263 C33 1.3900 . ?
C263 C67 1.3900 . ?
C33 H33 0.9300 . ?
C33 C265 1.3900 . ?
C265 H265 0.9300 . ?
C265 C133 1.3900 . ?
C133 H133 0.9300 . ?
C133 C267 1.3900 . ?
C267 H267 0.9300 . ?
C267 C67 1.3900 . ?
C67 H67 0.9300 . ?
C269 H269 0.9300 . ?
C269 C291 1.37(7) . ?
C269 C403 1.30(7) . ?
C135 H135 0.9300 . ?
C135 C271 1.3900 . ?
C135 C275 1.3900 . ?
C271 C17 1.3900 . ?
C17 H17 0.9300 . ?
C17 C273 1.3900 . ?
C273 H273 0.9300 . ?
C273 C137 1.3900 . ?
C137 H137 0.9300 . ?
C137 C275 1.3900 . ?
C69 C335 1.41(7) . ?
C69 C21 1.36(7) . ?
C277 H27G 0.9700 . ?
C277 H27H 0.9700 . ?
C277 C283 1.50(5) . ?
C277 C79 1.50(5) . ?
C139 H139 0.9300 . ?
C139 C141 1.24(6) . ?
C139 C89 1.38(6) . ?
C279 H279 0.9300 . ?
C279 C415 1.43(6) . ?
C35 H35 0.9300 . ?
C35 C403 1.34(6) . ?
C281 H281 0.9300 . ?
C141 C343 1.54(6) . ?
C283 H28A 0.9700 . ?
C283 H28B 0.9700 . ?
C71 H71 0.9300 . ?
C71 C301 1.33(6) . ?
C71 C417 1.48(6) . ?
C285 C143 1.3900 . ?
C285 C145 1.3900 . ?
C143 H143 0.9300 . ?
C143 C287 1.3900 . ?
C287 H287 0.9300 . ?
C287 C9 1.3900 . ?
C9 H9 0.9300 . ?
C9 C289 1.3900 . ?
C289 H289 0.9300 . ?
C289 C145 1.3900 . ?
C145 H145 0.9300 . ?
C291 H291 0.9300 . ?
C291 C317 1.43(7) . ?
C73 C293 1.3900 . ?
C73 C297 1.3900 . ?
C293 H293 0.9300 . ?
C293 C147 1.3900 . ?
C147 H147 0.9300 . ?
C147 C295 1.3900 . ?
C295 H295 0.9300 . ?
C295 C37 1.3900 . ?
C37 H37 0.9300 . ?
C37 C297 1.3900 . ?
C297 H297 0.9300 . ?
C149 H149 0.9300 . ?
C149 C21 1.34(7) . ?
C299 H29A 0.9599 . ?
C299 H29B 0.9605 . ?
C299 H29C 0.9598 . ?
C299 C379 1.481(10) . ?
C75 C345 1.37(6) . ?
C75 C349 1.39(6) . ?
C301 H301 0.9300 . ?
C301 C415 1.19(6) . ?
C151 H15K 0.9594 . ?
C151 H15L 0.9601 . ?
C151 H15M 0.9596 . ?
C151 C43 1.481(10) . ?
C303 H30C 0.9571 . ?
C303 H30D 0.9608 . ?
C303 H30E 0.9602 . ?
C303 C191 1.481(10) . ?
C19 H19D 0.9601 . ?
C19 H19E 0.9605 . ?
C19 H19F 0.9592 . ?
C305 C153 1.48(6) . ?
C305 C383 1.40(6) . ?
C153 H153 0.9300 . ?
C307 H30F 0.9700 . ?
C307 H30G 0.9700 . ?
C307 C309 1.66(6) . ?
C77 H77A 0.9597 . ?
C77 H77B 0.9606 . ?
C77 H77C 0.9590 . ?
C77 C99 1.480(10) . ?
C309 H30H 0.9700 . ?
C309 H30I 0.9700 . ?
C155 H155 0.9800 . ?
C155 C51 1.480(10) . ?
C155 C409 1.480(10) . ?
C311 H31A 0.9597 . ?
C311 H31B 0.9592 . ?
C311 H31C 0.9599 . ?
C311 C101 1.480(10) . ?
C39 H39A 0.9589 . ?
C39 H39B 0.9599 . ?
C39 H39C 0.9602 . ?
C39 C201 1.480(10) . ?
C313 H31D 0.9605 . ?
C313 H31E 0.9611 . ?
C313 H31F 0.9598 . ?
C157 H15N 0.9596 . ?
C157 H15O 0.9604 . ?
C157 H15P 0.9613 . ?
C157 C13 1.481(10) . ?
C315 H31G 0.9700 . ?
C315 H31H 0.9700 . ?
C79 H79A 0.9700 . ?
C79 H79B 0.9700 . ?
C317 H317 0.9300 . ?
C159 H159 0.9300 . ?
C159 C319 1.3900 . ?
C159 C323 1.3900 . ?
C319 H319 0.9300 . ?
C319 C5 1.3900 . ?
C5 H5 0.9300 . ?
C5 C321 1.3900 . ?
C321 H321 0.9300 . ?
C321 C161 1.3900 . ?
C161 H161 0.9300 . ?
C161 C323 1.3900 . ?
C81 H81 0.9300 . ?
C81 C345 1.41(6) . ?
C81 C87 1.43(6) . ?
C325 C163 1.3900 . ?
C325 C165 1.3900 . ?
C163 H163 0.9300 . ?
C163 C327 1.3900 . ?
C327 H327 0.9300 . ?
C327 C41 1.3900 . ?
C41 H41 0.9300 . ?
C41 C329 1.3900 . ?
C329 H329 0.9300 . ?
C329 C165 1.3900 . ?
C165 H165 0.9300 . ?
C331 H33D 0.9700 . ?
C331 H33E 0.9700 . ?
C331 C171 1.62(10) . ?
C83 C25 1.31(7) . ?
C333 H333 0.9800 . ?
C333 C395 1.53(6) . ?
C333 C397 1.38(6) . ?
C167 H167 0.9300 . ?
C167 C393 1.48(7) . ?
C335 H335 0.9300 . ?
C21 H21 0.9300 . ?
C337 H337 0.9300 . ?
C337 C169 1.38(6) . ?
C337 C393 1.28(7) . ?
C169 H169 0.9300 . ?
C339 H339 0.9300 . ?
C339 C341 1.43(6) . ?
C339 C343 1.38(6) . ?
C85 H85A 0.9700 . ?
C85 H85B 0.9700 . ?
C85 C399 1.463(10) . ?
C341 H341 0.9300 . ?
C341 C89 1.43(6) . ?
C171 H17G 0.9700 . ?
C171 H17H 0.9700 . ?
C171 C207 1.43(10) . ?
C343 H343 0.9300 . ?
C43 H43 0.9800 . ?
C345 H345 0.9300 . ?
C173 H17I 0.9700 . ?
C173 H17J 0.9700 . ?
C173 C399 1.457(10) . ?
C347 H347 0.9300 . ?
C347 C87 1.44(6) . ?
C347 C349 1.43(6) . ?
C87 H87 0.9300 . ?
C349 H349 0.9300 . ?
C175 C351 1.3900 . ?
C175 C355 1.3900 . ?
C351 H351 0.9300 . ?
C351 C11 1.3900 . ?
C11 H11 0.9300 . ?
C11 C353 1.3900 . ?
C353 H353 0.9300 . ?
C353 C177 1.3900 . ?
C177 H177 0.9300 . ?
C177 C355 1.3900 . ?
C355 H355 0.9300 . ?
C89 H89 0.9300 . ?
C357 H35M 0.9838 . ?
C357 H35N 0.9683 . ?
C357 H35O 0.9272 . ?
C179 C359 1.3900 . ?
C179 C363 1.3900 . ?
C359 H359 0.9300 . ?
C359 C45 1.3900 . ?
C45 H45 0.9300 . ?
C45 C361 1.3900 . ?
C361 H361 0.9300 . ?
C361 C181 1.3900 . ?
C181 H181 0.9300 . ?
C181 C363 1.3900 . ?
C363 H363 0.9300 . ?
C91 H91A 0.9602 . ?
C91 H91B 0.9600 . ?
C91 H91C 0.9598 . ?
C365 C183 1.3900 . ?
C365 C185 1.3900 . ?
C183 H183 0.9300 . ?
C183 C367 1.3900 . ?
C367 H367 0.9300 . ?
C367 C23 1.3900 . ?
C23 H23 0.9300 . ?
C23 C369 1.3900 . ?
C369 H369 0.9300 . ?
C369 C185 1.3900 . ?
C185 H185 0.9300 . ?
C371 C93 1.3900 . ?
C371 C47 1.3900 . ?
C93 H93 0.9300 . ?
C93 C373 1.3900 . ?
C373 H373 0.9300 . ?
C373 C187 1.3900 . ?
C187 H187 0.9300 . ?
C187 C375 1.3900 . ?
C375 H375 0.9300 . ?
C375 C47 1.3900 . ?
C47 H47 0.9300 . ?
C377 H37D 0.9602 . ?
C377 H37E 0.9593 . ?
C377 H37F 0.9608 . ?
C377 C379 1.483(10) . ?
C189 H18G 0.9604 . ?
C189 H18H 0.9600 . ?
C189 H18I 0.9609 . ?
C189 C191 1.480(10) . ?
C379 H379 0.9800 . ?
C95 H95A 0.9595 . ?
C95 H95B 0.9600 . ?
C95 H95C 0.9590 . ?
C381 H38G 0.9600 . ?
C381 H38H 0.9596 . ?
C381 H38I 0.9601 . ?
C191 H191 0.9800 . ?
C383 H383 0.9300 . ?
C383 C385 1.36(6) . ?
C3 H3 0.9300 . ?
C3 C385 1.35(6) . ?
C385 H385 0.9300 . ?
C193 C387 1.3900 . ?
C193 C391 1.3900 . ?
C387 H387 0.9300 . ?
C387 C97 1.3900 . ?
C97 H97 0.9300 . ?
C97 C389 1.3900 . ?
C389 H389 0.9300 . ?
C389 C195 1.3900 . ?
C195 H195 0.9300 . ?
C195 C391 1.3900 . ?
C391 H391 0.9300 . ?
C49 H49A 0.9600 . ?
C49 H49B 0.9600 . ?
C49 H49C 0.9600 . ?
C393 H393 0.9300 . ?
C197 H19G 0.9607 . ?
C197 H19H 0.9604 . ?
C197 H19I 0.9595 . ?
C197 C99 1.480(10) . ?
C395 H39D 0.9590 . ?
C395 H39E 0.9599 . ?
C395 H39F 0.9603 . ?
C99 H99 0.9800 . ?
C397 H39G 0.9595 . ?
C397 H39H 0.9603 . ?
C397 H39I 0.9603 . ?
C199 H199 0.9300 . ?
C399 H39J 0.9700 . ?
C399 H39K 0.9700 . ?
C25 H25 0.9300 . ?
C25 C401 1.43(7) . ?
C401 H401 0.9300 . ?
C201 H201 0.9800 . ?
C403 H403 0.9300 . ?
C101 H101 0.9800 . ?
C101 C407 1.479(10) . ?
C405 H40L 0.9600 . ?
C405 H40M 0.9599 . ?
C405 H40N 0.9596 . ?
C203 H20A 0.9601 . ?
C203 H20B 0.9597 . ?
C203 H20C 0.9602 . ?
C407 H40O 0.9617 . ?
C407 H40P 0.9594 . ?
C407 H40Q 0.9597 . ?
C51 H51A 0.9606 . ?
C51 H51B 0.9597 . ?
C51 H51C 0.9602 . ?
C409 H40R 0.9603 . ?
C409 H40S 0.9603 . ?
C409 H40T 0.9603 . ?
C205 H20D 0.9408 . ?
C205 H20E 0.9861 . ?
C205 H20F 0.9522 . ?
C411 H411 0.9800 . ?
C411 C103 1.464(10) . ?
C411 C413 1.461(10) . ?
C103 H10J 0.9600 . ?
C103 H10K 0.9601 . ?
C103 H10L 0.9599 . ?
C413 H41F 0.9602 . ?
C413 H41G 0.9598 . ?
C413 H41H 0.9599 . ?
C207 H20G 0.9700 . ?
C207 H20H 0.9700 . ?
C415 H415 0.9300 . ?
C13 H13 0.9800 . ?
C417 H417 0.9300 . ?
C209 H20I 0.9604 . ?
C209 H20J 0.9601 . ?
C209 H20K 0.9608 . ?
C419 H41I 0.9603 . ?
C419 H41J 0.9597 . ?
C419 H41K 0.9602 . ?
Si1 O19 1.506(10) 2_486 ?
Si1 O19 1.506(10) . ?
Si1 O20 1.509(10) 2_486 ?
Si1 O20 1.509(10) . ?
Si1 O21 1.504(10) 2_486 ?
Si1 O21 1.504(10) . ?
Si1 O22 1.497(10) . ?
Si1 O22 1.497(10) 2_486 ?
O19 O20 1.69(3) 2_486 ?
O19 O22 1.66(3) 2_486 ?
O20 O21 1.69(3) 2_486 ?
O21 O22 1.66(3) 2_486 ?
Si2 O40 1.526(9) 2_577 ?
Si2 O40 1.526(9) . ?
Si2 O41 1.522(9) 2_577 ?
Si2 O41 1.522(9) . ?
Si2 O42 1.530(9) 2_577 ?
Si2 O42 1.529(9) . ?
Si2 O43 1.528(9) . ?
Si2 O43 1.527(9) 2_577 ?
O40 O41 1.75(2) 2_577 ?
O40 O42 1.77(2) 2_577 ?
O40 O43 1.77(2) 2_577 ?
O41 O42 1.76(2) 2_577 ?
O41 O43 1.75(2) 2_577 ?
O42 O43 1.77(2) 2_577 ?
C105 H105 0.9300 . ?
C105 C421 1.3900 . ?
C105 C425 1.3900 . ?
C421 H421 0.9300 . ?
C421 C211 1.3900 . ?
C211 H211 0.9300 . ?
C211 C423 1.3900 . ?
C423 C53 1.3900 . ?
C53 H53 0.9300 . ?
C53 C425 1.3900 . ?
C425 H425 0.9300 . ?

loop_
_geom_torsion_atom_site_label_1
_geom_torsion_atom_site_label_2
_geom_torsion_atom_site_label_3
_geom_torsion_atom_site_label_4
_geom_torsion
_geom_torsion_site_symmetry_1
_geom_torsion_site_symmetry_2
_geom_torsion_site_symmetry_3
_geom_torsion_site_symmetry_4
_geom_torsion_publ_flag
O1 W1 O3 W5 28(5) . . . 2_486 ?
O1 W1 O4 W4 -109(3) . . . 2_486 ?
O1 W1 O14 C275 -18(32) . . . 1_565 ?
O1 W3 O6 W6 71(5) . . . . ?
O1 W3 O7 W2 -53(3) . . . . ?
O1 W3 O11 W5 -19(9) . . . . ?
O2 W1 O3 W5 108(2) . . . 2_486 ?
O2 W1 O4 W4 -44(4) . . . 2_486 ?
O2 W1 O14 C275 -106(32) . . . 1_565 ?
O2 W2 O7 W3 54(3) . . . . ?
O2 W2 O8 W6 -123(4) . . . 2_486 ?
O2 W2 O9 W4 34(8) . . . . ?
O3 W1 O4 W4 50(3) . . . 2_486 ?
O3 W1 O14 C275 161(32) . . . 1_565 ?
O3 W5 O11 W3 15(8) 2_486 . . . ?
O3 W5 O12 W6 -92(3) 2_486 . . . ?
O4 W1 O3 W5 -51(2) . . . 2_486 ?
O4 W1 O14 C275 69(32) . . . 1_565 ?
O5 W6 O6 W3 -68(5) . . . . ?
O5 W6 O12 W5 -6(6) . . . . ?
O6 W3 O7 W2 66(5) . . . . ?
O6 W3 O11 W5 62(4) . . . . ?
O6 W6 O5 W4 112(4) . . . 2_486 ?
O6 W6 O12 W5 -70(2) . . . . ?
O7 W2 O8 W6 -55(6) . . . 2_486 ?
O7 W2 O9 W4 103(4) . . . . ?
O7 W3 O6 W6 -45(7) . . . . ?
O7 W3 O11 W5 -101(4) . . . . ?
O8 W2 O7 W3 -14(6) . . . . ?
O8 W2 O9 W4 -51(4) . . . . ?
O8 W6 O5 W4 -40(5) 2_486 . . 2_486 ?
O8 W6 O6 W3 46(7) 2_486 . . . ?
O8 W6 O12 W5 89(2) 2_486 . . . ?
O9 W2 O7 W3 -107(3) . . . . ?
O9 W2 O8 W6 37(4) . . . 2_486 ?
O10 W5 O11 W3 101(4) . . . . ?
O10 W5 O12 W6 1(4) . . . . ?
O11 W3 O6 W6 -90(4) . . . . ?
O11 W3 O7 W2 108(3) . . . . ?
O11 W5 O12 W6 68(2) . . . . ?
O12 W5 O11 W3 -61(4) . . . . ?
O12 W6 O5 W4 53(8) . . . 2_486 ?
O12 W6 O6 W3 91(4) . . . . ?
O13 W6 O5 W4 -145(4) . . . 2_486 ?
O13 W6 O6 W3 -171(4) . . . . ?
O13 W6 O12 W5 -168(3) . . . . ?
O14 W1 O3 W5 -148(3) . . . 2_486 ?
O14 W1 O4 W4 151(3) . . . 2_486 ?
O15 W3 O6 W6 171(4) . . . . ?
O15 W3 O7 W2 -150(3) . . . . ?
O15 W3 O11 W5 160(4) . . . . ?
O16 W2 O7 W3 151(3) . . . . ?
O16 W2 O8 W6 140(4) . . . 2_486 ?
O16 W2 O9 W4 -155(4) . . . . ?
O18 W5 O11 W3 -158(4) . . . . ?
O18 W5 O12 W6 165(3) . . . . ?
O1A W1A O2A W3A -67(4) . . . . ?
O1A W1A O3A W6A 33(8) . . . . ?
O1A W2A O8A W4A -108(4) . . . . ?
O2A W1A O3A W6A -78(5) . . . . ?
O2A W3A O10A W2A -53(3) . . . . ?
O2A W3A O11A W5A -39(8) . . . 2_486 ?
O2A W3A O12A W4A 103(4) . . . 2_486 ?
O3A W1A O2A W3A 91(4) . . . . ?
O4A W1A O2A W3A 3(10) . . . . ?
O4A W1A O3A W6A 84(4) . . . . ?
O5A W4A O8A W2A -54(4) 2_486 . . . ?
O5A W6A O3A W1A 78(5) . . . . ?
O6A W6A O3A W1A -81(5) . . . . ?
O7A W4A O8A W2A 110(4) . . . . ?
O9A W2A O8A W4A 58(4) . . . . ?
O9A W6A O3A W1A -7(12) 2_486 . . . ?
O10A W2A O8A W4A -23(7) . . . . ?
O10A W3A O2A W1A 67(4) . . . . ?
O10A W3A O11A W5A -110(4) . . . 2_486 ?
O10A W3A O12A W4A 21(9) . . . 2_486 ?
O11A W3A O2A W1A -4(9) . . . . ?
O11A W3A O10A W2A 106(3) . . . . ?
O11A W3A O12A W4A -56(4) . . . 2_486 ?
O12A W3A O2A W1A -92(4) . . . . ?
O12A W3A O10A W2A 29(6) . . . . ?
O12A W3A O11A W5A 50(4) . . . 2_486 ?
O12A W4A O8A W2A 43(8) 2_486 . . . ?
O13A W1A O2A W3A -166(4) . . . . ?
O13A W1A O3A W6A -180(4) . . . . ?
O15A W6A O3A W1A 179(4) . . . . ?
O16A W4A O8A W2A -149(4) . . . . ?
O17A W2A O8A W4A 155(3) . . . . ?
O18A W3A O2A W1A 167(4) . . . . ?
O18A W3A O10A W2A -153(2) . . . . ?
O18A W3A O11A W5A 150(4) . . . 2_486 ?
O18A W3A O12A W4A -156(4) . . . 2_486 ?
O1B W9A O25A W8A -149(4) . . . . ?
O23 W7 O25 W9 -35(2) . . . . ?
O23 W8 O24 W9 60(4) . . . . ?
O23A W7A O33A W12A -82.5(15) . . . 2_577 ?
O23A W9A O25A W8A -46(3) . . . . ?
O24 W9 O25 W7 35(2) . . . . ?
O24A W7A O23A W9A -47.5(15) . . . . ?
O24A W7A O33A W12A 11(3) . . . 2_577 ?
O24A W8A O25A W9A 54(3) . . . . ?
O24A W8A O30A W12A 42(5) . . . . ?
O24A W8A O31A W10A -100.0(19) . . . 2_577 ?
O25 W7 O23 W8 55(6) . . . . ?
O25A W8A O24A W7A -62.2(17) . . . . ?
O25A W8A O30A W12A 103(2) . . . . ?
O25A W8A O31A W10A -3(4) . . . 2_577 ?
O26 W9 O25 W7 -33(3) . . . . ?
O26 W12 O28 W11 44(2) . . . . ?
O26 W12 O29 W10 -83(2) . . . 2_577 ?
O26A W9A O25A W8A 126(3) . . . . ?
O26A W11A O28A W10A 67.8(12) . . . . ?
O27 W9 O25 W7 -119(2) . . . . ?
O27 W11 O28 W12 -50.8(17) . . . . ?
O27A W9A O25A W8A 36(5) . . . . ?
O27A W10A O38A W12A 118.7(18) . . . 2_577 ?
O28 W12 O29 W10 53(5) . . . 2_577 ?
O28A W10A O27A W9A 80.9(10) . . . . ?
O28A W10A O38A W12A 13(5) . . . 2_577 ?
O29 W10 O31 W7 -47.8(18) 2_577 . . . ?
O29 W12 O28 W11 -89(4) . . . . ?
O29A W11A O28A W10A -87(3) . . . . ?
O29A W12A O30A W8A -99(2) . . . . ?
O30 W10 O31 W7 102.3(19) . . . . ?
O30 W11 O28 W12 30(3) . . . . ?
O30A W8A O24A W7A -3(4) . . . . ?
O30A W8A O25A W9A -110(3) . . . . ?
O30A W8A O31A W10A 61.4(18) . . . 2_577 ?
O31 W7 O23 W8 -4(11) . . . . ?
O31 W7 O25 W9 124(2) . . . . ?
O31A W8A O24A W7A 94.3(15) . . . . ?
O31A W8A O25A W9A -44(5) . . . . ?
O31A W8A O30A W12A -56(2) . . . . ?
O31A W10A O27A W9A -1(3) 2_577 . . . ?
O31A W10A O38A W12A -46.4(18) 2_577 . . 2_577 ?
O32 W8 O24 W9 -110(3) 2_577 . . . ?
O32A W7A O23A W9A 28(2) . . . . ?
O32A W7A O33A W12A 69.0(12) . . . 2_577 ?
O32A W11A O28A W10A -104.9(14) 2_577 . . . ?
O33 W10 O31 W7 -145(2) . . . . ?
O33A W7A O23A W9A 114.5(17) . . . . ?
O33A W12A O30A W8A -41(4) 2_577 . . . ?
O34 W7 O23 W8 -91(6) . . . . ?
O34 W7 O25 W9 49(4) . . . . ?
O34 W12 O28 W11 -96(2) 2_577 . . . ?
O34 W12 O29 W10 60(2) 2_577 . . 2_577 ?
O34A W10A O27A W9A 175.2(9) . . . . ?
O34A W10A O38A W12A -142.8(17) . . . 2_577 ?
O35 W7 O23 W8 163(5) . . . . ?
O35 W7 O25 W9 -138(2) . . . . ?
O35A W8A O24A W7A -163.5(15) . . . . ?
O35A W8A O25A W9A 147(4) . . . . ?
O35A W8A O30A W12A -157.3(19) . . . . ?
O35A W8A O31A W10A 165(3) . . . 2_577 ?
O36 W9 O25 W7 139.4(18) . . . . ?
O36A W12A O30A W8A 163(3) . . . . ?
O37 W11 O28 W12 -141.3(16) . . . . ?
O37A W11A O28A W10A 166.7(10) . . . . ?
O38 W8 O24 W9 26(10) 2_577 . . . ?
O38 W11 O28 W12 125(2) . . . . ?
O38A W10A O27A W9A -88.8(11) . . . . ?
O38A W12A O30A W8A 51(2) 2_577 . . . ?
O39 W12 O28 W11 158(2) . . . . ?
O39 W12 O29 W10 166(2) . . . 2_577 ?
O39A W7A O23A W9A -148(3) . . . . ?
O39A W7A O33A W12A 171.4(12) . . . 2_577 ?
Ag S18 C4 C344 19(4) . . . . ?
Ag S18 C4 C348 -95(3) . . . . ?
Ag P5 C224 C214 101(2) . . . . ?
Ag P5 C224 C222 -73(3) . . . . ?
Ag P5 C248 C96 -79(5) . . . . ?
Ag P5 C382 C372 -175.7(18) . . . . ?
Ag P5 C382 C380 4.3(18) . . . . ?
Ag1A S26A C68 C72 -42(10) . . . . ?
Ag1A S26A C68 C426 169(7) . . . . ?
Ag1A P9 C178 C168 166(3) . . . . ?
Ag1A P9 C178 C170 -14(4) . . . . ?
Ag1A P9 C278 C416 -72(4) . . . . ?
Ag2 S14 C240 C252 -170(5) . . . . ?
Ag2 S14 C240 C328 -24(6) . . . . ?
Ag6 S10 C102 C98 -64(3) . . . . ?
Ag6 S10 C102 C370 60(3) . . . . ?
Ag6 P12 C40 C42 -24(2) . . . . ?
Ag6 P12 C40 C50 157.3(15) . . . . ?
Ag6 P12 C122 C104 73(3) . . . . ?
Ag6 P12 C302 C300 88.9(17) . . . . ?
Ag6 P12 C302 C304 -90.2(16) . . . . ?
Ag7 S15 C1 C196 14(6) . . . . ?
Ag7 S15 C1 C404 136(6) . . . . ?
Ag7 S31 C92 C180 21(12) . . . . ?
Ag7 S31 C92 C182 -174(13) . . . . ?
Ag9 S26 C66 C70 139(4) . . . . ?
Ag9 S26 C66 C152 -81(4) . . . . ?
Ag9 P21 C228 C230 64(3) . . . . ?
Ag9 P21 C228 C238 -120(2) . . . . ?
Ag9 P21 C312 C314 -150(2) . . . . ?
Ag9 P21 C312 C322 29(4) . . . . ?
Ag9A S26A C68 C72 85(11) . . . . ?
Ag9A S26A C68 C426 -64(7) . . . . ?
Ag9A P21 C228 C230 62(4) . . . . ?
Ag9A P21 C228 C238 -122(3) . . . . ?
Ag9A P21 C312 C314 -130(3) . . . . ?
Ag9A P21 C312 C322 50(3) . . . . ?
Ag10 S8 C242 C118 152(3) . . . . ?
Ag10 S8 C242 C268 -79(3) . . . . ?
Ag10 P13 C8 C10 -169(3) . . . . ?
Ag10 P13 C8 C36 14(4) . . . . ?
Ag10 P13 C106 C108 -119.5(17) . . . . ?
Ag10 P13 C106 C116 55.4(18) . . . . ?
Ag10 P13 C126 C100 -75(3) . . . . ?
Ag12 S10 C102 C98 64(3) . . . . ?
Ag12 S10 C102 C370 -172(3) . . . . ?
Ag12 P20 C76 C78 -10.5(17) . . . . ?
Ag12 P20 C76 C86 168.9(13) . . . . ?
Ag12 P20 C90 C154 116(4) . . . . ?
Ag12 P20 C90 C210 -61(4) . . . . ?
Ag12 P20 C156 C100 55(3) . . . . ?
Ag15 S30 C56 C352 53(4) . . . . ?
Ag15 S30 C56 C356 -77(3) . . . . ?
Ag17 S14 C240 C252 25(7) . . . . ?
Ag17 S14 C240 C328 171(4) . . . . ?
Ag20 S31 C92 C180 -157(9) . . . . ?
Ag20 S31 C92 C182 9(18) . . . . ?
Ag20 P17 C30 C24 -59(3) . . . . ?
Ag20 P17 C128 C130 -59.7(16) . . . . ?
Ag20 P17 C128 C138 119.3(15) . . . . ?
Ag20 P17 C212 C246 138(3) . . . . ?
Ag20 P17 C212 C406 -37(4) . . . . ?
Ag24 S8 C242 C118 -72(3) . . . . ?
Ag24 S8 C242 C268 57(4) . . . . ?
Ag24 P7 C12 C14 145.8(14) . . . . ?
Ag24 P7 C12 C22 -32.9(19) . . . . ?
Ag24 P7 C424 C28 129(4) . . . . ?
Ag24 P7 C424 C410 -58(4) . . . . ?
Ag27 S27 C394 C88 122(5) . . . . ?
Ag27 S27 C394 C176 1(5) . . . . ?
Ag27 S29 C396 C402 118(2) . . . . ?
Ag27 S29 C396 C408 -127(3) . . . . ?
Ag29 S27 C394 C88 -9(3) . . . . ?
Ag29 S27 C394 C176 -131(3) . . . . ?
Ag29 S31 C92 C180 128(11) . . . . ?
Ag29 S31 C92 C182 -66(14) . . . . ?
Ag30 S10 C102 C98 178(3) . . . . ?
Ag30 S10 C102 C370 -58(4) . . . . ?
Ag30 S26 C66 C70 -131(4) . . . . ?
Ag30 S26 C66 C152 9(5) . . . . ?
Ag30 S26A C68 C72 -128(10) . . . . ?
Ag30 S26A C68 C426 84(7) . . . . ?
Ag33 S26 C66 C70 -12(5) . . . . ?
Ag33 S26 C66 C152 128(4) . . . . ?
Ag33 P9 C178 C168 168(3) . . . . ?
Ag33 P9 C178 C170 -12(5) . . . . ?
Ag33 P9 C278 C416 -58(4) . . . . ?
Ag34 S18 C4 C344 -177(3) . . . . ?
Ag34 S18 C4 C348 69(3) . . . . ?
Ag34 P16 C60 C24 61(3) . . . . ?
Ag34 P16 C324 C280 30(4) . . . . ?
Ag34 P16 C324 C310 -144(4) . . . . ?
Ag34 P16 C362 C360 19(2) . . . . ?
Ag34 P16 C362 C364 -161.3(16) . . . . ?
Ag35 S2 C390 C34 -62(5) . . . . ?
Ag35 S2 C390 C384 166(4) . . . . ?
Ag35 S30 C56 C352 -53(4) . . . . ?
Ag35 S30 C56 C356 177(3) . . . . ?
Ag36 S8 C242 C118 37(3) . . . . ?
Ag36 S8 C242 C268 166(3) . . . . ?
Ag37 S18 C4 C344 39(4) . . . . ?
Ag37 S18 C4 C348 -74(3) . . . . ?
Ag37 P5 C224 C214 92(3) . . . . ?
Ag37 P5 C224 C222 -82(3) . . . . ?
Ag37 P5 C248 C96 -54(5) . . . . ?
Ag37 P5 C382 C372 167.3(17) . . . . ?
Ag37 P5 C382 C380 -12.7(17) . . . . ?
Ag38 S12 C226 C158 108(4) . . . . ?
Ag38 S12 C226 C330 -46(5) . . . . ?
Ag38 P18 C6 C244 174(4) . . . . ?
Ag38 P18 C6 C254 -24(5) . . . . ?
Ag38 P18 C32 C270 63(3) . . . . ?
Ag38 P18 C266 C256 -71.0(18) . . . . ?
Ag38 P18 C266 C264 107.0(18) . . . . ?
Ag45 S2 C390 C34 -152(4) . . . . ?
Ag45 S2 C390 C384 76(5) . . . . ?
Ag46 S12 C226 C158 -142(4) . . . . ?
Ag46 S12 C226 C330 64(5) . . . . ?
Ag46 P22 C294 C284 0(2) . . . . ?
Ag46 P22 C294 C292 174.8(17) . . . . ?
Ag46 P22 C332 C334 -32(2) . . . . ?
Ag46 P22 C332 C342 161.6(17) . . . . ?
Ag54 S12 C226 C158 -16(5) . . . . ?
Ag54 S12 C226 C330 -169(4) . . . . ?
Ag54 S18 C4 C344 -67(4) . . . . ?
Ag54 S18 C4 C348 179(3) . . . . ?
Ag55 S7 C38 C400 -137(8) . . . . ?
Ag55 S7 C38 C412 -19(10) . . . . ?
Ag55 S29 C396 C402 -162(3) . . . . ?
Ag55 S29 C396 C408 -47(3) . . . . ?
Ag57 S7 C38 C400 -25(9) . . . . ?
Ag57 S7 C38 C412 92(9) . . . . ?
Ag57 S15 C1 C196 -160(6) . . . . ?
Ag57 S15 C1 C404 -39(6) . . . . ?
Ag59 S27 C394 C88 -97(4) . . . . ?
Ag59 S27 C394 C176 141(4) . . . . ?
Ag59 P24 C62 C416 -51(6) . . . . ?
Ag59 P24 C184 C186 -32(2) . . . . ?
Ag59 P24 C184 C194 151.6(19) . . . . ?
Ag61 W21 O58 Ag34 173(3) . . . . ?
Ag61 W21 O66 W26 -24(4) . . . . ?
P7 C12 C14 C16 -179(2) . . . . ?
P7 C12 C22 C20 179(2) . . . . ?
P9 C198 C200 C202 -176(3) . . . . ?
P9 C198 C208 C206 176(3) . . . . ?
P9 C278 C416 C62 -77(7) . . . . ?
P12 C40 C42 C44 -179(3) . . . . ?
P12 C40 C50 C48 179(2) . . . . ?
P12 C302 C304 C306 179(2) . . . . ?
P13 C8 C10 C120 -175(3) . . . . ?
P13 C8 C36 C162 177(3) . . . . ?
P13 C106 C108 C110 175(2) . . . . ?
P13 C106 C116 C114 -175(2) . . . . ?
P16 C362 C364 C366 180(3) . . . . ?
P17 C128 C130 C132 179(2) . . . . ?
P17 C128 C138 C136 -179(2) . . . . ?
P17 C212 C246 C54 -170(3) . . . . ?
P17 C212 C406 C392 174(3) . . . . ?
P18 C6 C244 C124 -178(4) . . . . ?
P18 C6 C254 C326 -177(4) . . . . ?
P18 C32 C270 C276 95(4) . . . . ?
P20 C76 C78 C80 179(2) . . . . ?
P20 C76 C86 C84 -179(2) . . . . ?
P20 C90 C154 C418 176(4) . . . . ?
P20 C90 C210 C250 176(4) . . . . ?
P21 C64 C96 C248 172(5) . . . . ?
P21 C228 C230 C232 176(4) . . . . ?
P21 C228 C238 C236 -177(4) . . . . ?
P21 C312 C314 C316 180(4) . . . . ?
P21 C312 C322 C320 -180(4) . . . . ?
P22 C94 C104 C122 -162(3) . . . . ?
P22 C332 C334 C336 -167(3) . . . . ?
P22 C332 C342 C340 166(3) . . . . ?
P24 C62 C416 C278 -154(5) . . . . ?
P24 C140 C142 C144 178(3) . . . . ?
P24 C140 C150 C148 -178(3) . . . . ?
P24 C184 C186 C188 -176(3) . . . . ?
P24 C184 C194 C192 176(3) . . . . ?
O45 W14 O78 W21 -137(2) . . . . ?
O45 W14 O102 W20 172.1(14) . . . . ?
O46 W28 O54 Ag9 -28.3(15) . . . . ?
O46 W28 O54 Ag9A -6.7(19) . . . . ?
O46 W28 O54 Ag18 -170.9(11) . . . . ?
O48 W26 O90 Ag20 33.6(16) . . . . ?
O48 W26 O90 Ag50 176.8(10) . . . . ?
O50 W13 O52 W24 171(4) . . . . ?
O50 W13 O56 W28 -178.2(12) . . . . ?
O50 W13 O105 Ag1A 21.7(14) . . . . ?
O50 W13 O105 Ag18 171.0(10) . . . . ?
O50 W13 O105 Ag33 -1.5(14) . . . . ?
O52 W13 O50 Ag12 122.0(17) . . . . ?
O52 W13 O56 W28 51(3) . . . . ?
O52 W13 O105 Ag1A 124.6(12) . . . . ?
O52 W13 O105 Ag18 -86.1(10) . . . . ?
O52 W13 O105 Ag33 101.4(12) . . . . ?
O52 W24 O76 Ag10 -98.9(13) . . . . ?
O52 W24 O107 Ag2 18(3) . . . . ?
O52 W24 O107 Ag50 85.6(10) . . . . ?
O52 W24 O107 Ag59 -124.8(10) . . . . ?
O56 W13 O50 Ag12 -39.5(18) . . . . ?
O56 W13 O52 W24 -59(5) . . . . ?
O56 W13 O105 Ag1A -75.2(12) . . . . ?
O56 W13 O105 Ag18 74.1(11) . . . . ?
O56 W13 O105 Ag33 -98.4(12) . . . . ?
O56 W28 O54 Ag9 68.0(13) . . . . ?
O56 W28 O54 Ag9A 89.5(16) . . . . ?
O56 W28 O54 Ag18 -74.7(11) . . . . ?
O58 W21 O66 W26 -56(4) . . . . ?
O60 W20 O82 W26 21(2) . . . . ?
O60 W24 O52 W13 97(4) . . . . ?
O60 W24 O76 Ag10 -18.7(13) . . . . ?
O60 W24 O107 Ag2 -54(5) . . . . ?
O60 W24 O107 Ag50 14(4) . . . . ?
O60 W24 O107 Ag59 163(3) . . . . ?
O62 W15 O64 Ag -139.2(10) . . . . ?
O62 W15 O64 Ag37 -151.5(15) . . . . ?
O62 W15 O64 Ag44 1.9(10) . . . . ?
O62 W15 O96 W28 -29(4) . . . . ?
O62 W21 O58 Ag34 152.4(15) . . . . ?
O62 W21 O58 Ag44 0.7(11) . . . . ?
O62 W21 O58 Ag61 -21.0(14) . . . . ?
O62 W21 O66 W26 27(4) . . . . ?
O62 Si4 O92 W24 -174.3(13) . . . . ?
O62 Si4 O92 W26 54.0(17) . . . . ?
O62 Si4 O92 Ag50 -53.3(13) . . . . ?
O62 Si4 O104 W13 171.7(13) . . . . ?
O62 Si4 O104 W28 -48.7(18) . . . . ?
O62 Si4 O104 Ag18 61.4(12) . . . . ?
O62 Si4 O108 W14 -6.0(16) . . . . ?
O62 Si4 O108 W19 115.0(13) . . . . ?
O62 Si4 O108 W20 -121.8(12) . . . . ?
O64 W15 O96 W28 61(4) . . . . ?
O66 W21 O58 Ag34 -121.0(14) . . . . ?
O66 W21 O58 Ag44 87.3(12) . . . . ?
O66 W21 O58 Ag61 65.6(15) . . . . ?
O66 W26 O90 Ag20 137.5(13) . . . . ?
O66 W26 O90 Ag50 -79.3(10) . . . . ?
O68 W14 O78 W21 -36(2) . . . . ?
O68 W14 O102 W20 6(3) . . . . ?
O68 W15 O64 Ag -154(4) . . . . ?
O68 W15 O64 Ag37 -166(4) . . . . ?
O68 W15 O64 Ag44 -13(5) . . . . ?
O68 W15 O96 W28 -108(4) . . . . ?
O70 W19 O88 W14 168.8(13) . . . . ?
O70 W19 O109 W20 -177.3(13) . . . . ?
O70 W19 O111 W28 -123(2) . . . . ?
O72 W21 O58 Ag34 -16.7(17) . . . . ?
O72 W21 O58 Ag44 -168.4(12) . . . . ?
O72 W21 O58 Ag61 169.9(15) . . . . ?
O72 W21 O66 W26 -164(4) . . . . ?
O74 W15 O64 Ag 30.4(13) . . . . ?
O74 W15 O64 Ag37 18.1(17) . . . . ?
O74 W15 O64 Ag44 171.5(11) . . . . ?
O74 W15 O96 W28 163(4) . . . . ?
O76 W24 O52 W13 -173(4) . . . . ?
O76 W24 O107 Ag2 121(3) . . . . ?
O76 W24 O107 Ag50 -171.7(9) . . . . ?
O76 W24 O107 Ag59 -22.1(12) . . . . ?
O78 W14 O102 W20 -85.2(14) . . . . ?
O78 W21 O58 Ag34 146(2) . . . . ?
O78 W21 O58 Ag44 -6(4) . . . . ?
O78 W21 O58 Ag61 -28(4) . . . . ?
O78 W21 O66 W26 105(4) . . . . ?
O82 W26 O90 Ag20 -141(2) . . . . ?
O82 W26 O90 Ag50 2(4) . . . . ?
O84 W24 O52 W13 48(5) . . . . ?
O84 W24 O76 Ag10 66.2(13) . . . . ?
O84 W24 O107 Ag2 -141(3) . . . . ?
O84 W24 O107 Ag50 -73.5(10) . . . . ?
O84 W24 O107 Ag59 76.1(11) . . . . ?
O84 W26 O90 Ag20 -65.4(14) . . . . ?
O84 W26 O90 Ag50 77.8(10) . . . . ?
O88 W14 O78 W21 16(4) . . . . ?
O88 W14 O102 W20 72.3(14) . . . . ?
O88 W19 O109 W20 -75.5(13) . . . . ?
O88 W19 O111 W28 135(2) . . . . ?
O92 W24 O52 W13 17(4) . . . . ?
O92 W24 O76 Ag10 25(5) . . . . ?
O92 W24 O107 Ag2 -67(3) . . . . ?
O92 W24 O107 Ag50 0.5(9) . . . . ?
O92 W24 O107 Ag59 150.1(10) . . . . ?
O92 W26 O90 Ag20 -137.7(14) . . . . ?
O92 W26 O90 Ag50 5.5(9) . . . . ?
O92 Si4 O62 W15 168.9(13) . . . . ?
O92 Si4 O62 W21 -51.0(17) . . . . ?
O92 Si4 O62 Ag61 42.0(14) . . . . ?
O92 Si4 O104 W13 47.9(18) . . . . ?
O92 Si4 O104 W28 -172.5(13) . . . . ?
O92 Si4 O104 Ag18 -62.4(12) . . . . ?
O92 Si4 O108 W14 118.8(13) . . . . ?
O92 Si4 O108 W19 -120.2(13) . . . . ?
O92 Si4 O108 W20 3.0(16) . . . . ?
O94 W13 O50 Ag12 43.0(18) . . . . ?
O94 W13 O52 W24 -95(4) . . . . ?
O94 W13 O56 W28 86.2(12) . . . . ?
O94 W13 O105 Ag1A -164(2) . . . . ?
O94 W13 O105 Ag18 -14(3) . . . . ?
O94 W13 O105 Ag33 173(2) . . . . ?
O94 W19 O88 W14 -8(3) . . . . ?
O94 W19 O109 W20 80.9(13) . . . . ?
O94 W19 O111 W28 -21(2) . . . . ?
O96 W15 O64 Ag 134.9(11) . . . . ?
O96 W15 O64 Ag37 122.6(15) . . . . ?
O96 W15 O64 Ag44 -84.0(11) . . . . ?
O96 W28 O54 Ag9 -134.0(12) . . . . ?
O96 W28 O54 Ag9A -112.5(16) . . . . ?
O96 W28 O54 Ag18 83.3(12) . . . . ?
O98 W15 O64 Ag -64.7(12) . . . . ?
O98 W15 O64 Ag37 -77.0(16) . . . . ?
O98 W15 O64 Ag44 76.4(11) . . . . ?
O98 W15 O96 W28 -68(5) . . . . ?
O98 W21 O58 Ag34 79.9(15) . . . . ?
O98 W21 O58 Ag44 -71.8(12) . . . . ?
O98 W21 O58 Ag61 -93.4(15) . . . . ?
O98 W21 O66 W26 64(5) . . . . ?
O100 W20 O82 W26 126(2) . . . . ?
O102 W14 O78 W21 119(2) . . . . ?
O102 W20 O82 W26 -136(2) . . . . ?
O104 W13 O50 Ag12 -9(5) . . . . ?
O104 W13 O52 W24 -19(4) . . . . ?
O104 W13 O56 W28 8.7(10) . . . . ?
O104 W13 O105 Ag1A -148.3(12) . . . . ?
O104 W13 O105 Ag18 1.0(9) . . . . ?
O104 W13 O105 Ag33 -171.5(12) . . . . ?
O104 W28 O54 Ag9 140.3(12) . . . . ?
O104 W28 O54 Ag9A 161.9(16) . . . . ?
O104 W28 O54 Ag18 -2.3(10) . . . . ?
O104 Si4 O62 W15 48.7(18) . . . . ?
O104 Si4 O62 W21 -171.3(12) . . . . ?
O104 Si4 O62 Ag61 -78.2(13) . . . . ?
O104 Si4 O92 W24 -53.0(18) . . . . ?
O104 Si4 O92 W26 175.2(12) . . . . ?
O104 Si4 O92 Ag50 67.9(13) . . . . ?
O104 Si4 O108 W14 -124.8(12) . . . . ?
O104 Si4 O108 W19 -3.8(16) . . . . ?
O104 Si4 O108 W20 119.4(12) . . . . ?
O105 W13 O50 Ag12 -138.7(16) . . . . ?
O105 W13 O52 W24 67(4) . . . . ?
O105 W13 O56 W28 -75.3(12) . . . . ?
O107 W24 O52 W13 -68(4) . . . . ?
O107 W24 O76 Ag10 162.7(12) . . . . ?
O108 W14 O78 W21 46(2) . . . . ?
O108 W14 O102 W20 1.3(12) . . . . ?
O108 W19 O88 W14 -4.2(11) . . . . ?
O108 W19 O109 W20 -0.8(11) . . . . ?
O108 W19 O111 W28 60(2) . . . . ?
O108 W20 O82 W26 -64(2) . . . . ?
O108 Si4 O62 W15 -69.0(17) . . . . ?
O108 Si4 O62 W21 71.0(15) . . . . ?
O108 Si4 O62 Ag61 164.1(11) . . . . ?
O108 Si4 O92 W24 63.5(17) . . . . ?
O108 Si4 O92 W26 -68.3(16) . . . . ?
O108 Si4 O92 Ag50 -175.6(10) . . . . ?
O108 Si4 O104 W13 -69.5(16) . . . . ?
O108 Si4 O104 W28 70.2(17) . . . . ?
O108 Si4 O104 Ag18 -179.8(9) . . . . ?
O109 W19 O88 W14 68.2(13) . . . . ?
O109 W19 O111 W28 44(4) . . . . ?
O109 W20 O82 W26 -66(4) . . . . ?
O111 W19 O88 W14 -88.1(13) . . . . ?
O111 W19 O109 W20 16(3) . . . . ?
O111 W28 O54 Ag9 146(2) . . . . ?
O111 W28 O54 Ag9A 167.3(19) . . . . ?
O111 W28 O54 Ag18 3(3) . . . . ?
C6 P18 C32 C270 -66(3) . . . . ?
C6 P18 C266 C256 56(2) . . . . ?
C6 P18 C266 C264 -125(2) . . . . ?
C6 C254 C326 C308 6(8) . . . . ?
C8 P13 C106 C108 122(2) . . . . ?
C8 P13 C106 C116 -64(2) . . . . ?
C8 P13 C126 C100 51(3) . . . . ?
C8 C10 C120 C52 1(6) . . . . ?
C8 C36 C162 C52 -4(6) . . . . ?
C10 C8 C36 C162 0(6) . . . . ?
C12 P7 C424 C28 -104(4) . . . . ?
C12 P7 C424 C410 70(4) . . . . ?
C12 C14 C16 C18 0.0 . . . . ?
C14 C12 C22 C20 0.0 . . . . ?
C14 C16 C18 C20 0.0 . . . . ?
C16 C18 C20 C22 0.0 . . . . ?
C18 C20 C22 C12 0.0 . . . . ?
C22 C12 C14 C16 0.0 . . . . ?
C26 C310 C324 P16 175(4) . . . . ?
C26 C310 C324 C280 0(7) . . . . ?
C26 C414 C422 C280 -12(8) . . . . ?
C30 P17 C128 C130 63.5(19) . . . . ?
C30 P17 C128 C138 -117(2) . . . . ?
C30 P17 C212 C246 4(4) . . . . ?
C30 P17 C212 C406 -171(3) . . . . ?
C30 C24 C60 P16 162(3) . . . . ?
C32 P18 C6 C244 -58(5) . . . . ?
C32 P18 C6 C254 103(4) . . . . ?
C32 P18 C266 C256 164(2) . . . . ?
C32 P18 C266 C264 -18(2) . . . . ?
C32 C270 C276 P7 86(4) . . . . ?
C36 C8 C10 C120 2(6) . . . . ?
C40 P12 C122 C104 -54(3) . . . . ?
C40 P12 C302 C300 -148.4(18) . . . . ?
C40 P12 C302 C304 33(2) . . . . ?
C40 C42 C44 C46 0.0 . . . . ?
C42 C40 C50 C48 0.0 . . . . ?
C42 C44 C46 C48 0.0 . . . . ?
C44 C46 C48 C50 0.0 . . . . ?
C46 C48 C50 C40 0.0 . . . . ?
C50 C40 C42 C44 0.0 . . . . ?
C54 C174 C392 C406 2(8) . . . . ?
C58 C398 C410 C424 5(8) . . . . ?
C60 P16 C324 C280 -93(4) . . . . ?
C60 P16 C324 C310 92(5) . . . . ?
C60 P16 C362 C360 145(2) . . . . ?
C60 P16 C362 C364 -35(3) . . . . ?
C60 C24 C30 P17 -170(3) . . . . ?
C62 P24 C184 C186 -169(2) . . . . ?
C62 P24 C184 C194 15(3) . . . . ?
C64 P21 C228 C230 -63(4) . . . . ?
C64 P21 C228 C238 114(3) . . . . ?
C64 P21 C312 C314 -16(4) . . . . ?
C64 P21 C312 C322 164(3) . . . . ?
C64 C96 C248 P5 -156(5) . . . . ?
C76 P20 C90 C154 -125(4) . . . . ?
C76 P20 C90 C210 57(4) . . . . ?
C76 P20 C156 C100 -67(3) . . . . ?
C76 C78 C80 C82 0.0 . . . . ?
C78 C76 C86 C84 0.0 . . . . ?
C78 C80 C82 C84 0.0 . . . . ?
C80 C82 C84 C86 0.0 . . . . ?
C82 C84 C86 C76 0.0 . . . . ?
C86 C76 C78 C80 0.0 . . . . ?
C90 P20 C76 C78 -132(2) . . . . ?
C90 P20 C76 C86 47(2) . . . . ?
C90 P20 C156 C100 -175(3) . . . . ?
C90 C154 C418 C420 11(7) . . . . ?
C90 C210 C250 C420 5(7) . . . . ?
C94 P22 C294 C284 -131(2) . . . . ?
C94 P22 C294 C292 44(3) . . . . ?
C94 P22 C332 C334 94(2) . . . . ?
C94 P22 C332 C342 -73(2) . . . . ?
C94 C104 C122 P12 177(3) . . . . ?
C106 P13 C8 C10 -50(4) . . . . ?
C106 P13 C8 C36 133(3) . . . . ?
C106 P13 C126 C100 159(3) . . . . ?
C106 C108 C110 C112 0.0 . . . . ?
C108 C106 C116 C114 0.0 . . . . ?
C108 C110 C112 C114 0.0 . . . . ?
C110 C112 C114 C116 0.0 . . . . ?
C112 C114 C116 C106 0.0 . . . . ?
C116 C106 C108 C110 0.0 . . . . ?
C120 C52 C162 C36 6(6) . . . . ?
C122 P12 C40 C42 108(2) . . . . ?
C122 P12 C40 C50 -71(2) . . . . ?
C122 P12 C302 C300 -39(2) . . . . ?
C122 P12 C302 C304 141(2) . . . . ?
C124 C308 C326 C254 -3(7) . . . . ?
C126 P13 C8 C10 58(4) . . . . ?
C126 P13 C8 C36 -119(3) . . . . ?
C126 P13 C106 C108 13(2) . . . . ?
C126 P13 C106 C116 -171.7(19) . . . . ?
C126 C100 C156 P20 164(2) . . . . ?
C128 P17 C30 C24 -178(3) . . . . ?
C128 P17 C212 C246 -101(4) . . . . ?
C128 P17 C212 C406 84(4) . . . . ?
C128 C130 C132 C134 0.0 . . . . ?
C130 C128 C138 C136 0.0 . . . . ?
C130 C132 C134 C136 0.0 . . . . ?
C132 C134 C136 C138 0.0 . . . . ?
C134 C136 C138 C128 0.0 . . . . ?
C138 C128 C130 C132 0.0 . . . . ?
C140 P24 C62 C416 -167(5) . . . . ?
C140 P24 C184 C186 85(3) . . . . ?
C140 P24 C184 C194 -92(3) . . . . ?
C140 C142 C144 C146 0.0 . . . . ?
C142 C140 C150 C148 0.0 . . . . ?
C142 C144 C146 C148 0.0 . . . . ?
C144 C146 C148 C150 0.0 . . . . ?
C146 C148 C150 C140 0.0 . . . . ?
C150 C140 C142 C144 0.0 . . . . ?
C154 C90 C210 C250 -2(7) . . . . ?
C154 C418 C420 C250 -7(8) . . . . ?
C156 P20 C76 C78 119.4(18) . . . . ?
C156 P20 C76 C86 -61(2) . . . . ?
C156 P20 C90 C154 -18(5) . . . . ?
C156 P20 C90 C210 165(4) . . . . ?
C156 C100 C126 P13 -165(3) . . . . ?
C162 C52 C120 C10 -5(6) . . . . ?
C164 C166 C274 C170 4(6) . . . . ?
C164 C168 C178 P9 -179(3) . . . . ?
C164 C168 C178 C170 1(7) . . . . ?
C166 C164 C168 C178 -2(7) . . . . ?
C168 C164 C166 C274 -1(6) . . . . ?
C174 C54 C246 C212 -5(7) . . . . ?
C174 C392 C406 C212 -3(8) . . . . ?
C178 P9 C278 C416 179(4) . . . . ?
C178 C170 C274 C166 -5(7) . . . . ?
C184 P24 C62 C416 76(5) . . . . ?
C184 C186 C188 C190 0.0 . . . . ?
C186 C184 C194 C192 0.0 . . . . ?
C186 C188 C190 C192 0.0 . . . . ?
C188 C190 C192 C194 0.0 . . . . ?
C190 C192 C194 C184 0.0 . . . . ?
C194 C184 C186 C188 0.0 . . . . ?
C198 P9 C178 C168 37(4) . . . . ?
C198 P9 C178 C170 -143(4) . . . . ?
C198 P9 C278 C416 66(4) . . . . ?
C198 C200 C202 C204 0.0 . . . . ?
C200 C198 C208 C206 0.0 . . . . ?
C200 C202 C204 C206 0.0 . . . . ?
C202 C204 C206 C208 0.0 . . . . ?
C204 C206 C208 C198 0.0 . . . . ?
C208 C198 C200 C202 0.0 . . . . ?
C210 C90 C154 C418 -7(7) . . . . ?
C210 C250 C420 C418 0(8) . . . . ?
C212 P17 C30 C24 74(3) . . . . ?
C212 P17 C128 C130 177.1(19) . . . . ?
C212 P17 C128 C138 -4(2) . . . . ?
C214 C216 C218 C220 0.0 . . . . ?
C216 C214 C224 P5 -174(4) . . . . ?
C216 C214 C224 C222 0.0 . . . . ?
C216 C218 C220 C222 0.0 . . . . ?
C218 C220 C222 C224 0.0 . . . . ?
C220 C222 C224 P5 174(4) . . . . ?
C220 C222 C224 C214 0.0 . . . . ?
C224 P5 C248 C96 173(4) . . . . ?
C224 P5 C382 C372 -62(2) . . . . ?
C224 P5 C382 C380 118(2) . . . . ?
C224 C214 C216 C218 0.0 . . . . ?
C228 P21 C312 C314 88(3) . . . . ?
C228 P21 C312 C322 -93(3) . . . . ?
C228 C230 C232 C234 0.0 . . . . ?
C230 C228 C238 C236 0.0 . . . . ?
C230 C232 C234 C236 0.0 . . . . ?
C232 C234 C236 C238 0.0 . . . . ?
C234 C236 C238 C228 0.0 . . . . ?
C238 C228 C230 C232 0.0 . . . . ?
C244 C6 C254 C326 -17(9) . . . . ?
C244 C124 C308 C326 13(8) . . . . ?
C246 C54 C174 C392 2(7) . . . . ?
C246 C212 C406 C392 -1(6) . . . . ?
C248 P5 C224 C214 -137(3) . . . . ?
C248 P5 C224 C222 48(4) . . . . ?
C248 P5 C382 C372 47(3) . . . . ?
C248 P5 C382 C380 -133(3) . . . . ?
C254 C6 C244 C124 23(8) . . . . ?
C256 C258 C260 C262 0.0 . . . . ?
C258 C256 C266 P18 178(2) . . . . ?
C258 C256 C266 C264 0.0 . . . . ?
C258 C260 C262 C264 0.0 . . . . ?
C260 C262 C264 C266 0.0 . . . . ?
C262 C264 C266 P18 -178(2) . . . . ?
C262 C264 C266 C256 0.0 . . . . ?
C266 P18 C6 C244 47(5) . . . . ?
C266 P18 C6 C254 -151(4) . . . . ?
C266 P18 C32 C270 -172(3) . . . . ?
C266 C256 C258 C260 0.0 . . . . ?
C274 C170 C178 P9 -178(3) . . . . ?
C274 C170 C178 C168 2(7) . . . . ?
C276 P7 C12 C14 -88(2) . . . . ?
C276 P7 C12 C22 93(2) . . . . ?
C276 P7 C424 C28 7(5) . . . . ?
C276 P7 C424 C410 -180(4) . . . . ?
C278 P9 C178 C168 -75(4) . . . . ?
C278 P9 C178 C170 105(4) . . . . ?
C284 C286 C288 C290 0.0 . . . . ?
C286 C284 C294 P22 175(3) . . . . ?
C286 C284 C294 C292 0.0 . . . . ?
C286 C288 C290 C292 0.0 . . . . ?
C288 C290 C292 C294 0.0 . . . . ?
C290 C292 C294 P22 -174(3) . . . . ?
C290 C292 C294 C284 0.0 . . . . ?
C294 P22 C332 C334 -160(2) . . . . ?
C294 P22 C332 C342 33(3) . . . . ?
C294 C284 C286 C288 0.0 . . . . ?
C296 C298 C300 C302 0.0 . . . . ?
C298 C296 C306 C304 0.0 . . . . ?
C298 C300 C302 P12 -179(2) . . . . ?
C298 C300 C302 C304 0.0 . . . . ?
C300 C302 C304 C306 0.0 . . . . ?
C302 P12 C40 C42 -143.0(19) . . . . ?
C302 P12 C40 C50 38(2) . . . . ?
C302 P12 C122 C104 -168(3) . . . . ?
C302 C304 C306 C296 0.0 . . . . ?
C306 C296 C298 C300 0.0 . . . . ?
C308 C124 C244 C6 -22(8) . . . . ?
C310 C26 C414 C422 9(8) . . . . ?
C312 P21 C228 C230 -174(3) . . . . ?
C312 P21 C228 C238 3(4) . . . . ?
C312 C314 C316 C318 0.0 . . . . ?
C314 C312 C322 C320 0.0 . . . . ?
C314 C316 C318 C320 0.0 . . . . ?
C316 C318 C320 C322 0.0 . . . . ?
C318 C320 C322 C312 0.0 . . . . ?
C322 C312 C314 C316 0.0 . . . . ?
C324 P16 C60 C24 -176(3) . . . . ?
C324 P16 C362 C360 -108(2) . . . . ?
C324 P16 C362 C364 72(3) . . . . ?
C324 C280 C422 C414 9(7) . . . . ?
C332 P22 C294 C284 126(2) . . . . ?
C332 P22 C294 C292 -59(3) . . . . ?
C332 C334 C336 C338 0.0 . . . . ?
C334 C332 C342 C340 0.0 . . . . ?
C334 C336 C338 C340 0.0 . . . . ?
C336 C338 C340 C342 0.0 . . . . ?
C338 C340 C342 C332 0.0 . . . . ?
C342 C332 C334 C336 0.0 . . . . ?
C358 C360 C362 P16 -180(2) . . . . ?
C358 C360 C362 C364 0.0 . . . . ?
C360 C358 C368 C366 0.0 . . . . ?
C360 C362 C364 C366 0.0 . . . . ?
C362 P16 C60 C24 -70(3) . . . . ?
C362 P16 C324 C280 161(3) . . . . ?
C362 P16 C324 C310 -14(5) . . . . ?
C362 C364 C366 C368 0.0 . . . . ?
C364 C366 C368 C358 0.0 . . . . ?
C368 C358 C360 C362 0.0 . . . . ?
C372 C374 C376 C378 0.0 . . . . ?
C374 C372 C382 P5 180.0(2) . . . . ?
C374 C372 C382 C380 0.0 . . . . ?
C374 C376 C378 C380 0.0 . . . . ?
C376 C378 C380 C382 0.0 . . . . ?
C378 C380 C382 P5 180.0(2) . . . . ?
C378 C380 C382 C372 0.0 . . . . ?
C382 P5 C224 C214 -34(3) . . . . ?
C382 P5 C224 C222 151(3) . . . . ?
C382 P5 C248 C96 65(5) . . . . ?
C382 C372 C374 C376 0.0 . . . . ?
C388 C28 C424 P7 -178(4) . . . . ?
C388 C28 C424 C410 9(8) . . . . ?
C388 C58 C398 C410 3(7) . . . . ?
C398 C58 C388 C28 -5(8) . . . . ?
C398 C410 C424 P7 175(4) . . . . ?
C398 C410 C424 C28 -11(8) . . . . ?
C406 C212 C246 C54 5(7) . . . . ?
C414 C26 C310 C324 -3(8) . . . . ?
C422 C280 C324 P16 -179(4) . . . . ?
C422 C280 C324 C310 -3(6) . . . . ?
C424 P7 C12 C14 22(2) . . . . ?
C424 P7 C12 C22 -156(2) . . . . ?
C424 C28 C388 C58 -1(8) . . . . ?
Ag1B S24A C55 C107 -161(6) . . . . ?
Ag1B S24A C55 C419 -57(3) . . . . ?
Ag1B P11 C73 C293 46(4) . . . . ?
Ag1B P11 C73 C297 -133(2) . . . . ?
Ag1B P11 C423 C211 17(2) . . . . ?
Ag1B P11 C423 C53 -163(2) . . . . ?
Ag3 S3 C191 C303 168(5) . . . . ?
Ag3 S3 C191 C189 -95(6) . . . . ?
Ag3 S23 C101 C311 -130(6) . . . . ?
Ag3 S23 C101 C407 121(7) . . . . ?
Ag11 S24 C219 C19 178(3) . . . . ?
Ag11 S24 C219 C381 57(3) . . . . ?
Ag11 P3 C141 C139 -11(5) . . . . ?
Ag11 P3 C141 C343 168(3) . . . . ?
Ag11 P3 C85 C399 -62(4) . . . . ?
Ag11 P3 C371 C93 143(2) . . . . ?
Ag11 P3 C371 C47 -40(2) . . . . ?
Ag13 S3 C191 C303 73(6) . . . . ?
Ag13 S3 C191 C189 170(6) . . . . ?
Ag14 S1 C333 C395 150(3) . . . . ?
Ag14 S1 C333 C397 -82(4) . . . . ?
Ag14 P4 C217 C27 -166(3) . . . . ?
Ag14 P4 C217 C221 12(4) . . . . ?
Ag14 P4 C109 C213 -71(3) . . . . ?
Ag14 P4 C325 C163 52.1(18) . . . . ?
Ag14 P4 C325 C165 -123.6(16) . . . . ?
Ag16 S4 C129 C357 -164.2(16) . . . . ?
Ag16 S4 C129 C203 66(3) . . . . ?
Ag16 P8 C237 C279 -10(4) . . . . ?
Ag16 P8 C237 C417 163(3) . . . . ?
Ag16 P8 C315 C213 57(3) . . . . ?
Ag16 P8 C179 C359 121.4(16) . . . . ?
Ag16 P8 C179 C363 -59.6(17) . . . . ?
Ag19 S19 C43 C63 151(4) . . . . ?
Ag19 S19 C43 C151 47(5) . . . . ?
Ag21 S19 C43 C63 46(5) . . . . ?
Ag21 S19 C43 C151 -58(5) . . . . ?
Ag22 S16 C255 C313 -60(4) . . . . ?
Ag22 S16 C255 C205 84(3) . . . . ?
Ag22 P10 C15 C259 -57(3) . . . . ?
Ag22 P10 C75 C345 133(4) . . . . ?
Ag22 P10 C75 C349 -38(4) . . . . ?
Ag22 P10 C323 C159 123.1(15) . . . . ?
Ag22 P10 C323 C161 -57.3(16) . . . . ?
Ag25 S11 C201 C115 168(4) . . . . ?
Ag25 S11 C201 C39 -74(4) . . . . ?
Ag26 S1 C333 C395 -75(3) . . . . ?
Ag26 S1 C333 C397 53(4) . . . . ?
Ag26 P23 C253 C309 60(3) . . . . ?
Ag26 P23 C2 C65 141(3) . . . . ?
Ag26 P23 C2 C169 -21(4) . . . . ?
Ag26 P23 C83 C111 135(4) . . . . ?
Ag26 P23 C83 C25 -56(4) . . . . ?
Ag28 S4 C129 C357 -50(3) . . . . ?
Ag28 S4 C129 C203 -179.6(16) . . . . ?
Ag28 S24 C219 C19 57(3) . . . . ?
Ag28 S24 C219 C381 -64(3) . . . . ?
Ag28 S24A C55 C107 -37(7) . . . . ?
Ag28 S24A C55 C419 67(4) . . . . ?
Ag31 S3 C191 C303 -38(6) . . . . ?
Ag31 S3 C191 C189 59(6) . . . . ?
Ag31 S16 C255 C313 66(4) . . . . ?
Ag31 S16 C255 C205 -151(2) . . . . ?
Ag31 P15 C121 C243 -16(2) . . . . ?
Ag31 P15 C121 C247 159(2) . . . . ?
Ag31 P15 C271 C135 -170(2) . . . . ?
Ag31 P15 C271 C17 10(3) . . . . ?
Ag32 S1 C333 C395 36(3) . . . . ?
Ag32 S1 C333 C397 164(3) . . . . ?
Ag32 S16 C255 C313 174(3) . . . . ?
Ag32 S16 C255 C205 -42(4) . . . . ?
Ag40 S6 C411 C103 110(2) . . . . ?
Ag40 S6 C411 C413 -109.9(18) . . . . ?
Ag40 P6 C223 C7 164.7(15) . . . . ?
Ag40 P6 C223 C57 -19(2) . . . . ?
Ag40 P6 C307 C309 62(3) . . . . ?
Ag40 P6 C175 C351 105.6(18) . . . . ?
Ag40 P6 C175 C355 -72(2) . . . . ?
Ag41 S24 C219 C19 -30(3) . . . . ?
Ag41 S24 C219 C381 -151(3) . . . . ?
Ag41 P11 C73 C293 25(4) . . . . ?
Ag41 P11 C73 C297 -153(2) . . . . ?
Ag41 P11 C423 C211 17.5(18) . . . . ?
Ag41 P11 C423 C53 -162.5(18) . . . . ?
Ag42 S11 C201 C115 2(4) . . . . ?
Ag42 S11 C201 C39 120(4) . . . . ?
Ag42 P1 C215 C259 64(3) . . . . ?
Ag42 P1 C285 C143 -159.4(15) . . . . ?
Ag42 P1 C285 C145 19(2) . . . . ?
Ag42 P1 C305 C153 -138(3) . . . . ?
Ag42 P1 C305 C383 32(4) . . . . ?
Ag43 P19 C263 C33 -44(3) . . . . ?
Ag43 P19 C263 C67 142(3) . . . . ?
Ag43 P19 C331 C171 -41(7) . . . . ?
Ag47 S4 C129 C357 66(2) . . . . ?
Ag47 S4 C129 C203 -64(3) . . . . ?
Ag47 P14 C231 C29 -4(2) . . . . ?
Ag47 P14 C231 C59 176.9(15) . . . . ?
Ag47 P14 C241 C35 79(4) . . . . ?
Ag47 P14 C241 C317 -93(4) . . . . ?
Ag47 P14 C283 C277 74(3) . . . . ?
Ag48 S6 C411 C103 -10(3) . . . . ?
Ag48 S6 C411 C413 130.5(14) . . . . ?
Ag49 S11 C201 C115 -89(4) . . . . ?
Ag49 S11 C201 C39 29(4) . . . . ?
Ag51 S23 C101 C311 -42(7) . . . . ?
Ag51 S23 C101 C407 -151(6) . . . . ?
Ag52 S6 C411 C103 -139.5(18) . . . . ?
Ag52 S6 C411 C413 1(2) . . . . ?
Ag52 P2 C69 C335 4(5) . . . . ?
Ag52 P2 C69 C21 169(4) . . . . ?
Ag52 P2 C79 C277 -71(3) . . . . ?
Ag52 P2 C365 C183 163.5(18) . . . . ?
Ag52 P2 C365 C185 -31(2) . . . . ?
Ag53 W25 O59 W16 -24(4) . . . . ?
Ag53 W25 O103 Ag42 169(2) . . . . ?
Ag60 P19 C263 C33 -24(3) . . . . ?
Ag60 P19 C263 C67 162(2) . . . . ?
Ag60 P19 C331 C171 -65(7) . . . . ?
Ag62 S24A C55 C107 64(6) . . . . ?
Ag62 S24A C55 C419 169(3) . . . . ?
Ag62 P3 C141 C139 -14(5) . . . . ?
Ag62 P3 C141 C343 165(3) . . . . ?
Ag62 P3 C85 C399 -75(4) . . . . ?
Ag62 P3 C371 C93 158.7(19) . . . . ?
Ag62 P3 C371 C47 -24(3) . . . . ?
P1 C215 C259 C15 158(3) . . . . ?
P1 C285 C143 C287 179(2) . . . . ?
P1 C285 C145 C289 -179(2) . . . . ?
P1 C305 C153 C119 177(3) . . . . ?
P1 C305 C383 C385 179(4) . . . . ?
P2 C69 C335 C249 176(4) . . . . ?
P2 C69 C21 C149 -175(5) . . . . ?
P2 C365 C183 C367 165(3) . . . . ?
P2 C365 C185 C369 -165(3) . . . . ?
P3 C141 C343 C339 177(3) . . . . ?
P3 C85 C399 C173 -179(4) . . . . ?
P3 C371 C93 C373 177(3) . . . . ?
P3 C371 C47 C375 -177(3) . . . . ?
P4 C217 C221 C31 179(3) . . . . ?
P4 C325 C163 C327 -176(2) . . . . ?
P4 C325 C165 C329 176(2) . . . . ?
P6 C223 C7 C225 176(3) . . . . ?
P6 C223 C57 C227 -176(2) . . . . ?
P6 C307 C309 C253 102(4) . . . . ?
P6 C175 C351 C11 -178(3) . . . . ?
P6 C175 C355 C177 178(3) . . . . ?
P8 C237 C279 C415 178(3) . . . . ?
P8 C237 C417 C71 179(3) . . . . ?
P8 C179 C359 C45 179(2) . . . . ?
P8 C179 C363 C181 -179(2) . . . . ?
P10 C15 C259 C215 -172(3) . . . . ?
P10 C75 C345 C81 -168(4) . . . . ?
P10 C75 C349 C347 166(3) . . . . ?
P11 C73 C293 C147 -178(5) . . . . ?
P11 C73 C297 C37 178(4) . . . . ?
P11 C423 C53 C425 180.0(3) . . . . ?
P14 C231 C29 C233 -179(2) . . . . ?
P14 C231 C59 C235 179(2) . . . . ?
P14 C241 C35 C403 179(4) . . . . ?
P14 C241 C317 C291 176(3) . . . . ?
P15 C121 C243 C61 176(3) . . . . ?
P15 C121 C247 C123 -175(3) . . . . ?
P15 C271 C17 C273 -180(4) . . . . ?
P15 C173 C399 C85 162(4) . . . . ?
P19 C263 C33 C265 -174(4) . . . . ?
P19 C263 C67 C267 174(4) . . . . ?
P19 C331 C171 C207 -158(7) . . . . ?
P19 C193 C387 C97 173(4) . . . . ?
P19 C193 C391 C195 -174(4) . . . . ?
P23 C253 C309 C307 86(4) . . . . ?
P23 C2 C65 C167 177(4) . . . . ?
P23 C2 C169 C337 -175(4) . . . . ?
P23 C83 C25 C401 -179(4) . . . . ?
O44 W16 O59 W25 162(4) . . . . ?
O44 W16 O99 Ag22 30.0(15) . . . . ?
O44 W16 O99 Ag56 174.6(10) . . . . ?
O47 W18 O57 W22 168(3) . . . . ?
O47 W18 O79 Ag8 171.4(10) . . . . ?
O47 W18 O79 Ag11 -2.1(14) . . . . ?
O47 W18 O79 Ag62 21.0(14) . . . . ?
O49 W23 O51 W17 130(2) . . . . ?
O49 W23 O71 W30 -74.4(14) . . . . ?
O49 W29 O65 W30 76.4(13) . . . . ?
O49 W29 O81 W25 16(4) . . . . ?
O51 W17 O83 Ag1B 162(2) . . . . ?
O51 W17 O83 Ag8 -3(4) . . . . ?
O51 W17 O83 Ag41 140(2) . . . . ?
O51 W23 O49 W29 -90.1(14) . . . . ?
O51 W23 O71 W30 18(3) . . . . ?
O53 W22 O61 W16 -85.2(12) . . . . ?
O53 W22 O61 Ag32 116.2(10) . . . . ?
O53 W22 O77 Ag31 163(3) . . . . ?
O53 W22 O77 Ag39 -55(5) . . . . ?
O53 W22 O77 Ag56 10(4) . . . . ?
O53 W22 O93 Ag14 -19.2(13) . . . . ?
O53 W30 O55 W16 24(2) . . . . ?
O55 W16 O59 W25 -103(4) . . . . ?
O55 W16 O99 Ag22 -139(2) . . . . ?
O55 W16 O99 Ag56 6(3) . . . . ?
O57 W18 O47 Ag16 119.9(17) . . . . ?
O57 W18 O79 Ag8 -85.9(11) . . . . ?
O57 W18 O79 Ag11 100.6(12) . . . . ?
O57 W18 O79 Ag62 123.7(12) . . . . ?
O57 W22 O61 W16 -36(3) . . . . ?
O57 W22 O61 Ag32 165.5(17) . . . . ?
O57 W22 O77 Ag31 -122.9(11) . . . . ?
O57 W22 O77 Ag39 19(3) . . . . ?
O57 W22 O77 Ag56 84.3(10) . . . . ?
O57 W22 O93 Ag14 -99.8(12) . . . . ?
O59 W16 O99 Ag22 135.3(13) . . . . ?
O59 W16 O99 Ag56 -80.1(10) . . . . ?
O59 W25 O103 Ag42 -123.0(14) . . . . ?
O59 W25 O103 Ag53 68.0(13) . . . . ?
O59 W25 O103 Ag58 88.1(11) . . . . ?
O61 W16 O59 W25 -54(5) . . . . ?
O61 W16 O99 Ag22 -69.1(13) . . . . ?
O61 W16 O99 Ag56 75.5(10) . . . . ?
O61 W22 O77 Ag31 79.1(11) . . . . ?
O61 W22 O77 Ag39 -139(3) . . . . ?
O61 W22 O77 Ag56 -73.6(10) . . . . ?
O61 W22 O93 Ag14 64.7(13) . . . . ?
O63 W23 O49 W29 168.9(13) . . . . ?
O63 W23 O51 W17 -127(2) . . . . ?
O63 W23 O71 W30 -177.2(13) . . . . ?
O65 W29 O81 W25 120(2) . . . . ?
O65 W30 O55 W16 -134(2) . . . . ?
O67 W23 O49 W29 -5.5(11) . . . . ?
O67 W23 O51 W17 57(2) . . . . ?
O67 W23 O71 W30 -1.7(11) . . . . ?
O67 W29 O65 W30 3.7(11) . . . . ?
O67 W29 O81 W25 47(2) . . . . ?
O67 W30 O55 W16 -63(2) . . . . ?
O67 Si3 O80 W16 -67.8(15) . . . . ?
O67 Si3 O80 W22 68.2(17) . . . . ?
O67 Si3 O80 Ag56 -175.0(9) . . . . ?
O67 Si3 O86 W25 69.8(15) . . . . ?
O67 Si3 O86 W27 -69.3(17) . . . . ?
O67 Si3 O86 Ag53 163.3(10) . . . . ?
O67 Si3 O101 W17 72.0(15) . . . . ?
O67 Si3 O101 W18 -74.5(15) . . . . ?
O69 W29 O65 W30 174.3(13) . . . . ?
O69 W29 O81 W25 -136(2) . . . . ?
O71 W23 O49 W29 66.7(14) . . . . ?
O71 W23 O51 W17 38(4) . . . . ?
O71 W30 O55 W16 -60(4) . . . . ?
O73 W17 O83 Ag1B 88.6(17) . . . . ?
O73 W17 O83 Ag8 -76.8(11) . . . . ?
O73 W17 O83 Ag41 66.6(14) . . . . ?
O73 W18 O47 Ag16 -40.9(18) . . . . ?
O73 W18 O57 W22 -61(5) . . . . ?
O73 W18 O79 Ag8 73.4(10) . . . . ?
O73 W18 O79 Ag11 -100.1(12) . . . . ?
O73 W18 O79 Ag62 -76.9(12) . . . . ?
O75 W30 O55 W16 128(2) . . . . ?
O77 W22 O61 W16 80.0(13) . . . . ?
O77 W22 O61 Ag32 -78.6(11) . . . . ?
O77 W22 O93 Ag14 161.6(12) . . . . ?
O79 W18 O47 Ag16 -139.7(17) . . . . ?
O79 W18 O57 W22 64(4) . . . . ?
O80 W16 O59 W25 -26(4) . . . . ?
O80 W16 O99 Ag22 -140.2(13) . . . . ?
O80 W16 O99 Ag56 4.4(9) . . . . ?
O80 W22 O61 W16 -5.0(11) . . . . ?
O80 W22 O61 Ag32 -163.5(11) . . . . ?
O80 W22 O77 Ag31 152.5(11) . . . . ?
O80 W22 O77 Ag39 -66(3) . . . . ?
O80 W22 O77 Ag56 -0.2(9) . . . . ?
O80 W22 O93 Ag14 22(5) . . . . ?
O80 Si3 O67 W23 -118.6(12) . . . . ?
O80 Si3 O67 W29 118.7(13) . . . . ?
O80 Si3 O67 W30 -1.3(15) . . . . ?
O80 Si3 O86 W25 -50.0(17) . . . . ?
O80 Si3 O86 W27 170.9(13) . . . . ?
O80 Si3 O86 Ag53 43.5(13) . . . . ?
O80 Si3 O101 W17 -171.0(12) . . . . ?
O80 Si3 O101 W18 42.5(17) . . . . ?
O81 W25 O59 W16 105(4) . . . . ?
O81 W25 O103 Ag42 147(2) . . . . ?
O81 W25 O103 Ag53 -22(4) . . . . ?
O81 W25 O103 Ag58 -2(4) . . . . ?
O81 W29 O65 W30 -81.2(14) . . . . ?
O85 W25 O59 W16 -162(4) . . . . ?
O85 W25 O103 Ag42 -19.8(17) . . . . ?
O85 W25 O103 Ag53 171.2(13) . . . . ?
O85 W25 O103 Ag58 -168.8(11) . . . . ?
O86 W25 O59 W16 27(4) . . . . ?
O86 W25 O103 Ag42 150.2(15) . . . . ?
O86 W25 O103 Ag53 -18.8(12) . . . . ?
O86 W25 O103 Ag58 1.2(10) . . . . ?
O86 W27 O89 Ag52 -20(4) . . . . ?
O86 W27 O97 W17 -22(4) . . . . ?
O86 W27 O110 Ag43 -152.4(15) . . . . ?
O86 W27 O110 Ag58 1.9(11) . . . . ?
O86 W27 O110 Ag60 -140.4(10) . . . . ?
O86 Si3 O67 W23 117.8(12) . . . . ?
O86 Si3 O67 W29 -4.9(16) . . . . ?
O86 Si3 O67 W30 -124.9(12) . . . . ?
O86 Si3 O80 W16 51.5(17) . . . . ?
O86 Si3 O80 W22 -172.6(13) . . . . ?
O86 Si3 O80 Ag56 -55.8(13) . . . . ?
O86 Si3 O101 W17 -44.6(17) . . . . ?
O86 Si3 O101 W18 168.9(12) . . . . ?
O87 W18 O47 Ag16 41.4(18) . . . . ?
O87 W18 O57 W22 -98(3) . . . . ?
O87 W18 O79 Ag8 -12(3) . . . . ?
O87 W18 O79 Ag11 174(2) . . . . ?
O87 W18 O79 Ag62 -162(2) . . . . ?
O87 W23 O49 W29 -10(3) . . . . ?
O87 W23 O51 W17 -26(2) . . . . ?
O87 W23 O71 W30 81.6(13) . . . . ?
O89 W27 O97 W17 169(4) . . . . ?
O89 W27 O110 Ag43 17.8(17) . . . . ?
O89 W27 O110 Ag58 172.1(11) . . . . ?
O89 W27 O110 Ag60 29.8(13) . . . . ?
O91 W17 O83 Ag1B -5.0(19) . . . . ?
O91 W17 O83 Ag8 -170.3(11) . . . . ?
O91 W17 O83 Ag41 -27.0(16) . . . . ?
O93 W22 O61 W16 -176.8(12) . . . . ?
O93 W22 O61 Ag32 24.6(11) . . . . ?
O93 W22 O77 Ag31 -20.0(13) . . . . ?
O93 W22 O77 Ag39 122(3) . . . . ?
O93 W22 O77 Ag56 -172.7(10) . . . . ?
O95 W25 O59 W16 60(5) . . . . ?
O95 W25 O103 Ag42 78.8(15) . . . . ?
O95 W25 O103 Ag53 -90.2(13) . . . . ?
O95 W25 O103 Ag58 -70.1(11) . . . . ?
O95 W27 O89 Ag52 -57.1(10) . . . . ?
O95 W27 O97 W17 -59(5) . . . . ?
O95 W27 O110 Ag43 -77.5(15) . . . . ?
O95 W27 O110 Ag58 76.8(11) . . . . ?
O95 W27 O110 Ag60 -65.4(11) . . . . ?
O97 W17 O83 Ag1B -113.2(17) . . . . ?
O97 W17 O83 Ag8 81.5(12) . . . . ?
O97 W17 O83 Ag41 -135.2(13) . . . . ?
O97 W27 O89 Ag52 105.2(10) . . . . ?
O97 W27 O110 Ag43 122.1(15) . . . . ?
O97 W27 O110 Ag58 -83.6(12) . . . . ?
O97 W27 O110 Ag60 134.1(11) . . . . ?
O99 W16 O59 W25 58(4) . . . . ?
O101 W17 O83 Ag1B 160.6(17) . . . . ?
O101 W17 O83 Ag8 -4.8(10) . . . . ?
O101 W17 O83 Ag41 138.6(13) . . . . ?
O101 W18 O47 Ag16 -7(5) . . . . ?
O101 W18 O57 W22 -23(3) . . . . ?
O101 W18 O79 Ag8 1.7(9) . . . . ?
O101 W18 O79 Ag11 -171.8(11) . . . . ?
O101 W18 O79 Ag62 -148.7(12) . . . . ?
O101 Si3 O67 W23 -1.0(15) . . . . ?
O101 Si3 O67 W29 -123.7(13) . . . . ?
O101 Si3 O67 W30 116.3(12) . . . . ?
O101 Si3 O80 W16 175.6(11) . . . . ?
O101 Si3 O80 W22 -48.4(18) . . . . ?
O101 Si3 O80 Ag56 68.4(11) . . . . ?
O101 Si3 O86 W25 -173.4(11) . . . . ?
O101 Si3 O86 W27 47.4(18) . . . . ?
O101 Si3 O86 Ag53 -79.9(11) . . . . ?
O103 W25 O59 W16 -58(4) . . . . ?
O106 W27 O89 Ag52 25.2(10) . . . . ?
O106 W27 O97 W17 -101(4) . . . . ?
O106 W27 O110 Ag43 -165(4) . . . . ?
O106 W27 O110 Ag58 -10(5) . . . . ?
O106 W27 O110 Ag60 -153(4) . . . . ?
O106 W29 O65 W30 13(3) . . . . ?
O106 W29 O81 W25 -36(2) . . . . ?
O110 W27 O89 Ag52 -155.3(10) . . . . ?
O110 W27 O97 W17 66(4) . . . . ?
C215 P1 C285 C143 -33(2) . . . . ?
C215 P1 C285 C145 145.9(19) . . . . ?
C215 P1 C305 C153 101(4) . . . . ?
C215 P1 C305 C383 -89(4) . . . . ?
C27 C217 C221 C31 -4(6) . . . . ?
C217 P4 C109 C213 56(3) . . . . ?
C217 P4 C325 C163 -67(2) . . . . ?
C217 P4 C325 C165 117(2) . . . . ?
C217 C27 C281 C257 -6(6) . . . . ?
C217 C221 C31 C257 -4(6) . . . . ?
C109 P4 C217 C27 60(3) . . . . ?
C109 P4 C217 C221 -123(3) . . . . ?
C109 P4 C325 C163 -173.0(18) . . . . ?
C109 P4 C325 C165 11(2) . . . . ?
C109 C213 C315 P8 159(2) . . . . ?
C221 C31 C257 C281 7(6) . . . . ?
C111 C83 C25 C401 -10(8) . . . . ?
C223 P6 C307 C309 -65(3) . . . . ?
C223 P6 C175 C351 -127(2) . . . . ?
C223 P6 C175 C355 55(2) . . . . ?
C223 C7 C225 C113 0.0 . . . . ?
C7 C223 C57 C227 0.0 . . . . ?
C7 C225 C113 C227 0.0 . . . . ?
C225 C113 C227 C57 0.0 . . . . ?
C113 C227 C57 C223 0.0 . . . . ?
C57 C223 C7 C225 0.0 . . . . ?
C229 C249 C335 C69 -4(9) . . . . ?
C229 C149 C21 C69 3(10) . . . . ?
C231 P14 C241 C35 -159(4) . . . . ?
C231 P14 C241 C317 29(4) . . . . ?
C231 P14 C283 C277 -56(3) . . . . ?
C231 C29 C233 C117 0.0 . . . . ?
C29 C231 C59 C235 0.0 . . . . ?
C29 C233 C117 C235 0.0 . . . . ?
C233 C117 C235 C59 0.0 . . . . ?
C117 C235 C59 C231 0.0 . . . . ?
C59 C231 C29 C233 0.0 . . . . ?
C237 P8 C315 C213 -64(3) . . . . ?
C237 P8 C179 C359 -121(2) . . . . ?
C237 P8 C179 C363 58(2) . . . . ?
C237 C279 C415 C301 -5(8) . . . . ?
C119 C3 C385 C383 -14(8) . . . . ?
C15 P10 C75 C345 -3(4) . . . . ?
C15 P10 C75 C349 -173(3) . . . . ?
C15 P10 C323 C159 -112.3(19) . . . . ?
C15 P10 C323 C161 67.3(19) . . . . ?
C241 P14 C231 C29 -123(2) . . . . ?
C241 P14 C231 C59 59(2) . . . . ?
C241 P14 C283 C277 -166(3) . . . . ?
C241 C35 C403 C269 8(8) . . . . ?
C121 P15 C271 C135 65(3) . . . . ?
C121 P15 C271 C17 -115(3) . . . . ?
C121 C243 C61 C245 0.0 . . . . ?
C243 C121 C247 C123 0.0 . . . . ?
C243 C61 C245 C123 0.0 . . . . ?
C61 C245 C123 C247 0.0 . . . . ?
C245 C123 C247 C121 0.0 . . . . ?
C247 C121 C243 C61 0.0 . . . . ?
C31 C257 C281 C27 -2(7) . . . . ?
C249 C229 C149 C21 3(9) . . . . ?
C253 P23 C2 C65 -94(4) . . . . ?
C253 P23 C2 C169 103(4) . . . . ?
C253 P23 C83 C111 11(5) . . . . ?
C253 P23 C83 C25 -180(4) . . . . ?
C2 P23 C253 C309 -67(4) . . . . ?
C2 P23 C83 C111 -96(5) . . . . ?
C2 P23 C83 C25 73(4) . . . . ?
C2 C65 C167 C393 11(7) . . . . ?
C65 C2 C169 C337 22(7) . . . . ?
C65 C167 C393 C337 -3(8) . . . . ?
C263 P19 C331 C171 73(7) . . . . ?
C263 C33 C265 C133 0.0 . . . . ?
C33 C263 C67 C267 0.0 . . . . ?
C33 C265 C133 C267 0.0 . . . . ?
C265 C133 C267 C67 0.0 . . . . ?
C133 C267 C67 C263 0.0 . . . . ?
C67 C263 C33 C265 0.0 . . . . ?
C269 C291 C317 C241 0(7) . . . . ?
C135 C271 C17 C273 0.0 . . . . ?
C271 P15 C121 C243 111.0(18) . . . . ?
C271 P15 C121 C247 -74(3) . . . . ?
C271 C135 C275 O14 135(4) . . . 1_545 ?
C271 C135 C275 C137 0.0 . . . . ?
C271 C17 C273 C137 0.0 . . . . ?
C17 C273 C137 C275 0.0 . . . . ?
C273 C137 C275 O14 -136(4) . . . 1_545 ?
C273 C137 C275 C135 0.0 . . . . ?
C275 C135 C271 P15 180(4) . . . . ?
C275 C135 C271 C17 0.0 . . . . ?
C69 P2 C79 C277 59(4) . . . . ?
C69 P2 C365 C183 36(3) . . . . ?
C69 P2 C365 C185 -159(3) . . . . ?
C139 C141 C343 C339 -4(7) . . . . ?
C279 C237 C417 C71 -7(6) . . . . ?
C35 C241 C317 C291 4(7) . . . . ?
C281 C27 C217 P4 -174(3) . . . . ?
C281 C27 C217 C221 9(6) . . . . ?
C141 P3 C85 C399 174(4) . . . . ?
C141 P3 C371 C93 -90(3) . . . . ?
C141 P3 C371 C47 87(3) . . . . ?
C141 C139 C89 C341 1(7) . . . . ?
C283 P14 C231 C29 129(2) . . . . ?
C283 P14 C231 C59 -50(2) . . . . ?
C283 P14 C241 C35 -49(4) . . . . ?
C283 P14 C241 C317 139(4) . . . . ?
C283 C277 C79 P2 -161(3) . . . . ?
C71 C301 C415 C279 9(8) . . . . ?
C285 P1 C215 C259 -67(3) . . . . ?
C285 P1 C305 C153 -8(4) . . . . ?
C285 P1 C305 C383 162(4) . . . . ?
C285 C143 C287 C9 0.0 . . . . ?
C143 C285 C145 C289 0.0 . . . . ?
C143 C287 C9 C289 0.0 . . . . ?
C287 C9 C289 C145 0.0 . . . . ?
C9 C289 C145 C285 0.0 . . . . ?
C145 C285 C143 C287 0.0 . . . . ?
C291 C269 C403 C35 -3(8) . . . . ?
C73 P11 C423 C211 138.7(18) . . . . ?
C73 P11 C423 C53 -41.3(18) . . . . ?
C73 C293 C147 C295 0.0 . . . . ?
C293 C73 C297 C37 0.0 . . . . ?
C293 C147 C295 C37 0.0 . . . . ?
C147 C295 C37 C297 0.0 . . . . ?
C295 C37 C297 C73 0.0 . . . . ?
C297 C73 C293 C147 0.0 . . . . ?
C149 C229 C249 C335 -2(9) . . . . ?
C75 P10 C15 C259 77(3) . . . . ?
C75 P10 C323 C159 -1(2) . . . . ?
C75 P10 C323 C161 178.9(19) . . . . ?
C301 C71 C417 C237 10(6) . . . . ?
C305 P1 C215 C259 -175(3) . . . . ?
C305 P1 C285 C143 75(2) . . . . ?
C305 P1 C285 C145 -107(2) . . . . ?
C305 C383 C385 C3 14(7) . . . . ?
C153 C119 C3 C385 11(8) . . . . ?
C153 C305 C383 C385 -11(7) . . . . ?
C307 P6 C223 C7 -68(2) . . . . ?
C307 P6 C223 C57 108(2) . . . . ?
C307 P6 C175 C351 -20(3) . . . . ?
C307 P6 C175 C355 162(2) . . . . ?
C315 P8 C237 C279 118(4) . . . . ?
C315 P8 C237 C417 -68(4) . . . . ?
C315 P8 C179 C359 -10(2) . . . . ?
C315 P8 C179 C363 168.5(18) . . . . ?
C315 C213 C109 P4 -167(2) . . . . ?
C79 P2 C69 C335 -127(4) . . . . ?
C79 P2 C69 C21 39(5) . . . . ?
C79 P2 C365 C183 -72(3) . . . . ?
C79 P2 C365 C185 93(3) . . . . ?
C79 C277 C283 P14 177(3) . . . . ?
C317 C241 C35 C403 -9(7) . . . . ?
C159 C319 C5 C321 0.0 . . . . ?
C319 C159 C323 P10 180(2) . . . . ?
C319 C159 C323 C161 0.0 . . . . ?
C319 C5 C321 C161 0.0 . . . . ?
C5 C321 C161 C323 0.0 . . . . ?
C321 C161 C323 P10 -180(2) . . . . ?
C321 C161 C323 C159 0.0 . . . . ?
C323 P10 C15 C259 -178(2) . . . . ?
C323 P10 C75 C345 -106(4) . . . . ?
C323 P10 C75 C349 83(4) . . . . ?
C323 C159 C319 C5 0.0 . . . . ?
C325 P4 C217 C27 -47(4) . . . . ?
C325 P4 C217 C221 130(3) . . . . ?
C325 P4 C109 C213 163(2) . . . . ?
C325 C163 C327 C41 0.0 . . . . ?
C163 C325 C165 C329 0.0 . . . . ?
C163 C327 C41 C329 0.0 . . . . ?
C327 C41 C329 C165 0.0 . . . . ?
C41 C329 C165 C325 0.0 . . . . ?
C165 C325 C163 C327 0.0 . . . . ?
C331 P19 C263 C33 -165(4) . . . . ?
C331 P19 C263 C67 21(5) . . . . ?
C331 C171 C207 P11 171(5) . . . . ?
C83 P23 C253 C309 -178(3) . . . . ?
C83 P23 C2 C65 16(4) . . . . ?
C83 P23 C2 C169 -146(4) . . . . ?
C83 C111 C199 C261 -18(10) . . . . ?
C83 C25 C401 C261 2(8) . . . . ?
C335 C69 C21 C149 -9(9) . . . . ?
C21 C69 C335 C249 9(8) . . . . ?
C169 C2 C65 C167 -20(7) . . . . ?
C169 C337 C393 C167 5(8) . . . . ?
C339 C341 C89 C139 0(7) . . . . ?
C85 P3 C141 C139 106(5) . . . . ?
C85 P3 C141 C343 -75(4) . . . . ?
C85 P3 C371 C93 26(3) . . . . ?
C85 P3 C371 C47 -157(2) . . . . ?
C341 C339 C343 C141 4(7) . . . . ?
C343 C339 C341 C89 -2(7) . . . . ?
C345 C75 C349 C347 -4(7) . . . . ?
C345 C81 C87 C347 3(7) . . . . ?
C173 P15 C121 C243 -130.8(18) . . . . ?
C173 P15 C121 C247 45(3) . . . . ?
C173 P15 C271 C135 -35(4) . . . . ?
C173 P15 C271 C17 145(3) . . . . ?
C87 C81 C345 C75 -1(7) . . . . ?
C87 C347 C349 C75 7(7) . . . . ?
C349 C75 C345 C81 1(7) . . . . ?
C349 C347 C87 C81 -6(7) . . . . ?
C175 P6 C223 C7 38(2) . . . . ?
C175 P6 C223 C57 -145.7(18) . . . . ?
C175 P6 C307 C309 -173(3) . . . . ?
C175 C351 C11 C353 0.0 . . . . ?
C351 C175 C355 C177 0.0 . . . . ?
C351 C11 C353 C177 0.0 . . . . ?
C11 C353 C177 C355 0.0 . . . . ?
C353 C177 C355 C175 0.0 . . . . ?
C355 C175 C351 C11 0.0 . . . . ?
C89 C139 C141 P3 -180(3) . . . . ?
C89 C139 C141 C343 1(7) . . . . ?
C179 P8 C237 C279 -131(4) . . . . ?
C179 P8 C237 C417 42(4) . . . . ?
C179 P8 C315 C213 -176(2) . . . . ?
C179 C359 C45 C361 0.0 . . . . ?
C359 C179 C363 C181 0.0 . . . . ?
C359 C45 C361 C181 0.0 . . . . ?
C45 C361 C181 C363 0.0 . . . . ?
C361 C181 C363 C179 0.0 . . . . ?
C363 C179 C359 C45 0.0 . . . . ?
C365 P2 C69 C335 129(4) . . . . ?
C365 P2 C69 C21 -66(5) . . . . ?
C365 P2 C79 C277 167(3) . . . . ?
C365 C183 C367 C23 0.0 . . . . ?
C183 C365 C185 C369 0.0 . . . . ?
C183 C367 C23 C369 0.0 . . . . ?
C367 C23 C369 C185 0.0 . . . . ?
C23 C369 C185 C365 0.0 . . . . ?
C185 C365 C183 C367 0.0 . . . . ?
C371 P3 C141 C139 -132(4) . . . . ?
C371 P3 C141 C343 47(4) . . . . ?
C371 P3 C85 C399 56(4) . . . . ?
C371 C93 C373 C187 0.0 . . . . ?
C93 C371 C47 C375 0.0 . . . . ?
C93 C373 C187 C375 0.0 . . . . ?
C373 C187 C375 C47 0.0 . . . . ?
C187 C375 C47 C371 0.0 . . . . ?
C47 C371 C93 C373 0.0 . . . . ?
C383 C305 C153 C119 7(6) . . . . ?
C3 C119 C153 C305 -7(7) . . . . ?
C193 P19 C263 C33 84(3) . . . . ?
C193 P19 C263 C67 -91(3) . . . . ?
C193 P19 C331 C171 -180(6) . . . . ?
C193 C387 C97 C389 0.0 . . . . ?
C387 C193 C391 C195 0.0 . . . . ?
C387 C97 C389 C195 0.0 . . . . ?
C97 C389 C195 C391 0.0 . . . . ?
C389 C195 C391 C193 0.0 . . . . ?
C391 C193 C387 C97 0.0 . . . . ?
C393 C337 C169 C2 -15(8) . . . . ?
C199 C111 C83 P23 -176(4) . . . . ?
C199 C111 C83 C25 16(7) . . . . ?
C199 C261 C401 C25 -1(8) . . . . ?
C401 C261 C199 C111 11(10) . . . . ?
C403 C269 C291 C317 -1(8) . . . . ?
C207 P11 C73 C293 172(4) . . . . ?
C207 P11 C73 C297 -6(4) . . . . ?
C207 P11 C423 C211 -108(3) . . . . ?
C207 P11 C423 C53 72(3) . . . . ?
C417 C237 C279 C415 4(6) . . . . ?
C417 C71 C301 C415 -11(7) . . . . ?
O19 Si1 O20 O19 179.994(6) . . . 2_486 ?
O19 Si1 O20 O21 66(3) . . . 2_486 ?
O19 Si1 O20 O21 -114(3) 2_486 . . 2_486 ?
O19 Si1 O21 O20 -60.2(19) . . . 2_486 ?
O19 Si1 O21 O20 119.8(19) 2_486 . . 2_486 ?
O19 Si1 O21 O22 -122(2) 2_486 . . 2_486 ?
O19 Si1 O21 O22 58(2) . . . 2_486 ?
O19 Si1 O22 O19 -179.992(14) . . . 2_486 ?
O19 Si1 O22 O21 -64(4) . . . 2_486 ?
O19 Si1 O22 O21 116(4) 2_486 . . 2_486 ?
O20 Si1 O19 O20 179.998(3) . . . 2_486 ?
O20 Si1 O19 O22 -118(3) 2_486 . . 2_486 ?
O20 Si1 O19 O22 62(3) . . . 2_486 ?
O20 Si1 O21 O20 180.00(3) . . . 2_486 ?
O20 Si1 O21 O22 -61(3) . . . 2_486 ?
O20 Si1 O21 O22 119(3) 2_486 . . 2_486 ?
O20 Si1 O22 O19 122(2) 2_486 . . 2_486 ?
O20 Si1 O22 O19 -58(2) . . . 2_486 ?
O20 Si1 O22 O21 -122(2) 2_486 . . 2_486 ?
O20 Si1 O22 O21 58(2) . . . 2_486 ?
O21 Si1 O19 O20 -119.9(19) 2_486 . . 2_486 ?
O21 Si1 O19 O20 60.1(19) . . . 2_486 ?
O21 Si1 O19 O22 -58(2) . . . 2_486 ?
O21 Si1 O19 O22 122(2) 2_486 . . 2_486 ?
O21 Si1 O20 O19 -66(3) . . . 2_486 ?
O21 Si1 O20 O19 114(3) 2_486 . . 2_486 ?
O21 Si1 O20 O21 180.00(2) . . . 2_486 ?
O21 Si1 O22 O19 64(4) . . . 2_486 ?
O21 Si1 O22 O19 -116(4) 2_486 . . 2_486 ?
O21 Si1 O22 O21 179.998(5) . . . 2_486 ?
O22 Si1 O19 O20 -62(3) . . . 2_486 ?
O22 Si1 O19 O20 118(3) 2_486 . . 2_486 ?
O22 Si1 O19 O22 180.00(2) . . . 2_486 ?
O22 Si1 O20 O19 -122.9(19) 2_486 . . 2_486 ?
O22 Si1 O20 O19 57.1(19) . . . 2_486 ?
O22 Si1 O20 O21 123(2) 2_486 . . 2_486 ?
O22 Si1 O20 O21 -57(2) . . . 2_486 ?
O22 Si1 O21 O20 61(3) . . . 2_486 ?
O22 Si1 O21 O20 -119(3) 2_486 . . 2_486 ?
O22 Si1 O21 O22 179.999(4) . . . 2_486 ?
O40 Si2 O41 O40 179.998(3) . . . 2_577 ?
O40 Si2 O41 O42 -119.8(10) 2_577 . . 2_577 ?
O40 Si2 O41 O42 60.2(10) . . . 2_577 ?
O40 Si2 O41 O43 -60.0(11) . . . 2_577 ?
O40 Si2 O41 O43 120.0(11) 2_577 . . 2_577 ?
O40 Si2 O42 O40 180.00(3) . . . 2_577 ?
O40 Si2 O42 O41 -59.8(10) . . . 2_577 ?
O40 Si2 O42 O41 120.2(10) 2_577 . . 2_577 ?
O40 Si2 O42 O43 60.8(10) . . . 2_577 ?
O40 Si2 O42 O43 -119.2(10) 2_577 . . 2_577 ?
O40 Si2 O43 O40 179.999(19) . . . 2_577 ?
O40 Si2 O43 O41 59.6(11) . . . 2_577 ?
O40 Si2 O43 O41 -120.4(11) 2_577 . . 2_577 ?
O40 Si2 O43 O42 -60.8(10) . . . 2_577 ?
O40 Si2 O43 O42 119.2(10) 2_577 . . 2_577 ?
O41 Si2 O40 O41 179.994(5) . . . 2_577 ?
O41 Si2 O40 O42 -59.9(10) . . . 2_577 ?
O41 Si2 O40 O42 120.1(10) 2_577 . . 2_577 ?
O41 Si2 O40 O43 59.4(10) . . . 2_577 ?
O41 Si2 O40 O43 -120.6(10) 2_577 . . 2_577 ?
O41 Si2 O42 O40 59.8(10) . . . 2_577 ?
O41 Si2 O42 O40 -120.2(10) 2_577 . . 2_577 ?
O41 Si2 O42 O41 180.001(16) . . . 2_577 ?
O41 Si2 O42 O43 -59.3(10) . . . 2_577 ?
O41 Si2 O42 O43 120.7(10) 2_577 . . 2_577 ?
O41 Si2 O43 O40 -59.6(11) . . . 2_577 ?
O41 Si2 O43 O40 120.4(11) 2_577 . . 2_577 ?
O41 Si2 O43 O41 180.00(3) . . . 2_577 ?
O41 Si2 O43 O42 -120.4(10) 2_577 . . 2_577 ?
O41 Si2 O43 O42 59.6(10) . . . 2_577 ?
O42 Si2 O40 O41 59.9(10) . . . 2_577 ?
O42 Si2 O40 O41 -120.1(10) 2_577 . . 2_577 ?
O42 Si2 O40 O42 180.00(3) . . . 2_577 ?
O42 Si2 O40 O43 -60.7(10) . . . 2_577 ?
O42 Si2 O40 O43 119.3(10) 2_577 . . 2_577 ?
O42 Si2 O41 O40 119.8(10) 2_577 . . 2_577 ?
O42 Si2 O41 O40 -60.2(10) . . . 2_577 ?
O42 Si2 O41 O42 180.000(17) . . . 2_577 ?
O42 Si2 O41 O43 -120.2(10) 2_577 . . 2_577 ?
O42 Si2 O41 O43 59.8(10) . . . 2_577 ?
O42 Si2 O43 O40 60.8(10) . . . 2_577 ?
O42 Si2 O43 O40 -119.2(10) 2_577 . . 2_577 ?
O42 Si2 O43 O41 120.4(10) 2_577 . . 2_577 ?
O42 Si2 O43 O41 -59.6(10) . . . 2_577 ?
O42 Si2 O43 O42 180.00(6) . . . 2_577 ?
O43 Si2 O40 O41 120.6(10) 2_577 . . 2_577 ?
O43 Si2 O40 O41 -59.4(10) . . . 2_577 ?
O43 Si2 O40 O42 60.7(10) . . . 2_577 ?
O43 Si2 O40 O42 -119.3(10) 2_577 . . 2_577 ?
O43 Si2 O40 O43 179.994(19) . . . 2_577 ?
O43 Si2 O41 O40 60.0(11) . . . 2_577 ?
O43 Si2 O41 O40 -120.0(11) 2_577 . . 2_577 ?
O43 Si2 O41 O42 120.2(10) 2_577 . . 2_577 ?
O43 Si2 O41 O42 -59.8(10) . . . 2_577 ?
O43 Si2 O41 O43 180.00(2) . . . 2_577 ?
O43 Si2 O42 O40 -60.8(10) . . . 2_577 ?
O43 Si2 O42 O40 119.2(10) 2_577 . . 2_577 ?
O43 Si2 O42 O41 -120.7(10) 2_577 . . 2_577 ?
O43 Si2 O42 O41 59.3(10) . . . 2_577 ?
O43 Si2 O42 O43 180.00(5) . . . 2_577 ?
C105 C421 C211 C423 0.0 . . . . ?
C421 C105 C425 C53 0.0 . . . . ?
C421 C211 C423 P11 180.0(3) . . . . ?
C421 C211 C423 C53 0.0 . . . . ?
C211 C423 C53 C425 0.0 . . . . ?
C423 P11 C73 C293 -82(3) . . . . ?
C423 P11 C73 C297 100(3) . . . . ?
C423 C53 C425 C105 0.0 . . . . ?
C425 C105 C421 C211 0.0 . . . . ?
